data_2103528
loop_
_publ_author_name
'Pavlovska, A.'
'Werner, S.'
'Maximov, B.'
'Mill, B.'

_publ_section_title
;
 Pressure-induced phase transitions of piezoelectric single crystals
 from the langasite family: La~3~Nb~0.5~Ga~5.5~O~14~ and
 La~3~Ta~0.5~Ga~5.5~O~14~
;
_journal_issue 6
_journal_name_full 'Acta Crystallographica Section B'
_journal_page_first 939
_journal_page_last 947
_journal_paper_doi 10.1107/S0108768102010273
_journal_volume 58
_journal_year 2002
_chemical_formula_sum 'Ga5.5 La3 Nb0.5 O14'
_chemical_formula_weight 1070.65
_space_group_IT_number 150
_symmetry_space_group_name_Hall 'P 3 2"'
_symmetry_space_group_name_H-M 'P 3 2 1'
_atom_sites_solution_hydrogens geom
_atom_sites_solution_primary direct
_atom_sites_solution_secondary difmap
_audit_creation_method SHELXL-97
_cell_angle_alpha 90.00
_cell_angle_beta 90.00
_cell_angle_gamma 120.00
_cell_formula_units_Z 1
_cell_length_a 7.680
_cell_length_b 7.680
_cell_length_c 4.970
_cell_measurement_temperature 293(2)
_cell_volume 253.9
_computing_structure_refinement 'SHELXL-97 (Sheldrick, 1997)'
_computing_structure_solution 'SHELXS-97 (Sheldrick, 1990)'
_diffrn_ambient_pressure 22.85E+6
_diffrn_ambient_temperature 293(2)
_diffrn_measured_fraction_theta_full 0.236
_diffrn_measured_fraction_theta_max 0.236
_diffrn_radiation_source synchrotron
_diffrn_radiation_wavelength 0.54920
_diffrn_reflns_av_R_equivalents 0.0000
_diffrn_reflns_av_sigmaI/netI 0.0864
_diffrn_reflns_limit_h_max 10
_diffrn_reflns_limit_h_min -10
_diffrn_reflns_limit_k_max 8
_diffrn_reflns_limit_k_min -8
_diffrn_reflns_limit_l_max 7
_diffrn_reflns_limit_l_min -5
_diffrn_reflns_number 218
_diffrn_reflns_theta_full 29.83
_diffrn_reflns_theta_max 29.83
_diffrn_reflns_theta_min 3.17
_exptl_absorpt_coefficient_mu 15.900
_exptl_crystal_density_diffrn 7.003
_exptl_crystal_density_method 'not measured'
_exptl_crystal_F_000 474
_refine_diff_density_max 3.365
_refine_diff_density_min -2.314
_refine_diff_density_rms 0.715
_refine_ls_abs_structure_details 'Flack H D (1983), Acta Cryst. A39, 876-881'
_refine_ls_abs_structure_Flack -0.3(6)
_refine_ls_extinction_coef 0.00(2)
_refine_ls_extinction_expression Fc^*^=kFc[1+0.001xFc^2^\l^3^/sin(2\q)]^-1/4^
_refine_ls_extinction_method SHELXL
_refine_ls_goodness_of_fit_ref 2.537
_refine_ls_hydrogen_treatment mixed
_refine_ls_matrix_type full
_refine_ls_number_parameters 32
_refine_ls_number_reflns 218
_refine_ls_number_restraints 0
_refine_ls_restrained_S_all 2.537
_refine_ls_R_factor_all 0.1375
_refine_ls_R_factor_gt 0.1322
_refine_ls_shift/su_max 0.340
_refine_ls_shift/su_mean 0.116
_refine_ls_structure_factor_coef Fsqd
_refine_ls_weighting_details 'calc w=1/[\s^2^(Fo^2^)+(0.1000P)^2^+0.0000P] where P=(Fo^2^+2Fc^2^)/3'
_refine_ls_weighting_scheme calc
_refine_ls_wR_factor_gt 0.3411
_refine_ls_wR_factor_ref 0.3430
_reflns_number_gt 209
_reflns_number_total 218
_reflns_threshold_expression >2sigma(I)
_cod_data_source_file sn0021-22.85split.cif
_cod_data_source_block 22.85split
_cod_depositor_comments
;
 Correcting the reference to the optimal entry by changing it from
 '2103528' to '2103527'. The reference now correctly refers to the
 entry with the lowest _refine_ls_R_factor_all value.

 Antanas Vaitkus,
 2018-11-16

The _diffrn_ambient_pressure was taken from the original data block
header, after comparison with the paper text and supplementary
material.

When more than one structure was present in the sn0021.cif file for a
given pressure, the structure with the minimal _refine_ls_R_factor_all
value was taken as the best one, and all others marked with the
'_cod_suboptimal_structure yes' tag.

Changing (with the help of Perl) all _diffrn_radiation_source values in
the files that were reportedly colected on the HASYLAB D3 beamline
(Hamburg) from 'fine-focus sealed tube' to synchrotron.

The command was:

perl -i -ne \
    "s/'fine-focus sealed tube'/synchrotron/; \
    print unless /_diffrn_radiation_type|_diffrn_radiation_monochromator/" \
    *d3*.cif \
    11.57split.cif \
    21.85split.cif \
    22.85split.cif

Saulius Gra\<zulis

 Removed the _cod_suboptimal_structure data item in preparation for
 its deprecation. The fact that the structure is a suboptimal one
 should be derived from the presence of the _cod_related_optimal_struct
 data item.

 Antanas Vaitkus,
 2019-05-21
;
_cod_original_formula_sum 'Ga5.50 La3 Nb0.50 O14'
_cod_related_optimal_struct 2103527
_cod_database_code 2103528

loop_
_symmetry_equiv_pos_as_xyz
'x, y, z'
'y, x, -z'
'-y, x-y, z'
'-x+y, -x, z'
'-x, -x+y, -z'
'x-y, -y, -z'

loop_
_atom_site_label
_atom_site_type_symbol
_atom_site_fract_x
_atom_site_fract_y
_atom_site_fract_z
_atom_site_U_iso_or_equiv
_atom_site_adp_type
_atom_site_occupancy
_atom_site_symmetry_multiplicity
_atom_site_calc_flag
_atom_site_refinement_flags
La La 0.4398(10) 0.0000 0.0000 0.050(3) Uani 1 2 d S
Ga1 Ga 0.0000 0.0000 0.0000 0.048(5) Uani 0.50 6 d SP
Ga2 Ga 0.6667 0.3333 0.499(2) 0.051(5) Uani 1 3 d S
Ga3 Ga 0.7673(18) 0.0000 0.5000 0.050(4) Uani 1 2 d S
Nb Nb 0.0000 0.0000 0.0000 0.048(5) Uani 0.50 6 d SP
O1 O 0.6667 0.3333 -0.085(17) 0.05(2) Uiso 1 3 d S
O2 O 0.762(11) 0.164(12) 0.322(15) 0.030 Uiso 0.56(7) 1 d P
O21 O 0.450(13) 0.433(15) 0.46(2) 0.030 Uiso 0.44(7) 1 d P
O3 O 0.178(11) -0.065(11) 0.219(11) 0.10(3) Uiso 1 1 d .

loop_
_atom_site_aniso_label
_atom_site_aniso_U_11
_atom_site_aniso_U_22
_atom_site_aniso_U_33
_atom_site_aniso_U_23
_atom_site_aniso_U_13
_atom_site_aniso_U_12
La 0.060(5) 0.036(4) 0.046(4) 0.005(3) 0.0026(15) 0.018(2)
Ga1 0.058(8) 0.058(8) 0.027(10) 0.000 0.000 0.029(4)
Ga2 0.071(8) 0.071(8) 0.011(7) 0.000 0.000 0.036(4)
Ga3 0.047(5) 0.077(9) 0.034(7) -0.008(6) -0.004(3) 0.039(5)
Nb 0.058(8) 0.058(8) 0.027(10) 0.000 0.000 0.029(4)

loop_
_atom_type_symbol
_atom_type_description
_atom_type_scat_dispersion_real
_atom_type_scat_dispersion_imag
_atom_type_scat_source
La La -0.9700 1.5670 'International Tables Vol C Tables 4.2.6.8 and 6.1.1.4'
Nb Nb -0.8490 2.7800 'International Tables Vol C Tables 4.2.6.8 and 6.1.1.4'
Ga Ga 0.2490 1.0300 'International Tables Vol C Tables 4.2.6.8 and 6.1.1.4'
O O 0.0000 0.0000 'International Tables Vol C Tables 4.2.6.8 and 6.1.1.4'

loop_
_geom_angle_atom_site_label_1
_geom_angle_atom_site_label_2
_geom_angle_atom_site_label_3
_geom_angle
_geom_angle_site_symmetry_1
_geom_angle_site_symmetry_3
O21 La O21 136(4) 3_655 5_655
O21 La O3 141(3) 3_655 6
O21 La O3 81(2) 5_655 6
O21 La O3 81(2) 3_655 .
O21 La O3 141(3) 5_655 .
O3 La O3 67(4) 6 .
O21 La O1 93(4) 3_655 .
O21 La O1 79(4) 5_655 .
O3 La O1 83(2) 6 .
O3 La O1 117(2) . .
O21 La O1 79(4) 3_655 2_545
O21 La O1 93(4) 5_655 2_545
O3 La O1 117(2) 6 2_545
O3 La O1 83(2) . 2_545
O1 La O1 156.9(4) . 2_545
O21 La O2 108(3) 3_655 6
O21 La O2 34(3) 5_655 6
O3 La O2 110(2) 6 6
O3 La O2 143(3) . 6
O1 La O2 98(2) . 6
O1 La O2 65(2) 2_545 6
O21 La O2 34(3) 3_655 .
O21 La O2 108(3) 5_655 .
O3 La O2 143(3) 6 .
O3 La O2 110(2) . .
O1 La O2 65(2) . .
O1 La O2 98(2) 2_545 .
O2 La O2 93(3) 6 .
O21 La O2 64(3) 3_655 4_665
O21 La O2 142(3) 5_655 4_665
O3 La O2 79(2) 6 4_665
O3 La O2 54(3) . 4_665
O1 La O2 67(2) . 4_665
O1 La O2 125(3) 2_545 4_665
O2 La O2 162.4(9) 6 4_665
O2 La O2 72(4) . 4_665
O21 La O2 142(3) 3_655 2_545
O21 La O2 64(3) 5_655 2_545
O3 La O2 54(3) 6 2_545
O3 La O2 79(2) . 2_545
O1 La O2 125(3) . 2_545
O1 La O2 67(2) 2_545 2_545
O2 La O2 72(4) 6 2_545
O2 La O2 162.4(9) . 2_545
O2 La O2 124(4) 4_665 2_545
O21 La O21 6(4) 3_655 5_656
O21 La O21 139(3) 5_655 5_656
O3 La O21 140(3) 6 5_656
O3 La O21 77(2) . 5_656
O1 La O21 98(3) . 5_656
O1 La O21 74(3) 2_545 5_656
O2 La O21 109(3) 6 5_656
O2 La O21 40(3) . 5_656
O2 La O21 65(3) 4_665 5_656
O2 La O21 136(3) 2_545 5_656
O21 La O21 139(3) 3_655 3_654
O21 La O21 6(4) 5_655 3_654
O3 La O21 77(2) 6 3_654
O3 La O21 140(3) . 3_654
O1 La O21 74(3) . 3_654
O1 La O21 98(3) 2_545 3_654
O2 La O21 40(3) 6 3_654
O2 La O21 109(3) . 3_654
O2 La O21 136(3) 4_665 3_654
O2 La O21 65(3) 2_545 3_654
O21 La O21 143(4) 5_656 3_654
O3 Ga1 O3 155(4) 2 .
O3 Ga1 O3 72(4) 2 3
O3 Ga1 O3 93(3) . 3
O3 Ga1 O3 107(4) 2 4
O3 Ga1 O3 93(3) . 4
O3 Ga1 O3 93(3) 3 4
O3 Ga1 O3 93(3) 2 5
O3 Ga1 O3 107(4) . 5
O3 Ga1 O3 155(4) 3 5
O3 Ga1 O3 72(4) 4 5
O3 Ga1 O3 93(3) 2 6
O3 Ga1 O3 72(4) . 6
O3 Ga1 O3 107(4) 3 6
O3 Ga1 O3 155(4) 4 6
O3 Ga1 O3 93(3) 5 6
O3 Ga1 La 35.9(19) 2 2
O3 Ga1 La 126(2) . 2
O3 Ga1 La 35.9(19) 3 2
O3 Ga1 La 102.6(19) 4 2
O3 Ga1 La 126(2) 5 2
O3 Ga1 La 102.6(19) 6 2
O3 Ga1 La 102.6(19) 2 4
O3 Ga1 La 103(2) . 4
O3 Ga1 La 126(2) 3 4
O3 Ga1 La 35.9(19) 4 4
O3 Ga1 La 35.9(19) 5 4
O3 Ga1 La 126(2) 6 4
La Ga1 La 120.0 2 4
O3 Ga1 La 126(2) 2 .
O3 Ga1 La 35.9(19) . .
O3 Ga1 La 102.6(19) 3 .
O3 Ga1 La 126(2) 4 .
O3 Ga1 La 102.6(19) 5 .
O3 Ga1 La 35.9(19) 6 .
La Ga1 La 120.0 2 .
La Ga1 La 120.0 4 .
O3 Ga1 O2 67(3) 2 1_455
O3 Ga1 O2 116(3) . 1_455
O3 Ga1 O2 43(2) 3 1_455
O3 Ga1 O2 58(2) 4 1_455
O3 Ga1 O2 113(2) 5 1_455
O3 Ga1 O2 147(3) 6 1_455
La Ga1 O2 46.0(14) 2 1_455
La Ga1 O2 84.8(14) 4 1_455
La Ga1 O2 141.8(14) . 1_455
O3 Ga1 O2 113(2) 2 4_665
O3 Ga1 O2 43(2) . 4_665
O3 Ga1 O2 58(2) 3 4_665
O3 Ga1 O2 116(3) 4 4_665
O3 Ga1 O2 147(3) 5 4_665
O3 Ga1 O2 67(3) 6 4_665
La Ga1 O2 84.8(14) 2 4_665
La Ga1 O2 141.8(14) 4 4_665
La Ga1 O2 46.0(14) . 4_665
O2 Ga1 O2 96.2(19) 1_455 4_665
O3 Ga1 O2 43(2) 2 5_665
O3 Ga1 O2 113(2) . 5_665
O3 Ga1 O2 67(3) 3 5_665
O3 Ga1 O2 147(3) 4 5_665
O3 Ga1 O2 116(3) 5 5_665
O3 Ga1 O2 58(2) 6 5_665
La Ga1 O2 46.0(14) 2 5_665
La Ga1 O2 141.8(14) 4 5_665
La Ga1 O2 84.8(14) . 5_665
O2 Ga1 O2 92(3) 1_455 5_665
O2 Ga1 O2 76(3) 4_665 5_665
O1 Ga2 O2 116(2) 1_556 3_655
O1 Ga2 O2 116(2) 1_556 4_665
O2 Ga2 O2 102(3) 3_655 4_665
O1 Ga2 O2 116(2) 1_556 .
O2 Ga2 O2 102(3) 3_655 .
O2 Ga2 O2 102(3) 4_665 .
O1 Ga2 O21 95(3) 1_556 4_665
O2 Ga2 O21 42(3) 3_655 4_665
O2 Ga2 O21 142(3) 4_665 4_665
O2 Ga2 O21 80(3) . 4_665
O1 Ga2 O21 95(3) 1_556 .
O2 Ga2 O21 80(3) 3_655 .
O2 Ga2 O21 42(3) 4_665 .
O2 Ga2 O21 142(3) . .
O21 Ga2 O21 119.1(11) 4_665 .
O1 Ga2 O21 95(3) 1_556 3_655
O2 Ga2 O21 142(3) 3_655 3_655
O2 Ga2 O21 80(3) 4_665 3_655
O2 Ga2 O21 42(3) . 3_655
O21 Ga2 O21 119.1(10) 4_665 3_655
O21 Ga2 O21 119.1(11) . 3_655
O1 Ga2 O21 85(3) 1_556 6_666
O2 Ga2 O21 50(3) 3_655 6_666
O2 Ga2 O21 152(3) 4_665 6_666
O2 Ga2 O21 84(3) . 6_666
O21 Ga2 O21 11(6) 4_665 6_666
O21 Ga2 O21 121.4(13) . 6_666
O21 Ga2 O21 119.1(15) 3_655 6_666
O1 Ga2 O21 85(3) 1_556 2_556
O2 Ga2 O21 84(3) 3_655 2_556
O2 Ga2 O21 50(3) 4_665 2_556
O2 Ga2 O21 152(3) . 2_556
O21 Ga2 O21 119.1(15) 4_665 2_556
O21 Ga2 O21 11(6) . 2_556
O21 Ga2 O21 121.4(12) 3_655 2_556
O21 Ga2 O21 119.2(10) 6_666 2_556
O1 Ga2 O21 85(3) 1_556 5_656
O2 Ga2 O21 152(3) 3_655 5_656
O2 Ga2 O21 84(3) 4_665 5_656
O2 Ga2 O21 50(3) . 5_656
O21 Ga2 O21 121.4(13) 4_665 5_656
O21 Ga2 O21 119.1(15) . 5_656
O21 Ga2 O21 11(6) 3_655 5_656
O21 Ga2 O21 119.2(10) 6_666 5_656
O21 Ga2 O21 119.2(10) 2_556 5_656
O1 Ga2 Ga3 89.9(2) 1_556 .
O2 Ga2 Ga3 124(2) 3_655 .
O2 Ga2 Ga3 110(2) 4_665 .
O2 Ga2 Ga3 28(2) . .
O21 Ga2 Ga3 89(2) 4_665 .
O21 Ga2 Ga3 150(2) . .
O21 Ga2 Ga3 31(2) 3_655 .
O21 Ga2 Ga3 88.2(18) 6_666 .
O21 Ga2 Ga3 151.4(18) 2_556 .
O21 Ga2 Ga3 32.2(19) 5_656 .
O1 Ga2 Ga3 89.9(2) 1_556 2_656
O2 Ga2 Ga3 28(2) 3_655 2_656
O2 Ga2 Ga3 124(2) 4_665 2_656
O2 Ga2 Ga3 110(2) . 2_656
O21 Ga2 Ga3 31(2) 4_665 2_656
O21 Ga2 Ga3 89(2) . 2_656
O21 Ga2 Ga3 150(2) 3_655 2_656
O21 Ga2 Ga3 32.2(18) 6_666 2_656
O21 Ga2 Ga3 88.2(18) 2_556 2_656
O21 Ga2 Ga3 151.4(18) 5_656 2_656
Ga3 Ga2 Ga3 119.999(2) . 2_656
O3 Ga3 O3 143(5) 2_656 4_655
O3 Ga3 O2 97(4) 2_656 .
O3 Ga3 O2 99(3) 4_655 .
O3 Ga3 O2 99(3) 2_656 6_556
O3 Ga3 O2 97(4) 4_655 6_556
O2 Ga3 O2 129(6) . 6_556
O3 Ga3 O21 105(5) 2_656 5_656
O3 Ga3 O21 111(6) 4_655 5_656
O2 Ga3 O21 72(4) . 5_656
O2 Ga3 O21 57(5) 6_556 5_656
O3 Ga3 O21 111(6) 2_656 3_655
O3 Ga3 O21 105(5) 4_655 3_655
O2 Ga3 O21 57(5) . 3_655
O2 Ga3 O21 72(4) 6_556 3_655
O21 Ga3 O21 17(7) 5_656 3_655
O3 Ga3 O3 81(2) 2_656 3_655
O3 Ga3 O3 80(4) 4_655 3_655
O2 Ga3 O3 58(3) . 3_655
O2 Ga3 O3 173(4) 6_556 3_655
O21 Ga3 O3 130(4) 5_656 3_655
O21 Ga3 O3 114(4) 3_655 3_655
O3 Ga3 O3 80(4) 2_656 5_656
O3 Ga3 O3 81(2) 4_655 5_656
O2 Ga3 O3 173(4) . 5_656
O2 Ga3 O3 58(3) 6_556 5_656
O21 Ga3 O3 114(4) 5_656 5_656
O21 Ga3 O3 130(4) 3_655 5_656
O3 Ga3 O3 115(3) 3_655 5_656
O3 Ga3 Ga2 131(2) 2_656 2_546
O3 Ga3 Ga2 76(3) 4_655 2_546
O2 Ga3 Ga2 103(3) . 2_546
O2 Ga3 Ga2 36(3) 6_556 2_546
O21 Ga3 Ga2 44(5) 5_656 2_546
O21 Ga3 Ga2 52(4) 3_655 2_546
O3 Ga3 Ga2 146.5(15) 3_655 2_546
O3 Ga3 Ga2 83.9(17) 5_656 2_546
O3 Ga3 Ga2 76(3) 2_656 .
O3 Ga3 Ga2 131(2) 4_655 .
O2 Ga3 Ga2 36(3) . .
O2 Ga3 Ga2 103(3) 6_556 .
O21 Ga3 Ga2 52(4) 5_656 .
O21 Ga3 Ga2 44(5) 3_655 .
O3 Ga3 Ga2 83.9(17) 3_655 .
O3 Ga3 Ga2 146.5(15) 5_656 .
Ga2 Ga3 Ga2 94.4(4) 2_546 .
O3 Ga3 Nb 40(2) 2_656 1_656
O3 Ga3 Nb 114(2) 4_655 1_656
O2 Ga3 Nb 135(3) . 1_656
O2 Ga3 Nb 78(3) 6_556 1_656
O21 Ga3 Nb 118(4) 5_656 1_656
O21 Ga3 Nb 133(4) 3_655 1_656
O3 Ga3 Nb 97.9(15) 3_655 1_656
O3 Ga3 Nb 40.5(17) 5_656 1_656
Ga2 Ga3 Nb 113.2(2) 2_546 1_656
Ga2 Ga3 Nb 113.49(19) . 1_656
O3 Ga3 Nb 114(2) 2_656 1_655
O3 Ga3 Nb 40(2) 4_655 1_655
O2 Ga3 Nb 78(3) . 1_655
O2 Ga3 Nb 135(3) 6_556 1_655
O21 Ga3 Nb 133(4) 5_656 1_655
O21 Ga3 Nb 118(4) 3_655 1_655
O3 Ga3 Nb 40.5(17) 3_655 1_655
O3 Ga3 Nb 97.9(15) 5_656 1_655
Ga2 Ga3 Nb 113.49(19) 2_546 1_655
Ga2 Ga3 Nb 113.2(2) . 1_655
Nb Ga3 Nb 108.6(4) 1_656 1_655
O3 Nb O3 155(4) 2 .
O3 Nb O3 72(4) 2 3
O3 Nb O3 93(3) . 3
O3 Nb O3 107(4) 2 4
O3 Nb O3 93(3) . 4
O3 Nb O3 93(3) 3 4
O3 Nb O3 93(3) 2 5
O3 Nb O3 107(4) . 5
O3 Nb O3 155(4) 3 5
O3 Nb O3 72(4) 4 5
O3 Nb O3 93(3) 2 6
O3 Nb O3 72(4) . 6
O3 Nb O3 107(4) 3 6
O3 Nb O3 155(4) 4 6
O3 Nb O3 93(3) 5 6
O3 Nb Ga3 108.4(18) 2 4_665
O3 Nb Ga3 55(2) . 4_665
O3 Nb Ga3 38.0(19) 3 4_665
O3 Nb Ga3 92(2) 4 4_665
O3 Nb Ga3 156(2) 5 4_665
O3 Nb Ga3 96(2) 6 4_665
O3 Nb Ga3 96(2) 2 1_455
O3 Nb Ga3 92(2) . 1_455
O3 Nb Ga3 55(2) 3 1_455
O3 Nb Ga3 38.0(19) 4 1_455
O3 Nb Ga3 108.4(18) 5 1_455
O3 Nb Ga3 156(2) 6 1_455
Ga3 Nb Ga3 60.7(3) 4_665 1_455
O3 Nb Ga3 156(2) 2 2_546
O3 Nb Ga3 38.0(19) . 2_546
O3 Nb Ga3 92(2) 3 2_546
O3 Nb Ga3 55(2) 4 2_546
O3 Nb Ga3 96(2) 5 2_546
O3 Nb Ga3 108.4(18) 6 2_546
Ga3 Nb Ga3 60.7(3) 4_665 2_546
Ga3 Nb Ga3 60.7(3) 1_455 2_546
O3 Nb Ga3 38.0(19) 2 1_454
O3 Nb Ga3 156(2) . 1_454
O3 Nb Ga3 108.4(18) 3 1_454
O3 Nb Ga3 96(2) 4 1_454
O3 Nb Ga3 55(2) 5 1_454
O3 Nb Ga3 92(2) 6 1_454
Ga3 Nb Ga3 146.06(18) 4_665 1_454
Ga3 Nb Ga3 108.6(4) 1_455 1_454
Ga3 Nb Ga3 146.06(18) 2_546 1_454
O3 Nb Ga3 55(2) 2 4_664
O3 Nb Ga3 108.4(18) . 4_664
O3 Nb Ga3 96(2) 3 4_664
O3 Nb Ga3 156(2) 4 4_664
O3 Nb Ga3 92(2) 5 4_664
O3 Nb Ga3 38.0(19) 6 4_664
Ga3 Nb Ga3 108.6(4) 4_665 4_664
Ga3 Nb Ga3 146.06(18) 1_455 4_664
Ga3 Nb Ga3 146.06(18) 2_546 4_664
Ga3 Nb Ga3 60.7(3) 1_454 4_664
O3 Nb Ga3 92(2) 2 2_545
O3 Nb Ga3 96(2) . 2_545
O3 Nb Ga3 156(2) 3 2_545
O3 Nb Ga3 108.4(18) 4 2_545
O3 Nb Ga3 38.0(19) 5 2_545
O3 Nb Ga3 55(2) 6 2_545
Ga3 Nb Ga3 146.06(18) 4_665 2_545
Ga3 Nb Ga3 146.06(18) 1_455 2_545
Ga3 Nb Ga3 108.6(4) 2_546 2_545
Ga3 Nb Ga3 60.7(3) 1_454 2_545
Ga3 Nb Ga3 60.7(3) 4_664 2_545
Ga2 O1 La 101(2) 1_554 2_655
Ga2 O1 La 101(2) 1_554 4_665
La O1 La 116.7(12) 2_655 4_665
Ga2 O1 La 101(2) 1_554 .
La O1 La 116.7(12) 2_655 .
La O1 La 116.7(12) 4_665 .
Ga2 O1 O2 138.6(19) 1_554 3_655
La O1 O2 64(2) 2_655 3_655
La O1 O2 60.8(19) 4_665 3_655
La O1 O2 121(3) . 3_655
Ga2 O1 O2 138.6(19) 1_554 4_665
La O1 O2 121(3) 2_655 4_665
La O1 O2 64(2) 4_665 4_665
La O1 O2 60.8(19) . 4_665
O2 O1 O2 70(3) 3_655 4_665
Ga2 O1 O2 138.6(19) 1_554 .
La O1 O2 60.8(19) 2_655 .
La O1 O2 121(3) 4_665 .
La O1 O2 64(2) . .
O2 O1 O2 70(3) 3_655 .
O2 O1 O2 70(3) 4_665 .
Ga2 O1 O21 43(2) 1_554 1_554
La O1 O21 133(3) 2_655 1_554
La O1 O21 61(2) 4_665 1_554
La O1 O21 102(2) . 1_554
O2 O1 O21 118(2) 3_655 1_554
O2 O1 O21 101(2) 4_665 1_554
O2 O1 O21 166(2) . 1_554
Ga2 O1 O21 43(2) 1_554 4_664
La O1 O21 61(2) 2_655 4_664
La O1 O21 102(2) 4_665 4_664
La O1 O21 133(3) . 4_664
O2 O1 O21 101(2) 3_655 4_664
O2 O1 O21 166(2) 4_665 4_664
O2 O1 O21 118(2) . 4_664
O21 O1 O21 73(3) 1_554 4_664
Ga2 O1 O21 43(2) 1_554 3_654
La O1 O21 102(2) 2_655 3_654
La O1 O21 133(3) 4_665 3_654
La O1 O21 61(2) . 3_654
O2 O1 O21 166(2) 3_655 3_654
O2 O1 O21 118(2) 4_665 3_654
O2 O1 O21 101(2) . 3_654
O21 O1 O21 73(3) 1_554 3_654
O21 O1 O21 73(3) 4_664 3_654
Ga2 O1 O21 52(2) 1_554 6_665
La O1 O21 53(2) 2_655 6_665
La O1 O21 102.1(17) 4_665 6_665
La O1 O21 137(3) . 6_665
O2 O1 O21 94(3) 3_655 6_665
O2 O1 O21 162(3) 4_665 6_665
O2 O1 O21 112(2) . 6_665
O21 O1 O21 80.4(19) 1_554 6_665
O21 O1 O21 9(4) 4_664 6_665
O21 O1 O21 79(2) 3_654 6_665
Ga2 O1 O21 52(2) 1_554 2
La O1 O21 137(3) 2_655 2
La O1 O21 53(2) 4_665 2
La O1 O21 102.1(17) . 2
O2 O1 O21 112(2) 3_655 2
O2 O1 O21 94(3) 4_665 2
O2 O1 O21 162(3) . 2
O21 O1 O21 9(4) 1_554 2
O21 O1 O21 79(2) 4_664 2
O21 O1 O21 80.4(19) 3_654 2
O21 O1 O21 86(4) 6_665 2
Ga2 O1 O21 52(2) 1_554 5_655
La O1 O21 102.1(17) 2_655 5_655
La O1 O21 137(3) 4_665 5_655
La O1 O21 53(2) . 5_655
O2 O1 O21 162(3) 3_655 5_655
O2 O1 O21 112(2) 4_665 5_655
O2 O1 O21 94(3) . 5_655
O21 O1 O21 79(2) 1_554 5_655
O21 O1 O21 80.4(19) 4_664 5_655
O21 O1 O21 9(4) 3_654 5_655
O21 O1 O21 86(4) 6_665 5_655
O21 O1 O21 86(4) 2 5_655
Ga2 O1 O3 77(2) 1_554 5_665
La O1 O3 83.4(13) 2_655 5_665
La O1 O3 45.8(13) 4_665 5_665
La O1 O3 159.7(13) . 5_665
O2 O1 O3 64(2) 3_655 5_665
O2 O1 O3 108(2) 4_665 5_665
O2 O1 O3 130(3) . 5_665
O21 O1 O3 62(2) 1_554 5_665
O21 O1 O3 57.8(19) 4_664 5_665
O21 O1 O3 120(4) 3_654 5_665
O21 O1 O3 56.7(16) 6_665 5_665
O21 O1 O3 60(2) 2 5_665
O21 O1 O3 129(4) 5_655 5_665
Ga2 O1 O3 77(2) 1_554 6
La O1 O3 159.7(13) 2_655 6
La O1 O3 83.4(13) 4_665 6
La O1 O3 45.8(13) . 6
O2 O1 O3 130(3) 3_655 6
O2 O1 O3 64(2) 4_665 6
O2 O1 O3 108(2) . 6
O21 O1 O3 57.8(19) 1_554 6
O21 O1 O3 120(4) 4_664 6
O21 O1 O3 62(2) 3_654 6
O21 O1 O3 129(4) 6_665 6
O21 O1 O3 56.7(16) 2 6
O21 O1 O3 60(2) 5_655 6
O3 O1 O3 115.0(15) 5_665 6
Ga2 O1 O3 77(2) 1_554 2_655
La O1 O3 45.8(13) 2_655 2_655
La O1 O3 159.7(13) 4_665 2_655
La O1 O3 83.4(13) . 2_655
O2 O1 O3 108(2) 3_655 2_655
O2 O1 O3 130(3) 4_665 2_655
O2 O1 O3 64(2) . 2_655
O21 O1 O3 120(4) 1_554 2_655
O21 O1 O3 62(2) 4_664 2_655
O21 O1 O3 57.8(19) 3_654 2_655
O21 O1 O3 60(2) 6_665 2_655
O21 O1 O3 129(4) 2 2_655
O21 O1 O3 56.7(16) 5_655 2_655
O3 O1 O3 115.0(15) 5_665 2_655
O3 O1 O3 115.0(15) 6 2_655
Ga2 O1 O2 31.1(17) 1_554 3_654
La O1 O2 85.6(18) 2_655 3_654
La O1 O2 83.3(19) 4_665 3_654
La O1 O2 132(3) . 3_654
O2 O1 O2 108(3) 3_655 3_654
O2 O1 O2 144.4(13) 4_665 3_654
O2 O1 O2 144.4(13) . 3_654
O21 O1 O2 47(2) 1_554 3_654
O21 O1 O2 26(2) 4_664 3_654
O21 O1 O2 73(3) 3_654 3_654
O21 O1 O2 33(2) 6_665 3_654
O21 O1 O2 53(3) 2 3_654
O21 O1 O2 82(3) 5_655 3_654
O3 O1 O2 47.7(18) 5_665 3_654
O3 O1 O2 100(3) 6 3_654
O3 O1 O2 85(2) 2_655 3_654
Ga2 O1 O2 31.1(17) 1_554 4_664
La O1 O2 132(3) 2_655 4_664
La O1 O2 85.6(18) 4_665 4_664
La O1 O2 83.3(19) . 4_664
O2 O1 O2 144.4(13) 3_655 4_664
O2 O1 O2 108(3) 4_665 4_664
O2 O1 O2 144.4(13) . 4_664
O21 O1 O2 26(2) 1_554 4_664
O21 O1 O2 73(3) 4_664 4_664
O21 O1 O2 47(2) 3_654 4_664
O21 O1 O2 82(3) 6_665 4_664
O21 O1 O2 33(2) 2 4_664
O21 O1 O2 53(3) 5_655 4_664
O3 O1 O2 85(2) 5_665 4_664
O3 O1 O2 47.7(18) 6 4_664
O3 O1 O2 100(3) 2_655 4_664
O2 O1 O2 53(3) 3_654 4_664
Ga2 O1 O2 31.1(17) 1_554 1_554
La O1 O2 83.3(19) 2_655 1_554
La O1 O2 132(3) 4_665 1_554
La O1 O2 85.6(18) . 1_554
O2 O1 O2 144.4(13) 3_655 1_554
O2 O1 O2 144.4(13) 4_665 1_554
O2 O1 O2 108(3) . 1_554
O21 O1 O2 73(3) 1_554 1_554
O21 O1 O2 47(2) 4_664 1_554
O21 O1 O2 26(2) 3_654 1_554
O21 O1 O2 53(3) 6_665 1_554
O21 O1 O2 82(3) 2 1_554
O21 O1 O2 33(2) 5_655 1_554
O3 O1 O2 100(3) 5_665 1_554
O3 O1 O2 85(2) 6 1_554
O3 O1 O2 47.7(18) 2_655 1_554
O2 O1 O2 53(3) 3_654 1_554
O2 O1 O2 53(3) 4_664 1_554
Ga2 O1 Ga2 179.999(1) 1_554 .
La O1 Ga2 79(2) 2_655 .
La O1 Ga2 79(2) 4_665 .
La O1 Ga2 79(2) . .
O2 O1 Ga2 41.4(19) 3_655 .
O2 O1 Ga2 41.4(19) 4_665 .
O2 O1 Ga2 41.4(19) . .
O21 O1 Ga2 137(2) 1_554 .
O21 O1 Ga2 137(2) 4_664 .
O21 O1 Ga2 137(2) 3_654 .
O21 O1 Ga2 128(2) 6_665 .
O21 O1 Ga2 128(2) 2 .
O21 O1 Ga2 128(2) 5_655 .
O3 O1 Ga2 103(2) 5_665 .
O3 O1 Ga2 103(2) 6 .
O3 O1 Ga2 103(2) 2_655 .
O2 O1 Ga2 148.9(17) 3_654 .
O2 O1 Ga2 148.9(17) 4_664 .
O2 O1 Ga2 148.9(17) 1_554 .
Ga2 O1 O21 141(2) 1_554 4_665
La O1 O21 45(3) 2_655 4_665
La O1 O21 86(2) 4_665 4_665
La O1 O21 111(3) . 4_665
O2 O1 O21 25(2) 3_655 4_665
O2 O1 O21 78(3) 4_665 4_665
O2 O1 O21 50(2) . 4_665
O21 O1 O21 141.5(13) 1_554 4_665
O21 O1 O21 98(3) 4_664 4_665
O21 O1 O21 141.5(13) 3_654 4_665
O21 O1 O21 89(3) 6_665 4_665
O21 O1 O21 135.9(19) 2 4_665
O21 O1 O21 137.3(16) 5_655 4_665
O3 O1 O21 81(2) 5_665 4_665
O3 O1 O21 142(3) 6 4_665
O3 O1 O21 85(2) 2_655 4_665
O2 O1 O21 115(3) 3_654 4_665
O2 O1 O21 165.8(19) 4_664 4_665
O2 O1 O21 128(3) 1_554 4_665
Ga2 O1 O21 39(2) . 4_665
Ga2 O1 O21 141(2) 1_554 3_655
La O1 O21 86(2) 2_655 3_655
La O1 O21 111(3) 4_665 3_655
La O1 O21 45(3) . 3_655
O2 O1 O21 78(3) 3_655 3_655
O2 O1 O21 50(2) 4_665 3_655
O2 O1 O21 25(2) . 3_655
O21 O1 O21 141.5(13) 1_554 3_655
O21 O1 O21 141.5(13) 4_664 3_655
O21 O1 O21 98(3) 3_654 3_655
O21 O1 O21 135.9(19) 6_665 3_655
O21 O1 O21 137.3(16) 2 3_655
O21 O1 O21 89(3) 5_655 3_655
O3 O1 O21 142(3) 5_665 3_655
O3 O1 O21 85(2) 6 3_655
O3 O1 O21 81(2) 2_655 3_655
O2 O1 O21 165.8(19) 3_654 3_655
O2 O1 O21 128(3) 4_664 3_655
O2 O1 O21 115(3) 1_554 3_655
Ga2 O1 O21 39(2) . 3_655
O21 O1 O21 65(4) 4_665 3_655
Ga2 O1 O21 141(2) 1_554 .
La O1 O21 111(3) 2_655 .
La O1 O21 45(3) 4_665 .
La O1 O21 86(2) . .
O2 O1 O21 50(2) 3_655 .
O2 O1 O21 25(2) 4_665 .
O2 O1 O21 78(3) . .
O21 O1 O21 98(3) 1_554 .
O21 O1 O21 141.5(13) 4_664 .
O21 O1 O21 141.5(13) 3_654 .
O21 O1 O21 137.3(16) 6_665 .
O21 O1 O21 89(3) 2 .
O21 O1 O21 135.9(19) 5_655 .
O3 O1 O21 85(2) 5_665 .
O3 O1 O21 81(2) 6 .
O3 O1 O21 142(3) 2_655 .
O2 O1 O21 128(3) 3_654 .
O2 O1 O21 115(3) 4_664 .
O2 O1 O21 165.8(19) 1_554 .
Ga2 O1 O21 39(2) . .
O21 O1 O21 65(4) 4_665 .
O21 O1 O21 65(4) 3_655 .
Ga2 O1 Ga3 55.7(11) 1_554 2_655
La O1 Ga3 68.4(9) 2_655 2_655
La O1 Ga3 76.4(9) 4_665 2_655
La O1 Ga3 156(3) . 2_655
O2 O1 Ga3 83.3(17) 3_655 2_655
O2 O1 Ga3 139.4(18) 4_665 2_655
O2 O1 Ga3 128.9(16) . 2_655
O21 O1 Ga3 65.4(19) 1_554 2_655
O21 O1 Ga3 26.1(15) 4_664 2_655
O21 O1 Ga3 95(3) 3_654 2_655
O21 O1 Ga3 25.8(14) 6_665 2_655
O21 O1 Ga3 68(2) 2 2_655
O21 O1 Ga3 103(3) 5_655 2_655
O3 O1 Ga3 31.7(14) 5_665 2_655
O3 O1 Ga3 123(3) 6 2_655
O3 O1 Ga3 85.9(17) 2_655 2_655
O2 O1 Ga3 25.1(14) 3_654 2_655
O2 O1 Ga3 77(2) 4_664 2_655
O2 O1 Ga3 71(2) 1_554 2_655
Ga2 O1 Ga3 124.3(11) . 2_655
O21 O1 Ga3 90(2) 4_665 2_655
O21 O1 Ga3 153(2) 3_655 2_655
O21 O1 Ga3 115.8(19) . 2_655
Ga2 O1 Ga3 55.7(11) 1_554 4_664
La O1 Ga3 156(3) 2_655 4_664
La O1 Ga3 68.4(9) 4_665 4_664
La O1 Ga3 76.4(9) . 4_664
O2 O1 Ga3 128.9(16) 3_655 4_664
O2 O1 Ga3 83.3(17) 4_665 4_664
O2 O1 Ga3 139.4(18) . 4_664
O21 O1 Ga3 26.1(15) 1_554 4_664
O21 O1 Ga3 95(3) 4_664 4_664
O21 O1 Ga3 65.4(19) 3_654 4_664
O21 O1 Ga3 103(3) 6_665 4_664
O21 O1 Ga3 25.8(14) 2 4_664
O21 O1 Ga3 68(2) 5_655 4_664
O3 O1 Ga3 85.9(17) 5_665 4_664
O3 O1 Ga3 31.7(14) 6 4_664
O3 O1 Ga3 123(3) 2_655 4_664
O2 O1 Ga3 71(2) 3_654 4_664
O2 O1 Ga3 25.1(14) 4_664 4_664
O2 O1 Ga3 77(2) 1_554 4_664
Ga2 O1 Ga3 124.3(11) . 4_664
O21 O1 Ga3 153(2) 4_665 4_664
O21 O1 Ga3 115.8(19) 3_655 4_664
O21 O1 Ga3 90(2) . 4_664
Ga3 O1 Ga3 91.3(15) 2_655 4_664
Ga2 O1 Ga3 55.7(11) 1_554 1_554
La O1 Ga3 76.4(9) 2_655 1_554
La O1 Ga3 156(3) 4_665 1_554
La O1 Ga3 68.4(9) . 1_554
O2 O1 Ga3 139.4(18) 3_655 1_554
O2 O1 Ga3 128.9(16) 4_665 1_554
O2 O1 Ga3 83.3(17) . 1_554
O21 O1 Ga3 95(3) 1_554 1_554
O21 O1 Ga3 65.4(19) 4_664 1_554
O21 O1 Ga3 26.1(15) 3_654 1_554
O21 O1 Ga3 68(2) 6_665 1_554
O21 O1 Ga3 103(3) 2 1_554
O21 O1 Ga3 25.8(14) 5_655 1_554
O3 O1 Ga3 123(3) 5_665 1_554
O3 O1 Ga3 85.9(17) 6 1_554
O3 O1 Ga3 31.7(14) 2_655 1_554
O2 O1 Ga3 77(2) 3_654 1_554
O2 O1 Ga3 71(2) 4_664 1_554
O2 O1 Ga3 25.1(14) 1_554 1_554
Ga2 O1 Ga3 124.3(11) . 1_554
O21 O1 Ga3 115.8(19) 4_665 1_554
O21 O1 Ga3 90(2) 3_655 1_554
O21 O1 Ga3 153(2) . 1_554
Ga3 O1 Ga3 91.3(15) 2_655 1_554
Ga3 O1 Ga3 91.3(15) 4_664 1_554
Ga2 O1 O2 71.8(16) 1_554 2_655
La O1 O2 44.5(15) 2_655 2_655
La O1 O2 89.2(13) 4_665 2_655
La O1 O2 154.1(17) . 2_655
O2 O1 O2 71(2) 3_655 2_655
O2 O1 O2 140(2) 4_665 2_655
O2 O1 O2 105(2) . 2_655
O21 O1 O2 89(2) 1_554 2_655
O21 O1 O2 30(2) 4_664 2_655
O21 O1 O2 101(3) 3_654 2_655
O21 O1 O2 22(2) 6_665 2_655
O21 O1 O2 92(2) 2 2_655
O21 O1 O2 108(3) 5_655 2_655
O3 O1 O2 44.6(19) 5_665 2_655
O3 O1 O2 146(3) 6 2_655
O3 O1 O2 71(2) 2_655 2_655
O2 O1 O2 46(2) 3_654 2_655
O2 O1 O2 99(2) 4_664 2_655
O2 O1 O2 75.4(19) 1_554 2_655
Ga2 O1 O2 108.2(16) . 2_655
O21 O1 O2 70(2) 4_665 2_655
O21 O1 O2 129(2) 3_655 2_655
O21 O1 O2 116(2) . 2_655
Ga3 O1 O2 24.2(13) 2_655 2_655
Ga3 O1 O2 115(2) 4_664 2_655
Ga3 O1 O2 87.6(17) 1_554 2_655
Ga2 O1 O2 71.8(16) 1_554 5_665
La O1 O2 154.1(17) 2_655 5_665
La O1 O2 44.5(15) 4_665 5_665
La O1 O2 89.2(13) . 5_665
O2 O1 O2 105(2) 3_655 5_665
O2 O1 O2 71(2) 4_665 5_665
O2 O1 O2 140(2) . 5_665
O21 O1 O2 30(2) 1_554 5_665
O21 O1 O2 101(3) 4_664 5_665
O21 O1 O2 89(2) 3_654 5_665
O21 O1 O2 108(3) 6_665 5_665
O21 O1 O2 22(2) 2 5_665
O21 O1 O2 92(2) 5_655 5_665
O3 O1 O2 71(2) 5_665 5_665
O3 O1 O2 44.6(19) 6 5_665
O3 O1 O2 146(3) 2_655 5_665
O2 O1 O2 75.4(19) 3_654 5_665
O2 O1 O2 46(2) 4_664 5_665
O2 O1 O2 99(2) 1_554 5_665
Ga2 O1 O2 108.2(16) . 5_665
O21 O1 O2 129(2) 4_665 5_665
O21 O1 O2 116(2) 3_655 5_665
O21 O1 O2 70(2) . 5_665
Ga3 O1 O2 87.6(17) 2_655 5_665
Ga3 O1 O2 24.2(13) 4_664 5_665
Ga3 O1 O2 115(2) 1_554 5_665
O2 O1 O2 110.7(16) 2_655 5_665
Ga2 O1 O2 71.8(16) 1_554 6
La O1 O2 89.2(13) 2_655 6
La O1 O2 154.1(17) 4_665 6
La O1 O2 44.5(15) . 6
O2 O1 O2 140(2) 3_655 6
O2 O1 O2 105(2) 4_665 6
O2 O1 O2 71(2) . 6
O21 O1 O2 101(3) 1_554 6
O21 O1 O2 89(2) 4_664 6
O21 O1 O2 30(2) 3_654 6
O21 O1 O2 92(2) 6_665 6
O21 O1 O2 108(3) 2 6
O21 O1 O2 22(2) 5_655 6
O3 O1 O2 146(3) 5_665 6
O3 O1 O2 71(2) 6 6
O3 O1 O2 44.6(19) 2_655 6
O2 O1 O2 99(2) 3_654 6
O2 O1 O2 75.4(19) 4_664 6
O2 O1 O2 46(2) 1_554 6
Ga2 O1 O2 108.2(16) . 6
O21 O1 O2 116(2) 4_665 6
O21 O1 O2 70(2) 3_655 6
O21 O1 O2 129(2) . 6
Ga3 O1 O2 115(2) 2_655 6
Ga3 O1 O2 87.6(17) 4_664 6
Ga3 O1 O2 24.2(13) 1_554 6
O2 O1 O2 110.7(16) 2_655 6
O2 O1 O2 110.7(16) 5_665 6
Ga2 O1 O3 113.6(14) 1_554 3_655
La O1 O3 29.9(14) 2_655 3_655
La O1 O3 134(2) 4_665 3_655
La O1 O3 87.4(19) . 3_655
O2 O1 O3 73(2) 3_655 3_655
O2 O1 O3 103(3) 4_665 3_655
O2 O1 O3 34(2) . 3_655
O21 O1 O3 156(3) 1_554 3_655
O21 O1 O3 84(2) 4_664 3_655
O21 O1 O3 93(2) 3_654 3_655
O21 O1 O3 78(2) 6_665 3_655
O21 O1 O3 164(3) 2 3_655
O21 O1 O3 89.3(19) 5_655 3_655
O3 O1 O3 112.2(18) 5_665 3_655
O3 O1 O3 133(2) 6 3_655
O3 O1 O3 38(2) 2_655 3_655
O2 O1 O3 110.4(18) 3_654 3_655
O2 O1 O3 138(2) 4_664 3_655
O2 O1 O3 85.9(19) 1_554 3_655
Ga2 O1 O3 66.4(14) . 3_655
O21 O1 O3 48(2) 4_665 3_655
O21 O1 O3 58(2) 3_655 3_655
O21 O1 O3 105(3) . 3_655
Ga3 O1 O3 97.5(13) 2_655 3_655
Ga3 O1 O3 157.4(15) 4_664 3_655
Ga3 O1 O3 67.8(11) 1_554 3_655
O2 O1 O3 74(2) 2_655 3_655
O2 O1 O3 174(3) 5_665 3_655
O2 O1 O3 70(2) 6 3_655
Ga2 O1 O3 113.6(14) 1_554 .
La O1 O3 134(2) 2_655 .
La O1 O3 87.4(19) 4_665 .
La O1 O3 29.9(14) . .
O2 O1 O3 103(3) 3_655 .
O2 O1 O3 34(2) 4_665 .
O2 O1 O3 73(2) . .
O21 O1 O3 93(2) 1_554 .
O21 O1 O3 156(3) 4_664 .
O21 O1 O3 84(2) 3_654 .
O21 O1 O3 164(3) 6_665 .
O21 O1 O3 89.3(19) 2 .
O21 O1 O3 78(2) 5_655 .
O3 O1 O3 133(2) 5_665 .
O3 O1 O3 38(2) 6 .
O3 O1 O3 112.2(18) 2_655 .
O2 O1 O3 138(2) 3_654 .
O2 O1 O3 85.9(19) 4_664 .
O2 O1 O3 110.4(18) 1_554 .
Ga2 O1 O3 66.4(14) . .
O21 O1 O3 105(3) 4_665 .
O21 O1 O3 48(2) 3_655 .
O21 O1 O3 58(2) . .
Ga3 O1 O3 157.4(15) 2_655 .
Ga3 O1 O3 67.8(11) 4_664 .
Ga3 O1 O3 97.5(13) 1_554 .
O2 O1 O3 174(3) 2_655 .
O2 O1 O3 70(2) 5_665 .
O2 O1 O3 74(2) 6 .
O3 O1 O3 105.1(16) 3_655 .
Ga2 O1 O3 113.6(14) 1_554 4_665
La O1 O3 87.4(19) 2_655 4_665
La O1 O3 29.9(14) 4_665 4_665
La O1 O3 134(2) . 4_665
O2 O1 O3 34(2) 3_655 4_665
O2 O1 O3 73(2) 4_665 4_665
O2 O1 O3 103(3) . 4_665
O21 O1 O3 84(2) 1_554 4_665
O21 O1 O3 93(2) 4_664 4_665
O21 O1 O3 156(3) 3_654 4_665
O21 O1 O3 89.3(19) 6_665 4_665
O21 O1 O3 78(2) 2 4_665
O21 O1 O3 164(3) 5_655 4_665
O3 O1 O3 38(2) 5_665 4_665
O3 O1 O3 112.2(18) 6 4_665
O3 O1 O3 133(2) 2_655 4_665
O2 O1 O3 85.9(19) 3_654 4_665
O2 O1 O3 110.4(18) 4_664 4_665
O2 O1 O3 138(2) 1_554 4_665
Ga2 O1 O3 66.4(14) . 4_665
O21 O1 O3 58(2) 4_665 4_665
O21 O1 O3 105(3) 3_655 4_665
O21 O1 O3 48(2) . 4_665
Ga3 O1 O3 67.8(11) 2_655 4_665
Ga3 O1 O3 97.5(13) 4_664 4_665
Ga3 O1 O3 157.4(15) 1_554 4_665
O2 O1 O3 70(2) 2_655 4_665
O2 O1 O3 74(2) 5_665 4_665
O2 O1 O3 174(3) 6 4_665
O3 O1 O3 105.1(16) 3_655 4_665
O3 O1 O3 105.1(16) . 4_665
Ga2 O1 O2 74.1(15) 1_554 6_565
La O1 O2 110.1(11) 2_655 6_565
La O1 O2 28.9(14) 4_665 6_565
La O1 O2 132.9(12) . 6_565
O2 O1 O2 76(2) 3_655 6_565
O2 O1 O2 92(2) 4_665 6_565
O2 O1 O2 145(2) . 6_565
O21 O1 O2 43(2) 1_554 6_565
O21 O1 O2 75(2) 4_664 6_565
O21 O1 O2 114(3) 3_654 6_565
O21 O1 O2 77(2) 6_665 6_565
O21 O1 O2 37.6(19) 2 6_565
O21 O1 O2 121(3) 5_655 6_565
O3 O1 O2 26.8(15) 5_665 6_565
O3 O1 O2 88.7(19) 6 6_565
O3 O1 O2 137(2) 2_655 6_565
O2 O1 O2 54(2) 3_654 6_565
O2 O1 O2 68.5(16) 4_664 6_565
O2 O1 O2 104(2) 1_554 6_565
Ga2 O1 O2 105.9(15) . 6_565
O21 O1 O2 98.8(17) 4_665 6_565
O21 O1 O2 140(2) 3_655 6_565
O21 O1 O2 74(3) . 6_565
Ga3 O1 O2 51.3(12) 2_655 6_565
Ga3 O1 O2 61.9(13) 4_664 6_565
Ga3 O1 O2 129(2) 1_554 6_565
O2 O1 O2 70(2) 2_655 6_565
O2 O1 O2 44(2) 5_665 6_565
O2 O1 O2 143(3) 6 6_565
O3 O1 O2 138.4(15) 3_655 6_565
O3 O1 O2 108.5(15) . 6_565
O3 O1 O2 42.5(14) 4_665 6_565
Ga2 O1 O2 74.1(15) 1_554 5_765
La O1 O2 28.9(14) 2_655 5_765
La O1 O2 132.9(12) 4_665 5_765
La O1 O2 110.1(11) . 5_765
O2 O1 O2 92(2) 3_655 5_765
O2 O1 O2 145(2) 4_665 5_765
O2 O1 O2 76(2) . 5_765
O21 O1 O2 114(3) 1_554 5_765
O21 O1 O2 43(2) 4_664 5_765
O21 O1 O2 75(2) 3_654 5_765
O21 O1 O2 37.6(19) 6_665 5_765
O21 O1 O2 121(3) 2 5_765
O21 O1 O2 77(2) 5_655 5_765
O3 O1 O2 88.7(19) 5_665 5_765
O3 O1 O2 137(2) 6 5_765
O3 O1 O2 26.8(15) 2_655 5_765
O2 O1 O2 68.5(16) 3_654 5_765
O2 O1 O2 104(2) 4_664 5_765
O2 O1 O2 54(2) 1_554 5_765
Ga2 O1 O2 105.9(15) . 5_765
O21 O1 O2 74(3) 4_665 5_765
O21 O1 O2 98.8(17) 3_655 5_765
O21 O1 O2 140(2) . 5_765
Ga3 O1 O2 61.9(13) 2_655 5_765
Ga3 O1 O2 129(2) 4_664 5_765
Ga3 O1 O2 51.3(12) 1_554 5_765
O2 O1 O2 44(2) 2_655 5_765
O2 O1 O2 143(3) 5_665 5_765
O2 O1 O2 70(2) 6 5_765
O3 O1 O2 42.5(14) 3_655 5_765
O3 O1 O2 138.4(15) . 5_765
O3 O1 O2 108.5(15) 4_665 5_765
O2 O1 O2 112.8(13) 6_565 5_765
Ga2 O1 O2 74.1(15) 1_554 2_545
La O1 O2 132.9(12) 2_655 2_545
La O1 O2 110.1(11) 4_665 2_545
La O1 O2 28.9(14) . 2_545
O2 O1 O2 145(2) 3_655 2_545
O2 O1 O2 76(2) 4_665 2_545
O2 O1 O2 92(2) . 2_545
O21 O1 O2 75(2) 1_554 2_545
O21 O1 O2 114(3) 4_664 2_545
O21 O1 O2 43(2) 3_654 2_545
O21 O1 O2 121(3) 6_665 2_545
O21 O1 O2 77(2) 2 2_545
O21 O1 O2 37.6(19) 5_655 2_545
O3 O1 O2 137(2) 5_665 2_545
O3 O1 O2 26.8(15) 6 2_545
O3 O1 O2 88.7(19) 2_655 2_545
O2 O1 O2 104(2) 3_654 2_545
O2 O1 O2 54(2) 4_664 2_545
O2 O1 O2 68.5(16) 1_554 2_545
Ga2 O1 O2 105.9(15) . 2_545
O21 O1 O2 140(2) 4_665 2_545
O21 O1 O2 74(3) 3_655 2_545
O21 O1 O2 98.8(17) . 2_545
Ga3 O1 O2 129(2) 2_655 2_545
Ga3 O1 O2 51.3(12) 4_664 2_545
Ga3 O1 O2 61.9(13) 1_554 2_545
O2 O1 O2 143(3) 2_655 2_545
O2 O1 O2 70(2) 5_665 2_545
O2 O1 O2 44(2) 6 2_545
O3 O1 O2 108.5(15) 3_655 2_545
O3 O1 O2 42.5(14) . 2_545
O3 O1 O2 138.4(15) 4_665 2_545
O2 O1 O2 112.8(13) 6_565 2_545
O2 O1 O2 112.8(13) 5_765 2_545
Ga2 O1 Ga3 133.9(8) 1_554 2_656
La O1 Ga3 57.5(12) 2_655 2_656
La O1 Ga3 65.1(13) 4_665 2_656
La O1 Ga3 125(3) . 2_656
O2 O1 Ga3 7.3(16) 3_655 2_656
O2 O1 Ga3 77(2) 4_665 2_656
O2 O1 Ga3 70(2) . 2_656
O21 O1 Ga3 119.9(17) 1_554 2_656
O21 O1 Ga3 94.5(18) 4_664 2_656
O21 O1 Ga3 159.3(15) 3_654 2_656
O21 O1 Ga3 86.8(19) 6_665 2_656
O21 O1 Ga3 114.1(18) 2 2_656
O21 O1 Ga3 158.0(16) 5_655 2_656
O3 O1 Ga3 61.8(15) 5_665 2_656
O3 O1 Ga3 138(2) 6 2_656
O3 O1 Ga3 101.9(17) 2_655 2_656
O2 O1 Ga3 103.0(14) 3_654 2_656
O2 O1 Ga3 145.4(14) 4_664 2_656
O2 O1 Ga3 137.1(14) 1_554 2_656
Ga2 O1 Ga3 46.1(8) . 2_656
O21 O1 Ga3 21.8(13) 4_665 2_656
O21 O1 Ga3 81(3) 3_655 2_656
O21 O1 Ga3 56.8(15) . 2_656
Ga3 O1 Ga3 78.2(3) 2_655 2_656
Ga3 O1 Ga3 133.5(4) 4_664 2_656
Ga3 O1 Ga3 133.5(4) 1_554 2_656
O2 O1 Ga3 64.8(12) 2_655 2_656
O2 O1 Ga3 109.5(14) 5_665 2_656
O2 O1 Ga3 137.9(17) 6 2_656
O3 O1 Ga3 68.9(14) 3_655 2_656
O3 O1 Ga3 109(2) . 2_656
O3 O1 Ga3 36.5(14) 4_665 2_656
O2 O1 Ga3 77.2(12) 6_565 2_656
O2 O1 Ga3 85.0(11) 5_765 2_656
O2 O1 Ga3 151(2) 2_545 2_656
Ga2 O1 Ga3 133.9(8) 1_554 4_665
La O1 Ga3 125(3) 2_655 4_665
La O1 Ga3 57.5(12) 4_665 4_665
La O1 Ga3 65.1(13) . 4_665
O2 O1 Ga3 70(2) 3_655 4_665
O2 O1 Ga3 7.3(16) 4_665 4_665
O2 O1 Ga3 77(2) . 4_665
O21 O1 Ga3 94.5(18) 1_554 4_665
O21 O1 Ga3 159.3(15) 4_664 4_665
O21 O1 Ga3 119.9(17) 3_654 4_665
O21 O1 Ga3 158.0(17) 6_665 4_665
O21 O1 Ga3 86.8(19) 2 4_665
O21 O1 Ga3 114.1(18) 5_655 4_665
O3 O1 Ga3 101.9(17) 5_665 4_665
O3 O1 Ga3 61.8(15) 6 4_665
O3 O1 Ga3 138(2) 2_655 4_665
O2 O1 Ga3 137.1(14) 3_654 4_665
O2 O1 Ga3 103.0(14) 4_664 4_665
O2 O1 Ga3 145.4(14) 1_554 4_665
Ga2 O1 Ga3 46.1(8) . 4_665
O21 O1 Ga3 81(3) 4_665 4_665
O21 O1 Ga3 56.8(15) 3_655 4_665
O21 O1 Ga3 21.8(13) . 4_665
Ga3 O1 Ga3 133.5(4) 2_655 4_665
Ga3 O1 Ga3 78.2(3) 4_664 4_665
Ga3 O1 Ga3 133.5(4) 1_554 4_665
O2 O1 Ga3 137.9(17) 2_655 4_665
O2 O1 Ga3 64.8(12) 5_665 4_665
O2 O1 Ga3 109.5(14) 6 4_665
O3 O1 Ga3 109(2) 3_655 4_665
O3 O1 Ga3 36.5(14) . 4_665
O3 O1 Ga3 68.9(14) 4_665 4_665
O2 O1 Ga3 85.0(11) 6_565 4_665
O2 O1 Ga3 151(2) 5_765 4_665
O2 O1 Ga3 77.2(12) 2_545 4_665
Ga3 O1 Ga3 77.3(13) 2_656 4_665
Ga2 O1 Ga3 133.9(8) 1_554 .
La O1 Ga3 65.1(13) 2_655 .
La O1 Ga3 125(3) 4_665 .
La O1 Ga3 57.5(12) . .
O2 O1 Ga3 77(2) 3_655 .
O2 O1 Ga3 70(2) 4_665 .
O2 O1 Ga3 7.3(16) . .
O21 O1 Ga3 159.3(15) 1_554 .
O21 O1 Ga3 119.9(17) 4_664 .
O21 O1 Ga3 94.5(18) 3_654 .
O21 O1 Ga3 114.1(18) 6_665 .
O21 O1 Ga3 158.0(16) 2 .
O21 O1 Ga3 86.8(19) 5_655 .
O3 O1 Ga3 138(2) 5_665 .
O3 O1 Ga3 101.9(17) 6 .
O3 O1 Ga3 61.8(15) 2_655 .
O2 O1 Ga3 145.4(14) 3_654 .
O2 O1 Ga3 137.1(14) 4_664 .
O2 O1 Ga3 103.0(14) 1_554 .
Ga2 O1 Ga3 46.1(8) . .
O21 O1 Ga3 56.8(15) 4_665 .
O21 O1 Ga3 21.8(13) 3_655 .
O21 O1 Ga3 81(3) . .
Ga3 O1 Ga3 133.5(4) 2_655 .
Ga3 O1 Ga3 133.5(4) 4_664 .
Ga3 O1 Ga3 78.2(3) 1_554 .
O2 O1 Ga3 109.5(14) 2_655 .
O2 O1 Ga3 137.9(17) 5_665 .
O2 O1 Ga3 64.8(12) 6 .
O3 O1 Ga3 36.5(14) 3_655 .
O3 O1 Ga3 68.9(14) . .
O3 O1 Ga3 109(2) 4_665 .
O2 O1 Ga3 151(2) 6_565 .
O2 O1 Ga3 77.2(12) 5_765 .
O2 O1 Ga3 85.0(11) 2_545 .
Ga3 O1 Ga3 77.3(13) 2_656 .
Ga3 O1 Ga3 77.3(13) 4_665 .
Ga2 O1 Ga1 95.4(11) 1_554 1_665
La O1 Ga1 71.1(3) 2_655 1_665
La O1 Ga1 48.0(2) 4_665 1_665
La O1 Ga1 160(3) . 1_665
O2 O1 Ga1 43.9(16) 3_655 1_665
O2 O1 Ga1 99(2) 4_665 1_665
O2 O1 Ga1 110(2) . 1_665
O21 O1 Ga1 81.9(17) 1_554 1_665
O21 O1 Ga1 67.1(16) 4_664 1_665
O21 O1 Ga1 137(3) 3_654 1_665
O21 O1 Ga1 62.8(15) 6_665 1_665
O21 O1 Ga1 78.6(16) 2 1_665
O21 O1 Ga1 146(3) 5_655 1_665
O3 O1 Ga1 20.5(13) 5_665 1_665
O3 O1 Ga1 129.0(13) 6 1_665
O3 O1 Ga1 111.9(13) 2_655 1_665
O2 O1 Ga1 64.7(14) 3_654 1_665
O2 O1 Ga1 105.3(16) 4_664 1_665
O2 O1 Ga1 114(2) 1_554 1_665
Ga2 O1 Ga1 84.6(11) . 1_665
O21 O1 Ga1 60.6(15) 4_665 1_665
O21 O1 Ga1 122(3) 3_655 1_665
O21 O1 Ga1 74.7(17) . 1_665
Ga3 O1 Ga1 42.95(14) 2_655 1_665
Ga3 O1 Ga1 103.6(7) 4_664 1_665
Ga3 O1 Ga1 131.0(12) 1_554 1_665
O2 O1 Ga1 43.8(12) 2_655 1_665
O2 O1 Ga1 84.7(13) 5_665 1_665
O2 O1 Ga1 154.5(16) 6 1_665
O3 O1 Ga1 96.9(14) 3_655 1_665
O3 O1 Ga1 131.4(19) . 1_665
O3 O1 Ga1 26.5(12) 4_665 1_665
O2 O1 Ga1 41.8(11) 6_565 1_665
O2 O1 Ga1 85.4(12) 5_765 1_665
O2 O1 Ga1 154.6(13) 2_545 1_665
Ga3 O1 Ga1 41.3(3) 2_656 1_665
Ga3 O1 Ga1 95.4(9) 4_665 1_665
Ga3 O1 Ga1 117.5(14) . 1_665
Ga2 O1 Nb 95.4(11) 1_554 1_665
La O1 Nb 71.1(3) 2_655 1_665
La O1 Nb 48.0(2) 4_665 1_665
La O1 Nb 160(3) . 1_665
O2 O1 Nb 43.9(16) 3_655 1_665
O2 O1 Nb 99(2) 4_665 1_665
O2 O1 Nb 110(2) . 1_665
O21 O1 Nb 81.9(17) 1_554 1_665
O21 O1 Nb 67.1(16) 4_664 1_665
O21 O1 Nb 137(3) 3_654 1_665
O21 O1 Nb 62.8(15) 6_665 1_665
O21 O1 Nb 78.6(16) 2 1_665
O21 O1 Nb 146(3) 5_655 1_665
O3 O1 Nb 20.5(13) 5_665 1_665
O3 O1 Nb 129.0(13) 6 1_665
O3 O1 Nb 111.9(13) 2_655 1_665
O2 O1 Nb 64.7(14) 3_654 1_665
O2 O1 Nb 105.3(16) 4_664 1_665
O2 O1 Nb 114(2) 1_554 1_665
Ga2 O1 Nb 84.6(11) . 1_665
O21 O1 Nb 60.6(15) 4_665 1_665
O21 O1 Nb 122(3) 3_655 1_665
O21 O1 Nb 74.7(17) . 1_665
Ga3 O1 Nb 42.95(14) 2_655 1_665
Ga3 O1 Nb 103.6(7) 4_664 1_665
Ga3 O1 Nb 131.0(12) 1_554 1_665
O2 O1 Nb 43.8(12) 2_655 1_665
O2 O1 Nb 84.7(13) 5_665 1_665
O2 O1 Nb 154.5(16) 6 1_665
O3 O1 Nb 96.9(14) 3_655 1_665
O3 O1 Nb 131.4(19) . 1_665
O3 O1 Nb 26.5(12) 4_665 1_665
O2 O1 Nb 41.8(11) 6_565 1_665
O2 O1 Nb 85.4(12) 5_765 1_665
O2 O1 Nb 154.6(13) 2_545 1_665
Ga3 O1 Nb 41.3(3) 2_656 1_665
Ga3 O1 Nb 95.4(9) 4_665 1_665
Ga3 O1 Nb 117.5(14) . 1_665
Ga1 O1 Nb 0.0 1_665 1_665
Ga2 O1 Ga1 95.4(11) 1_554 .
La O1 Ga1 160(3) 2_655 .
La O1 Ga1 71.1(3) 4_665 .
La O1 Ga1 48.0(2) . .
O2 O1 Ga1 110(2) 3_655 .
O2 O1 Ga1 43.9(16) 4_665 .
O2 O1 Ga1 99(2) . .
O21 O1 Ga1 67.1(16) 1_554 .
O21 O1 Ga1 137(3) 4_664 .
O21 O1 Ga1 81.9(17) 3_654 .
O21 O1 Ga1 146(3) 6_665 .
O21 O1 Ga1 62.8(15) 2 .
O21 O1 Ga1 78.6(16) 5_655 .
O3 O1 Ga1 111.9(13) 5_665 .
O3 O1 Ga1 20.5(13) 6 .
O3 O1 Ga1 129.0(13) 2_655 .
O2 O1 Ga1 114(2) 3_654 .
O2 O1 Ga1 64.7(14) 4_664 .
O2 O1 Ga1 105.3(16) 1_554 .
Ga2 O1 Ga1 84.6(11) . .
O21 O1 Ga1 122(3) 4_665 .
O21 O1 Ga1 74.7(17) 3_655 .
O21 O1 Ga1 60.6(15) . .
Ga3 O1 Ga1 131.0(12) 2_655 .
Ga3 O1 Ga1 42.95(14) 4_664 .
Ga3 O1 Ga1 103.6(7) 1_554 .
O2 O1 Ga1 154.5(16) 2_655 .
O2 O1 Ga1 43.8(12) 5_665 .
O2 O1 Ga1 84.7(13) 6 .
O3 O1 Ga1 131.4(19) 3_655 .
O3 O1 Ga1 26.5(12) . .
O3 O1 Ga1 96.9(14) 4_665 .
O2 O1 Ga1 85.4(12) 6_565 .
O2 O1 Ga1 154.6(13) 5_765 .
O2 O1 Ga1 41.8(11) 2_545 .
Ga3 O1 Ga1 117.5(14) 2_656 .
Ga3 O1 Ga1 41.3(3) 4_665 .
Ga3 O1 Ga1 95.4(9) . .
Ga1 O1 Ga1 119.1(3) 1_665 .
Nb O1 Ga1 119.1(3) 1_665 .
Ga2 O1 Nb 95.4(11) 1_554 .
La O1 Nb 160(3) 2_655 .
La O1 Nb 71.1(3) 4_665 .
La O1 Nb 48.0(2) . .
O2 O1 Nb 110(2) 3_655 .
O2 O1 Nb 43.9(16) 4_665 .
O2 O1 Nb 99(2) . .
O21 O1 Nb 67.1(16) 1_554 .
O21 O1 Nb 137(3) 4_664 .
O21 O1 Nb 81.9(17) 3_654 .
O21 O1 Nb 146(3) 6_665 .
O21 O1 Nb 62.8(15) 2 .
O21 O1 Nb 78.6(16) 5_655 .
O3 O1 Nb 111.9(13) 5_665 .
O3 O1 Nb 20.5(13) 6 .
O3 O1 Nb 129.0(13) 2_655 .
O2 O1 Nb 114(2) 3_654 .
O2 O1 Nb 64.7(14) 4_664 .
O2 O1 Nb 105.3(16) 1_554 .
Ga2 O1 Nb 84.6(11) . .
O21 O1 Nb 122(3) 4_665 .
O21 O1 Nb 74.7(17) 3_655 .
O21 O1 Nb 60.6(15) . .
Ga3 O1 Nb 131.0(12) 2_655 .
Ga3 O1 Nb 42.95(14) 4_664 .
Ga3 O1 Nb 103.6(7) 1_554 .
O2 O1 Nb 154.5(16) 2_655 .
O2 O1 Nb 43.8(12) 5_665 .
O2 O1 Nb 84.7(13) 6 .
O3 O1 Nb 131.4(19) 3_655 .
O3 O1 Nb 26.5(12) . .
O3 O1 Nb 96.9(14) 4_665 .
O2 O1 Nb 85.4(12) 6_565 .
O2 O1 Nb 154.6(13) 5_765 .
O2 O1 Nb 41.8(11) 2_545 .
Ga3 O1 Nb 117.5(14) 2_656 .
Ga3 O1 Nb 41.3(3) 4_665 .
Ga3 O1 Nb 95.4(9) . .
Ga1 O1 Nb 119.1(3) 1_665 .
Nb O1 Nb 119.1(3) 1_665 .
Ga1 O1 Nb 0.0 . .
Ga2 O1 Nb 95.4(11) 1_554 1_655
La O1 Nb 48.0(2) 2_655 1_655
La O1 Nb 160(3) 4_665 1_655
La O1 Nb 71.1(3) . 1_655
O2 O1 Nb 99(2) 3_655 1_655
O2 O1 Nb 110(2) 4_665 1_655
O2 O1 Nb 43.9(16) . 1_655
O21 O1 Nb 137(3) 1_554 1_655
O21 O1 Nb 81.9(17) 4_664 1_655
O21 O1 Nb 67.1(16) 3_654 1_655
O21 O1 Nb 78.6(16) 6_665 1_655
O21 O1 Nb 146(3) 2 1_655
O21 O1 Nb 62.8(15) 5_655 1_655
O3 O1 Nb 129.0(13) 5_665 1_655
O3 O1 Nb 111.9(13) 6 1_655
O3 O1 Nb 20.5(13) 2_655 1_655
O2 O1 Nb 105.3(16) 3_654 1_655
O2 O1 Nb 114(2) 4_664 1_655
O2 O1 Nb 64.7(14) 1_554 1_655
Ga2 O1 Nb 84.6(11) . 1_655
O21 O1 Nb 74.7(17) 4_665 1_655
O21 O1 Nb 60.6(15) 3_655 1_655
O21 O1 Nb 122(3) . 1_655
Ga3 O1 Nb 103.6(7) 2_655 1_655
Ga3 O1 Nb 131.0(12) 4_664 1_655
Ga3 O1 Nb 42.95(14) 1_554 1_655
O2 O1 Nb 84.7(13) 2_655 1_655
O2 O1 Nb 154.5(16) 5_665 1_655
O2 O1 Nb 43.8(12) 6 1_655
O3 O1 Nb 26.5(12) 3_655 1_655
O3 O1 Nb 96.9(14) . 1_655
O3 O1 Nb 131.4(19) 4_665 1_655
O2 O1 Nb 154.6(13) 6_565 1_655
O2 O1 Nb 41.8(11) 5_765 1_655
O2 O1 Nb 85.4(12) 2_545 1_655
Ga3 O1 Nb 95.4(9) 2_656 1_655
Ga3 O1 Nb 117.5(14) 4_665 1_655
Ga3 O1 Nb 41.3(3) . 1_655
Ga1 O1 Nb 119.1(3) 1_665 1_655
Nb O1 Nb 119.1(3) 1_665 1_655
Ga1 O1 Nb 119.1(3) . 1_655
Nb O1 Nb 119.1(3) . 1_655
Ga2 O1 Ga1 95.4(11) 1_554 1_655
La O1 Ga1 48.0(2) 2_655 1_655
La O1 Ga1 160(3) 4_665 1_655
La O1 Ga1 71.1(3) . 1_655
O2 O1 Ga1 99(2) 3_655 1_655
O2 O1 Ga1 110(2) 4_665 1_655
O2 O1 Ga1 43.9(16) . 1_655
O21 O1 Ga1 137(3) 1_554 1_655
O21 O1 Ga1 81.9(17) 4_664 1_655
O21 O1 Ga1 67.1(16) 3_654 1_655
O21 O1 Ga1 78.6(16) 6_665 1_655
O21 O1 Ga1 146(3) 2 1_655
O21 O1 Ga1 62.8(15) 5_655 1_655
O3 O1 Ga1 129.0(13) 5_665 1_655
O3 O1 Ga1 111.9(13) 6 1_655
O3 O1 Ga1 20.5(13) 2_655 1_655
O2 O1 Ga1 105.3(16) 3_654 1_655
O2 O1 Ga1 114(2) 4_664 1_655
O2 O1 Ga1 64.7(14) 1_554 1_655
Ga2 O1 Ga1 84.6(11) . 1_655
O21 O1 Ga1 74.7(17) 4_665 1_655
O21 O1 Ga1 60.6(15) 3_655 1_655
O21 O1 Ga1 122(3) . 1_655
Ga3 O1 Ga1 103.6(7) 2_655 1_655
Ga3 O1 Ga1 131.0(12) 4_664 1_655
Ga3 O1 Ga1 42.95(14) 1_554 1_655
O2 O1 Ga1 84.7(13) 2_655 1_655
O2 O1 Ga1 154.5(16) 5_665 1_655
O2 O1 Ga1 43.8(12) 6 1_655
O3 O1 Ga1 26.5(12) 3_655 1_655
O3 O1 Ga1 96.9(14) . 1_655
O3 O1 Ga1 131.4(19) 4_665 1_655
O2 O1 Ga1 154.6(13) 6_565 1_655
O2 O1 Ga1 41.8(11) 5_765 1_655
O2 O1 Ga1 85.4(12) 2_545 1_655
Ga3 O1 Ga1 95.4(9) 2_656 1_655
Ga3 O1 Ga1 117.5(14) 4_665 1_655
Ga3 O1 Ga1 41.3(3) . 1_655
Ga1 O1 Ga1 119.1(3) 1_665 1_655
Nb O1 Ga1 119.1(3) 1_665 1_655
Ga1 O1 Ga1 119.1(3) . 1_655
Nb O1 Ga1 119.1(3) . 1_655
Nb O1 Ga1 0.0 1_655 1_655
Ga2 O1 O3 109.3(11) 1_554 4_655
La O1 O3 68.0(15) 2_655 4_655
La O1 O3 149(3) 4_665 4_655
La O1 O3 48.7(12) . 4_655
O2 O1 O3 100(2) 3_655 4_655
O2 O1 O3 86(2) 4_665 4_655
O2 O1 O3 31.1(19) . 4_655
O21 O1 O3 141(2) 1_554 4_655
O21 O1 O3 106.6(18) 4_664 4_655
O21 O1 O3 70(2) 3_654 4_655
O21 O1 O3 104.0(17) 6_665 4_655
O21 O1 O3 146(2) 2 4_655
O21 O1 O3 63(2) 5_655 4_655
O3 O1 O3 151(2) 5_665 4_655
O3 O1 O3 93.6(19) 6 4_655
O3 O1 O3 44(2) 2_655 4_655
O2 O1 O3 127.9(17) 3_654 4_655
O2 O1 O3 115.2(18) 4_664 4_655
O2 O1 O3 78.9(17) 1_554 4_655
Ga2 O1 O3 70.7(11) . 4_655
O21 O1 O3 77.6(19) 4_665 4_655
O21 O1 O3 38.0(17) 3_655 4_655
O21 O1 O3 103(3) . 4_655
Ga3 O1 O3 129.1(11) 2_655 4_655
Ga3 O1 O3 121.2(12) 4_664 4_655
Ga3 O1 O3 53.8(8) 1_554 4_655
O2 O1 O3 109.2(14) 2_655 4_655
O2 O1 O3 137.8(14) 5_665 4_655
O2 O1 O3 40.4(13) 6 4_655
O3 O1 O3 39(3) 3_655 4_655
O3 O1 O3 72(2) . 4_655
O3 O1 O3 134(3) 4_665 4_655
O2 O1 O3 176(2) 6_565 4_655
O2 O1 O3 67.3(17) 5_765 4_655
O2 O1 O3 70.0(18) 2_545 4_655
Ga3 O1 O3 99.2(16) 2_656 4_655
Ga3 O1 O3 93.5(13) 4_665 4_655
Ga3 O1 O3 25.0(7) . 4_655
Ga1 O1 O3 135.2(16) 1_665 4_655
Nb O1 O3 135.2(16) 1_665 4_655
Ga1 O1 O3 95.7(12) . 4_655
Nb O1 O3 95.7(12) . 4_655
Nb O1 O3 25.5(11) 1_655 4_655
Ga1 O1 O3 25.5(11) 1_655 4_655
Ga2 O1 O3 109.3(12) 1_554 1_665
La O1 O3 48.7(12) 2_655 1_665
La O1 O3 68.0(15) 4_665 1_665
La O1 O3 149(3) . 1_665
O2 O1 O3 31.1(19) 3_655 1_665
O2 O1 O3 100(2) 4_665 1_665
O2 O1 O3 86(2) . 1_665
O21 O1 O3 106.6(18) 1_554 1_665
O21 O1 O3 70(2) 4_664 1_665
O21 O1 O3 141(2) 3_654 1_665
O21 O1 O3 63(2) 6_665 1_665
O21 O1 O3 104.0(17) 2 1_665
O21 O1 O3 146(2) 5_655 1_665
O3 O1 O3 44(2) 5_665 1_665
O3 O1 O3 151(2) 6 1_665
O3 O1 O3 93.6(19) 2_655 1_665
O2 O1 O3 78.9(17) 3_654 1_665
O2 O1 O3 127.9(17) 4_664 1_665
O2 O1 O3 115.2(18) 1_554 1_665
Ga2 O1 O3 70.7(11) . 1_665
O21 O1 O3 38.0(18) 4_665 1_665
O21 O1 O3 103(3) 3_655 1_665
O21 O1 O3 77.6(19) . 1_665
Ga3 O1 O3 53.8(8) 2_655 1_665
Ga3 O1 O3 129.1(11) 4_664 1_665
Ga3 O1 O3 121.2(12) 1_554 1_665
O2 O1 O3 40.4(13) 2_655 1_665
O2 O1 O3 109.2(14) 5_665 1_665
O2 O1 O3 137.8(14) 6 1_665
O3 O1 O3 72(2) 3_655 1_665
O3 O1 O3 134(3) . 1_665
O3 O1 O3 39(3) 4_665 1_665
O2 O1 O3 67.3(17) 6_565 1_665
O2 O1 O3 70.0(18) 5_765 1_665
O2 O1 O3 176(2) 2_545 1_665
Ga3 O1 O3 25.0(7) 2_656 1_665
Ga3 O1 O3 99.2(16) 4_665 1_665
Ga3 O1 O3 93.5(13) . 1_665
Ga1 O1 O3 25.5(11) 1_665 1_665
Nb O1 O3 25.5(11) 1_665 1_665
Ga1 O1 O3 135.2(16) . 1_665
Nb O1 O3 135.2(16) . 1_665
Nb O1 O3 95.7(12) 1_655 1_665
Ga1 O1 O3 95.7(12) 1_655 1_665
O3 O1 O3 109.7(11) 4_655 1_665
Ga2 O1 O3 109.3(12) 1_554 3
La O1 O3 149(3) 2_655 3
La O1 O3 48.7(12) 4_665 3
La O1 O3 68.0(15) . 3
O2 O1 O3 86(2) 3_655 3
O2 O1 O3 31.1(19) 4_665 3
O2 O1 O3 100(2) . 3
O21 O1 O3 70(2) 1_554 3
O21 O1 O3 141(2) 4_664 3
O21 O1 O3 106.6(18) 3_654 3
O21 O1 O3 146(2) 6_665 3
O21 O1 O3 63(2) 2 3
O21 O1 O3 104.0(17) 5_655 3
O3 O1 O3 93.6(19) 5_665 3
O3 O1 O3 44(2) 6 3
O3 O1 O3 151(2) 2_655 3
O2 O1 O3 115.2(19) 3_654 3
O2 O1 O3 78.9(17) 4_664 3
O2 O1 O3 127.9(17) 1_554 3
Ga2 O1 O3 70.7(11) . 3
O21 O1 O3 103(3) 4_665 3
O21 O1 O3 77.6(19) 3_655 3
O21 O1 O3 38.0(18) . 3
Ga3 O1 O3 121.2(12) 2_655 3
Ga3 O1 O3 53.8(8) 4_664 3
Ga3 O1 O3 129.1(11) 1_554 3
O2 O1 O3 137.8(14) 2_655 3
O2 O1 O3 40.4(13) 5_665 3
O2 O1 O3 109.2(14) 6 3
O3 O1 O3 134(3) 3_655 3
O3 O1 O3 39(3) . 3
O3 O1 O3 72(2) 4_665 3
O2 O1 O3 70.0(18) 6_565 3
O2 O1 O3 176(2) 5_765 3
O2 O1 O3 67.3(17) 2_545 3
Ga3 O1 O3 93.5(13) 2_656 3
Ga3 O1 O3 25.0(7) 4_665 3
Ga3 O1 O3 99.2(16) . 3
Ga1 O1 O3 95.7(12) 1_665 3
Nb O1 O3 95.7(12) 1_665 3
Ga1 O1 O3 25.5(11) . 3
Nb O1 O3 25.5(11) . 3
Nb O1 O3 135.2(16) 1_655 3
Ga1 O1 O3 135.2(16) 1_655 3
O3 O1 O3 109.7(11) 4_655 3
O3 O1 O3 109.7(11) 1_665 3
Ga2 O1 O21 143(2) 1_554 6_666
La O1 O21 46(2) 2_655 6_666
La O1 O21 86(2) 4_665 6_666
La O1 O21 109(3) . 6_666
O2 O1 O21 25(2) 3_655 6_666
O2 O1 O21 77(3) 4_665 6_666
O2 O1 O21 48(2) . 6_666
O21 O1 O21 142.5(14) 1_554 6_666
O21 O1 O21 99(3) 4_664 6_666
O21 O1 O21 141.2(13) 3_654 6_666
O21 O1 O21 91(3) 6_665 6_666
O21 O1 O21 136.7(15) 2 6_666
O21 O1 O21 136.7(15) 5_655 6_666
O3 O1 O21 82(2) 5_665 6_666
O3 O1 O21 140(4) 6 6_666
O3 O1 O21 84.6(18) 2_655 6_666
O2 O1 O21 116(2) 3_654 6_666
O2 O1 O21 167(2) 4_664 6_666
O2 O1 O21 129(2) 1_554 6_666
Ga2 O1 O21 37(2) . 6_666
O21 O1 O21 1(4) 4_665 6_666
O21 O1 O21 63.9(13) 3_655 6_666
O21 O1 O21 64.8(14) . 6_666
Ga3 O1 O21 91.4(19) 2_655 6_666
Ga3 O1 O21 153(2) 4_664 6_666
Ga3 O1 O21 115.6(13) 1_554 6_666
O2 O1 O21 72(2) 2_655 6_666
O2 O1 O21 129(2) 5_665 6_666
O2 O1 O21 115.4(19) 6 6_666
O3 O1 O21 48.1(17) 3_655 6_666
O3 O1 O21 103(3) . 6_666
O3 O1 O21 59(2) 4_665 6_666
O2 O1 O21 99.8(17) 6_565 6_666
O2 O1 O21 75(2) 5_765 6_666
O2 O1 O21 138(3) 2_545 6_666
Ga3 O1 O21 22.7(12) 2_656 6_666
Ga3 O1 O21 80(3) 4_665 6_666
Ga3 O1 O21 55.6(17) . 6_666
Ga1 O1 O21 61.9(15) 1_665 6_666
Nb O1 O21 61.9(15) 1_665 6_666
Ga1 O1 O21 121(3) . 6_666
Nb O1 O21 121(3) . 6_666
Nb O1 O21 74.2(13) 1_655 6_666
Ga1 O1 O21 74.2(13) 1_655 6_666
O3 O1 O21 76.5(19) 4_655 6_666
O3 O1 O21 39.5(18) 1_665 6_666
O3 O1 O21 103(3) 3 6_666
Ga2 O1 O21 143(2) 1_554 2_556
La O1 O21 109(3) 2_655 2_556
La O1 O21 46(2) 4_665 2_556
La O1 O21 86(2) . 2_556
O2 O1 O21 48(2) 3_655 2_556
O2 O1 O21 25(2) 4_665 2_556
O2 O1 O21 77(3) . 2_556
O21 O1 O21 99(3) 1_554 2_556
O21 O1 O21 141.2(13) 4_664 2_556
O21 O1 O21 142.5(14) 3_654 2_556
O21 O1 O21 136.7(15) 6_665 2_556
O21 O1 O21 91(3) 2 2_556
O21 O1 O21 136.7(15) 5_655 2_556
O3 O1 O21 84.6(18) 5_665 2_556
O3 O1 O21 82(2) 6 2_556
O3 O1 O21 140(4) 2_655 2_556
O2 O1 O21 129(2) 3_654 2_556
O2 O1 O21 116(2) 4_664 2_556
O2 O1 O21 167(2) 1_554 2_556
Ga2 O1 O21 37(2) . 2_556
O21 O1 O21 63.9(13) 4_665 2_556
O21 O1 O21 64.8(14) 3_655 2_556
O21 O1 O21 1(4) . 2_556
Ga3 O1 O21 115.6(13) 2_655 2_556
Ga3 O1 O21 91.4(19) 4_664 2_556
Ga3 O1 O21 153(2) 1_554 2_556
O2 O1 O21 115.4(19) 2_655 2_556
O2 O1 O21 72(2) 5_665 2_556
O2 O1 O21 129(2) 6 2_556
O3 O1 O21 103(3) 3_655 2_556
O3 O1 O21 59(2) . 2_556
O3 O1 O21 48.1(17) 4_665 2_556
O2 O1 O21 75(2) 6_565 2_556
O2 O1 O21 138(3) 5_765 2_556
O2 O1 O21 99.8(17) 2_545 2_556
Ga3 O1 O21 55.6(17) 2_656 2_556
Ga3 O1 O21 22.7(12) 4_665 2_556
Ga3 O1 O21 80(3) . 2_556
Ga1 O1 O21 74.2(13) 1_665 2_556
Nb O1 O21 74.2(13) 1_665 2_556
Ga1 O1 O21 61.9(15) . 2_556
Nb O1 O21 61.9(15) . 2_556
Nb O1 O21 121(3) 1_655 2_556
Ga1 O1 O21 121(3) 1_655 2_556
O3 O1 O21 103(3) 4_655 2_556
O3 O1 O21 76.5(19) 1_665 2_556
O3 O1 O21 39.5(18) 3 2_556
O21 O1 O21 63(4) 6_666 2_556
Ga2 O1 O21 143(2) 1_554 5_656
La O1 O21 86(2) 2_655 5_656
La O1 O21 109(3) 4_665 5_656
La O1 O21 46(2) . 5_656
O2 O1 O21 77(3) 3_655 5_656
O2 O1 O21 48(2) 4_665 5_656
O2 O1 O21 25(2) . 5_656
O21 O1 O21 141.2(13) 1_554 5_656
O21 O1 O21 142.5(14) 4_664 5_656
O21 O1 O21 99(3) 3_654 5_656
O21 O1 O21 136.7(15) 6_665 5_656
O21 O1 O21 136.7(15) 2 5_656
O21 O1 O21 91(3) 5_655 5_656
O3 O1 O21 140(4) 5_665 5_656
O3 O1 O21 84.6(18) 6 5_656
O3 O1 O21 82(2) 2_655 5_656
O2 O1 O21 167(2) 3_654 5_656
O2 O1 O21 129(2) 4_664 5_656
O2 O1 O21 116(2) 1_554 5_656
Ga2 O1 O21 37(2) . 5_656
O21 O1 O21 64.8(14) 4_665 5_656
O21 O1 O21 1(4) 3_655 5_656
O21 O1 O21 63.9(13) . 5_656
Ga3 O1 O21 153(2) 2_655 5_656
Ga3 O1 O21 115.6(13) 4_664 5_656
Ga3 O1 O21 91.4(19) 1_554 5_656
O2 O1 O21 129(2) 2_655 5_656
O2 O1 O21 115.4(19) 5_665 5_656
O2 O1 O21 72(2) 6 5_656
O3 O1 O21 59(2) 3_655 5_656
O3 O1 O21 48.1(17) . 5_656
O3 O1 O21 103(3) 4_665 5_656
O2 O1 O21 138(3) 6_565 5_656
O2 O1 O21 99.8(17) 5_765 5_656
O2 O1 O21 75(2) 2_545 5_656
Ga3 O1 O21 80(3) 2_656 5_656
Ga3 O1 O21 55.6(17) 4_665 5_656
Ga3 O1 O21 22.7(12) . 5_656
Ga1 O1 O21 121(3) 1_665 5_656
Nb O1 O21 121(3) 1_665 5_656
Ga1 O1 O21 74.2(13) . 5_656
Nb O1 O21 74.2(13) . 5_656
Nb O1 O21 61.9(15) 1_655 5_656
Ga1 O1 O21 61.9(15) 1_655 5_656
O3 O1 O21 39.5(18) 4_655 5_656
O3 O1 O21 103(3) 1_665 5_656
O3 O1 O21 76.5(19) 3 5_656
O21 O1 O21 63(4) 6_666 5_656
O21 O1 O21 63(4) 2_556 5_656
Ga2 O1 O3 45.0(10) 1_554 3_654
La O1 O3 61.1(17) 2_655 3_654
La O1 O3 136(2) 4_665 3_654
La O1 O3 98.7(16) . 3_654
O2 O1 O3 122.5(18) 3_655 3_654
O2 O1 O3 158.8(19) 4_665 3_654
O2 O1 O3 97(2) . 3_654
O21 O1 O3 88(2) 1_554 3_654
O21 O1 O3 35.7(19) 4_664 3_654
O21 O1 O3 46(2) 3_654 3_654
O21 O1 O3 38(2) 6_665 3_654
O21 O1 O3 97(3) 2 3_654
O21 O1 O3 51(2) 5_655 3_654
O3 O1 O3 93(2) 5_665 3_654
O3 O1 O3 107(2) 6 3_654
O3 O1 O3 33.3(18) 2_655 3_654
O2 O1 O3 53.1(19) 3_654 3_654
O2 O1 O3 73(2) 4_664 3_654
O2 O1 O3 22.4(16) 1_554 3_654
Ga2 O1 O3 135.0(10) . 3_654
O21 O1 O3 106(2) 4_665 3_654
O21 O1 O3 112.8(18) 3_655 3_654
O21 O1 O3 172(2) . 3_654
Ga3 O1 O3 61.8(15) 2_655 3_654
Ga3 O1 O3 98.0(17) 4_664 3_654
Ga3 O1 O3 30.2(11) 1_554 3_654
O2 O1 O3 58(2) 2_655 3_654
O2 O1 O3 117(2) 5_665 3_654
O2 O1 O3 54.3(19) 6 3_654
O3 O1 O3 68.6(11) 3_655 3_654
O3 O1 O3 127.4(9) . 3_654
O3 O1 O3 127.4(9) 4_665 3_654
O2 O1 O3 107(2) 6_565 3_654
O2 O1 O3 32.3(13) 5_765 3_654
O2 O1 O3 88.1(16) 2_545 3_654
Ga3 O1 O3 115.3(10) 2_656 3_654
Ga3 O1 O3 163.7(11) 4_665 3_654
Ga3 O1 O3 94.9(8) . 3_654
Ga1 O1 O3 100.9(15) 1_665 3_654
Nb O1 O3 100.9(15) 1_665 3_654
Ga1 O1 O3 127.3(14) . 3_654
Nb O1 O3 127.3(14) . 3_654
Nb O1 O3 53.5(9) 1_655 3_654
Ga1 O1 O3 53.5(9) 1_655 3_654
O3 O1 O3 74.8(14) 4_655 3_654
O3 O1 O3 95.4(19) 1_665 3_654
O3 O1 O3 150(2) 3 3_654
O21 O1 O3 107(2) 6_666 3_654
O21 O1 O3 170(2) 2_556 3_654
O21 O1 O3 114.2(17) 5_656 3_654
Ga2 O1 O3 45.0(10) 1_554 1_554
La O1 O3 136(2) 2_655 1_554
La O1 O3 98.7(16) 4_665 1_554
La O1 O3 61.1(17) . 1_554
O2 O1 O3 158.8(19) 3_655 1_554
O2 O1 O3 97(2) 4_665 1_554
O2 O1 O3 122.5(18) . 1_554
O21 O1 O3 46(2) 1_554 1_554
O21 O1 O3 88(2) 4_664 1_554
O21 O1 O3 35.7(19) 3_654 1_554
O21 O1 O3 97(3) 6_665 1_554
O21 O1 O3 51(2) 2 1_554
O21 O1 O3 38(2) 5_655 1_554
O3 O1 O3 107(2) 5_665 1_554
O3 O1 O3 33.3(18) 6 1_554
O3 O1 O3 93(2) 2_655 1_554
O2 O1 O3 73(2) 3_654 1_554
O2 O1 O3 22.4(16) 4_664 1_554
O2 O1 O3 53.1(19) 1_554 1_554
Ga2 O1 O3 135.0(10) . 1_554
O21 O1 O3 172(2) 4_665 1_554
O21 O1 O3 106(2) 3_655 1_554
O21 O1 O3 112.8(18) . 1_554
Ga3 O1 O3 98.0(17) 2_655 1_554
Ga3 O1 O3 30.2(11) 4_664 1_554
Ga3 O1 O3 61.8(15) 1_554 1_554
O2 O1 O3 117(2) 2_655 1_554
O2 O1 O3 54.3(19) 5_665 1_554
O2 O1 O3 58(2) 6 1_554
O3 O1 O3 127.4(9) 3_655 1_554
O3 O1 O3 68.6(11) . 1_554
O3 O1 O3 127.4(9) 4_665 1_554
O2 O1 O3 88.1(16) 6_565 1_554
O2 O1 O3 107(2) 5_765 1_554
O2 O1 O3 32.3(13) 2_545 1_554
Ga3 O1 O3 163.7(11) 2_656 1_554
Ga3 O1 O3 94.9(8) 4_665 1_554
Ga3 O1 O3 115.3(10) . 1_554
Ga1 O1 O3 127.3(14) 1_665 1_554
Nb O1 O3 127.3(14) 1_665 1_554
Ga1 O1 O3 53.5(9) . 1_554
Nb O1 O3 53.5(9) . 1_554
Nb O1 O3 100.9(15) 1_655 1_554
Ga1 O1 O3 100.9(15) 1_655 1_554
O3 O1 O3 95.4(19) 4_655 1_554
O3 O1 O3 150.2(19) 1_665 1_554
O3 O1 O3 74.8(14) 3 1_554
O21 O1 O3 170(2) 6_666 1_554
O21 O1 O3 114.2(17) 2_556 1_554
O21 O1 O3 107(2) 5_656 1_554
O3 O1 O3 75.5(15) 3_654 1_554
Ga2 O1 O3 45.0(10) 1_554 4_664
La O1 O3 98.7(16) 2_655 4_664
La O1 O3 61.1(17) 4_665 4_664
La O1 O3 136(2) . 4_664
O2 O1 O3 97(2) 3_655 4_664
O2 O1 O3 122.5(18) 4_665 4_664
O2 O1 O3 158.8(19) . 4_664
O21 O1 O3 35.7(19) 1_554 4_664
O21 O1 O3 46(2) 4_664 4_664
O21 O1 O3 88(2) 3_654 4_664
O21 O1 O3 51(2) 6_665 4_664
O21 O1 O3 38(2) 2 4_664
O21 O1 O3 97(3) 5_655 4_664
O3 O1 O3 33.3(18) 5_665 4_664
O3 O1 O3 93(2) 6 4_664
O3 O1 O3 107(2) 2_655 4_664
O2 O1 O3 22.4(16) 3_654 4_664
O2 O1 O3 53.1(19) 4_664 4_664
O2 O1 O3 73(2) 1_554 4_664
Ga2 O1 O3 135.0(10) . 4_664
O21 O1 O3 112.8(18) 4_665 4_664
O21 O1 O3 172(2) 3_655 4_664
O21 O1 O3 106(2) . 4_664
Ga3 O1 O3 30.2(11) 2_655 4_664
Ga3 O1 O3 61.8(15) 4_664 4_664
Ga3 O1 O3 98.0(17) 1_554 4_664
O2 O1 O3 54.3(19) 2_655 4_664
O2 O1 O3 58(2) 5_665 4_664
O2 O1 O3 117(2) 6 4_664
O3 O1 O3 127.4(9) 3_655 4_664
O3 O1 O3 127.4(9) . 4_664
O3 O1 O3 68.6(11) 4_665 4_664
O2 O1 O3 32.3(13) 6_565 4_664
O2 O1 O3 88.1(16) 5_765 4_664
O2 O1 O3 107(2) 2_545 4_664
Ga3 O1 O3 94.9(8) 2_656 4_664
Ga3 O1 O3 115.3(10) 4_665 4_664
Ga3 O1 O3 163.7(11) . 4_664
Ga1 O1 O3 53.5(9) 1_665 4_664
Nb O1 O3 53.5(9) 1_665 4_664
Ga1 O1 O3 100.9(15) . 4_664
Nb O1 O3 100.9(15) . 4_664
Nb O1 O3 127.3(14) 1_655 4_664
Ga1 O1 O3 127.3(14) 1_655 4_664
O3 O1 O3 150.2(19) 4_655 4_664
O3 O1 O3 74.8(14) 1_665 4_664
O3 O1 O3 95.4(19) 3 4_664
O21 O1 O3 114.2(17) 6_666 4_664
O21 O1 O3 107(2) 2_556 4_664
O21 O1 O3 170(2) 5_656 4_664
O3 O1 O3 75.5(15) 3_654 4_664
O3 O1 O3 75.5(15) 1_554 4_664
Ga2 O1 O1 101(2) 1_554 2
La O1 O1 127.6(15) 2_655 2
La O1 O1 11.57(19) 4_665 2
La O1 O1 105.6(11) . 2
O2 O1 O1 68(2) 3_655 2
O2 O1 O1 57(2) 4_665 2
O2 O1 O1 120(3) . 2
O21 O1 O1 58(2) 1_554 2
O21 O1 O1 110(2) 4_664 2
O21 O1 O1 126(3) 3_654 2
O21 O1 O1 111.6(19) 6_665 2
O21 O1 O1 50(2) 2 2
O21 O1 O1 128(2) 5_655 2
O3 O1 O1 56.2(13) 5_665 2
O3 O1 O1 72.3(13) 6 2
O3 O1 O1 171.1(16) 2_655 2
O2 O1 O1 89(2) 3_654 2
O2 O1 O1 80.7(18) 4_664 2
O2 O1 O1 131(3) 1_554 2
Ga2 O1 O1 79(2) . 2
O21 O1 O1 92(3) 4_665 2
O21 O1 O1 105(2) 3_655 2
O21 O1 O1 42(3) . 2
Ga3 O1 O1 85.7(9) 2_655 2
Ga3 O1 O1 60.7(9) 4_664 2
Ga3 O1 O1 152(3) 1_554 2
O2 O1 O1 100.3(13) 2_655 2
O2 O1 O1 36.5(15) 5_665 2
O2 O1 O1 143.1(15) 6 2
O3 O1 O1 141(3) 3_655 2
O3 O1 O1 76.6(18) . 2
O3 O1 O1 40.2(14) 4_665 2
O2 O1 O1 35.4(14) 6_565 2
O2 O1 O1 144.3(13) 5_765 2
O2 O1 O1 99.0(11) 2_545 2
Ga3 O1 O1 73.4(14) 2_656 2
Ga3 O1 O1 49.5(12) 4_665 2
Ga3 O1 O1 123(3) . 2
Ga1 O1 O1 59.56(17) 1_665 2
Nb O1 O1 59.56(17) 1_665 2
Ga1 O1 O1 59.56(17) . 2
Nb O1 O1 59.56(17) . 2
Nb O1 O1 164(3) 1_655 2
Ga1 O1 O1 164(3) 1_655 2
O3 O1 O1 143(2) 4_655 2
O3 O1 O1 79.0(15) 1_665 2
O3 O1 O1 37.6(12) 3 2
O21 O1 O1 93(3) 6_666 2
O21 O1 O1 43(2) 2_556 2
O21 O1 O1 104(3) 5_656 2
O3 O1 O1 142(3) 3_654 2
O3 O1 O1 90.6(16) 1_554 2
O3 O1 O1 66.4(17) 4_664 2
Ga2 O1 O1 101(2) 1_554 2_655
La O1 O1 11.57(19) 2_655 2_655
La O1 O1 105.6(11) 4_665 2_655
La O1 O1 127.5(16) . 2_655
O2 O1 O1 57(2) 3_655 2_655
O2 O1 O1 120(3) 4_665 2_655
O2 O1 O1 68(2) . 2_655
O21 O1 O1 126(3) 1_554 2_655
O21 O1 O1 58(2) 4_664 2_655
O21 O1 O1 110(2) 3_654 2_655
O21 O1 O1 50(2) 6_665 2_655
O21 O1 O1 128(2) 2 2_655
O21 O1 O1 111.6(19) 5_655 2_655
O3 O1 O1 72.3(13) 5_665 2_655
O3 O1 O1 171.1(16) 6 2_655
O3 O1 O1 56.2(13) 2_655 2_655
O2 O1 O1 80.7(18) 3_654 2_655
O2 O1 O1 131(3) 4_664 2_655
O2 O1 O1 89(2) 1_554 2_655
Ga2 O1 O1 79(2) . 2_655
O21 O1 O1 42(3) 4_665 2_655
O21 O1 O1 92(3) 3_655 2_655
O21 O1 O1 105(2) . 2_655
Ga3 O1 O1 60.7(9) 2_655 2_655
Ga3 O1 O1 152(3) 4_664 2_655
Ga3 O1 O1 85.7(9) 1_554 2_655
O2 O1 O1 36.5(15) 2_655 2_655
O2 O1 O1 143.1(15) 5_665 2_655
O2 O1 O1 100.3(13) 6 2_655
O3 O1 O1 40.2(14) 3_655 2_655
O3 O1 O1 141(3) . 2_655
O3 O1 O1 76.6(18) 4_665 2_655
O2 O1 O1 99.0(11) 6_565 2_655
O2 O1 O1 35.4(14) 5_765 2_655
O2 O1 O1 144.3(13) 2_545 2_655
Ga3 O1 O1 49.5(12) 2_656 2_655
Ga3 O1 O1 123(3) 4_665 2_655
Ga3 O1 O1 73.4(14) . 2_655
Ga1 O1 O1 59.56(17) 1_665 2_655
Nb O1 O1 59.56(17) 1_665 2_655
Ga1 O1 O1 164(3) . 2_655
Nb O1 O1 164(3) . 2_655
Nb O1 O1 59.56(17) 1_655 2_655
Ga1 O1 O1 59.56(17) 1_655 2_655
O3 O1 O1 79.0(15) 4_655 2_655
O3 O1 O1 37.6(12) 1_665 2_655
O3 O1 O1 143(2) 3 2_655
O21 O1 O1 43(2) 6_666 2_655
O21 O1 O1 104(3) 2_556 2_655
O21 O1 O1 93(3) 5_656 2_655
O3 O1 O1 66.4(17) 3_654 2_655
O3 O1 O1 142(3) 1_554 2_655
O3 O1 O1 90.6(16) 4_664 2_655
O1 O1 O1 116.6(13) 2 2_655
Ga2 O1 O1 101(2) 1_554 2_545
La O1 O1 105.6(11) 2_655 2_545
La O1 O1 127.6(16) 4_665 2_545
La O1 O1 11.57(19) . 2_545
O2 O1 O1 120(3) 3_655 2_545
O2 O1 O1 68(2) 4_665 2_545
O2 O1 O1 57(2) . 2_545
O21 O1 O1 110(2) 1_554 2_545
O21 O1 O1 126(3) 4_664 2_545
O21 O1 O1 58(2) 3_654 2_545
O21 O1 O1 128(2) 6_665 2_545
O21 O1 O1 111.6(19) 2 2_545
O21 O1 O1 50(2) 5_655 2_545
O3 O1 O1 171.1(16) 5_665 2_545
O3 O1 O1 56.2(13) 6 2_545
O3 O1 O1 72.3(13) 2_655 2_545
O2 O1 O1 131(3) 3_654 2_545
O2 O1 O1 89(2) 4_664 2_545
O2 O1 O1 80.7(18) 1_554 2_545
Ga2 O1 O1 79(2) . 2_545
O21 O1 O1 105(2) 4_665 2_545
O21 O1 O1 42(3) 3_655 2_545
O21 O1 O1 92(3) . 2_545
Ga3 O1 O1 152(3) 2_655 2_545
Ga3 O1 O1 85.7(9) 4_664 2_545
Ga3 O1 O1 60.7(9) 1_554 2_545
O2 O1 O1 143.1(15) 2_655 2_545
O2 O1 O1 100.3(13) 5_665 2_545
O2 O1 O1 36.5(15) 6 2_545
O3 O1 O1 76.6(18) 3_655 2_545
O3 O1 O1 40.2(14) . 2_545
O3 O1 O1 141(3) 4_665 2_545
O2 O1 O1 144.3(13) 6_565 2_545
O2 O1 O1 99.0(11) 5_765 2_545
O2 O1 O1 35.4(14) 2_545 2_545
Ga3 O1 O1 123(3) 2_656 2_545
Ga3 O1 O1 73.4(14) 4_665 2_545
Ga3 O1 O1 49.5(12) . 2_545
Ga1 O1 O1 164(3) 1_665 2_545
Nb O1 O1 164(3) 1_665 2_545
Ga1 O1 O1 59.56(18) . 2_545
Nb O1 O1 59.56(18) . 2_545
Nb O1 O1 59.56(17) 1_655 2_545
Ga1 O1 O1 59.56(17) 1_655 2_545
O3 O1 O1 37.6(12) 4_655 2_545
O3 O1 O1 143(2) 1_665 2_545
O3 O1 O1 79.0(15) 3 2_545
O21 O1 O1 104(3) 6_666 2_545
O21 O1 O1 93(3) 2_556 2_545
O21 O1 O1 43(2) 5_656 2_545
O3 O1 O1 90.6(16) 3_654 2_545
O3 O1 O1 66.4(17) 1_554 2_545
O3 O1 O1 142(3) 4_664 2_545
O1 O1 O1 116.6(13) 2 2_545
O1 O1 O1 116.6(13) 2_655 2_545
Ga2 O1 Ga2 65.1(9) 1_554 2
La O1 Ga2 132.1(10) 2_655 2
La O1 Ga2 37.2(11) 4_665 2
La O1 Ga2 110.8(7) . 2
O2 O1 Ga2 95.9(16) 3_655 2
O2 O1 Ga2 86.4(16) 4_665 2
O2 O1 Ga2 155(2) . 2
O21 O1 Ga2 23.8(19) 1_554 2
O21 O1 Ga2 83(2) 4_664 2
O21 O1 Ga2 96(2) 3_654 2
O21 O1 Ga2 89(2) 6_665 2
O21 O1 Ga2 16.0(19) 2 2
O21 O1 Ga2 102(2) 5_655 2
O3 O1 Ga2 49.5(13) 5_665 2
O3 O1 Ga2 65.4(15) 6 2
O3 O1 Ga2 141(3) 2_655 2
O2 O1 Ga2 58.2(15) 3_654 2
O2 O1 Ga2 49.0(13) 4_664 2
O2 O1 Ga2 96(2) 1_554 2
Ga2 O1 Ga2 114.9(9) . 2
O21 O1 Ga2 120.2(15) 4_665 2
O21 O1 Ga2 135.1(14) 3_655 2
O21 O1 Ga2 77(2) . 2
Ga3 O1 Ga2 66.2(7) 2_655 2
Ga3 O1 Ga2 38.1(4) 4_664 2
Ga3 O1 Ga2 118.6(19) 1_554 2
O2 O1 Ga2 88.8(14) 2_655 2
O2 O1 Ga2 22.0(13) 5_665 2
O2 O1 Ga2 124(2) 6 2
O3 O1 Ga2 161.7(15) 3_655 2
O3 O1 Ga2 91.4(13) . 2
O3 O1 Ga2 62.1(12) 4_665 2
O2 O1 Ga2 23.9(11) 6_565 2
O2 O1 Ga2 126.0(19) 5_765 2
O2 O1 Ga2 89.0(13) 2_545 2
Ga3 O1 Ga2 98.4(3) 2_656 2
Ga3 O1 Ga2 79.16(17) 4_665 2
Ga3 O1 Ga2 156.4(14) . 2
Ga1 O1 Ga2 65.7(3) 1_665 2
Nb O1 Ga2 65.7(3) 1_665 2
Ga1 O1 Ga2 65.7(3) . 2
Nb O1 Ga2 65.7(3) . 2
Nb O1 Ga2 161(2) 1_655 2
Ga1 O1 Ga2 161(2) 1_655 2
O3 O1 Ga2 158.9(13) 4_655 2
O3 O1 Ga2 91.1(11) 1_665 2
O3 O1 Ga2 57.6(10) 3 2
O21 O1 Ga2 120.9(13) 6_666 2
O21 O1 Ga2 78(2) 2_556 2
O21 O1 Ga2 134.0(15) 5_656 2
O3 O1 Ga2 107.7(17) 3_654 2
O3 O1 Ga2 65.8(12) 1_554 2
O3 O1 Ga2 37.9(12) 4_664 2
O1 O1 Ga2 35.6(12) 2 2
O1 O1 Ga2 121.6(8) 2_655 2
O1 O1 Ga2 121.6(8) 2_545 2
Ga2 O1 Ga2 65.1(9) 1_554 2_655
La O1 Ga2 37.2(11) 2_655 2_655
La O1 Ga2 110.8(7) 4_665 2_655
La O1 Ga2 132.1(10) . 2_655
O2 O1 Ga2 86.4(16) 3_655 2_655
O2 O1 Ga2 155(2) 4_665 2_655
O2 O1 Ga2 95.9(16) . 2_655
O21 O1 Ga2 96(2) 1_554 2_655
O21 O1 Ga2 23.8(19) 4_664 2_655
O21 O1 Ga2 83(2) 3_654 2_655
O21 O1 Ga2 16.0(19) 6_665 2_655
O21 O1 Ga2 102(2) 2 2_655
O21 O1 Ga2 89(2) 5_655 2_655
O3 O1 Ga2 65.4(15) 5_665 2_655
O3 O1 Ga2 141(3) 6 2_655
O3 O1 Ga2 49.5(13) 2_655 2_655
O2 O1 Ga2 49.0(13) 3_654 2_655
O2 O1 Ga2 96(2) 4_664 2_655
O2 O1 Ga2 58.2(15) 1_554 2_655
Ga2 O1 Ga2 114.9(9) . 2_655
O21 O1 Ga2 77(2) 4_665 2_655
O21 O1 Ga2 120.2(15) 3_655 2_655
O21 O1 Ga2 135.1(14) . 2_655
Ga3 O1 Ga2 38.1(4) 2_655 2_655
Ga3 O1 Ga2 118.6(19) 4_664 2_655
Ga3 O1 Ga2 66.2(7) 1_554 2_655
O2 O1 Ga2 22.0(13) 2_655 2_655
O2 O1 Ga2 124(2) 5_665 2_655
O2 O1 Ga2 88.8(14) 6 2_655
O3 O1 Ga2 62.1(12) 3_655 2_655
O3 O1 Ga2 161.7(15) . 2_655
O3 O1 Ga2 91.4(13) 4_665 2_655
O2 O1 Ga2 89.0(13) 6_565 2_655
O2 O1 Ga2 23.9(11) 5_765 2_655
O2 O1 Ga2 126.0(19) 2_545 2_655
Ga3 O1 Ga2 79.16(17) 2_656 2_655
Ga3 O1 Ga2 156.4(14) 4_665 2_655
Ga3 O1 Ga2 98.4(3) . 2_655
Ga1 O1 Ga2 65.7(3) 1_665 2_655
Nb O1 Ga2 65.7(3) 1_665 2_655
Ga1 O1 Ga2 161(2) . 2_655
Nb O1 Ga2 161(2) . 2_655
Nb O1 Ga2 65.7(3) 1_655 2_655
Ga1 O1 Ga2 65.7(3) 1_655 2_655
O3 O1 Ga2 91.1(11) 4_655 2_655
O3 O1 Ga2 57.6(10) 1_665 2_655
O3 O1 Ga2 158.9(13) 3 2_655
O21 O1 Ga2 78(2) 6_666 2_655
O21 O1 Ga2 134.0(15) 2_556 2_655
O21 O1 Ga2 120.9(13) 5_656 2_655
O3 O1 Ga2 37.9(12) 3_654 2_655
O3 O1 Ga2 107.7(17) 1_554 2_655
O3 O1 Ga2 65.8(12) 4_664 2_655
O1 O1 Ga2 121.6(8) 2 2_655
O1 O1 Ga2 35.6(12) 2_655 2_655
O1 O1 Ga2 121.6(8) 2_545 2_655
Ga2 O1 Ga2 103.6(11) 2 2_655
Ga2 O1 Ga2 65.1(9) 1_554 2_545
La O1 Ga2 110.8(7) 2_655 2_545
La O1 Ga2 132.1(10) 4_665 2_545
La O1 Ga2 37.2(11) . 2_545
O2 O1 Ga2 155(2) 3_655 2_545
O2 O1 Ga2 95.9(16) 4_665 2_545
O2 O1 Ga2 86.4(16) . 2_545
O21 O1 Ga2 83(2) 1_554 2_545
O21 O1 Ga2 96(2) 4_664 2_545
O21 O1 Ga2 23.8(19) 3_654 2_545
O21 O1 Ga2 102(2) 6_665 2_545
O21 O1 Ga2 89(2) 2 2_545
O21 O1 Ga2 16.0(19) 5_655 2_545
O3 O1 Ga2 141(3) 5_665 2_545
O3 O1 Ga2 49.5(13) 6 2_545
O3 O1 Ga2 65.4(15) 2_655 2_545
O2 O1 Ga2 96(2) 3_654 2_545
O2 O1 Ga2 58.2(15) 4_664 2_545
O2 O1 Ga2 49.0(13) 1_554 2_545
Ga2 O1 Ga2 114.9(9) . 2_545
O21 O1 Ga2 135.1(14) 4_665 2_545
O21 O1 Ga2 77(2) 3_655 2_545
O21 O1 Ga2 120.2(15) . 2_545
Ga3 O1 Ga2 118.6(19) 2_655 2_545
Ga3 O1 Ga2 66.2(7) 4_664 2_545
Ga3 O1 Ga2 38.1(4) 1_554 2_545
O2 O1 Ga2 124(2) 2_655 2_545
O2 O1 Ga2 88.8(14) 5_665 2_545
O2 O1 Ga2 22.0(13) 6 2_545
O3 O1 Ga2 91.4(13) 3_655 2_545
O3 O1 Ga2 62.1(12) . 2_545
O3 O1 Ga2 161.7(15) 4_665 2_545
O2 O1 Ga2 126.0(19) 6_565 2_545
O2 O1 Ga2 89.0(13) 5_765 2_545
O2 O1 Ga2 23.9(11) 2_545 2_545
Ga3 O1 Ga2 156.4(14) 2_656 2_545
Ga3 O1 Ga2 98.4(3) 4_665 2_545
Ga3 O1 Ga2 79.16(17) . 2_545
Ga1 O1 Ga2 161(2) 1_665 2_545
Nb O1 Ga2 161(2) 1_665 2_545
Ga1 O1 Ga2 65.7(3) . 2_545
Nb O1 Ga2 65.7(3) . 2_545
Nb O1 Ga2 65.7(3) 1_655 2_545
Ga1 O1 Ga2 65.7(3) 1_655 2_545
O3 O1 Ga2 57.6(10) 4_655 2_545
O3 O1 Ga2 158.9(13) 1_665 2_545
O3 O1 Ga2 91.1(11) 3 2_545
O21 O1 Ga2 134.0(15) 6_666 2_545
O21 O1 Ga2 120.9(13) 2_556 2_545
O21 O1 Ga2 78(2) 5_656 2_545
O3 O1 Ga2 65.8(12) 3_654 2_545
O3 O1 Ga2 37.9(12) 1_554 2_545
O3 O1 Ga2 107.7(17) 4_664 2_545
O1 O1 Ga2 121.6(8) 2 2_545
O1 O1 Ga2 121.6(8) 2_655 2_545
O1 O1 Ga2 35.6(12) 2_545 2_545
Ga2 O1 Ga2 103.6(11) 2 2_545
Ga2 O1 Ga2 103.6(11) 2_655 2_545
Ga2 O1 La 26.5(4) 1_554 1_554
La O1 La 112(2) 2_655 1_554
La O1 La 112(2) 4_665 1_554
La O1 La 74.1(16) . 1_554
O2 O1 La 165(2) 3_655 1_554
O2 O1 La 120.9(17) 4_665 1_554
O2 O1 La 122.4(17) . 1_554
O21 O1 La 52(2) 1_554 1_554
O21 O1 La 66(2) 4_664 1_554
O21 O1 La 21.5(18) 3_654 1_554
O21 O1 La 74(3) 6_665 1_554
O21 O1 La 60(2) 2 1_554
O21 O1 La 29(2) 5_655 1_554
O3 O1 La 102(2) 5_665 1_554
O3 O1 La 57.4(17) 6 1_554
O3 O1 La 74(2) 2_655 1_554
O2 O1 La 57.5(19) 3_654 1_554
O2 O1 La 27.1(14) 4_664 1_554
O2 O1 La 29.3(14) 1_554 1_554
Ga2 O1 La 153.5(4) . 1_554
O21 O1 La 158(2) 4_665 1_554
O21 O1 La 116(2) 3_655 1_554
O21 O1 La 136.8(16) . 1_554
Ga3 O1 La 82.0(15) 2_655 1_554
Ga3 O1 La 48.9(9) 4_664 1_554
Ga3 O1 La 44.1(9) 1_554 1_554
O2 O1 La 95.9(19) 2_655 1_554
O2 O1 La 71.8(16) 5_665 1_554
O2 O1 La 51.0(14) 6 1_554
O3 O1 La 111.7(13) 3_655 1_554
O3 O1 La 89.9(12) . 1_554
O3 O1 La 134.8(17) 4_665 1_554
O2 O1 La 92.4(17) 6_565 1_554
O2 O1 La 83.6(15) 5_765 1_554
O2 O1 La 48.4(12) 2_545 1_554
Ga3 O1 La 160.1(12) 2_656 1_554
Ga3 O1 La 119.1(5) 4_665 1_554
Ga3 O1 La 115.7(4) . 1_554
Ga1 O1 La 121.3(15) 1_665 1_554
Nb O1 La 121.3(15) 1_665 1_554
Ga1 O1 La 77.8(7) . 1_554
Nb O1 La 77.8(7) . 1_554
Nb O1 La 86.9(8) 1_655 1_554
Ga1 O1 La 86.9(8) 1_655 1_554
O3 O1 La 91.3(10) 4_655 1_554
O3 O1 La 135.2(15) 1_665 1_554
O3 O1 La 98.8(10) 3 1_554
O21 O1 La 158.0(19) 6_666 1_554
O21 O1 La 138.3(18) 2_556 1_554
O21 O1 La 118(2) 5_656 1_554
O3 O1 La 51.4(10) 3_654 1_554
O3 O1 La 24.4(9) 1_554 1_554
O3 O1 La 68.5(13) 4_664 1_554
O1 O1 La 107.7(19) 2 1_554
O1 O1 La 117(2) 2_655 1_554
O1 O1 La 74.8(17) 2_545 1_554
Ga2 O1 La 75.5(10) 2 1_554
Ga2 O1 La 83.8(12) 2_655 1_554
Ga2 O1 La 39.4(5) 2_545 1_554
Ga2 O1 La 26.5(4) 1_554 4_664
La O1 La 112(2) 2_655 4_664
La O1 La 74.1(16) 4_665 4_664
La O1 La 112(2) . 4_664
O2 O1 La 120.9(17) 3_655 4_664
O2 O1 La 122.4(17) 4_665 4_664
O2 O1 La 165(2) . 4_664
O21 O1 La 21.5(18) 1_554 4_664
O21 O1 La 52(2) 4_664 4_664
O21 O1 La 66(2) 3_654 4_664
O21 O1 La 60(2) 6_665 4_664
O21 O1 La 29(2) 2 4_664
O21 O1 La 74(3) 5_655 4_664
O3 O1 La 57.4(17) 5_665 4_664
O3 O1 La 74(2) 6 4_664
O3 O1 La 102(2) 2_655 4_664
O2 O1 La 27.1(14) 3_654 4_664
O2 O1 La 29.3(14) 4_664 4_664
O2 O1 La 57.5(19) 1_554 4_664
Ga2 O1 La 153.5(4) . 4_664
O21 O1 La 136.8(16) 4_665 4_664
O21 O1 La 158(2) 3_655 4_664
O21 O1 La 116(2) . 4_664
Ga3 O1 La 48.9(9) 2_655 4_664
Ga3 O1 La 44.1(9) 4_664 4_664
Ga3 O1 La 82.0(15) 1_554 4_664
O2 O1 La 71.8(16) 2_655 4_664
O2 O1 La 51.0(14) 5_665 4_664
O2 O1 La 95.9(19) 6 4_664
O3 O1 La 134.8(17) 3_655 4_664
O3 O1 La 111.7(13) . 4_664
O3 O1 La 89.9(12) 4_665 4_664
O2 O1 La 48.4(12) 6_565 4_664
O2 O1 La 92.4(17) 5_765 4_664
O2 O1 La 83.6(15) 2_545 4_664
Ga3 O1 La 119.1(5) 2_656 4_664
Ga3 O1 La 115.7(4) 4_665 4_664
Ga3 O1 La 160.1(12) . 4_664
Ga1 O1 La 77.8(7) 1_665 4_664
Nb O1 La 77.8(7) 1_665 4_664
Ga1 O1 La 86.9(9) . 4_664
Nb O1 La 86.9(9) . 4_664
Nb O1 La 121.3(15) 1_655 4_664
Ga1 O1 La 121.3(15) 1_655 4_664
O3 O1 La 135.2(15) 4_655 4_664
O3 O1 La 98.8(10) 1_665 4_664
O3 O1 La 91.3(10) 3 4_664
O21 O1 La 138.3(18) 6_666 4_664
O21 O1 La 118(2) 2_556 4_664
O21 O1 La 158.0(19) 5_656 4_664
O3 O1 La 68.5(13) 3_654 4_664
O3 O1 La 51.4(10) 1_554 4_664
O3 O1 La 24.4(10) 4_664 4_664
O1 O1 La 74.8(17) 2 4_664
O1 O1 La 107.7(19) 2_655 4_664
O1 O1 La 117(2) 2_545 4_664
Ga2 O1 La 39.4(5) 2 4_664
Ga2 O1 La 75.5(10) 2_655 4_664
Ga2 O1 La 83.8(12) 2_545 4_664
La O1 La 45.4(7) 1_554 4_664
Ga2 O1 La 26.5(4) 1_554 2_654
La O1 La 74.1(16) 2_655 2_654
La O1 La 112(2) 4_665 2_654
La O1 La 112(2) . 2_654
O2 O1 La 122.4(17) 3_655 2_654
O2 O1 La 165(2) 4_665 2_654
O2 O1 La 120.9(17) . 2_654
O21 O1 La 66(2) 1_554 2_654
O21 O1 La 21.5(18) 4_664 2_654
O21 O1 La 52(2) 3_654 2_654
O21 O1 La 29(2) 6_665 2_654
O21 O1 La 74(3) 2 2_654
O21 O1 La 60(2) 5_655 2_654
O3 O1 La 74(2) 5_665 2_654
O3 O1 La 102(2) 6 2_654
O3 O1 La 57.4(17) 2_655 2_654
O2 O1 La 29.3(14) 3_654 2_654
O2 O1 La 57.5(19) 4_664 2_654
O2 O1 La 27.1(15) 1_554 2_654
Ga2 O1 La 153.5(4) . 2_654
O21 O1 La 116(2) 4_665 2_654
O21 O1 La 136.8(16) 3_655 2_654
O21 O1 La 158(2) . 2_654
Ga3 O1 La 44.1(9) 2_655 2_654
Ga3 O1 La 82.0(15) 4_664 2_654
Ga3 O1 La 48.9(9) 1_554 2_654
O2 O1 La 51.0(14) 2_655 2_654
O2 O1 La 95.9(19) 5_665 2_654
O2 O1 La 71.8(16) 6 2_654
O3 O1 La 89.9(12) 3_655 2_654
O3 O1 La 134.8(17) . 2_654
O3 O1 La 111.7(13) 4_665 2_654
O2 O1 La 83.6(15) 6_565 2_654
O2 O1 La 48.4(12) 5_765 2_654
O2 O1 La 92.4(17) 2_545 2_654
Ga3 O1 La 115.7(4) 2_656 2_654
Ga3 O1 La 160.1(12) 4_665 2_654
Ga3 O1 La 119.1(5) . 2_654
Ga1 O1 La 86.9(8) 1_665 2_654
Nb O1 La 86.9(8) 1_665 2_654
Ga1 O1 La 121.3(15) . 2_654
Nb O1 La 121.3(15) . 2_654
Nb O1 La 77.8(7) 1_655 2_654
Ga1 O1 La 77.8(7) 1_655 2_654
O3 O1 La 98.8(10) 4_655 2_654
O3 O1 La 91.3(10) 1_665 2_654
O3 O1 La 135.2(15) 3 2_654
O21 O1 La 118(2) 6_666 2_654
O21 O1 La 158.0(19) 2_556 2_654
O21 O1 La 138.3(18) 5_656 2_654
O3 O1 La 24.4(9) 3_654 2_654
O3 O1 La 68.5(13) 1_554 2_654
O3 O1 La 51.4(10) 4_664 2_654
O1 O1 La 117(2) 2 2_654
O1 O1 La 74.8(17) 2_655 2_654
O1 O1 La 107.7(19) 2_545 2_654
Ga2 O1 La 83.8(12) 2 2_654
Ga2 O1 La 39.4(5) 2_655 2_654
Ga2 O1 La 75.5(10) 2_545 2_654
La O1 La 45.4(7) 1_554 2_654
La O1 La 45.4(7) 4_664 2_654
Ga2 O1 O1 180.0 1_554 1_556
La O1 O1 79(2) 2_655 1_556
La O1 O1 79(2) 4_665 1_556
La O1 O1 79(2) . 1_556
O2 O1 O1 41.4(19) 3_655 1_556
O2 O1 O1 41.4(19) 4_665 1_556
O2 O1 O1 41.4(19) . 1_556
O21 O1 O1 137(2) 1_554 1_556
O21 O1 O1 137(2) 4_664 1_556
O21 O1 O1 137(2) 3_654 1_556
O21 O1 O1 128(2) 6_665 1_556
O21 O1 O1 128(2) 2 1_556
O21 O1 O1 128(2) 5_655 1_556
O3 O1 O1 103(2) 5_665 1_556
O3 O1 O1 103(2) 6 1_556
O3 O1 O1 103(2) 2_655 1_556
O2 O1 O1 148.9(17) 3_654 1_556
O2 O1 O1 148.9(17) 4_664 1_556
O2 O1 O1 148.9(17) 1_554 1_556
Ga2 O1 O1 0.000(1) . 1_556
O21 O1 O1 39(2) 4_665 1_556
O21 O1 O1 39(2) 3_655 1_556
O21 O1 O1 39(2) . 1_556
Ga3 O1 O1 124.3(11) 2_655 1_556
Ga3 O1 O1 124.3(11) 4_664 1_556
Ga3 O1 O1 124.3(11) 1_554 1_556
O2 O1 O1 108.2(16) 2_655 1_556
O2 O1 O1 108.2(16) 5_665 1_556
O2 O1 O1 108.2(16) 6 1_556
O3 O1 O1 66.4(14) 3_655 1_556
O3 O1 O1 66.4(14) . 1_556
O3 O1 O1 66.4(14) 4_665 1_556
O2 O1 O1 105.9(15) 6_565 1_556
O2 O1 O1 105.9(15) 5_765 1_556
O2 O1 O1 105.9(15) 2_545 1_556
Ga3 O1 O1 46.1(8) 2_656 1_556
Ga3 O1 O1 46.1(8) 4_665 1_556
Ga3 O1 O1 46.1(8) . 1_556
Ga1 O1 O1 84.6(11) 1_665 1_556
Nb O1 O1 84.6(11) 1_665 1_556
Ga1 O1 O1 84.6(11) . 1_556
Nb O1 O1 84.6(11) . 1_556
Nb O1 O1 84.6(11) 1_655 1_556
Ga1 O1 O1 84.6(11) 1_655 1_556
O3 O1 O1 70.7(11) 4_655 1_556
O3 O1 O1 70.7(12) 1_665 1_556
O3 O1 O1 70.7(11) 3 1_556
O21 O1 O1 37(2) 6_666 1_556
O21 O1 O1 37(2) 2_556 1_556
O21 O1 O1 37(2) 5_656 1_556
O3 O1 O1 135.0(10) 3_654 1_556
O3 O1 O1 135.0(10) 1_554 1_556
O3 O1 O1 135.0(10) 4_664 1_556
O1 O1 O1 79(2) 2 1_556
O1 O1 O1 79(2) 2_655 1_556
O1 O1 O1 79(2) 2_545 1_556
Ga2 O1 O1 114.9(9) 2 1_556
Ga2 O1 O1 114.9(9) 2_655 1_556
Ga2 O1 O1 114.9(9) 2_545 1_556
La O1 O1 153.5(4) 1_554 1_556
La O1 O1 153.5(4) 4_664 1_556
La O1 O1 153.5(4) 2_654 1_556
Ga2 O1 O1 0.0 1_554 1_554
La O1 O1 101(2) 2_655 1_554
La O1 O1 101(2) 4_665 1_554
La O1 O1 101(2) . 1_554
O2 O1 O1 138.6(19) 3_655 1_554
O2 O1 O1 138.6(19) 4_665 1_554
O2 O1 O1 138.6(19) . 1_554
O21 O1 O1 43(2) 1_554 1_554
O21 O1 O1 43(2) 4_664 1_554
O21 O1 O1 43(2) 3_654 1_554
O21 O1 O1 52(2) 6_665 1_554
O21 O1 O1 52(2) 2 1_554
O21 O1 O1 52(2) 5_655 1_554
O3 O1 O1 77(2) 5_665 1_554
O3 O1 O1 77(2) 6 1_554
O3 O1 O1 77(2) 2_655 1_554
O2 O1 O1 31.1(17) 3_654 1_554
O2 O1 O1 31.1(17) 4_664 1_554
O2 O1 O1 31.1(17) 1_554 1_554
Ga2 O1 O1 180.000(4) . 1_554
O21 O1 O1 141(2) 4_665 1_554
O21 O1 O1 141(2) 3_655 1_554
O21 O1 O1 141(2) . 1_554
Ga3 O1 O1 55.7(11) 2_655 1_554
Ga3 O1 O1 55.7(11) 4_664 1_554
Ga3 O1 O1 55.7(11) 1_554 1_554
O2 O1 O1 71.8(16) 2_655 1_554
O2 O1 O1 71.8(16) 5_665 1_554
O2 O1 O1 71.8(16) 6 1_554
O3 O1 O1 113.6(14) 3_655 1_554
O3 O1 O1 113.6(14) . 1_554
O3 O1 O1 113.6(14) 4_665 1_554
O2 O1 O1 74.1(15) 6_565 1_554
O2 O1 O1 74.1(15) 5_765 1_554
O2 O1 O1 74.1(15) 2_545 1_554
Ga3 O1 O1 133.9(8) 2_656 1_554
Ga3 O1 O1 133.9(8) 4_665 1_554
Ga3 O1 O1 133.9(8) . 1_554
Ga1 O1 O1 95.4(11) 1_665 1_554
Nb O1 O1 95.4(11) 1_665 1_554
Ga1 O1 O1 95.4(11) . 1_554
Nb O1 O1 95.4(11) . 1_554
Nb O1 O1 95.4(11) 1_655 1_554
Ga1 O1 O1 95.4(11) 1_655 1_554
O3 O1 O1 109.3(11) 4_655 1_554
O3 O1 O1 109.3(12) 1_665 1_554
O3 O1 O1 109.3(11) 3 1_554
O21 O1 O1 143(2) 6_666 1_554
O21 O1 O1 143(2) 2_556 1_554
O21 O1 O1 143(2) 5_656 1_554
O3 O1 O1 45.0(10) 3_654 1_554
O3 O1 O1 45.0(10) 1_554 1_554
O3 O1 O1 45.0(10) 4_664 1_554
O1 O1 O1 101(2) 2 1_554
O1 O1 O1 101(2) 2_655 1_554
O1 O1 O1 101(2) 2_545 1_554
Ga2 O1 O1 65.1(9) 2 1_554
Ga2 O1 O1 65.1(9) 2_655 1_554
Ga2 O1 O1 65.1(9) 2_545 1_554
La O1 O1 26.5(4) 1_554 1_554
La O1 O1 26.5(4) 4_664 1_554
La O1 O1 26.5(4) 2_654 1_554
O1 O1 O1 180.0 1_556 1_554
Ga2 O1 Ga3 66.6(8) 1_554 1_564
La O1 Ga3 97.5(7) 2_655 1_564
La O1 Ga3 42.5(10) 4_665 1_564
La O1 Ga3 145.4(11) . 1_564
O2 O1 Ga3 77.2(16) 3_655 1_564
O2 O1 Ga3 106.6(16) 4_665 1_564
O2 O1 Ga3 146(2) . 1_564
O21 O1 Ga3 46.2(16) 1_554 1_564
O21 O1 Ga3 59.6(16) 4_664 1_564
O21 O1 Ga3 109(3) 3_654 1_564
O21 O1 Ga3 61.3(16) 6_665 1_564
O21 O1 Ga3 44.1(15) 2 1_564
O21 O1 Ga3 118(3) 5_655 1_564
O3 O1 Ga3 16.1(13) 5_665 1_564
O3 O1 Ga3 99.7(17) 6 1_564
O3 O1 Ga3 121.4(19) 2_655 1_564
O2 O1 Ga3 41.8(13) 3_654 1_564
O2 O1 Ga3 69.6(15) 4_664 1_564
O2 O1 Ga3 94(2) 1_554 1_564
Ga2 O1 Ga3 113.4(8) . 1_564
O21 O1 Ga3 96.4(14) 4_665 1_564
O21 O1 Ga3 151(2) 3_655 1_564
O21 O1 Ga3 87(2) . 1_564
Ga3 O1 Ga3 35.8(4) 2_655 1_564
Ga3 O1 Ga3 69.9(8) 4_664 1_564
Ga3 O1 Ga3 119.0(18) 1_554 1_564
O2 O1 Ga3 55.3(13) 2_655 1_564
O2 O1 Ga3 56.6(14) 5_665 1_564
O2 O1 Ga3 138(2) 6 1_564
O3 O1 Ga3 127.1(14) 3_655 1_564
O3 O1 Ga3 123.7(14) . 1_564
O3 O1 Ga3 47.0(9) 4_665 1_564
O2 O1 Ga3 15.5(11) 6_565 1_564
O2 O1 Ga3 97.4(14) 5_765 1_564
O2 O1 Ga3 120.6(16) 2_545 1_564
Ga3 O1 Ga3 76.2(2) 2_656 1_564
Ga3 O1 Ga3 99.8(3) 4_665 1_564
Ga3 O1 Ga3 153.3(13) . 1_564
Ga1 O1 Ga3 35.9(2) 1_665 1_564
Nb O1 Ga3 35.9(2) 1_665 1_564
Ga1 O1 Ga3 99.5(4) . 1_564
Nb O1 Ga3 99.5(4) . 1_564
Nb O1 Ga3 139.2(8) 1_655 1_564
Ga1 O1 Ga3 139.2(8) 1_655 1_564
O3 O1 Ga3 164.5(12) 4_655 1_564
O3 O1 Ga3 60.4(10) 1_665 1_564
O3 O1 Ga3 85.5(11) 3 1_564
O21 O1 Ga3 97.7(14) 6_666 1_564
O21 O1 Ga3 87.2(17) 2_556 1_564
O21 O1 Ga3 149(3) 5_656 1_564
O3 O1 Ga3 93.6(16) 3_654 1_564
O3 O1 Ga3 91.4(13) 1_554 1_564
O3 O1 Ga3 21.7(8) 4_664 1_564
O1 O1 Ga3 50.5(9) 2 1_564
O1 O1 Ga3 87.0(7) 2_655 1_564
O1 O1 Ga3 155.6(16) 2_545 1_564
Ga2 O1 Ga3 34.6(3) 2 1_564
Ga2 O1 Ga3 73.5(6) 2_655 1_564
Ga2 O1 Ga3 127.3(16) 2_545 1_564
La O1 Ga3 89.2(12) 1_554 1_564
La O1 Ga3 43.8(5) 4_664 1_564
La O1 Ga3 70.8(9) 2_654 1_564
O1 O1 Ga3 113.4(8) 1_556 1_564
O1 O1 Ga3 66.6(8) 1_554 1_564
Ga2 O1 Ga3 66.6(8) 1_554 2_545
La O1 Ga3 145.4(11) 2_655 2_545
La O1 Ga3 97.5(7) 4_665 2_545
La O1 Ga3 42.5(10) . 2_545
O2 O1 Ga3 146(2) 3_655 2_545
O2 O1 Ga3 77.2(16) 4_665 2_545
O2 O1 Ga3 106.6(16) . 2_545
O21 O1 Ga3 59.6(16) 1_554 2_545
O21 O1 Ga3 109(3) 4_664 2_545
O21 O1 Ga3 46.2(16) 3_654 2_545
O21 O1 Ga3 118(3) 6_665 2_545
O21 O1 Ga3 61.3(16) 2 2_545
O21 O1 Ga3 44.1(15) 5_655 2_545
O3 O1 Ga3 121.4(19) 5_665 2_545
O3 O1 Ga3 16.1(13) 6 2_545
O3 O1 Ga3 99.7(17) 2_655 2_545
O2 O1 Ga3 94(2) 3_654 2_545
O2 O1 Ga3 41.8(13) 4_664 2_545
O2 O1 Ga3 69.6(15) 1_554 2_545
Ga2 O1 Ga3 113.4(8) . 2_545
O21 O1 Ga3 151(2) 4_665 2_545
O21 O1 Ga3 87(2) 3_655 2_545
O21 O1 Ga3 96.4(14) . 2_545
Ga3 O1 Ga3 119.0(18) 2_655 2_545
Ga3 O1 Ga3 35.8(4) 4_664 2_545
Ga3 O1 Ga3 69.9(8) 1_554 2_545
O2 O1 Ga3 138(2) 2_655 2_545
O2 O1 Ga3 55.3(13) 5_665 2_545
O2 O1 Ga3 56.6(14) 6 2_545
O3 O1 Ga3 123.7(14) 3_655 2_545
O3 O1 Ga3 47.0(9) . 2_545
O3 O1 Ga3 127.1(14) 4_665 2_545
O2 O1 Ga3 97.4(14) 6_565 2_545
O2 O1 Ga3 120.6(16) 5_765 2_545
O2 O1 Ga3 15.5(11) 2_545 2_545
Ga3 O1 Ga3 153.3(13) 2_656 2_545
Ga3 O1 Ga3 76.2(2) 4_665 2_545
Ga3 O1 Ga3 99.8(3) . 2_545
Ga1 O1 Ga3 139.2(8) 1_665 2_545
Nb O1 Ga3 139.2(8) 1_665 2_545
Ga1 O1 Ga3 35.9(2) . 2_545
Nb O1 Ga3 35.9(2) . 2_545
Nb O1 Ga3 99.5(4) 1_655 2_545
Ga1 O1 Ga3 99.5(4) 1_655 2_545
O3 O1 Ga3 85.5(11) 4_655 2_545
O3 O1 Ga3 164.5(11) 1_665 2_545
O3 O1 Ga3 60.4(10) 3 2_545
O21 O1 Ga3 149(3) 6_666 2_545
O21 O1 Ga3 97.7(14) 2_556 2_545
O21 O1 Ga3 87.2(17) 5_656 2_545
O3 O1 Ga3 91.4(13) 3_654 2_545
O3 O1 Ga3 21.7(8) 1_554 2_545
O3 O1 Ga3 93.6(16) 4_664 2_545
O1 O1 Ga3 87.0(7) 2 2_545
O1 O1 Ga3 155.6(16) 2_655 2_545
O1 O1 Ga3 50.5(9) 2_545 2_545
Ga2 O1 Ga3 73.5(6) 2 2_545
Ga2 O1 Ga3 127.3(16) 2_655 2_545
Ga2 O1 Ga3 34.7(3) 2_545 2_545
La O1 Ga3 43.8(5) 1_554 2_545
La O1 Ga3 70.8(9) 4_664 2_545
La O1 Ga3 89.2(12) 2_654 2_545
O1 O1 Ga3 113.4(8) 1_556 2_545
O1 O1 Ga3 66.6(8) 1_554 2_545
Ga3 O1 Ga3 105.3(10) 1_564 2_545
Ga2 O1 Ga3 66.6(8) 1_554 4_764
La O1 Ga3 42.5(10) 2_655 4_764
La O1 Ga3 145.4(11) 4_665 4_764
La O1 Ga3 97.5(7) . 4_764
O2 O1 Ga3 106.6(16) 3_655 4_764
O2 O1 Ga3 146(2) 4_665 4_764
O2 O1 Ga3 77.2(16) . 4_764
O21 O1 Ga3 109(3) 1_554 4_764
O21 O1 Ga3 46.2(16) 4_664 4_764
O21 O1 Ga3 59.6(16) 3_654 4_764
O21 O1 Ga3 44.1(15) 6_665 4_764
O21 O1 Ga3 118(3) 2 4_764
O21 O1 Ga3 61.3(16) 5_655 4_764
O3 O1 Ga3 99.7(17) 5_665 4_764
O3 O1 Ga3 121.4(19) 6 4_764
O3 O1 Ga3 16.1(13) 2_655 4_764
O2 O1 Ga3 69.6(15) 3_654 4_764
O2 O1 Ga3 94(2) 4_664 4_764
O2 O1 Ga3 41.8(13) 1_554 4_764
Ga2 O1 Ga3 113.4(8) . 4_764
O21 O1 Ga3 87(2) 4_665 4_764
O21 O1 Ga3 96.4(14) 3_655 4_764
O21 O1 Ga3 151(2) . 4_764
Ga3 O1 Ga3 69.9(8) 2_655 4_764
Ga3 O1 Ga3 119.0(18) 4_664 4_764
Ga3 O1 Ga3 35.8(4) 1_554 4_764
O2 O1 Ga3 56.6(14) 2_655 4_764
O2 O1 Ga3 138(2) 5_665 4_764
O2 O1 Ga3 55.3(13) 6 4_764
O3 O1 Ga3 47.0(9) 3_655 4_764
O3 O1 Ga3 127.1(14) . 4_764
O3 O1 Ga3 123.7(14) 4_665 4_764
O2 O1 Ga3 120.6(16) 6_565 4_764
O2 O1 Ga3 15.5(11) 5_765 4_764
O2 O1 Ga3 97.4(14) 2_545 4_764
Ga3 O1 Ga3 99.8(3) 2_656 4_764
Ga3 O1 Ga3 153.3(13) 4_665 4_764
Ga3 O1 Ga3 76.2(2) . 4_764
Ga1 O1 Ga3 99.5(4) 1_665 4_764
Nb O1 Ga3 99.5(4) 1_665 4_764
Ga1 O1 Ga3 139.2(8) . 4_764
Nb O1 Ga3 139.2(8) . 4_764
Nb O1 Ga3 35.9(2) 1_655 4_764
Ga1 O1 Ga3 35.9(2) 1_655 4_764
O3 O1 Ga3 60.4(10) 4_655 4_764
O3 O1 Ga3 85.5(11) 1_665 4_764
O3 O1 Ga3 164.5(11) 3 4_764
O21 O1 Ga3 87.2(17) 6_666 4_764
O21 O1 Ga3 149(3) 2_556 4_764
O21 O1 Ga3 97.7(14) 5_656 4_764
O3 O1 Ga3 21.7(8) 3_654 4_764
O3 O1 Ga3 93.6(16) 1_554 4_764
O3 O1 Ga3 91.4(13) 4_664 4_764
O1 O1 Ga3 155.6(16) 2 4_764
O1 O1 Ga3 50.5(9) 2_655 4_764
O1 O1 Ga3 87.0(7) 2_545 4_764
Ga2 O1 Ga3 127.3(16) 2 4_764
Ga2 O1 Ga3 34.6(3) 2_655 4_764
Ga2 O1 Ga3 73.5(6) 2_545 4_764
La O1 Ga3 70.8(9) 1_554 4_764
La O1 Ga3 89.2(12) 4_664 4_764
La O1 Ga3 43.8(5) 2_654 4_764
O1 O1 Ga3 113.4(8) 1_556 4_764
O1 O1 Ga3 66.6(8) 1_554 4_764
Ga3 O1 Ga3 105.3(9) 1_564 4_764
Ga3 O1 Ga3 105.3(9) 2_545 4_764
Ga2 O1 O3 51.3(9) 1_554 4_654
La O1 O3 81.7(14) 2_655 4_654
La O1 O3 150(3) 4_665 4_654
La O1 O3 67.6(15) . 4_654
O2 O1 O3 145.1(19) 3_655 4_654
O2 O1 O3 128.4(17) 4_665 4_654
O2 O1 O3 88.1(18) . 4_654
O21 O1 O3 89(3) 1_554 4_654
O21 O1 O3 65.4(19) 4_664 4_654
O21 O1 O3 20.5(18) 3_654 4_654
O21 O1 O3 69(2) 6_665 4_654
O21 O1 O3 98(3) 2 4_654
O21 O1 O3 21.1(18) 5_655 4_654
O3 O1 O3 121(2) 5_665 4_654
O3 O1 O3 81(2) 6 4_654
O3 O1 O3 37.3(17) 2_655 4_654
O2 O1 O3 74.8(18) 3_654 4_654
O2 O1 O3 65(2) 4_664 4_654
O2 O1 O3 21.8(16) 1_554 4_654
Ga2 O1 O3 128.7(9) . 4_654
O21 O1 O3 122(2) 4_665 4_654
O21 O1 O3 93(2) 3_655 4_654
O21 O1 O3 153.1(19) . 4_654
Ga3 O1 O3 90.8(14) 2_655 4_654
Ga3 O1 O3 85.5(16) 4_664 4_654
Ga3 O1 O3 5.8(9) 1_554 4_654
O2 O1 O3 89.5(16) 2_655 4_654
O2 O1 O3 109(2) 5_665 4_654
O2 O1 O3 24.5(13) 6 4_654
O3 O1 O3 73.7(15) 3_655 4_654
O3 O1 O3 96(2) . 4_654
O3 O1 O3 158(2) 4_665 4_654
O2 O1 O3 125(2) 6_565 4_654
O2 O1 O3 55.6(17) 5_765 4_654
O2 O1 O3 58.2(18) 2_545 4_654
Ga3 O1 O3 139.0(10) 2_656 4_654
Ga3 O1 O3 132.3(8) 4_665 4_654
Ga3 O1 O3 82.7(6) . 4_654
Ga1 O1 O3 132.2(13) 1_665 4_654
Nb O1 O3 132.2(13) 1_665 4_654
Ga1 O1 O3 99.6(13) . 4_654
Nb O1 O3 99.6(13) . 4_654
Nb O1 O3 48.6(8) 1_655 4_654
Ga1 O1 O3 48.6(8) 1_655 4_654
O3 O1 O3 58.0(8) 4_655 4_654
O3 O1 O3 125.1(7) 1_665 4_654
O3 O1 O3 125.1(7) 3 4_654
O21 O1 O3 121.5(15) 6_666 4_654
O21 O1 O3 153.4(17) 2_556 4_654
O21 O1 O3 94(2) 5_656 4_654
O3 O1 O3 31.5(19) 3_654 4_654
O3 O1 O3 56(2) 1_554 4_654
O3 O1 O3 94.7(15) 4_664 4_654
O1 O1 O3 146(3) 2 4_654
O1 O1 O3 90.6(14) 2_655 4_654
O1 O1 O3 60.8(15) 2_545 4_654
Ga2 O1 O3 113.1(17) 2 4_654
Ga2 O1 O3 68.8(11) 2_655 4_654
Ga2 O1 O3 34.8(10) 2_545 4_654
La O1 O3 38.3(10) 1_554 4_654
La O1 O3 77.4(13) 4_664 4_654
La O1 O3 47.3(8) 2_654 4_654
O1 O1 O3 128.7(9) 1_556 4_654
O1 O1 O3 51.3(9) 1_554 4_654
Ga3 O1 O3 116.1(16) 1_564 4_654
Ga3 O1 O3 65.1(12) 2_545 4_654
Ga3 O1 O3 40.2(10) 4_764 4_654
Ga2 O1 O3 51.3(9) 1_554 1_664
La O1 O3 67.6(15) 2_655 1_664
La O1 O3 81.7(14) 4_665 1_664
La O1 O3 150(3) . 1_664
O2 O1 O3 88.1(18) 3_655 1_664
O2 O1 O3 145.1(19) 4_665 1_664
O2 O1 O3 128.4(17) . 1_664
O21 O1 O3 65.4(19) 1_554 1_664
O21 O1 O3 20.5(18) 4_664 1_664
O21 O1 O3 89(3) 3_654 1_664
O21 O1 O3 21.1(18) 6_665 1_664
O21 O1 O3 69(2) 2 1_664
O21 O1 O3 98(3) 5_655 1_664
O3 O1 O3 37.3(17) 5_665 1_664
O3 O1 O3 121(2) 6 1_664
O3 O1 O3 81(2) 2_655 1_664
O2 O1 O3 21.8(16) 3_654 1_664
O2 O1 O3 74.8(18) 4_664 1_664
O2 O1 O3 65(2) 1_554 1_664
Ga2 O1 O3 128.7(9) . 1_664
O21 O1 O3 93(2) 4_665 1_664
O21 O1 O3 153.1(19) 3_655 1_664
O21 O1 O3 122(2) . 1_664
Ga3 O1 O3 5.8(9) 2_655 1_664
Ga3 O1 O3 90.8(14) 4_664 1_664
Ga3 O1 O3 85.5(16) 1_554 1_664
O2 O1 O3 24.5(13) 2_655 1_664
O2 O1 O3 89.5(16) 5_665 1_664
O2 O1 O3 109(2) 6 1_664
O3 O1 O3 96(2) 3_655 1_664
O3 O1 O3 158(2) . 1_664
O3 O1 O3 73.7(15) 4_665 1_664
O2 O1 O3 55.6(17) 6_565 1_664
O2 O1 O3 58.2(18) 5_765 1_664
O2 O1 O3 125(2) 2_545 1_664
Ga3 O1 O3 82.7(6) 2_656 1_664
Ga3 O1 O3 139.0(10) 4_665 1_664
Ga3 O1 O3 132.3(8) . 1_664
Ga1 O1 O3 48.6(8) 1_665 1_664
Nb O1 O3 48.6(8) 1_665 1_664
Ga1 O1 O3 132.2(13) . 1_664
Nb O1 O3 132.2(13) . 1_664
Nb O1 O3 99.6(13) 1_655 1_664
Ga1 O1 O3 99.6(13) 1_655 1_664
O3 O1 O3 125.1(7) 4_655 1_664
O3 O1 O3 58.0(8) 1_665 1_664
O3 O1 O3 125.1(7) 3 1_664
O21 O1 O3 94(2) 6_666 1_664
O21 O1 O3 121.5(15) 2_556 1_664
O21 O1 O3 153.4(17) 5_656 1_664
O3 O1 O3 56(2) 3_654 1_664
O3 O1 O3 94.7(15) 1_554 1_664
O3 O1 O3 31.5(19) 4_664 1_664
O1 O1 O3 90.6(14) 2 1_664
O1 O1 O3 60.8(15) 2_655 1_664
O1 O1 O3 146(3) 2_545 1_664
Ga2 O1 O3 68.8(11) 2 1_664
Ga2 O1 O3 34.8(10) 2_655 1_664
Ga2 O1 O3 113.1(17) 2_545 1_664
La O1 O3 77.4(13) 1_554 1_664
La O1 O3 47.3(8) 4_664 1_664
La O1 O3 38.3(10) 2_654 1_664
O1 O1 O3 128.7(9) 1_556 1_664
O1 O1 O3 51.3(9) 1_554 1_664
Ga3 O1 O3 40.2(10) 1_564 1_664
Ga3 O1 O3 116.1(16) 2_545 1_664
Ga3 O1 O3 65.1(12) 4_764 1_664
O3 O1 O3 85.0(14) 4_654 1_664
Ga2 O1 O3 51.3(9) 1_554 3_554
La O1 O3 150(3) 2_655 3_554
La O1 O3 67.6(15) 4_665 3_554
La O1 O3 81.7(14) . 3_554
O2 O1 O3 128.4(17) 3_655 3_554
O2 O1 O3 88.1(18) 4_665 3_554
O2 O1 O3 145(2) . 3_554
O21 O1 O3 20.5(18) 1_554 3_554
O21 O1 O3 89(3) 4_664 3_554
O21 O1 O3 65.4(19) 3_654 3_554
O21 O1 O3 98(3) 6_665 3_554
O21 O1 O3 21.1(18) 2 3_554
O21 O1 O3 69(2) 5_655 3_554
O3 O1 O3 81(2) 5_665 3_554
O3 O1 O3 37.3(17) 6 3_554
O3 O1 O3 121(2) 2_655 3_554
O2 O1 O3 65(2) 3_654 3_554
O2 O1 O3 21.8(16) 4_664 3_554
O2 O1 O3 74.8(18) 1_554 3_554
Ga2 O1 O3 128.7(9) . 3_554
O21 O1 O3 153.1(19) 4_665 3_554
O21 O1 O3 122(2) 3_655 3_554
O21 O1 O3 93(2) . 3_554
Ga3 O1 O3 85.5(16) 2_655 3_554
Ga3 O1 O3 5.8(9) 4_664 3_554
Ga3 O1 O3 90.8(14) 1_554 3_554
O2 O1 O3 109(2) 2_655 3_554
O2 O1 O3 24.5(13) 5_665 3_554
O2 O1 O3 89.5(16) 6 3_554
O3 O1 O3 158(2) 3_655 3_554
O3 O1 O3 73.7(15) . 3_554
O3 O1 O3 96(2) 4_665 3_554
O2 O1 O3 58.2(18) 6_565 3_554
O2 O1 O3 125(2) 5_765 3_554
O2 O1 O3 55.6(17) 2_545 3_554
Ga3 O1 O3 132.3(8) 2_656 3_554
Ga3 O1 O3 82.7(6) 4_665 3_554
Ga3 O1 O3 139.0(10) . 3_554
Ga1 O1 O3 99.6(13) 1_665 3_554
Nb O1 O3 99.6(13) 1_665 3_554
Ga1 O1 O3 48.6(8) . 3_554
Nb O1 O3 48.6(8) . 3_554
Nb O1 O3 132.2(13) 1_655 3_554
Ga1 O1 O3 132.2(13) 1_655 3_554
O3 O1 O3 125.1(7) 4_655 3_554
O3 O1 O3 125.1(7) 1_665 3_554
O3 O1 O3 58.0(8) 3 3_554
O21 O1 O3 153.4(17) 6_666 3_554
O21 O1 O3 94(2) 2_556 3_554
O21 O1 O3 121.5(15) 5_656 3_554
O3 O1 O3 94.7(15) 3_654 3_554
O3 O1 O3 31.5(19) 1_554 3_554
O3 O1 O3 56(2) 4_664 3_554
O1 O1 O3 60.8(15) 2 3_554
O1 O1 O3 146(3) 2_655 3_554
O1 O1 O3 90.6(14) 2_545 3_554
Ga2 O1 O3 34.8(10) 2 3_554
Ga2 O1 O3 113.1(17) 2_655 3_554
Ga2 O1 O3 68.8(11) 2_545 3_554
La O1 O3 47.3(8) 1_554 3_554
La O1 O3 38.3(10) 4_664 3_554
La O1 O3 77.4(13) 2_654 3_554
O1 O1 O3 128.7(9) 1_556 3_554
O1 O1 O3 51.3(9) 1_554 3_554
Ga3 O1 O3 65.1(12) 1_564 3_554
Ga3 O1 O3 40.2(10) 2_545 3_554
Ga3 O1 O3 116.1(16) 4_764 3_554
O3 O1 O3 85.0(14) 4_654 3_554
O3 O1 O3 85.0(14) 1_664 3_554
Ga2 O1 O3 82.6(11) 1_554 2
La O1 O3 172.8(15) 2_655 2
La O1 O3 56.1(10) 4_665 2
La O1 O3 68.7(8) . 2
O2 O1 O3 109.2(19) 3_655 2
O2 O1 O3 56.6(18) 4_665 2
O2 O1 O3 121(2) . 2
O21 O1 O3 46.7(17) 1_554 2
O21 O1 O3 120(3) 4_664 2
O21 O1 O3 85(2) 3_654 2
O21 O1 O3 127(3) 6_665 2
O21 O1 O3 41.2(18) 2 2
O21 O1 O3 85(2) 5_655 2
O3 O1 O3 91(2) 5_665 2
O3 O1 O3 27(2) 6 2
O3 O1 O3 141(2) 2_655 2
O2 O1 O3 94.1(19) 3_654 2
O2 O1 O3 52.0(15) 4_664 2
O2 O1 O3 102(2) 1_554 2
Ga2 O1 O3 97.4(11) . 2
O21 O1 O3 129(3) 4_665 2
O21 O1 O3 96.1(18) 3_655 2
O21 O1 O3 64(2) . 2
Ga3 O1 O3 108.8(13) 2_655 2
Ga3 O1 O3 27.0(6) 4_664 2
Ga3 O1 O3 110.6(13) 1_554 2
O2 O1 O3 132.1(16) 2_655 2
O2 O1 O3 21.4(12) 5_665 2
O2 O1 O3 98.0(14) 6 2
O3 O1 O3 154(2) 3_655 2
O3 O1 O3 48.6(18) . 2
O3 O1 O3 85(2) 4_665 2
O2 O1 O3 64.2(16) 6_565 2
O2 O1 O3 156(2) 5_765 2
O2 O1 O3 54.2(16) 2_545 2
Ga3 O1 O3 115.7(12) 2_656 2
Ga3 O1 O3 51.3(7) 4_665 2
Ga3 O1 O3 117.4(12) . 2
Ga1 O1 O3 102.2(9) 1_665 2
Nb O1 O3 102.2(9) 1_665 2
Ga1 O1 O3 22.4(7) . 2
Nb O1 O3 22.4(7) . 2
Nb O1 O3 138.6(8) 1_655 2
Ga1 O1 O3 138.6(8) 1_655 2
O3 O1 O3 117.3(7) 4_655 2
O3 O1 O3 124.1(8) 1_665 2
O3 O1 O3 26.9(13) 3 2
O21 O1 O3 129(3) 6_666 2
O21 O1 O3 66(2) 2_556 2
O21 O1 O3 95.5(14) 5_656 2
O3 O1 O3 124.1(16) 3_654 2
O3 O1 O3 50.2(17) 1_554 2
O3 O1 O3 78.8(18) 4_664 2
O1 O1 O3 45.2(10) 2 2
O1 O1 O3 161.5(10) 2_655 2
O1 O1 O3 80.1(8) 2_545 2
Ga2 O1 O3 43.4(8) 2 2
Ga2 O1 O3 143.1(18) 2_655 2
Ga2 O1 O3 76.4(9) 2_545 2
La O1 O3 73.1(10) 1_554 2
La O1 O3 67.7(9) 4_664 2
La O1 O3 108.9(15) 2_654 2
O1 O1 O3 97.4(11) 1_556 2
O1 O1 O3 82.6(11) 1_554 2
Ga3 O1 O3 77.6(9) 1_564 2
Ga3 O1 O3 41.8(8) 2_545 2
Ga3 O1 O3 143.7(16) 4_764 2
O3 O1 O3 105.3(12) 4_654 2
O3 O1 O3 110.3(10) 1_664 2
O3 O1 O3 31.5(12) 3_554 2
Ga2 O1 O3 82.6(11) 1_554 6_665
La O1 O3 56.1(10) 2_655 6_665
La O1 O3 68.7(8) 4_665 6_665
La O1 O3 172.8(15) . 6_665
O2 O1 O3 56.6(18) 3_655 6_665
O2 O1 O3 121(2) 4_665 6_665
O2 O1 O3 109.2(19) . 6_665
O21 O1 O3 85(2) 1_554 6_665
O21 O1 O3 46.7(17) 4_664 6_665
O21 O1 O3 120(3) 3_654 6_665
O21 O1 O3 41.2(18) 6_665 6_665
O21 O1 O3 85(2) 2 6_665
O21 O1 O3 127(3) 5_655 6_665
O3 O1 O3 27(2) 5_665 6_665
O3 O1 O3 141(2) 6 6_665
O3 O1 O3 91(2) 2_655 6_665
O2 O1 O3 52.0(15) 3_654 6_665
O2 O1 O3 102(2) 4_664 6_665
O2 O1 O3 94.1(19) 1_554 6_665
Ga2 O1 O3 97.4(11) . 6_665
O21 O1 O3 64(2) 4_665 6_665
O21 O1 O3 129(3) 3_655 6_665
O21 O1 O3 96.1(18) . 6_665
Ga3 O1 O3 27.0(6) 2_655 6_665
Ga3 O1 O3 110.6(13) 4_664 6_665
Ga3 O1 O3 108.8(13) 1_554 6_665
O2 O1 O3 21.4(12) 2_655 6_665
O2 O1 O3 98.0(14) 5_665 6_665
O2 O1 O3 132.1(16) 6 6_665
O3 O1 O3 85(2) 3_655 6_665
O3 O1 O3 154(2) . 6_665
O3 O1 O3 48.6(18) 4_665 6_665
O2 O1 O3 54.2(16) 6_565 6_665
O2 O1 O3 64.2(16) 5_765 6_665
O2 O1 O3 156(2) 2_545 6_665
Ga3 O1 O3 51.3(7) 2_656 6_665
Ga3 O1 O3 117.4(12) 4_665 6_665
Ga3 O1 O3 115.7(12) . 6_665
Ga1 O1 O3 22.4(7) 1_665 6_665
Nb O1 O3 22.4(7) 1_665 6_665
Ga1 O1 O3 138.6(8) . 6_665
Nb O1 O3 138.6(8) . 6_665
Nb O1 O3 102.2(9) 1_655 6_665
Ga1 O1 O3 102.2(9) 1_655 6_665
O3 O1 O3 124.1(8) 4_655 6_665
O3 O1 O3 26.9(13) 1_665 6_665
O3 O1 O3 117.3(7) 3 6_665
O21 O1 O3 66(2) 6_666 6_665
O21 O1 O3 95.5(14) 2_556 6_665
O21 O1 O3 129(3) 5_656 6_665
O3 O1 O3 78.8(18) 3_654 6_665
O3 O1 O3 124.1(16) 1_554 6_665
O3 O1 O3 50.2(17) 4_664 6_665
O1 O1 O3 80.1(8) 2 6_665
O1 O1 O3 45.2(10) 2_655 6_665
O1 O1 O3 161.5(10) 2_545 6_665
Ga2 O1 O3 76.4(9) 2 6_665
Ga2 O1 O3 43.4(8) 2_655 6_665
Ga2 O1 O3 143.1(18) 2_545 6_665
La O1 O3 108.9(15) 1_554 6_665
La O1 O3 73.1(10) 4_664 6_665
La O1 O3 67.7(9) 2_654 6_665
O1 O1 O3 97.4(11) 1_556 6_665
O1 O1 O3 82.6(11) 1_554 6_665
Ga3 O1 O3 41.8(8) 1_564 6_665
Ga3 O1 O3 143.7(16) 2_545 6_665
Ga3 O1 O3 77.6(9) 4_764 6_665
O3 O1 O3 110.3(10) 4_654 6_665
O3 O1 O3 31.5(12) 1_664 6_665
O3 O1 O3 105.3(12) 3_554 6_665
O3 O1 O3 118.4(5) 2 6_665
Ga2 O1 O3 82.6(11) 1_554 5_655
La O1 O3 68.7(8) 2_655 5_655
La O1 O3 172.8(15) 4_665 5_655
La O1 O3 56.1(10) . 5_655
O2 O1 O3 121(2) 3_655 5_655
O2 O1 O3 109.2(19) 4_665 5_655
O2 O1 O3 56.6(18) . 5_655
O21 O1 O3 120(3) 1_554 5_655
O21 O1 O3 85(2) 4_664 5_655
O21 O1 O3 46.7(17) 3_654 5_655
O21 O1 O3 84.9(19) 6_665 5_655
O21 O1 O3 127(3) 2 5_655
O21 O1 O3 41.2(18) 5_655 5_655
O3 O1 O3 141(2) 5_665 5_655
O3 O1 O3 91(2) 6 5_655
O3 O1 O3 27(2) 2_655 5_655
O2 O1 O3 102(2) 3_654 5_655
O2 O1 O3 94.1(19) 4_664 5_655
O2 O1 O3 52.0(15) 1_554 5_655
Ga2 O1 O3 97.4(11) . 5_655
O21 O1 O3 96.1(18) 4_665 5_655
O21 O1 O3 64(2) 3_655 5_655
O21 O1 O3 129(3) . 5_655
Ga3 O1 O3 110.6(13) 2_655 5_655
Ga3 O1 O3 108.8(13) 4_664 5_655
Ga3 O1 O3 27.0(6) 1_554 5_655
O2 O1 O3 98.0(14) 2_655 5_655
O2 O1 O3 132.1(16) 5_665 5_655
O2 O1 O3 21.4(12) 6 5_655
O3 O1 O3 48.6(18) 3_655 5_655
O3 O1 O3 85(2) . 5_655
O3 O1 O3 154(2) 4_665 5_655
O2 O1 O3 156(2) 6_565 5_655
O2 O1 O3 54.2(16) 5_765 5_655
O2 O1 O3 64.2(17) 2_545 5_655
Ga3 O1 O3 117.4(12) 2_656 5_655
Ga3 O1 O3 115.7(12) 4_665 5_655
Ga3 O1 O3 51.3(7) . 5_655
Ga1 O1 O3 138.6(8) 1_665 5_655
Nb O1 O3 138.6(8) 1_665 5_655
Ga1 O1 O3 102.2(9) . 5_655
Nb O1 O3 102.2(9) . 5_655
Nb O1 O3 22.4(7) 1_655 5_655
Ga1 O1 O3 22.4(7) 1_655 5_655
O3 O1 O3 26.9(13) 4_655 5_655
O3 O1 O3 117.3(7) 1_665 5_655
O3 O1 O3 124.1(8) 3 5_655
O21 O1 O3 95.5(14) 6_666 5_655
O21 O1 O3 129(3) 2_556 5_655
O21 O1 O3 66(2) 5_656 5_655
O3 O1 O3 50.2(17) 3_654 5_655
O3 O1 O3 78.9(18) 1_554 5_655
O3 O1 O3 124.1(16) 4_664 5_655
O1 O1 O3 161.5(10) 2 5_655
O1 O1 O3 80.1(8) 2_655 5_655
O1 O1 O3 45.2(10) 2_545 5_655
Ga2 O1 O3 143.1(18) 2 5_655
Ga2 O1 O3 76.4(9) 2_655 5_655
Ga2 O1 O3 43.4(8) 2_545 5_655
La O1 O3 67.7(9) 1_554 5_655
La O1 O3 108.9(15) 4_664 5_655
La O1 O3 73.1(10) 2_654 5_655
O1 O1 O3 97.4(11) 1_556 5_655
O1 O1 O3 82.6(11) 1_554 5_655
Ga3 O1 O3 143.7(16) 1_564 5_655
Ga3 O1 O3 77.6(9) 2_545 5_655
Ga3 O1 O3 41.8(9) 4_764 5_655
O3 O1 O3 31.5(12) 4_654 5_655
O3 O1 O3 105.3(12) 1_664 5_655
O3 O1 O3 110.3(10) 3_554 5_655
O3 O1 O3 118.4(5) 2 5_655
O3 O1 O3 118.4(5) 6_665 5_655
Ga2 O1 O3 146.5(10) 1_554 5_666
La O1 O3 76.0(18) 2_655 5_666
La O1 O3 55.1(18) 4_665 5_666
La O1 O3 111(3) . 5_666
O2 O1 O3 13.4(17) 3_655 5_666
O2 O1 O3 57(2) 4_665 5_666
O2 O1 O3 69(2) . 5_666
O21 O1 O3 116(2) 1_554 5_666
O21 O1 O3 113.4(19) 4_664 5_666
O21 O1 O3 170(2) 3_654 5_666
O21 O1 O3 106(2) 6_665 5_666
O21 O1 O3 108(2) 2 5_666
O21 O1 O3 161(3) 5_655 5_666
O3 O1 O3 70(2) 5_665 5_666
O3 O1 O3 117.3(19) 6 5_666
O3 O1 O3 117.3(19) 2_655 5_666
O2 O1 O3 116.3(19) 3_654 5_666
O2 O1 O3 140.7(16) 4_664 5_666
O2 O1 O3 157.8(15) 1_554 5_666
Ga2 O1 O3 33.5(10) . 5_666
O21 O1 O3 33(2) 4_665 5_666
O21 O1 O3 72(3) 3_655 5_666
O21 O1 O3 36.3(14) . 5_666
Ga3 O1 O3 93.5(12) 2_655 5_666
Ga3 O1 O3 120.2(10) 4_664 5_666
Ga3 O1 O3 148.0(13) 1_554 5_666
O2 O1 O3 84.1(17) 2_655 5_666
O2 O1 O3 96.6(16) 5_665 5_666
O2 O1 O3 140(2) 6 5_666
O3 O1 O3 80.2(16) 3_655 5_666
O3 O1 O3 90.0(17) . 5_666
O3 O1 O3 33.9(18) 4_665 5_666
O2 O1 O3 75.9(15) 6_565 5_666
O2 O1 O3 104.5(15) 5_765 5_666
O2 O1 O3 132.6(19) 2_545 5_666
Ga3 O1 O3 20.7(9) 2_656 5_666
Ga3 O1 O3 56.6(12) 4_665 5_666
Ga3 O1 O3 75.6(14) . 5_666
Ga1 O1 O3 51.5(12) 1_665 5_666
Nb O1 O3 51.5(12) 1_665 5_666
Ga1 O1 O3 96.9(13) . 5_666
Nb O1 O3 96.9(13) . 5_666
Nb O1 O3 105.4(14) 1_655 5_666
Ga1 O1 O3 105.4(14) 1_655 5_666
O3 O1 O3 100.4(15) 4_655 5_666
O3 O1 O3 43.7(17) 1_665 5_666
O3 O1 O3 73.6(14) 3 5_666
O21 O1 O3 32.7(16) 6_666 5_666
O21 O1 O3 35.0(16) 2_556 5_666
O21 O1 O3 71(3) 5_656 5_666
O3 O1 O3 135.7(13) 3_654 5_666
O3 O1 O3 147.9(11) 1_554 5_666
O3 O1 O3 102.0(14) 4_664 5_666
O1 O1 O3 60.3(18) 2 5_666
O1 O1 O3 69.4(18) 2_655 5_666
O1 O1 O3 112(3) 2_545 5_666
Ga2 O1 O3 92.1(10) 2 5_666
Ga2 O1 O3 99.8(10) 2_655 5_666
Ga2 O1 O3 147.8(16) 2_545 5_666
La O1 O3 167.6(9) 1_554 5_666
La O1 O3 123.8(9) 4_664 5_666
La O1 O3 134.9(9) 2_654 5_666
O1 O1 O3 33.5(10) 1_556 5_666
O1 O1 O3 146.5(10) 1_554 5_666
Ga3 O1 O3 80.6(10) 1_564 5_666
Ga3 O1 O3 132.6(12) 2_545 5_666
Ga3 O1 O3 118.5(10) 4_764 5_666
O3 O1 O3 153.8(10) 4_654 5_666
O3 O1 O3 98.7(15) 1_664 5_666
O3 O1 O3 121.0(12) 3_554 5_666
O3 O1 O3 97.7(15) 2 5_666
O3 O1 O3 67.7(12) 6_665 5_666
O3 O1 O3 124.6(17) 5_655 5_666
Ga2 O1 O3 146.5(10) 1_554 6_556
La O1 O3 111(3) 2_655 6_556
La O1 O3 76.0(18) 4_665 6_556
La O1 O3 55.1(18) . 6_556
O2 O1 O3 69(2) 3_655 6_556
O2 O1 O3 13.4(17) 4_665 6_556
O2 O1 O3 57(2) . 6_556
O21 O1 O3 113.4(19) 1_554 6_556
O21 O1 O3 170(2) 4_664 6_556
O21 O1 O3 116(2) 3_654 6_556
O21 O1 O3 161(3) 6_665 6_556
O21 O1 O3 106(2) 2 6_556
O21 O1 O3 108(2) 5_655 6_556
O3 O1 O3 117.3(19) 5_665 6_556
O3 O1 O3 70(2) 6 6_556
O3 O1 O3 117.3(19) 2_655 6_556
O2 O1 O3 157.8(15) 3_654 6_556
O2 O1 O3 116.3(19) 4_664 6_556
O2 O1 O3 140.7(16) 1_554 6_556
Ga2 O1 O3 33.5(10) . 6_556
O21 O1 O3 72(3) 4_665 6_556
O21 O1 O3 36.3(14) 3_655 6_556
O21 O1 O3 33(2) . 6_556
Ga3 O1 O3 148.0(13) 2_655 6_556
Ga3 O1 O3 93.5(12) 4_664 6_556
Ga3 O1 O3 120.1(10) 1_554 6_556
O2 O1 O3 140(2) 2_655 6_556
O2 O1 O3 84.1(17) 5_665 6_556
O2 O1 O3 96.6(16) 6 6_556
O3 O1 O3 90.0(17) 3_655 6_556
O3 O1 O3 33.9(18) . 6_556
O3 O1 O3 80.2(16) 4_665 6_556
O2 O1 O3 104.5(15) 6_565 6_556
O2 O1 O3 132.6(19) 5_765 6_556
O2 O1 O3 75.9(15) 2_545 6_556
Ga3 O1 O3 75.6(14) 2_656 6_556
Ga3 O1 O3 20.7(9) 4_665 6_556
Ga3 O1 O3 56.6(12) . 6_556
Ga1 O1 O3 105.4(14) 1_665 6_556
Nb O1 O3 105.4(14) 1_665 6_556
Ga1 O1 O3 51.5(12) . 6_556
Nb O1 O3 51.5(12) . 6_556
Nb O1 O3 96.9(13) 1_655 6_556
Ga1 O1 O3 96.9(13) 1_655 6_556
O3 O1 O3 73.6(14) 4_655 6_556
O3 O1 O3 100.4(15) 1_665 6_556
O3 O1 O3 43.7(17) 3 6_556
O21 O1 O3 71(3) 6_666 6_556
O21 O1 O3 32.7(16) 2_556 6_556
O21 O1 O3 35.0(16) 5_656 6_556
O3 O1 O3 147.9(11) 3_654 6_556
O3 O1 O3 102.0(14) 1_554 6_556
O3 O1 O3 135.7(13) 4_664 6_556
O1 O1 O3 69.4(18) 2 6_556
O1 O1 O3 112(3) 2_655 6_556
O1 O1 O3 60.3(18) 2_545 6_556
Ga2 O1 O3 99.8(10) 2 6_556
Ga2 O1 O3 147.8(16) 2_655 6_556
Ga2 O1 O3 92.1(10) 2_545 6_556
La O1 O3 123.8(9) 1_554 6_556
La O1 O3 134.9(9) 4_664 6_556
La O1 O3 167.6(9) 2_654 6_556
O1 O1 O3 33.5(10) 1_556 6_556
O1 O1 O3 146.5(10) 1_554 6_556
Ga3 O1 O3 118.5(10) 1_564 6_556
Ga3 O1 O3 80.6(10) 2_545 6_556
Ga3 O1 O3 132.6(12) 4_764 6_556
O3 O1 O3 121.0(12) 4_654 6_556
O3 O1 O3 153.8(10) 1_664 6_556
O3 O1 O3 98.7(15) 3_554 6_556
O3 O1 O3 67.7(12) 2 6_556
O3 O1 O3 124.6(17) 6_665 6_556
O3 O1 O3 97.7(15) 5_655 6_556
O3 O1 O3 57.2(17) 5_666 6_556
Ga2 O1 O3 146.5(10) 1_554 2_656
La O1 O3 55.1(18) 2_655 2_656
La O1 O3 111(3) 4_665 2_656
La O1 O3 76.0(18) . 2_656
O2 O1 O3 57(2) 3_655 2_656
O2 O1 O3 69(2) 4_665 2_656
O2 O1 O3 13.4(17) . 2_656
O21 O1 O3 170(2) 1_554 2_656
O21 O1 O3 116(2) 4_664 2_656
O21 O1 O3 113.4(19) 3_654 2_656
O21 O1 O3 108(2) 6_665 2_656
O21 O1 O3 161(3) 2 2_656
O21 O1 O3 106(2) 5_655 2_656
O3 O1 O3 117.3(19) 5_665 2_656
O3 O1 O3 117.3(19) 6 2_656
O3 O1 O3 70(2) 2_655 2_656
O2 O1 O3 140.7(16) 3_654 2_656
O2 O1 O3 157.8(15) 4_664 2_656
O2 O1 O3 116.3(19) 1_554 2_656
Ga2 O1 O3 33.5(10) . 2_656
O21 O1 O3 36.3(14) 4_665 2_656
O21 O1 O3 33(2) 3_655 2_656
O21 O1 O3 72(3) . 2_656
Ga3 O1 O3 120.1(10) 2_655 2_656
Ga3 O1 O3 148.0(13) 4_664 2_656
Ga3 O1 O3 93.5(12) 1_554 2_656
O2 O1 O3 96.6(16) 2_655 2_656
O2 O1 O3 140(2) 5_665 2_656
O2 O1 O3 84.1(17) 6 2_656
O3 O1 O3 33.9(18) 3_655 2_656
O3 O1 O3 80.2(16) . 2_656
O3 O1 O3 90.0(17) 4_665 2_656
O2 O1 O3 132.6(19) 6_565 2_656
O2 O1 O3 75.9(15) 5_765 2_656
O2 O1 O3 104.5(15) 2_545 2_656
Ga3 O1 O3 56.6(12) 2_656 2_656
Ga3 O1 O3 75.6(14) 4_665 2_656
Ga3 O1 O3 20.7(9) . 2_656
Ga1 O1 O3 96.9(13) 1_665 2_656
Nb O1 O3 96.9(13) 1_665 2_656
Ga1 O1 O3 105.4(14) . 2_656
Nb O1 O3 105.4(14) . 2_656
Nb O1 O3 51.5(12) 1_655 2_656
Ga1 O1 O3 51.5(12) 1_655 2_656
O3 O1 O3 43.7(17) 4_655 2_656
O3 O1 O3 73.6(14) 1_665 2_656
O3 O1 O3 100.4(15) 3 2_656
O21 O1 O3 35.0(16) 6_666 2_656
O21 O1 O3 71(3) 2_556 2_656
O21 O1 O3 32.7(16) 5_656 2_656
O3 O1 O3 102.0(14) 3_654 2_656
O3 O1 O3 135.7(13) 1_554 2_656
O3 O1 O3 147.9(11) 4_664 2_656
O1 O1 O3 112(3) 2 2_656
O1 O1 O3 60.3(18) 2_655 2_656
O1 O1 O3 69.4(18) 2_545 2_656
Ga2 O1 O3 147.8(16) 2 2_656
Ga2 O1 O3 92.1(10) 2_655 2_656
Ga2 O1 O3 99.8(10) 2_545 2_656
La O1 O3 134.9(9) 1_554 2_656
La O1 O3 167.6(9) 4_664 2_656
La O1 O3 123.8(9) 2_654 2_656
O1 O1 O3 33.5(10) 1_556 2_656
O1 O1 O3 146.5(10) 1_554 2_656
Ga3 O1 O3 132.6(12) 1_564 2_656
Ga3 O1 O3 118.5(10) 2_545 2_656
Ga3 O1 O3 80.6(10) 4_764 2_656
O3 O1 O3 98.7(15) 4_654 2_656
O3 O1 O3 121.0(12) 1_664 2_656
O3 O1 O3 153.8(10) 3_554 2_656
O3 O1 O3 124.6(17) 2 2_656
O3 O1 O3 97.7(15) 6_665 2_656
O3 O1 O3 67.7(12) 5_655 2_656
O3 O1 O3 57.1(17) 5_666 2_656
O3 O1 O3 57.1(17) 6_556 2_656
Ga2 O1 O21 71.4(17) 1_554 5_665
La O1 O21 112.0(10) 2_655 5_665
La O1 O21 30.8(15) 4_665 5_665
La O1 O21 131.2(11) . 5_665
O2 O1 O21 79(2) 3_655 5_665
O2 O1 O21 93(2) 4_665 5_665
O2 O1 O21 148(3) . 5_665
O21 O1 O21 39(2) 1_554 5_665
O21 O1 O21 74(2) 4_664 5_665
O21 O1 O21 111(3) 3_654 5_665
O21 O1 O21 76(2) 6_665 5_665
O21 O1 O21 34(2) 2 5_665
O21 O1 O21 118(3) 5_655 5_665
O3 O1 O21 28.7(17) 5_665 5_665
O3 O1 O21 86(2) 6 5_665
O3 O1 O21 136(2) 2_655 5_665
O2 O1 O21 52.7(19) 3_654 5_665
O2 O1 O21 65.2(19) 4_664 5_665
O2 O1 O21 102(3) 1_554 5_665
Ga2 O1 O21 108.6(17) . 5_665
O21 O1 O21 102(2) 4_665 5_665
O21 O1 O21 141.4(19) 3_655 5_665
O21 O1 O21 76(3) . 5_665
Ga3 O1 O21 51.3(10) 2_655 5_665
Ga3 O1 O21 59.0(13) 4_664 5_665
Ga3 O1 O21 127(2) 1_554 5_665
O2 O1 O21 71.0(16) 2_655 5_665
O2 O1 O21 42.1(17) 5_665 5_665
O2 O1 O21 140(3) 6 5_665
O3 O1 O21 140.8(16) 3_655 5_665
O3 O1 O21 107.9(16) . 5_665
O3 O1 O21 45.8(15) 4_665 5_665
O2 O1 O21 3.2(17) 6_565 5_665
O2 O1 O21 113.1(18) 5_765 5_665
O2 O1 O21 110.1(18) 2_545 5_665
Ga3 O1 O21 80.4(13) 2_656 5_665
Ga3 O1 O21 86.0(11) 4_665 5_665
Ga3 O1 O21 154(2) . 5_665
Ga1 O1 O21 44.6(11) 1_665 5_665
Nb O1 O21 44.6(11) 1_665 5_665
Ga1 O1 O21 84.1(9) . 5_665
Nb O1 O21 84.1(9) . 5_665
Nb O1 O21 154.9(13) 1_655 5_665
Ga1 O1 O21 154.9(13) 1_655 5_665
O3 O1 O21 179(2) 4_655 5_665
O3 O1 O21 70.1(17) 1_665 5_665
O3 O1 O21 69.9(13) 3 5_665
O21 O1 O21 103.0(17) 6_666 5_665
O21 O1 O21 76.8(15) 2_556 5_665
O21 O1 O21 140(3) 5_656 5_665
O3 O1 O21 106(2) 3_654 5_665
O3 O1 O21 84.9(18) 1_554 5_665
O3 O1 O21 30.4(14) 4_664 5_665
O1 O1 O21 36.5(14) 2 5_665
O1 O1 O21 101.0(10) 2_655 5_665
O1 O1 O21 142.4(13) 2_545 5_665
Ga2 O1 O21 21.2(11) 2 5_665
Ga2 O1 O21 89.2(11) 2_655 5_665
Ga2 O1 O21 123(2) 2_545 5_665
La O1 O21 89.2(19) 1_554 5_665
La O1 O21 45.4(15) 4_664 5_665
La O1 O21 81.8(16) 2_654 5_665
O1 O1 O21 108.6(17) 1_556 5_665
O1 O1 O21 71.4(17) 1_554 5_665
Ga3 O1 O21 15.8(9) 1_564 5_665
Ga3 O1 O21 94.7(15) 2_545 5_665
Ga3 O1 O21 120.0(15) 4_764 5_665
O3 O1 O21 123(2) 4_654 5_665
O3 O1 O21 55.4(13) 1_664 5_665
O3 O1 O21 55.2(18) 3_554 5_665
O3 O1 O21 62.6(12) 2 5_665
O3 O1 O21 56.0(12) 6_665 5_665
O3 O1 O21 154(2) 5_655 5_665
O3 O1 O21 79.1(18) 5_666 5_665
O3 O1 O21 105.8(15) 6_556 5_665
O3 O1 O21 136(2) 2_656 5_665
Ga2 O1 O21 71.4(17) 1_554 2_655
La O1 O21 30.8(15) 2_655 2_655
La O1 O21 131.2(11) 4_665 2_655
La O1 O21 112.0(10) . 2_655
O2 O1 O21 93(2) 3_655 2_655
O2 O1 O21 148(3) 4_665 2_655
O2 O1 O21 79(2) . 2_655
O21 O1 O21 111(3) 1_554 2_655
O21 O1 O21 39(2) 4_664 2_655
O21 O1 O21 74(2) 3_654 2_655
O21 O1 O21 34(2) 6_665 2_655
O21 O1 O21 118(3) 2 2_655
O21 O1 O21 76(2) 5_655 2_655
O3 O1 O21 86(2) 5_665 2_655
O3 O1 O21 136(2) 6 2_655
O3 O1 O21 28.7(17) 2_655 2_655
O2 O1 O21 65.2(19) 3_654 2_655
O2 O1 O21 102(3) 4_664 2_655
O2 O1 O21 52.7(19) 1_554 2_655
Ga2 O1 O21 108.6(17) . 2_655
O21 O1 O21 76(3) 4_665 2_655
O21 O1 O21 102(2) 3_655 2_655
O21 O1 O21 141.4(19) . 2_655
Ga3 O1 O21 59.0(13) 2_655 2_655
Ga3 O1 O21 127(2) 4_664 2_655
Ga3 O1 O21 51.3(10) 1_554 2_655
O2 O1 O21 42.1(17) 2_655 2_655
O2 O1 O21 140(3) 5_665 2_655
O2 O1 O21 71.0(16) 6 2_655
O3 O1 O21 45.8(15) 3_655 2_655
O3 O1 O21 140.8(16) . 2_655
O3 O1 O21 107.9(16) 4_665 2_655
O2 O1 O21 110.1(18) 6_565 2_655
O2 O1 O21 3.2(17) 5_765 2_655
O2 O1 O21 113.1(18) 2_545 2_655
Ga3 O1 O21 86.0(11) 2_656 2_655
Ga3 O1 O21 154(2) 4_665 2_655
Ga3 O1 O21 80.4(13) . 2_655
Ga1 O1 O21 84.1(9) 1_665 2_655
Nb O1 O21 84.1(9) 1_665 2_655
Ga1 O1 O21 154.9(13) . 2_655
Nb O1 O21 154.9(13) . 2_655
Nb O1 O21 44.6(11) 1_655 2_655
Ga1 O1 O21 44.6(11) 1_655 2_655
O3 O1 O21 70.1(16) 4_655 2_655
O3 O1 O21 69.9(13) 1_665 2_655
O3 O1 O21 179(2) 3 2_655
O21 O1 O21 76.8(15) 6_666 2_655
O21 O1 O21 140(3) 2_556 2_655
O21 O1 O21 103.0(17) 5_656 2_655
O3 O1 O21 30.4(14) 3_654 2_655
O3 O1 O21 106(2) 1_554 2_655
O3 O1 O21 84.9(18) 4_664 2_655
O1 O1 O21 142.4(13) 2 2_655
O1 O1 O21 36.5(14) 2_655 2_655
O1 O1 O21 101.0(10) 2_545 2_655
Ga2 O1 O21 123(2) 2 2_655
Ga2 O1 O21 21.2(11) 2_655 2_655
Ga2 O1 O21 89.2(11) 2_545 2_655
La O1 O21 81.8(16) 1_554 2_655
La O1 O21 89.2(19) 4_664 2_655
La O1 O21 45.4(15) 2_654 2_655
O1 O1 O21 108.6(17) 1_556 2_655
O1 O1 O21 71.4(17) 1_554 2_655
Ga3 O1 O21 94.7(14) 1_564 2_655
Ga3 O1 O21 120.0(15) 2_545 2_655
Ga3 O1 O21 15.8(9) 4_764 2_655
O3 O1 O21 55.4(13) 4_654 2_655
O3 O1 O21 55.2(18) 1_664 2_655
O3 O1 O21 123(2) 3_554 2_655
O3 O1 O21 154(2) 2 2_655
O3 O1 O21 62.6(12) 6_665 2_655
O3 O1 O21 56.0(12) 5_655 2_655
O3 O1 O21 105.8(15) 5_666 2_655
O3 O1 O21 136(2) 6_556 2_655
O3 O1 O21 79.1(18) 2_656 2_655
O21 O1 O21 110.3(16) 5_665 2_655
Ga2 O1 O21 71.4(17) 1_554 6
La O1 O21 131.2(11) 2_655 6
La O1 O21 112.0(10) 4_665 6
La O1 O21 30.8(15) . 6
O2 O1 O21 148(3) 3_655 6
O2 O1 O21 79(2) 4_665 6
O2 O1 O21 93(2) . 6
O21 O1 O21 74(2) 1_554 6
O21 O1 O21 111(3) 4_664 6
O21 O1 O21 39(2) 3_654 6
O21 O1 O21 118(3) 6_665 6
O21 O1 O21 76(2) 2 6
O21 O1 O21 34(2) 5_655 6
O3 O1 O21 136(2) 5_665 6
O3 O1 O21 28.7(17) 6 6
O3 O1 O21 86(2) 2_655 6
O2 O1 O21 102(3) 3_654 6
O2 O1 O21 52.7(19) 4_664 6
O2 O1 O21 65.2(19) 1_554 6
Ga2 O1 O21 108.6(17) . 6
O21 O1 O21 141.4(19) 4_665 6
O21 O1 O21 76(3) 3_655 6
O21 O1 O21 102(2) . 6
Ga3 O1 O21 127(2) 2_655 6
Ga3 O1 O21 51.3(10) 4_664 6
Ga3 O1 O21 59.0(13) 1_554 6
O2 O1 O21 140(3) 2_655 6
O2 O1 O21 71.0(16) 5_665 6
O2 O1 O21 42.1(17) 6 6
O3 O1 O21 107.9(16) 3_655 6
O3 O1 O21 45.8(15) . 6
O3 O1 O21 140.8(16) 4_665 6
O2 O1 O21 113.1(18) 6_565 6
O2 O1 O21 110.1(18) 5_765 6
O2 O1 O21 3.2(17) 2_545 6
Ga3 O1 O21 154(2) 2_656 6
Ga3 O1 O21 80.4(13) 4_665 6
Ga3 O1 O21 86.0(11) . 6
Ga1 O1 O21 154.9(13) 1_665 6
Nb O1 O21 154.9(13) 1_665 6
Ga1 O1 O21 44.6(11) . 6
Nb O1 O21 44.6(11) . 6
Nb O1 O21 84.1(9) 1_655 6
Ga1 O1 O21 84.1(9) 1_655 6
O3 O1 O21 69.9(13) 4_655 6
O3 O1 O21 179(2) 1_665 6
O3 O1 O21 70.1(16) 3 6
O21 O1 O21 140(3) 6_666 6
O21 O1 O21 103.0(17) 2_556 6
O21 O1 O21 76.8(15) 5_656 6
O3 O1 O21 84.9(18) 3_654 6
O3 O1 O21 30.4(14) 1_554 6
O3 O1 O21 106(2) 4_664 6
O1 O1 O21 101.0(10) 2 6
O1 O1 O21 142.4(13) 2_655 6
O1 O1 O21 36.5(14) 2_545 6
Ga2 O1 O21 89.2(11) 2 6
Ga2 O1 O21 123(2) 2_655 6
Ga2 O1 O21 21.2(11) 2_545 6
La O1 O21 45.4(15) 1_554 6
La O1 O21 81.8(16) 4_664 6
La O1 O21 89.2(19) 2_654 6
O1 O1 O21 108.6(17) 1_556 6
O1 O1 O21 71.4(17) 1_554 6
Ga3 O1 O21 120.0(15) 1_564 6
Ga3 O1 O21 15.8(9) 2_545 6
Ga3 O1 O21 94.7(14) 4_764 6
O3 O1 O21 55.2(18) 4_654 6
O3 O1 O21 123(2) 1_664 6
O3 O1 O21 55.4(13) 3_554 6
O3 O1 O21 56.0(12) 2 6
O3 O1 O21 154(2) 6_665 6
O3 O1 O21 62.6(12) 5_655 6
O3 O1 O21 136(2) 5_666 6
O3 O1 O21 79.1(18) 6_556 6
O3 O1 O21 105.8(16) 2_656 6
O21 O1 O21 110.3(16) 5_665 6
O21 O1 O21 110.3(16) 2_655 6
Ga2 O1 O2 136.6(11) 1_554 2_656
La O1 O2 46.4(15) 2_655 2_656
La O1 O2 79.4(19) 4_665 2_656
La O1 O2 118(3) . 2_656
O2 O1 O2 19.0(18) 3_655 2_656
O2 O1 O2 81(2) 4_665 2_656
O2 O1 O2 57.9(17) . 2_656
O21 O1 O2 133.3(19) 1_554 2_656
O21 O1 O2 94(2) 4_664 2_656
O21 O1 O2 146.6(18) 3_654 2_656
O21 O1 O2 85(2) 6_665 2_656
O21 O1 O2 128(2) 2 2_656
O21 O1 O2 143.8(19) 5_655 2_656
O3 O1 O2 72.7(19) 5_665 2_656
O3 O1 O2 145(3) 6 2_656
O3 O1 O2 88.8(18) 2_655 2_656
O2 O1 O2 108.0(17) 3_654 2_656
O2 O1 O2 157.5(9) 4_664 2_656
O2 O1 O2 129.3(16) 1_554 2_656
Ga2 O1 O2 43.4(11) . 2_656
O21 O1 O2 8.4(15) 4_665 2_656
O21 O1 O2 73(3) 3_655 2_656
O21 O1 O2 65(2) . 2_656
Ga3 O1 O2 82.9(9) 2_655 2_656
Ga3 O1 O2 147.7(12) 4_664 2_656
Ga3 O1 O2 120.4(10) 1_554 2_656
O2 O1 O2 64.8(12) 2_655 2_656
O2 O1 O2 123.6(13) 5_665 2_656
O2 O1 O2 123.6(13) 6 2_656
O3 O1 O2 54.6(18) 3_655 2_656
O3 O1 O2 110(2) . 2_656
O3 O1 O2 50.9(19) 4_665 2_656
O2 O1 O2 90.8(17) 6_565 2_656
O2 O1 O2 75.0(15) 5_765 2_656
O2 O1 O2 147(2) 2_545 2_656
Ga3 O1 O2 14.4(10) 2_656 2_656
Ga3 O1 O2 82.9(16) 4_665 2_656
Ga3 O1 O2 65.2(13) . 2_656
Ga1 O1 O2 52.2(10) 1_665 2_656
Nb O1 O2 52.2(10) 1_665 2_656
Ga1 O1 O2 124.3(19) . 2_656
Nb O1 O2 124.3(19) . 2_656
Nb O1 O2 81.0(11) 1_655 2_656
Ga1 O1 O2 81.0(11) 1_655 2_656
O3 O1 O2 85.7(15) 4_655 2_656
O3 O1 O2 30.1(10) 1_665 2_656
O3 O1 O2 102.8(17) 3 2_656
O21 O1 O2 9.7(17) 6_666 2_656
O21 O1 O2 63(2) 2_556 2_656
O21 O1 O2 72(3) 5_656 2_656
O3 O1 O2 106.9(13) 3_654 2_656
O3 O1 O2 177.6(18) 1_554 2_656
O3 O1 O2 104.6(13) 4_664 2_656
O1 O1 O2 87(2) 2 2_656
O1 O1 O2 40.7(15) 2_655 2_656
O1 O1 O2 114(2) 2_545 2_656
Ga2 O1 O2 112.7(11) 2 2_656
Ga2 O1 O2 74.4(8) 2_655 2_656
Ga2 O1 O2 143.2(12) 2_545 2_656
La O1 O2 157.9(13) 1_554 2_656
La O1 O2 128.8(9) 4_664 2_656
La O1 O2 113.4(9) 2_654 2_656
O1 O1 O2 43.4(11) 1_556 2_656
O1 O1 O2 136.6(11) 1_554 2_656
Ga3 O1 O2 88.1(9) 1_564 2_656
Ga3 O1 O2 156.8(18) 2_545 2_656
Ga3 O1 O2 88.8(9) 4_764 2_656
O3 O1 O2 126.1(11) 4_654 2_656
O3 O1 O2 86.4(10) 1_664 2_656
O3 O1 O2 146.7(10) 3_554 2_656
O3 O1 O2 127.4(16) 2 2_656
O3 O1 O2 56.6(12) 6_665 2_656
O3 O1 O2 102.9(11) 5_655 2_656
O3 O1 O2 29.7(13) 5_666 2_656
O3 O1 O2 76.3(16) 6_556 2_656
O3 O1 O2 44.7(14) 2_656 2_656
O21 O1 O2 94.0(17) 5_665 2_656
O21 O1 O2 76.6(14) 2_655 2_656
O21 O1 O2 149(2) 6 2_656
O21 O2 Ga2 75(6) 3_655 .
O21 O2 Ga3 64(5) 3_655 .
Ga2 O2 Ga3 116(4) . .
O21 O2 O21 11(7) 3_655 5_656
Ga2 O2 O21 76(5) . 5_656
Ga3 O2 O21 55(4) . 5_656
O21 O2 O21 124(9) 3_655 4_665
Ga2 O2 O21 53(3) . 4_665
Ga3 O2 O21 120(4) . 4_665
O21 O2 O21 121(4) 5_656 4_665
O21 O2 La 65(5) 3_655 .
Ga2 O2 La 91(3) . .
Ga3 O2 La 111(4) . .
O21 O2 La 75(4) 5_656 .
O21 O2 La 127(4) 4_665 .
O21 O2 O3 147(6) 3_655 3_655
Ga2 O2 O3 128(4) . 3_655
Ga3 O2 O3 84(4) . 3_655
O21 O2 O3 139(5) 5_656 3_655
O21 O2 O3 76(4) 4_665 3_655
La O2 O3 127(4) . 3_655
O21 O2 La 159(6) 3_655 2_655
Ga2 O2 La 95(3) . 2_655
Ga3 O2 La 137(4) . 2_655
O21 O2 La 168(5) 5_656 2_655
O21 O2 La 56(3) 4_665 2_655
La O2 La 97(3) . 2_655
O3 O2 La 53(3) 3_655 2_655
O21 O2 O2 113(5) 3_655 3_655
Ga2 O2 O2 39.1(14) . 3_655
Ga3 O2 O2 144(3) . 3_655
O21 O2 O2 115(5) 5_656 3_655
O21 O2 O2 29(3) 4_665 3_655
La O2 O2 98(2) . 3_655
O3 O2 O2 96(4) 3_655 3_655
La O2 O2 56(2) 2_655 3_655
O21 O2 O2 60(5) 3_655 4_665
Ga2 O2 O2 39.1(14) . 4_665
Ga3 O2 O2 123(4) . 4_665
O21 O2 O2 67(4) 5_656 4_665
O21 O2 O2 86(3) 4_665 4_665
La O2 O2 52(2) . 4_665
O3 O2 O2 153(4) 3_655 4_665
La O2 O2 101(2) 2_655 4_665
O2 O2 O2 60.000(9) 3_655 4_665
O21 O2 O3 80(6) 3_655 4_655
Ga2 O2 O3 155(4) . 4_655
Ga3 O2 O3 46(3) . 4_655
O21 O2 O3 78(6) 5_656 4_655
O21 O2 O3 147(4) 4_665 4_655
La O2 O3 82(3) . 4_655
O3 O2 O3 73(4) 3_655 4_655
La O2 O3 110(3) 2_655 4_655
O2 O2 O3 166(3) 3_655 4_655
O2 O2 O3 128(4) 4_665 4_655
O21 O2 O3 86(6) 3_655 2_656
Ga2 O2 O3 86(3) . 2_656
Ga3 O2 O3 47(3) . 2_656
O21 O2 O3 76(4) 5_656 2_656
O21 O2 O3 73(3) 4_665 2_656
La O2 O3 151(4) . 2_656
O3 O2 O3 75(3) 3_655 2_656
La O2 O3 112(3) 2_655 2_656
O2 O2 O3 98(3) 3_655 2_656
O2 O2 O3 118(2) 4_665 2_656
O3 O2 O3 88(3) 4_655 2_656
O21 O2 O1 107(5) 3_655 .
Ga2 O2 O1 75(3) . .
Ga3 O2 O1 160(4) . .
O21 O2 O1 117(4) 5_656 .
O21 O2 O1 80(3) 4_665 .
La O2 O1 50.9(15) . .
O3 O2 O1 102(3) 3_655 .
La O2 O1 52.0(16) 2_655 .
O2 O2 O1 55.1(15) 3_655 .
O2 O2 O1 55.1(15) 4_665 .
O3 O2 O1 117(3) 4_655 .
O3 O2 O1 153(3) 2_656 .
O21 O2 O2 38(5) 3_655 6_556
Ga2 O2 O2 99(3) . 6_556
Ga3 O2 O2 26(3) . 6_556
O21 O2 O2 30(4) 5_656 6_556
O21 O2 O2 126(5) 4_665 6_556
La O2 O2 93(3) . 6_556
O3 O2 O2 110(3) 3_655 6_556
La O2 O2 162.3(19) 2_655 6_556
O2 O2 O2 137(2) 3_655 6_556
O2 O2 O2 97.1(17) 4_665 6_556
O3 O2 O2 57(3) 4_655 6_556
O3 O2 O2 59(3) 2_656 6_556
O1 O2 O2 143(3) . 6_556
O21 O2 O1 65(6) 3_655 1_556
Ga2 O2 O1 32.6(15) . 1_556
Ga3 O2 O1 85(3) . 1_556
O21 O2 O1 61(5) 5_656 1_556
O21 O2 O1 60(3) 4_665 1_556
La O2 O1 112(3) . 1_556
O3 O2 O1 120(4) 3_655 1_556
La O2 O1 115(3) 2_655 1_556
O2 O2 O1 63.4(14) 3_655 1_556
O2 O2 O1 63.4(14) 4_665 1_556
O3 O2 O1 130(3) 4_655 1_556
O3 O2 O1 56(2) 2_656 1_556
O1 O2 O1 108(3) . 1_556
O2 O2 O1 73(3) 6_556 1_556
O21 O2 O3 133(7) 3_655 2_655
Ga2 O2 O3 133(3) . 2_655
Ga3 O2 O3 110(4) . 2_655
O21 O2 O3 139(6) 5_656 2_655
O21 O2 O3 99(4) 4_665 2_655
La O2 O3 77(2) . 2_655
O3 O2 O3 51(3) 3_655 2_655
La O2 O3 44.1(19) 2_655 2_655
O2 O2 O3 97(2) 3_655 2_655
O2 O2 O3 114.8(18) 4_665 2_655
O3 O2 O3 69(3) 4_655 2_655
O3 O2 O3 125(4) 2_656 2_655
O1 O2 O3 62(2) . 2_655
O2 O2 O3 126(4) 6_556 2_655
O1 O2 O3 159(3) 1_556 2_655
O21 O2 O21 121(5) 3_655 6_666
Ga2 O2 O21 54(3) . 6_666
Ga3 O2 O21 112(4) . 6_666
O21 O2 O21 116(8) 5_656 6_666
O21 O2 O21 8(4) 4_665 6_666
La O2 O21 134(4) . 6_666
O3 O2 O21 75(4) 3_655 6_666
La O2 O21 62(3) 2_655 6_666
O2 O2 O21 36(3) 3_655 6_666
O2 O2 O21 90(3) 4_665 6_666
O3 O2 O21 142(4) 4_655 6_666
O3 O2 O21 65(3) 2_656 6_666
O1 O2 O21 88(3) . 6_666
O2 O2 O21 118(5) 6_556 6_666
O1 O2 O21 56(3) 1_556 6_666
O3 O2 O21 104(4) 2_655 6_666
O21 O2 O21 71(5) 3_655 .
Ga2 O2 O21 20(2) . .
Ga3 O2 O21 127(4) . .
O21 O2 O21 76(3) 5_656 .
O21 O2 O21 66(3) 4_665 .
La O2 O21 72(2) . .
O3 O2 O21 139(4) 3_655 .
La O2 O21 93(3) 2_655 .
O2 O2 O21 42.6(17) 3_655 .
O2 O2 O21 20.8(17) 4_665 .
O3 O2 O21 147(3) 4_655 .
O3 O2 O21 105(3) 2_656 .
O1 O2 O21 59(2) . .
O2 O2 O21 104(3) 6_556 .
O1 O2 O21 50(2) 1_556 .
O3 O2 O21 121(3) 2_655 .
O21 O2 O21 69(2) 6_666 .
O21 O2 Nb 119(6) 3_655 1_655
Ga2 O2 Nb 166(4) . 1_655
Ga3 O2 Nb 73(3) . 1_655
O21 O2 Nb 118(5) 5_656 1_655
O21 O2 Nb 114(4) 4_665 1_655
La O2 Nb 95(2) . 1_655
O3 O2 Nb 39(2) 3_655 1_655
La O2 Nb 72.1(18) 2_655 1_655
O2 O2 Nb 127(3) 3_655 1_655
O2 O2 Nb 146(2) 4_665 1_655
O3 O2 Nb 39.3(18) 4_655 1_655
O3 O2 Nb 94(3) 2_656 1_655
O1 O2 Nb 100(2) . 1_655
O2 O2 Nb 93(2) 6_556 1_655
O1 O2 Nb 150(3) 1_556 1_655
O3 O2 Nb 38.0(18) 2_655 1_655
O21 O2 Nb 114(3) 6_666 1_655
O21 O2 Nb 159(3) . 1_655
O21 O2 Ga1 119(6) 3_655 1_655
Ga2 O2 Ga1 166(4) . 1_655
Ga3 O2 Ga1 73(3) . 1_655
O21 O2 Ga1 118(5) 5_656 1_655
O21 O2 Ga1 114(4) 4_665 1_655
La O2 Ga1 95(2) . 1_655
O3 O2 Ga1 39(2) 3_655 1_655
La O2 Ga1 72.1(18) 2_655 1_655
O2 O2 Ga1 127(3) 3_655 1_655
O2 O2 Ga1 146(2) 4_665 1_655
O3 O2 Ga1 39.3(18) 4_655 1_655
O3 O2 Ga1 94(3) 2_656 1_655
O1 O2 Ga1 100(2) . 1_655
O2 O2 Ga1 93(2) 6_556 1_655
O1 O2 Ga1 150(3) 1_556 1_655
O3 O2 Ga1 38.0(18) 2_655 1_655
O21 O2 Ga1 114(3) 6_666 1_655
O21 O2 Ga1 159(3) . 1_655
Nb O2 Ga1 0.0 1_655 1_655
O21 O2 O1 49(6) 3_655 2_545
Ga2 O2 O1 112(3) . 2_545
Ga3 O2 O1 74(3) . 2_545
O21 O2 O1 56(5) 5_656 2_545
O21 O2 O1 163(4) 4_665 2_545
La O2 O1 37.1(13) . 2_545
O3 O2 O1 119(3) 3_655 2_545
La O2 O1 123(3) 2_655 2_545
O2 O2 O1 134(3) 3_655 2_545
O2 O2 O1 77(3) 4_665 2_545
O3 O2 O1 51(2) 4_655 2_545
O3 O2 O1 119(3) 2_656 2_545
O1 O2 O1 87(2) . 2_545
O2 O2 O1 61(3) 6_556 2_545
O1 O2 O1 114(2) 1_556 2_545
O3 O2 O1 84(2) 2_655 2_545
O21 O2 O1 166(4) 6_666 2_545
O21 O2 O1 98(2) . 2_545
Nb O2 O1 79.7(19) 1_655 2_545
Ga1 O2 O1 79.7(19) 1_655 2_545
O21 O2 Ga2 23(5) 3_655 2_546
Ga2 O2 Ga2 98(3) . 2_546
Ga3 O2 Ga2 53(2) . 2_546
O21 O2 Ga2 26(5) 5_656 2_546
O21 O2 Ga2 146(4) 4_665 2_546
La O2 Ga2 61.4(15) . 2_546
O3 O2 Ga2 129(3) 3_655 2_546
La O2 Ga2 155(3) 2_655 2_546
O2 O2 Ga2 135(3) 3_655 2_546
O2 O2 Ga2 77(3) 4_665 2_546
O3 O2 Ga2 57(3) 4_655 2_546
O3 O2 Ga2 90(3) 2_656 2_546
O1 O2 Ga2 111(2) . 2_546
O2 O2 Ga2 32.0(19) 6_556 2_546
O1 O2 Ga2 86.3(17) 1_556 2_546
O3 O2 Ga2 114(2) 2_655 2_546
O21 O2 Ga2 142(4) 6_666 2_546
O21 O2 Ga2 92(2) . 2_546
Nb O2 Ga2 96(2) 1_655 2_546
Ga1 O2 Ga2 96(2) 1_655 2_546
O1 O2 Ga2 32.2(13) 2_545 2_546
O21 O2 Ga3 124(5) 3_655 4_765
Ga2 O2 Ga3 119(3) . 4_765
Ga3 O2 Ga3 62(3) . 4_765
O21 O2 Ga3 114(4) 5_656 4_765
O21 O2 Ga3 75(3) 4_665 4_765
La O2 Ga3 150(3) . 4_765
O3 O2 Ga3 29(2) 3_655 4_765
La O2 Ga3 77.0(18) 2_655 4_765
O2 O2 Ga3 103(3) 3_655 4_765
O2 O2 Ga3 158(3) 4_665 4_765
O3 O2 Ga3 73(2) 4_655 4_765
O3 O2 Ga3 46(2) 2_656 4_765
O1 O2 Ga3 129(3) . 4_765
O2 O2 Ga3 86.6(15) 6_556 4_765
O1 O2 Ga3 97.2(19) 1_556 4_765
O3 O2 Ga3 79(2) 2_655 4_765
O21 O2 Ga3 70(3) 6_666 4_765
O21 O2 Ga3 137(3) . 4_765
Nb O2 Ga3 54.6(13) 1_655 4_765
Ga1 O2 Ga3 54.6(13) 1_655 4_765
O1 O2 Ga3 123(2) 2_545 4_765
Ga2 O2 Ga3 114(2) 2_546 4_765
O21 O2 O3 41(5) 3_655 .
Ga2 O2 O3 69(3) . .
Ga3 O2 O3 101(3) . .
O21 O2 O3 51(3) 5_656 .
O21 O2 O3 119(4) 4_665 .
La O2 O3 30.1(12) . .
O3 O2 O3 157(4) 3_655 .
La O2 O3 118(3) 2_655 .
O2 O2 O3 92(3) 3_655 .
O2 O2 O3 33(3) 4_665 .
O3 O2 O3 95(4) 4_655 .
O3 O2 O3 125(3) 2_656 .
O1 O2 O3 66(2) . .
O2 O2 O3 77(2) 6_556 .
O1 O2 O3 83(2) 1_556 .
O3 O2 O3 107(3) 2_655 .
O21 O2 O3 122(4) 6_666 .
O21 O2 O3 53(2) . .
Nb O2 O3 121(3) 1_655 .
Ga1 O2 O3 121(3) 1_655 .
O1 O2 O3 44.5(15) 2_545 .
Ga2 O2 O3 49.0(15) 2_546 .
Ga3 O2 O3 163(3) 4_765 .
O21 O2 O2 90(6) 3_655 6
Ga2 O2 O2 133(3) . 6
Ga3 O2 O2 94(4) . 6
O21 O2 O2 97(6) 5_656 6
O21 O2 O2 139(5) 4_665 6
La O2 O2 43.6(17) . 6
O3 O2 O2 87(3) 3_655 6
La O2 O2 84(3) 2_655 6
O2 O2 O2 121.8(18) 3_655 6
O2 O2 O2 95.2(12) 4_665 6
O3 O2 O2 50(2) 4_655 6
O3 O2 O2 138(3) 2_656 6
O1 O2 O2 67(2) . 6
O2 O2 O2 95(4) 6_556 6
O1 O2 O2 153.0(19) 1_556 6
O3 O2 O2 43(2) 2_655 6
O21 O2 O2 146(4) 6_666 6
O21 O2 O2 113(2) . 6
Nb O2 O2 51.8(14) 1_655 6
Ga1 O2 O2 51.8(14) 1_655 6
O1 O2 O2 41(2) 2_545 6
Ga2 O2 O2 72(2) 2_546 6
Ga3 O2 O2 106.4(13) 4_765 6
O3 O2 O2 71.0(17) . 6
O21 O2 La 33(6) 3_655 1_556
Ga2 O2 La 57.4(18) . 1_556
Ga3 O2 La 62(2) . 1_556
O21 O2 La 26(5) 5_656 1_556
O21 O2 La 95(4) 4_665 1_556
La O2 La 94(2) . 1_556
O3 O2 La 134(4) 3_655 1_556
La O2 La 150(3) 2_655 1_556
O2 O2 La 95.3(13) 3_655 1_556
O2 O2 La 65.7(17) 4_665 1_556
O3 O2 La 99(3) 4_655 1_556
O3 O2 La 60(2) 2_656 1_556
O1 O2 La 121(3) . 1_556
O2 O2 La 41.9(19) 6_556 1_556
O1 O2 La 35.1(8) 1_556 1_556
O3 O2 La 166(3) 2_655 1_556
O21 O2 La 90(3) 6_666 1_556
O21 O2 La 65(2) . 1_556
Nb O2 La 134(3) 1_655 1_556
Ga1 O2 La 134(3) 1_655 1_556
O1 O2 La 81.7(17) 2_545 1_556
Ga2 O2 La 51.6(10) 2_546 1_556
Ga3 O2 La 105.3(19) 4_765 1_556
O3 O2 La 65.3(14) . 1_556
O2 O2 La 123(3) 6 1_556
O21 O2 O21 95(6) 3_655 5_655
Ga2 O2 O21 115(3) . 5_655
Ga3 O2 O21 115(4) . 5_655
O21 O2 O21 104(5) 5_656 5_655
O21 O2 O21 122(4) 4_665 5_655
La O2 O21 34.0(14) . 5_655
O3 O2 O21 93(3) 3_655 5_655
La O2 O21 72(2) 2_655 5_655
O2 O2 O21 101(2) 3_655 5_655
O2 O2 O21 80.0(19) 4_665 5_655
O3 O2 O21 71(3) 4_655 5_655
O3 O2 O21 159(3) 2_656 5_655
O1 O2 O21 46(2) . 5_655
O2 O2 O21 111(4) 6_556 5_655
O1 O2 O21 143(3) 1_556 5_655
O3 O2 O21 42.7(18) 2_655 5_655
O21 O2 O21 130(4) 6_666 5_655
O21 O2 O21 96(3) . 5_655
Nb O2 O21 66.3(19) 1_655 5_655
Ga1 O2 O21 66.3(19) 1_655 5_655
O1 O2 O21 51(2) 2_545 5_655
Ga2 O2 O21 83.2(19) 2_546 5_655
Ga3 O2 O21 119(2) 4_765 5_655
O3 O2 O21 64.1(16) . 5_655
O2 O2 O21 21(2) 6 5_655
La O2 O21 127(2) 1_556 5_655
O21 O2 La 92(6) 3_655 2_656
Ga2 O2 La 59.4(19) . 2_656
Ga3 O2 La 76(3) . 2_656
O21 O2 La 84(5) 5_656 2_656
O21 O2 La 47(3) 4_665 2_656
La O2 La 147(3) . 2_656
O3 O2 La 85(3) 3_655 2_656
La O2 La 98(2) 2_655 2_656
O2 O2 La 68.4(17) 3_655 2_656
O2 O2 La 96.9(13) 4_665 2_656
O3 O2 La 118(3) 4_655 2_656
O3 O2 La 30.3(19) 2_656 2_656
O1 O2 La 123(3) . 2_656
O2 O2 La 80(3) 6_556 2_656
O1 O2 La 35.8(8) 1_556 2_656
O3 O2 La 133(3) 2_655 2_656
O21 O2 La 39(3) 6_666 2_656
O21 O2 La 79(2) . 2_656
Nb O2 La 117(2) 1_655 2_656
Ga1 O2 La 117(2) 1_655 2_656
O1 O2 La 139(2) 2_545 2_656
Ga2 O2 La 106.5(19) 2_546 2_656
Ga3 O2 La 62.1(12) 4_765 2_656
O3 O2 La 118(2) . 2_656
O2 O2 La 167(2) 6 2_656
La O2 La 59.5(11) 1_556 2_656
O21 O2 La 169(3) 5_655 2_656
O21 O2 Ga3 117(6) 3_655 2_656
Ga2 O2 Ga3 43.5(16) . 2_656
Ga3 O2 Ga3 127(4) . 2_656
O21 O2 Ga3 116(5) 5_656 2_656
O21 O2 Ga3 12(2) 4_665 2_656
La O2 Ga3 116(3) . 2_656
O3 O2 Ga3 86(3) 3_655 2_656
La O2 Ga3 58.2(15) 2_655 2_656
O2 O2 Ga3 18.5(17) 3_655 2_656
O2 O2 Ga3 74.3(18) 4_665 2_656
O3 O2 Ga3 158(3) 4_655 2_656
O3 O2 Ga3 81(2) 2_656 2_656
O1 O2 Ga3 72.3(18) . 2_656
O2 O2 Ga3 128(4) 6_556 2_656
O1 O2 Ga3 56.9(13) 1_556 2_656
O3 O2 Ga3 102(2) 2_655 2_656
O21 O2 Ga3 17.8(19) 6_666 2_656
O21 O2 Ga3 54.5(16) . 2_656
Nb O2 Ga3 123(2) 1_655 2_656
Ga1 O2 Ga3 123(2) 1_655 2_656
O1 O2 Ga3 151(2) 2_545 2_656
Ga2 O2 Ga3 141(2) 2_546 2_656
Ga3 O2 Ga3 86.1(15) 4_765 2_656
O3 O2 Ga3 107(3) . 2_656
O2 O2 Ga3 136(3) 6 2_656
La O2 Ga3 91.7(16) 1_556 2_656
O21 O2 Ga3 117(3) 5_655 2_656
La O2 Ga3 52.0(9) 2_656 2_656
O21 O2 La 97(5) 3_655 4_665
Ga2 O2 La 47.9(19) . 4_665
Ga3 O2 La 160(4) . 4_665
O21 O2 La 105(4) 5_656 4_665
O21 O2 La 64(3) 4_665 4_665
La O2 La 62.7(16) . 4_665
O3 O2 La 115(3) 3_655 4_665
La O2 La 63.1(17) 2_655 4_665
O2 O2 La 35.2(11) 3_655 4_665
O2 O2 La 37.5(12) 4_665 4_665
O3 O2 La 142(3) 4_655 4_665
O3 O2 La 130(3) 2_656 4_665
O1 O2 La 27.1(14) . 4_665
O2 O2 La 134.6(11) 6_556 4_665
O1 O2 La 80.5(19) 1_556 4_665
O3 O2 La 87(2) 2_655 4_665
O21 O2 La 72(2) 6_666 4_665
O21 O2 La 34(2) . 4_665
Nb O2 La 125(2) 1_655 4_665
Ga1 O2 La 125(2) 1_655 4_665
O1 O2 La 99.1(18) 2_545 4_665
Ga2 O2 La 111.6(19) 2_546 4_665
Ga3 O2 La 134(2) 4_765 4_665
O3 O2 La 62.7(19) . 4_665
O2 O2 La 92.2(19) 6 4_665
La O2 La 98.7(17) 1_556 4_665
O21 O2 La 71(2) 5_655 4_665
La O2 La 99.9(17) 2_656 4_665
Ga3 O2 La 53.8(11) 2_656 4_665
O21 O2 O2 122(7) 3_655 5_766
Ga2 O2 O2 94(3) . 5_766
Ga3 O2 O2 73(3) . 5_766
O21 O2 O2 112(5) 5_656 5_766
O21 O2 O2 53(3) 4_665 5_766
La O2 O2 172(4) . 5_766
O3 O2 O2 46(2) 3_655 5_766
La O2 O2 76(2) 2_655 5_766
O2 O2 O2 82(2) 3_655 5_766
O2 O2 O2 132.6(17) 4_665 5_766
O3 O2 O2 96(2) 4_655 5_766
O3 O2 O2 36(2) 2_656 5_766
O1 O2 O2 125(3) . 5_766
O2 O2 O2 92(3) 6_556 5_766
O1 O2 O2 75(2) 1_556 5_766
O3 O2 O2 96(3) 2_655 5_766
O21 O2 O2 46(3) 6_666 5_766
O21 O2 O2 112(2) . 5_766
Nb O2 O2 79(2) 1_655 5_766
Ga1 O2 O2 79(2) 1_655 5_766
O1 O2 O2 144.2(14) 2_545 5_766
Ga2 O2 O2 124(2) 2_546 5_766
Ga3 O2 O2 25.2(13) 4_765 5_766
O3 O2 O2 157(3) . 5_766
O2 O2 O2 130(2) 6 5_766
La O2 O2 93(3) 1_556 5_766
O21 O2 O2 139(3) 5_655 5_766
La O2 O2 39.3(16) 2_656 5_766
Ga3 O2 O2 64.0(11) 2_656 5_766
La O2 O2 116.7(11) 4_665 5_766
O21 O2 Ga3 51(4) 3_655 4_665
Ga2 O2 Ga3 34.5(15) . 4_665
Ga3 O2 Ga3 112(3) . 4_665
O21 O2 Ga3 58(4) 5_656 4_665
O21 O2 Ga3 86(3) 4_665 4_665
La O2 Ga3 59.3(15) . 4_665
O3 O2 Ga3 160(3) 3_655 4_665
La O2 Ga3 110(2) 2_655 4_665
O2 O2 Ga3 63.8(17) 3_655 4_665
O2 O2 Ga3 11.9(11) 4_665 4_665
O3 O2 Ga3 126(3) 4_655 4_665
O3 O2 Ga3 107(3) 2_656 4_665
O1 O2 Ga3 66.9(18) . 4_665
O2 O2 Ga3 87.4(12) 6_556 4_665
O1 O2 Ga3 53.5(13) 1_556 4_665
O3 O2 Ga3 127(2) 2_655 4_665
O21 O2 Ga3 88(3) 6_666 4_665
O21 O2 Ga3 21.2(13) . 4_665
Nb O2 Ga3 155(2) 1_655 4_665
Ga1 O2 Ga3 155(2) 1_655 4_665
O1 O2 Ga3 78.2(14) 2_545 4_665
Ga2 O2 Ga3 71.3(12) 2_546 4_665
Ga3 O2 Ga3 151(2) 4_765 4_665
O3 O2 Ga3 34.5(14) . 4_665
O2 O2 Ga3 102.9(10) 6 4_665
La O2 Ga3 53.9(10) 1_556 4_665
O21 O2 Ga3 89.9(18) 5_655 4_665
La O2 Ga3 88.4(15) 2_656 4_665
Ga3 O2 Ga3 75.1(13) 2_656 4_665
La O2 Ga3 47.4(9) 4_665 4_665
O2 O2 Ga3 126(2) 5_766 4_665
O21 O2 O3 32(5) 3_655 6_556
Ga2 O2 O3 43.3(19) . 6_556
Ga3 O2 O3 87(3) . 6_556
O21 O2 O3 35(4) 5_656 6_556
O21 O2 O3 95(4) 4_665 6_556
La O2 O3 71(2) . 6_556
O3 O2 O3 161(4) 3_655 6_556
La O2 O3 134(3) 2_655 6_556
O2 O2 O3 81.2(19) 3_655 6_556
O2 O2 O3 36.9(18) 4_665 6_556
O3 O2 O3 112(3) 4_655 6_556
O3 O2 O3 87(3) 2_656 6_556
O1 O2 O3 92(2) . 6_556
O2 O2 O3 63.1(16) 6_556 6_556
O1 O2 O3 42.5(13) 1_556 6_556
O3 O2 O3 147(3) 2_655 6_556
O21 O2 O3 93(3) 6_666 6_556
O21 O2 O3 41.4(19) . 6_556
Nb O2 O3 151(2) 1_655 6_556
Ga1 O2 O3 151(2) 1_655 6_556
O1 O2 O3 74.1(18) 2_545 6_556
Ga2 O2 O3 54.8(13) 2_546 6_556
Ga3 O2 O3 133(2) 4_765 6_556
O3 O2 O3 41(2) . 6_556
O2 O2 O3 110.5(18) 6 6_556
La O2 O3 29.1(10) 1_556 6_556
O21 O2 O3 105(2) 5_655 6_556
La O2 O3 77.3(16) 2_656 6_556
Ga3 O2 O3 86.4(17) 2_656 6_556
La O2 O3 72.4(16) 4_665 6_556
O2 O2 O3 116(3) 5_766 6_556
Ga3 O2 O3 25.4(10) 4_665 6_556
O21 O2 Ga3 111(6) 3_655 1_554
Ga2 O2 Ga3 133(3) . 1_554
Ga3 O2 Ga3 107(3) . 1_554
O21 O2 Ga3 118(5) 5_656 1_554
O21 O2 Ga3 118(4) 4_665 1_554
La O2 Ga3 55.5(14) . 1_554
O3 O2 Ga3 72(3) 3_655 1_554
La O2 Ga3 62.5(15) 2_655 1_554
O2 O2 Ga3 107.1(12) 3_655 1_554
O2 O2 Ga3 101.3(15) 4_665 1_554
O3 O2 Ga3 61.5(19) 4_655 1_554
O3 O2 Ga3 140(3) 2_656 1_554
O1 O2 Ga3 58.1(17) . 1_554
O2 O2 Ga3 114(4) 6_556 1_554
O1 O2 Ga3 164(3) 1_556 1_554
O3 O2 Ga3 23.0(14) 2_655 1_554
O21 O2 Ga3 125(3) 6_666 1_554
O21 O2 Ga3 115(3) . 1_554
Nb O2 Ga3 45.6(10) 1_655 1_554
Ga1 O2 Ga3 45.6(10) 1_655 1_554
O1 O2 Ga3 62.3(17) 2_545 1_554
Ga2 O2 Ga3 93.5(16) 2_546 1_554
Ga3 O2 Ga3 97.1(17) 4_765 1_554
O3 O2 Ga3 85.5(18) . 1_554
O2 O2 Ga3 21.3(14) 6 1_554
La O2 Ga3 144(2) 1_556 1_554
O21 O2 Ga3 22.1(12) 5_655 1_554
La O2 Ga3 156(2) 2_656 1_554
Ga3 O2 Ga3 118.1(18) 2_656 1_554
La O2 Ga3 85.1(14) 4_665 1_554
O2 O2 Ga3 117(3) 5_766 1_554
Ga3 O2 Ga3 111.7(17) 4_665 1_554
O3 O2 Ga3 127(2) 6_556 1_554
O21 O2 O3 68(5) 3_655 5_656
Ga2 O2 O3 118(3) . 5_656
Ga3 O2 O3 4(2) . 5_656
O21 O2 O3 59(4) 5_656 5_656
O21 O2 O3 117(3) 4_665 5_656
La O2 O3 114(3) . 5_656
O3 O2 O3 80(3) 3_655 5_656
La O2 O3 133(3) 2_655 5_656
O2 O2 O3 143(2) 3_655 5_656
O2 O2 O3 127(3) 4_665 5_656
O3 O2 O3 46(2) 4_655 5_656
O3 O2 O3 45(2) 2_656 5_656
O1 O2 O3 162(3) . 5_656
O2 O2 O3 29.8(13) 6_556 5_656
O1 O2 O3 86.3(18) 1_556 5_656
O3 O2 O3 108(2) 2_655 5_656
O21 O2 O3 109(3) 6_666 5_656
O21 O2 O3 130(3) . 5_656
Nb O2 O3 70.4(19) 1_655 5_656
Ga1 O2 O3 70.4(19) 1_655 5_656
O1 O2 O3 77(2) 2_545 5_656
Ga2 O2 O3 57.0(17) 2_546 5_656
Ga3 O2 O3 57.9(14) 4_765 5_656
O3 O2 O3 106(3) . 5_656
O2 O2 O3 95(3) 6 5_656
La O2 O3 64.8(14) 1_556 5_656
O21 O2 O3 116(3) 5_655 5_656
La O2 O3 74.4(14) 2_656 5_656
Ga3 O2 O3 126(2) 2_656 5_656
La O2 O3 163(2) 4_665 5_656
O2 O2 O3 69.0(18) 5_766 5_656
Ga3 O2 O3 116.1(19) 4_665 5_656
O3 O2 O3 91(2) 6_556 5_656
Ga3 O2 O3 107(2) 1_554 5_656
O21 O2 O2 121(7) 3_655 2_656
Ga2 O2 O2 56(3) . 2_656
Ga3 O2 O2 109(4) . 2_656
O21 O2 O2 116(6) 5_656 2_656
O21 O2 O2 11(2) 4_665 2_656
La O2 O2 137(4) . 2_656
O3 O2 O2 73(3) 3_655 2_656
La O2 O2 63.3(12) 2_655 2_656
O2 O2 O2 39(3) 3_655 2_656
O2 O2 O2 92(3) 4_665 2_656
O3 O2 O2 139(4) 4_655 2_656
O3 O2 O2 62(3) 2_656 2_656
O1 O2 O2 91(3) . 2_656
O2 O2 O2 116(4) 6_556 2_656
O1 O2 O2 56(2) 1_556 2_656
O3 O2 O2 105(2) 2_655 2_656
O21 O2 O2 2.8(19) 6_666 2_656
O21 O2 O2 71(3) . 2_656
Nb O2 O2 112(2) 1_655 2_656
Ga1 O2 O2 112(2) 1_655 2_656
O1 O2 O2 168(3) 2_545 2_656
Ga2 O2 O2 141(3) 2_546 2_656
Ga3 O2 O2 67.0(16) 4_765 2_656
O3 O2 O2 124(4) . 2_656
O2 O2 O2 147(3) 6 2_656
La O2 O2 89(2) 1_556 2_656
O21 O2 O2 132(3) 5_655 2_656
La O2 O2 36.8(15) 2_656 2_656
Ga3 O2 O2 20.7(12) 2_656 2_656
La O2 O2 74(2) 4_665 2_656
O2 O2 O2 44(2) 5_766 2_656
Ga3 O2 O2 90(3) 4_665 2_656
O3 O2 O2 94(3) 6_556 2_656
Ga3 O2 O2 126(2) 1_554 2_656
O3 O2 O2 106(3) 5_656 2_656
O21 O2 O2 6(4) 3_655 2_546
Ga2 O2 O2 72(3) . 2_546
Ga3 O2 O2 69(3) . 2_546
O21 O2 O2 16(3) 5_656 2_546
O21 O2 O2 123(5) 4_665 2_546
La O2 O2 61.2(14) . 2_546
O3 O2 O2 153(4) 3_655 2_546
La O2 O2 153(4) 2_655 2_546
O2 O2 O2 109(3) 3_655 2_546
O2 O2 O2 54(3) 4_665 2_546
O3 O2 O2 84(3) 4_655 2_546
O3 O2 O2 90(3) 2_656 2_546
O1 O2 O2 102(3) . 2_546
O2 O2 O2 44(2) 6_556 2_546
O1 O2 O2 65(2) 1_556 2_546
O3 O2 O2 132(3) 2_655 2_546
O21 O2 O2 120(4) 6_666 2_546
O21 O2 O2 67(3) . 2_546
Nb O2 O2 122(3) 1_655 2_546
Ga1 O2 O2 122(3) 1_655 2_546
O1 O2 O2 48.9(12) 2_545 2_546
Ga2 O2 O2 26.4(7) 2_546 2_546
Ga3 O2 O2 130(3) 4_765 2_546
O3 O2 O2 35.9(13) . 2_546
O2 O2 O2 89.4(19) 6 2_546
La O2 O2 34.8(15) 1_556 2_546
O21 O2 O2 92(2) 5_655 2_546
La O2 O2 94(2) 2_656 2_546
Ga3 O2 O2 115(3) 2_656 2_546
La O2 O2 92(3) 4_665 2_546
O2 O2 O2 126(4) 5_766 2_546
Ga3 O2 O2 46.5(17) 4_665 2_546
O3 O2 O2 28.5(17) 6_556 2_546
Ga3 O2 O2 109.6(19) 1_554 2_546
O3 O2 O2 73(2) 5_656 2_546
O2 O2 O2 120(3) 2_656 2_546
O21 O2 Ga2 113(5) 3_655 1_554
Ga2 O2 Ga2 93(3) . 1_554
Ga3 O2 Ga2 146(4) . 1_554
O21 O2 Ga2 123(4) 5_656 1_554
O21 O2 Ga2 91(3) 4_665 1_554
La O2 Ga2 48.8(13) . 1_554
O3 O2 Ga2 91(3) 3_655 1_554
La O2 Ga2 48.5(13) 2_655 1_554
O2 O2 Ga2 69.8(9) 3_655 1_554
O2 O2 Ga2 69.8(9) 4_665 1_554
O3 O2 Ga2 101(2) 4_655 1_554
O3 O2 Ga2 160(3) 2_656 1_554
O1 O2 Ga2 17.9(13) . 1_554
O2 O2 Ga2 141(3) 6_556 1_554
O1 O2 Ga2 125(2) 1_556 1_554
O3 O2 Ga2 45.4(17) 2_655 1_554
O21 O2 Ga2 99(3) 6_666 1_554
O21 O2 Ga2 77(2) . 1_554
Nb O2 Ga2 82.1(16) 1_655 1_554
Ga1 O2 Ga2 82.1(16) 1_655 1_554
O1 O2 Ga2 79.7(18) 2_545 1_554
Ga2 O2 Ga2 109.4(18) 2_546 1_554
Ga3 O2 Ga2 119.7(19) 4_765 1_554
O3 O2 Ga2 72.3(17) . 1_554
O2 O2 Ga2 52.1(17) 6 1_554
La O2 Ga2 134(2) 1_556 1_554
O21 O2 Ga2 31.9(18) 5_655 1_554
La O2 Ga2 137(2) 2_656 1_554
Ga3 O2 Ga2 85.2(15) 2_656 1_554
La O2 Ga2 44.9(8) 4_665 1_554
O2 O2 Ga2 125(3) 5_766 1_554
Ga3 O2 Ga2 81.7(14) 4_665 1_554
O3 O2 Ga2 105(2) 6_556 1_554
Ga3 O2 Ga2 40.4(7) 1_554 1_554
O3 O2 Ga2 146(2) 5_656 1_554
O2 O2 Ga2 101(2) 2_656 1_554
O2 O2 Ga2 108(2) 2_546 1_554
O21 O2 O21 69(4) 3_655 2_556
Ga2 O2 O21 16(2) . 2_556
Ga3 O2 O21 122(4) . 2_556
O21 O2 O21 73(4) 5_656 2_556
O21 O2 O21 65(3) 4_665 2_556
La O2 O21 75(2) . 2_556
O3 O2 O21 139(4) 3_655 2_556
La O2 O21 96(3) 2_655 2_556
O2 O2 O21 43.7(16) 3_655 2_556
O2 O2 O21 23.7(17) 4_665 2_556
O3 O2 O21 148(3) 4_655 2_556
O3 O2 O21 100(3) 2_656 2_556
O1 O2 O21 64(3) . 2_556
O2 O2 O21 101(2) 6_556 2_556
O1 O2 O21 45(2) 1_556 2_556
O3 O2 O21 126(3) 2_655 2_556
O21 O2 O21 67(3) 6_666 2_556
O21 O2 O21 5(4) . 2_556
Nb O2 O21 164(3) 1_655 2_556
Ga1 O2 O21 164(3) 1_655 2_556
O1 O2 O21 99(2) 2_545 2_556
Ga2 O2 O21 91.1(19) 2_546 2_556
Ga3 O2 O21 134(3) 4_765 2_556
O3 O2 O21 55(2) . 2_556
O2 O2 O21 118(2) 6 2_556
La O2 O21 60.6(18) 1_556 2_556
O21 O2 O21 100(2) 5_655 2_556
La O2 O21 75(2) 2_656 2_556
Ga3 O2 O21 53.8(15) 2_656 2_556
La O2 O21 38.8(18) 4_665 2_556
O2 O2 O21 109(2) 5_766 2_556
Ga3 O2 O21 21.4(11) 4_665 2_556
O3 O2 O21 38.5(14) 6_556 2_556
Ga3 O2 O21 120(3) 1_554 2_556
O3 O2 O21 125(2) 5_656 2_556
O2 O2 O21 69(3) 2_656 2_556
O2 O2 O21 65(2) 2_546 2_556
Ga2 O2 O21 82(2) 1_554 2_556
O21 O2 O1 167(7) 3_655 2_655
Ga2 O2 O1 95(3) . 2_655
Ga3 O2 O1 117(4) . 2_655
O21 O2 O1 160(5) 5_656 2_655
O21 O2 O1 44(4) 4_665 2_655
La O2 O1 123(3) . 2_655
O3 O2 O1 38(3) 3_655 2_655
La O2 O1 25.8(13) 2_655 2_655
O2 O2 O1 59(3) 3_655 2_655
O2 O2 O1 116(2) 4_665 2_655
O3 O2 O1 110(3) 4_655 2_655
O3 O2 O1 86(3) 2_656 2_655
O1 O2 O1 76.3(17) . 2_655
O2 O2 O1 141(2) 6_556 2_655
O1 O2 O1 102(2) 1_556 2_655
O3 O2 O1 59(2) 2_655 2_655
O21 O2 O1 47(3) 6_666 2_655
O21 O2 O1 101(2) . 2_655
Nb O2 O1 71.5(15) 1_655 2_655
Ga1 O2 O1 71.5(15) 1_655 2_655
O1 O2 O1 143(3) 2_545 2_655
Ga2 O2 O1 167(2) 2_546 2_655
Ga3 O2 O1 54.7(12) 4_765 2_655
O3 O2 O1 142(3) . 2_655
O2 O2 O1 102(2) 6 2_655
La O2 O1 135(2) 1_556 2_655
O21 O2 O1 96(2) 5_655 2_655
La O2 O1 76.1(18) 2_656 2_655
Ga3 O2 O1 51.3(11) 2_656 2_655
La O2 O1 80.4(14) 4_665 2_655
O2 O2 O1 50.5(19) 5_766 2_655
Ga3 O2 O1 122.1(19) 4_665 2_655
O3 O2 O1 138(2) 6_556 2_655
Ga3 O2 O1 81.2(16) 1_554 2_655
O3 O2 O1 113(2) 5_656 2_655
O2 O2 O1 46.4(12) 2_656 2_655
O2 O2 O1 166(3) 2_546 2_655
Ga2 O2 O1 74.4(15) 1_554 2_655
O21 O2 O1 102(2) 2_556 2_655
O21 O2 Ga2 141(7) 3_655 2_656
Ga2 O2 Ga2 82(2) . 2_656
Ga3 O2 Ga2 100(3) . 2_656
O21 O2 Ga2 132(5) 5_656 2_656
O21 O2 Ga2 31(3) 4_665 2_656
La O2 Ga2 148(3) . 2_656
O3 O2 Ga2 47(3) 3_655 2_656
La O2 Ga2 52.5(13) 2_655 2_656
O2 O2 Ga2 58(3) 3_655 2_656
O2 O2 Ga2 117(3) 4_665 2_656
O3 O2 Ga2 116(3) 4_655 2_656
O3 O2 Ga2 60(2) 2_656 2_656
O1 O2 Ga2 97(2) . 2_656
O2 O2 Ga2 119(3) 6_556 2_656
O1 O2 Ga2 78.2(15) 1_556 2_656
O3 O2 Ga2 85(2) 2_655 2_656
O21 O2 Ga2 28(2) 6_666 2_656
O21 O2 Ga2 96(2) . 2_656
Nb O2 Ga2 85.8(17) 1_655 2_656
Ga1 O2 Ga2 85.8(17) 1_655 2_656
O1 O2 Ga2 165(2) 2_545 2_656
Ga2 O2 Ga2 151(2) 2_546 2_656
Ga3 O2 Ga2 44.7(9) 4_765 2_656
O3 O2 Ga2 149(3) . 2_656
O2 O2 Ga2 128(2) 6 2_656
La O2 Ga2 107.8(17) 1_556 2_656
O21 O2 Ga2 124(2) 5_655 2_656
La O2 Ga2 48.4(9) 2_656 2_656
Ga3 O2 Ga2 42.2(7) 2_656 2_656
La O2 Ga2 90.6(16) 4_665 2_656
O2 O2 Ga2 27.8(13) 5_766 2_656
Ga3 O2 Ga2 116.3(18) 4_665 2_656
O3 O2 Ga2 120(2) 6_556 2_656
Ga3 O2 Ga2 108.1(16) 1_554 2_656
O3 O2 Ga2 96.7(17) 5_656 2_656
O2 O2 Ga2 26.4(8) 2_656 2_656
O2 O2 Ga2 142(3) 2_546 2_656
Ga2 O2 Ga2 100.0(16) 1_554 2_656
O21 O2 Ga2 95(2) 2_556 2_656
O1 O2 Ga2 28.0(12) 2_655 2_656
O21 O2 O3 71(5) 3_655 6
Ga2 O2 O3 78(3) . 6
Ga3 O2 O3 125(4) . 6
O21 O2 O3 82(4) 5_656 6
O21 O2 O3 111(3) 4_665 6
La O2 O3 16.3(13) . 6
O3 O2 O3 130(3) 3_655 6
La O2 O3 88(2) 2_655 6
O2 O2 O3 81.6(18) 3_655 6
O2 O2 O3 40.6(17) 4_665 6
O3 O2 O3 98(3) 4_655 6
O3 O2 O3 155(3) 2_656 6
O1 O2 O3 37.9(13) . 6
O2 O2 O3 105(2) 6_556 6
O1 O2 O3 104(2) 1_556 6
O3 O2 O3 79(2) 2_655 6
O21 O2 O3 118(3) 6_666 6
O21 O2 O3 58(2) . 6
Nb O2 O3 106(2) 1_655 6
Ga1 O2 O3 106(2) 1_655 6
O1 O2 O3 53.0(15) 2_545 6
Ga2 O2 O3 73.5(17) 2_546 6
Ga3 O2 O3 158(2) 4_765 6
O3 O2 O3 31.0(19) . 6
O2 O2 O3 55.2(13) 6 6
La O2 O3 95.4(19) 1_556 6
O21 O2 O3 39.7(14) 5_655 6
La O2 O3 137(2) 2_656 6
Ga3 O2 O3 100.1(19) 2_656 6
La O2 O3 46.4(12) 4_665 6
O2 O2 O3 162.1(19) 5_766 6
Ga3 O2 O3 50.2(13) 4_665 6
O3 O2 O3 68.2(19) 6_556 6
Ga3 O2 O3 61.5(12) 1_554 6
O3 O2 O3 129(2) 5_656 6
O2 O2 O3 121(3) 2_656 6
O2 O2 O3 67(2) 2_546 6
Ga2 O2 O3 41.3(10) 1_554 6
O21 O2 O3 63(2) 2_556 6
O1 O2 O3 113.8(19) 2_655 6
Ga2 O2 O3 134(2) 2_656 6
O21 O2 La 71(6) 3_655 4_655
Ga2 O2 La 143(3) . 4_655
Ga3 O2 La 59(2) . 4_655
O21 O2 La 73(5) 5_656 4_655
O21 O2 La 164(4) 4_665 4_655
La O2 La 61.9(15) . 4_655
O3 O2 La 88(3) 3_655 4_655
La O2 La 112(2) 2_655 4_655
O2 O2 La 156.5(15) 3_655 4_655
O2 O2 La 109(3) 4_665 4_655
O3 O2 La 20(2) 4_655 4_655
O3 O2 La 105(2) 2_656 4_655
O1 O2 La 101(2) . 4_655
O2 O2 La 61(3) 6_556 4_655
O1 O2 La 133(2) 1_556 4_655
O3 O2 La 67.9(18) 2_655 4_655
O21 O2 La 162(3) 6_666 4_655
O21 O2 La 129(2) . 4_655
Nb O2 La 50.0(11) 1_655 4_655
Ga1 O2 La 50.0(11) 1_655 4_655
O1 O2 La 31.6(7) 2_545 4_655
Ga2 O2 La 48.3(10) 2_546 4_655
Ga3 O2 La 92.4(18) 4_765 4_655
O3 O2 La 76.1(19) . 4_655
O2 O2 La 35.2(15) 6 4_655
La O2 La 97.9(16) 1_556 4_655
O21 O2 La 55.6(18) 5_655 4_655
La O2 La 135(2) 2_656 4_655
Ga3 O2 La 170(2) 2_656 4_655
La O2 La 122.9(18) 4_665 4_655
O2 O2 La 116.4(12) 5_766 4_655
Ga3 O2 La 109.7(16) 4_665 4_655
O3 O2 La 101.5(18) 6_556 4_655
Ga3 O2 La 52.5(9) 1_554 4_655
O3 O2 La 60.6(18) 5_656 4_655
O2 O2 La 159(3) 2_656 4_655
O2 O2 La 73.3(14) 2_546 4_655
Ga2 O2 La 87.2(13) 1_554 4_655
O21 O2 La 131(2) 2_556 4_655
O1 O2 La 120.6(19) 2_655 4_655
Ga2 O2 La 134(2) 2_656 4_655
O3 O2 La 77.9(15) 6 4_655
O21 O2 O21 142(6) 3_655 6_665
Ga2 O2 O21 96(3) . 6_665
Ga3 O2 O21 146(4) . 6_665
O21 O2 O21 152(5) 5_656 6_665
O21 O2 O21 70(4) 4_665 6_665
La O2 O21 79(2) . 6_665
O3 O2 O21 65(3) 3_655 6_665
La O2 O21 18.7(15) 2_655 6_665
O2 O2 O21 60.1(17) 3_655 6_665
O2 O2 O21 89.8(17) 4_665 6_665
O3 O2 O21 107(2) 4_655 6_665
O3 O2 O21 131(3) 2_656 6_665
O1 O2 O21 36.2(19) . 6_665
O2 O2 O21 163(4) 6_556 6_665
O1 O2 O21 123(3) 1_556 6_665
O3 O2 O21 37.4(18) 2_655 6_665
O21 O2 O21 77(3) 6_666 6_665
O21 O2 O21 88(3) . 6_665
Nb O2 O21 73.2(17) 1_655 6_665
Ga1 O2 O21 73.2(17) 1_655 6_665
O1 O2 O21 106(2) 2_545 6_665
Ga2 O2 O21 138(2) 2_546 6_665
Ga3 O2 O21 93(2) 4_765 6_665
O3 O2 O21 101(3) . 6_665
O2 O2 O21 69(2) 6 6_665
La O2 O21 152(2) 1_556 6_665
O21 O2 O21 55(3) 5_655 6_665
La O2 O21 115(2) 2_656 6_665
Ga3 O2 O21 68.6(16) 2_656 6_665
La O2 O21 54.4(16) 4_665 6_665
O2 O2 O21 95(3) 5_766 6_665
Ga3 O2 O21 101(2) 4_665 6_665
O3 O2 O21 126(2) 6_556 6_665
Ga3 O2 O21 49.4(13) 1_554 6_665
O3 O2 O21 142(2) 5_656 6_665
O2 O2 O21 79(2) 2_656 6_665
O2 O2 O21 137(3) 2_546 6_665
Ga2 O2 O21 29.9(15) 1_554 6_665
O21 O2 O21 91.9(18) 2_556 6_665
O1 O2 O21 44.5(18) 2_655 6_665
Ga2 O2 O21 71.1(18) 2_656 6_665
O3 O2 O21 70.6(18) 6 6_665
La O2 O21 101.8(17) 4_655 6_665
O21 O2 Ga1 81(5) 3_655 1_656
Ga2 O2 Ga1 101(3) . 1_656
Ga3 O2 Ga1 30(2) . 1_656
O21 O2 Ga1 70(3) 5_656 1_656
O21 O2 Ga1 90(3) 4_665 1_656
La O2 Ga1 139(3) . 1_656
O3 O2 Ga1 73(3) 3_655 1_656
La O2 Ga1 120(2) 2_655 1_656
O2 O2 Ga1 116(2) 3_655 1_656
O2 O2 Ga1 127.1(13) 4_665 1_656
O3 O2 Ga1 70(2) 4_655 1_656
O3 O2 Ga1 18.0(17) 2_656 1_656
O1 O2 Ga1 170(3) . 1_656
O2 O2 Ga1 46.5(17) 6_556 1_656
O1 O2 Ga1 69.0(15) 1_556 1_656
O3 O2 Ga1 118(2) 2_655 1_656
O21 O2 Ga1 82(3) 6_666 1_656
O21 O2 Ga1 119(3) . 1_656
Nb O2 Ga1 82.1(18) 1_655 1_656
Ga1 O2 Ga1 82.1(18) 1_655 1_656
O1 O2 Ga1 103.3(19) 2_545 1_656
Ga2 O2 Ga1 78.3(15) 2_546 1_656
Ga3 O2 Ga1 44.6(10) 4_765 1_656
O3 O2 Ga1 122(2) . 1_656
O2 O2 Ga1 120(2) 6 1_656
La O2 Ga1 62.2(11) 1_556 1_656
O21 O2 Ga1 141(3) 5_655 1_656
La O2 Ga1 48.2(9) 2_656 1_656
Ga3 O2 Ga1 98.4(15) 2_656 1_656
La O2 Ga1 147(2) 4_665 1_656
O2 O2 Ga1 45.4(15) 5_766 1_656
Ga3 O2 Ga1 115.2(16) 4_665 1_656
O3 O2 Ga1 91.4(16) 6_556 1_656
Ga3 O2 Ga1 126(2) 1_554 1_656
O3 O2 Ga1 27.3(10) 5_656 1_656
O2 O2 Ga1 79(2) 2_656 1_656
O2 O2 Ga1 86(2) 2_546 1_656
Ga2 O2 Ga1 163(2) 1_554 1_656
O21 O2 Ga1 114(2) 2_556 1_656
O1 O2 Ga1 94.8(17) 2_655 1_656
Ga2 O2 Ga1 72.8(13) 2_656 1_656
O3 O2 Ga1 151(2) 6 1_656
La O2 Ga1 87.3(15) 4_655 1_656
O21 O2 Ga1 137(2) 6_665 1_656
O21 O2 Nb 81(5) 3_655 1_656
Ga2 O2 Nb 101(3) . 1_656
Ga3 O2 Nb 30(2) . 1_656
O21 O2 Nb 70(3) 5_656 1_656
O21 O2 Nb 90(3) 4_665 1_656
La O2 Nb 139(3) . 1_656
O3 O2 Nb 73(3) 3_655 1_656
La O2 Nb 120(2) 2_655 1_656
O2 O2 Nb 116(2) 3_655 1_656
O2 O2 Nb 127.1(13) 4_665 1_656
O3 O2 Nb 70(2) 4_655 1_656
O3 O2 Nb 18.0(17) 2_656 1_656
O1 O2 Nb 170(3) . 1_656
O2 O2 Nb 46.5(17) 6_556 1_656
O1 O2 Nb 69.0(15) 1_556 1_656
O3 O2 Nb 118(2) 2_655 1_656
O21 O2 Nb 82(3) 6_666 1_656
O21 O2 Nb 119(3) . 1_656
Nb O2 Nb 82.1(18) 1_655 1_656
Ga1 O2 Nb 82.1(18) 1_655 1_656
O1 O2 Nb 103.3(19) 2_545 1_656
Ga2 O2 Nb 78.3(15) 2_546 1_656
Ga3 O2 Nb 44.6(10) 4_765 1_656
O3 O2 Nb 122(2) . 1_656
O2 O2 Nb 120(2) 6 1_656
La O2 Nb 62.2(11) 1_556 1_656
O21 O2 Nb 141(3) 5_655 1_656
La O2 Nb 48.2(9) 2_656 1_656
Ga3 O2 Nb 98.4(15) 2_656 1_656
La O2 Nb 147(2) 4_665 1_656
O2 O2 Nb 45.4(15) 5_766 1_656
Ga3 O2 Nb 115.2(16) 4_665 1_656
O3 O2 Nb 91.4(16) 6_556 1_656
Ga3 O2 Nb 126(2) 1_554 1_656
O3 O2 Nb 27.3(10) 5_656 1_656
O2 O2 Nb 79(2) 2_656 1_656
O2 O2 Nb 86(2) 2_546 1_656
Ga2 O2 Nb 163(2) 1_554 1_656
O21 O2 Nb 114(2) 2_556 1_656
O1 O2 Nb 94.8(17) 2_655 1_656
Ga2 O2 Nb 72.8(13) 2_656 1_656
O3 O2 Nb 151(2) 6 1_656
La O2 Nb 87.3(15) 4_655 1_656
O21 O2 Nb 137(2) 6_665 1_656
Ga1 O2 Nb 0.0 1_656 1_656
O21 O2 O3 114(5) 3_655 1_655
Ga2 O2 O3 154(3) . 1_655
Ga3 O2 O3 55(3) . 1_655
O21 O2 O3 108(5) 5_656 1_655
O21 O2 O3 107(3) 4_665 1_655
La O2 O3 115(2) . 1_655
O3 O2 O3 35(3) 3_655 1_655
La O2 O3 84(2) 2_655 1_655
O2 O2 O3 131(3) 3_655 1_655
O2 O2 O3 167(3) 4_665 1_655
O3 O2 O3 39.9(19) 4_655 1_655
O3 O2 O3 70(3) 2_656 1_655
O1 O2 O3 122(3) . 1_655
O2 O2 O3 78.7(17) 6_556 1_655
O1 O2 O3 126(3) 1_556 1_655
O3 O2 O3 60(2) 2_655 1_655
O21 O2 O3 103(3) 6_666 1_655
O21 O2 O3 172(2) . 1_655
Nb O2 O3 24.2(9) 1_655 1_655
Ga1 O2 O3 24.2(9) 1_655 1_655
O1 O2 O3 89.9(18) 2_545 1_655
Ga2 O2 O3 94(2) 2_546 1_655
Ga3 O2 O3 35.2(12) 4_765 1_655
O3 O2 O3 134(3) . 1_655
O2 O2 O3 73.0(13) 6 1_655
La O2 O3 116(2) 1_556 1_655
O21 O2 O3 90(2) 5_655 1_655
La O2 O3 94.6(19) 2_656 1_655
Ga3 O2 O3 118(2) 2_656 1_655
La O2 O3 146(2) 4_665 1_655
O2 O2 O3 60.4(15) 5_766 1_655
Ga3 O2 O3 165(2) 4_665 1_655
O3 O2 O3 142(2) 6_556 1_655
Ga3 O2 O3 69.7(13) 1_554 1_655
O3 O2 O3 51(2) 5_656 1_655
O2 O2 O3 101(2) 2_656 1_655
O2 O2 O3 118(3) 2_546 1_655
Ga2 O2 O3 105.6(17) 1_554 1_655
O21 O2 O3 169(3) 2_556 1_655
O1 O2 O3 72.9(15) 2_655 1_655
Ga2 O2 O3 76.1(16) 2_656 1_655
O3 O2 O3 128.2(18) 6 1_655
La O2 O3 58.4(13) 4_655 1_655
O21 O2 O3 91.2(18) 6_665 1_655
Ga1 O2 O3 58.2(14) 1_656 1_655
Nb O2 O3 58.2(14) 1_656 1_655
O21 O2 O3 99(6) 3_655 5_655
Ga2 O2 O3 163(3) . 5_655
Ga3 O2 O3 73(3) . 5_655
O21 O2 O3 101(6) 5_656 5_655
O21 O2 O3 136(4) 4_665 5_655
La O2 O3 72(2) . 5_655
O3 O2 O3 64(3) 3_655 5_655
La O2 O3 85(2) 2_655 5_655
O2 O2 O3 139(2) 3_655 5_655
O2 O2 O3 124(2) 4_665 5_655
O3 O2 O3 28(2) 4_655 5_655
O3 O2 O3 110(2) 2_656 5_655
O1 O2 O3 92(2) . 5_655
O2 O2 O3 84(3) 6_556 5_655
O1 O2 O3 158(3) 1_556 5_655
O3 O2 O3 42(2) 2_655 5_655
O21 O2 O3 138(3) 6_666 5_655
O21 O2 O3 143(3) . 5_655
Nb O2 O3 25.2(10) 1_655 5_655
Ga1 O2 O3 25.2(10) 1_655 5_655
O1 O2 O3 55.0(18) 2_545 5_655
Ga2 O2 O3 76(2) 2_546 5_655
Ga3 O2 O3 77.8(16) 4_765 5_655
O3 O2 O3 96(2) . 5_655
O2 O2 O3 29.8(13) 6 5_655
La O2 O3 125(2) 1_556 5_655
O21 O2 O3 49.0(19) 5_655 5_655
La O2 O3 137(2) 2_656 5_655
Ga3 O2 O3 143(2) 2_656 5_655
La O2 O3 119(2) 4_665 5_655
O2 O2 O3 102.9(19) 5_766 5_655
Ga3 O2 O3 130.2(19) 4_665 5_655
O3 O2 O3 129(2) 6_556 5_655
Ga3 O2 O3 34.2(11) 1_554 5_655
O3 O2 O3 72(2) 5_656 5_655
O2 O2 O3 137(2) 2_656 5_655
O2 O2 O3 101(2) 2_546 5_655
Ga2 O2 O3 74.5(15) 1_554 5_655
O21 O2 O3 148(3) 2_556 5_655
O1 O2 O3 92.8(18) 2_655 5_655
Ga2 O2 O3 110.7(18) 2_656 5_655
O3 O2 O3 85(2) 6 5_655
La O2 O3 28.1(13) 4_655 5_655
O21 O2 O3 78.8(17) 6_665 5_655
Ga1 O2 O3 93.4(19) 1_656 5_655
Nb O2 O3 93.4(19) 1_656 5_655
O3 O2 O3 43.4(16) 1_655 5_655
O21 O2 O21 99(6) 3_655 3_654
Ga2 O2 O21 114(3) . 3_654
Ga3 O2 O21 119(4) . 3_654
O21 O2 O21 108(5) 5_656 3_654
O21 O2 O21 118(4) 4_665 3_654
La O2 O21 36.7(15) . 3_654
O3 O2 O21 91(3) 3_655 3_654
La O2 O21 68(2) 2_655 3_654
O2 O2 O21 97.5(17) 3_655 3_654
O2 O2 O21 80.3(17) 4_665 3_654
O3 O2 O21 74(3) 4_655 3_654
O3 O2 O21 160(3) 2_656 3_654
O1 O2 O21 43.0(18) . 3_654
O2 O2 O21 116(4) 6_556 3_654
O1 O2 O21 144(3) 1_556 3_654
O3 O2 O21 40.0(18) 2_655 3_654
O21 O2 O21 126(4) 6_666 3_654
O21 O2 O21 95(2) . 3_654
Nb O2 O21 66.3(18) 1_655 3_654
Ga1 O2 O21 66.3(18) 1_655 3_654
O1 O2 O21 56(2) 2_545 3_654
Ga2 O2 O21 88(2) 2_546 3_654
Ga3 O2 O21 118(2) 4_765 3_654
O3 O2 O21 66.7(18) . 3_654
O2 O2 O21 24(2) 6 3_654
La O2 O21 131(2) 1_556 3_654
O21 O2 O21 4(3) 5_655 3_654
La O2 O21 165(3) 2_656 3_654
Ga3 O2 O21 113(2) 2_656 3_654
La O2 O21 68.6(16) 4_665 3_654
O2 O2 O21 136(3) 5_766 3_654
Ga3 O2 O21 90.7(16) 4_665 3_654
O3 O2 O21 107(2) 6_556 3_654
Ga3 O2 O21 21.1(11) 1_554 3_654
O3 O2 O21 119(3) 5_656 3_654
O2 O2 O21 128(3) 2_656 3_654
O2 O2 O21 96(2) 2_546 3_654
Ga2 O2 O21 27.9(15) 1_554 3_654
O21 O2 O21 100(3) 2_556 3_654
O1 O2 O21 91(2) 2_655 3_654
Ga2 O2 O21 119(2) 2_656 3_654
O3 O2 O21 40.6(12) 6 3_654
La O2 O21 59.3(19) 4_655 3_654
O21 O2 O21 50.2(10) 6_665 3_654
Ga1 O2 O21 144(2) 1_656 3_654
Nb O2 O21 144(2) 1_656 3_654
O3 O2 O21 90.3(19) 1_655 3_654
O3 O2 O21 50.7(19) 5_655 3_654
O21 O2 Ga3 89(5) 3_655 2_646
Ga2 O2 Ga3 142(3) . 2_646
Ga3 O2 Ga3 29(2) . 2_646
O21 O2 Ga3 83(4) 5_656 2_646
O21 O2 Ga3 118(3) 4_665 2_646
La O2 Ga3 114(2) . 2_646
O3 O2 Ga3 58(2) 3_655 2_646
La O2 Ga3 109(2) 2_655 2_646
O2 O2 Ga3 147(3) 3_655 2_646
O2 O2 Ga3 149(3) 4_665 2_646
O3 O2 Ga3 31.9(18) 4_655 2_646
O3 O2 Ga3 58(2) 2_656 2_646
O1 O2 Ga3 143(3) . 2_646
O2 O2 Ga3 53.2(12) 6_556 2_646
O1 O2 Ga3 109(2) 1_556 2_646
O3 O2 Ga3 83(2) 2_655 2_646
O21 O2 Ga3 112(3) 6_666 2_646
O21 O2 Ga3 156(3) . 2_646
Nb O2 Ga3 44.6(11) 1_655 2_646
Ga1 O2 Ga3 44.6(11) 1_655 2_646
O1 O2 Ga3 79.2(15) 2_545 2_646
Ga2 O2 Ga3 72.3(14) 2_546 2_646
Ga3 O2 Ga3 44.7(10) 4_765 2_646
O3 O2 Ga3 120(2) . 2_646
O2 O2 Ga3 80.0(17) 6 2_646
La O2 Ga3 91.0(16) 1_556 2_646
O21 O2 Ga3 101(2) 5_655 2_646
La O2 Ga3 87.5(16) 2_656 2_646
Ga3 O2 Ga3 129.4(19) 2_656 2_646
La O2 Ga3 170(2) 4_665 2_646
O2 O2 Ga3 65.4(10) 5_766 2_646
Ga3 O2 Ga3 140.5(18) 4_665 2_646
O3 O2 Ga3 116.2(19) 6_556 2_646
Ga3 O2 Ga3 85.3(14) 1_554 2_646
O3 O2 Ga3 26.2(11) 5_656 2_646
O2 O2 Ga3 109(3) 2_656 2_646
O2 O2 Ga3 95(2) 2_546 2_646
Ga2 O2 Ga3 125.2(18) 1_554 2_646
O21 O2 Ga3 151(2) 2_556 2_646
O1 O2 Ga3 94.9(15) 2_655 2_646
Ga2 O2 Ga3 89.3(15) 2_656 2_646
O3 O2 Ga3 130(2) 6 2_646
La O2 Ga3 52.0(10) 4_655 2_646
O21 O2 Ga3 116.3(19) 6_665 2_646
Ga1 O2 Ga3 41.3(8) 1_656 2_646
Nb O2 Ga3 41.3(8) 1_656 2_646
O3 O2 Ga3 25.5(10) 1_655 2_646
O3 O2 Ga3 52.1(13) 5_655 2_646
O21 O2 Ga3 103(2) 3_654 2_646
O21 O2 O3 95(6) 3_655 5_666
Ga2 O2 O3 23.3(16) . 5_666
Ga3 O2 O3 117(3) . 5_666
O21 O2 O3 94(5) 5_656 5_666
O21 O2 O3 30(3) 4_665 5_666
La O2 O3 111(2) . 5_666
O3 O2 O3 105(3) 3_655 5_666
La O2 O3 80(2) 2_655 5_666
O2 O2 O3 28.0(12) 3_655 5_666
O2 O2 O3 60.4(16) 4_665 5_666
O3 O2 O3 163(3) 4_655 5_666
O3 O2 O3 75(2) 2_656 5_666
O1 O2 O3 80(2) . 5_666
O2 O2 O3 109(3) 6_556 5_666
O1 O2 O3 36.0(12) 1_556 5_666
O3 O2 O3 124(2) 2_655 5_666
O21 O2 O3 31(3) 6_666 5_666
O21 O2 O3 39.7(14) . 5_666
Nb O2 O3 144(2) 1_655 5_666
Ga1 O2 O3 144(2) 1_655 5_666
O1 O2 O3 136(2) 2_545 5_666
Ga2 O2 O3 118.0(18) 2_546 5_666
Ga3 O2 O3 97.6(18) 4_765 5_666
O3 O2 O3 92(2) . 5_666
O2 O2 O3 147(3) 6 5_666
La O2 O3 69.9(13) 1_556 5_666
O21 O2 O3 126(3) 5_655 5_666
La O2 O3 45.2(11) 2_656 5_666
Ga3 O2 O3 22.7(10) 2_656 5_666
La O2 O3 54.8(12) 4_665 5_666
O2 O2 O3 72.6(14) 5_766 5_666
Ga3 O2 O3 57.6(11) 4_665 5_666
O3 O2 O3 64.4(15) 6_556 5_666
Ga3 O2 O3 135(2) 1_554 5_666
O3 O2 O3 117.2(19) 5_656 5_666
O2 O2 O3 33(2) 2_656 5_666
O2 O2 O3 93(2) 2_546 5_666
Ga2 O2 O3 96.3(18) 1_554 5_666
O21 O2 O3 37.1(15) 2_556 5_666
O1 O2 O3 73.5(18) 2_655 5_666
Ga2 O2 O3 58.9(14) 2_656 5_666
O3 O2 O3 95.7(15) 6 5_666
La O2 O3 165.9(19) 4_655 5_666
O21 O2 O3 88(2) 6_665 5_666
Ga1 O2 O3 92.9(15) 1_656 5_666
Nb O2 O3 92.9(15) 1_656 5_666
O3 O2 O3 132.7(18) 1_655 5_666
O3 O2 O3 165(3) 5_655 5_666
O21 O2 O3 123(2) 3_654 5_666
Ga3 O2 O3 132.6(19) 2_646 5_666
O21 O2 O21 45(4) 3_655 2_546
Ga2 O2 O21 119(3) . 2_546
Ga3 O2 O21 34(3) . 2_546
O21 O2 O21 43(5) 5_656 2_546
O21 O2 O21 151(3) 4_665 2_546
La O2 O21 77(2) . 2_546
O3 O2 O21 104(3) 3_655 2_546
La O2 O21 146(3) 2_655 2_546
O2 O2 O21 158(3) 3_655 2_546
O2 O2 O21 101(3) 4_665 2_546
O3 O2 O21 36(2) 4_655 2_546
O3 O2 O21 79(3) 2_656 2_546
O1 O2 O21 127(3) . 2_546
O2 O2 O21 26(3) 6_556 2_546
O1 O2 O21 98(2) 1_556 2_546
O3 O2 O21 102(3) 2_655 2_546
O21 O2 O21 143(4) 6_666 2_546
O21 O2 O21 116(3) . 2_546
Nb O2 O21 75(2) 1_655 2_546
Ga1 O2 O21 75(2) 1_655 2_546
O1 O2 O21 39.9(18) 2_545 2_546
Ga2 O2 O21 24.5(15) 2_546 2_546
Ga3 O2 O21 92(2) 4_765 2_546
O3 O2 O21 72(2) . 2_546
O2 O2 O21 69(3) 6 2_546
La O2 O21 64.2(15) 1_556 2_546
O21 O2 O21 86(3) 5_655 2_546
La O2 O21 105(2) 2_656 2_546
Ga3 O2 O21 154(2) 2_656 2_546
La O2 O21 135(2) 4_665 2_546
O2 O2 O21 106(2) 5_766 2_546
Ga3 O2 O21 95.6(19) 4_665 2_546
O3 O2 O21 76.6(19) 6_556 2_546
Ga3 O2 O21 88(2) 1_554 2_546
O3 O2 O21 37(2) 5_656 2_546
O2 O2 O21 141(3) 2_656 2_546
O2 O2 O21 49.5(19) 2_546 2_546
Ga2 O2 O21 118(2) 1_554 2_546
O21 O2 O21 115(2) 2_556 2_546
O1 O2 O21 142(2) 2_655 2_546
Ga2 O2 O21 134(2) 2_656 2_546
O3 O2 O21 92(2) 6 2_546
La O2 O21 35.3(15) 4_655 2_546
O21 O2 O21 137(3) 6_665 2_546
Ga1 O2 O21 63.4(18) 1_656 2_546
Nb O2 O21 63.4(18) 1_656 2_546
O3 O2 O21 69(2) 1_655 2_546
O3 O2 O21 61(2) 5_655 2_546
O21 O2 O21 91(3) 3_654 2_546
Ga3 O2 O21 48.0(16) 2_646 2_546
O3 O2 O21 134(2) 5_666 2_546
O21 O2 O2 157(7) 3_655 5_765
Ga2 O2 O2 123(2) . 5_765
Ga3 O2 O2 113(3) . 5_765
O21 O2 O2 161(5) 5_656 5_765
O21 O2 O2 78(4) 4_665 5_765
La O2 O2 98(3) . 5_765
O3 O2 O2 34(2) 3_655 5_765
La O2 O2 28.1(18) 2_655 5_765
O2 O2 O2 83.6(18) 3_655 5_765
O2 O2 O2 123.1(11) 4_665 5_765
O3 O2 O2 83(2) 4_655 5_765
O3 O2 O2 108(3) 2_656 5_765
O1 O2 O2 68(2) . 5_765
O2 O2 O2 136.1(12) 6_556 5_765
O1 O2 O2 138(2) 1_556 5_765
O3 O2 O2 24.0(17) 2_655 5_765
O21 O2 O2 82(3) 6_666 5_765
O21 O2 O2 120(2) . 5_765
Nb O2 O2 44.0(14) 1_655 5_765
Ga1 O2 O2 44.0(14) 1_655 5_765
O1 O2 O2 108(2) 2_545 5_765
Ga2 O2 O2 135.6(19) 2_546 5_765
Ga3 O2 O2 63.3(17) 4_765 5_765
O3 O2 O2 127(3) . 5_765
O2 O2 O2 67(3) 6 5_765
La O2 O2 168(3) 1_556 5_765
O21 O2 O2 65(2) 5_655 5_765
La O2 O2 109(2) 2_656 5_765
Ga3 O2 O2 83.3(13) 2_656 5_765
La O2 O2 87.5(13) 4_665 5_765
O2 O2 O2 74(3) 5_766 5_765
Ga3 O2 O2 134.4(19) 4_665 5_765
O3 O2 O2 160(2) 6_556 5_765
Ga3 O2 O2 46.9(14) 1_554 5_765
O3 O2 O2 109.2(18) 5_656 5_765
O2 O2 O2 81.9(17) 2_656 5_765
O2 O2 O2 156(3) 2_546 5_765
Ga2 O2 O2 56.5(15) 1_554 5_765
O21 O2 O2 123.2(17) 2_556 5_765
O1 O2 O2 35.5(16) 2_655 5_765
Ga2 O2 O2 61.3(16) 2_656 5_765
O3 O2 O2 97(2) 6 5_765
La O2 O2 87.5(13) 4_655 5_765
O21 O2 O2 33.4(15) 6_665 5_765
Ga1 O2 O2 107(2) 1_656 5_765
Nb O2 O2 107(2) 1_656 5_765
O3 O2 O2 58.2(14) 1_655 5_765
O3 O2 O2 59.5(17) 5_655 5_765
O21 O2 O2 62(2) 3_654 5_765
Ga3 O2 O2 83.6(12) 2_646 5_765
O3 O2 O2 105.9(15) 5_666 5_765
O21 O2 O2 118.4(15) 2_546 5_765
O21 O2 O3 103(5) 3_655 6_656
Ga2 O2 O3 118(3) . 6_656
Ga3 O2 O3 42(2) . 6_656
O21 O2 O3 93(4) 5_656 6_656
O21 O2 O3 87(3) 4_665 6_656
La O2 O3 146(3) . 6_656
O3 O2 O3 48(3) 3_655 6_656
La O2 O3 98(2) 2_655 6_656
O2 O2 O3 116(3) 3_655 6_656
O2 O2 O3 151.1(12) 4_665 6_656
O3 O2 O3 64(3) 4_655 6_656
O3 O2 O3 33(2) 2_656 6_656
O1 O2 O3 150(3) . 6_656
O2 O2 O3 65.6(15) 6_556 6_656
O1 O2 O3 88.7(17) 1_556 6_656
O3 O2 O3 94(2) 2_655 6_656
O21 O2 O3 80(3) 6_666 6_656
O21 O2 O3 137(3) . 6_656
Nb O2 O3 61.3(17) 1_655 6_656
Ga1 O2 O3 61.3(17) 1_655 6_656
O1 O2 O3 110(2) 2_545 6_656
Ga2 O2 O3 94.6(17) 2_546 6_656
Ga3 O2 O3 21.2(13) 4_765 6_656
O3 O2 O3 143(2) . 6_656
O2 O2 O3 108.7(17) 6 6_656
La O2 O3 87.2(14) 1_556 6_656
O21 O2 O3 127(3) 5_655 6_656
La O2 O3 58.6(12) 2_656 6_656
Ga3 O2 O3 97.7(17) 2_656 6_656
La O2 O3 151(2) 4_665 6_656
O2 O2 O3 34.1(13) 5_766 6_656
Ga3 O2 O3 139.4(18) 4_665 6_656
O3 O2 O3 116.3(19) 6_556 6_656
Ga3 O2 O3 106.8(19) 1_554 6_656
O3 O2 O3 37.6(16) 5_656 6_656
O2 O2 O3 77(2) 2_656 6_656
O2 O2 O3 108(2) 2_546 6_656
Ga2 O2 O3 138(2) 1_554 6_656
O21 O2 O3 133(3) 2_556 6_656
O1 O2 O3 75.4(17) 2_655 6_656
Ga2 O2 O3 60.5(15) 2_656 6_656
O3 O2 O3 162(3) 6 6_656
La O2 O3 84.0(16) 4_655 6_656
O21 O2 O3 114(2) 6_665 6_656
Ga1 O2 O3 25.0(8) 1_656 6_656
Nb O2 O3 25.0(8) 1_656 6_656
O3 O2 O3 37.3(17) 1_655 6_656
O3 O2 O3 78.9(14) 5_655 6_656
O21 O2 O3 128(2) 3_654 6_656
Ga3 O2 O3 32.0(10) 2_646 6_656
O3 O2 O3 102(2) 5_666 6_656
O21 O2 O3 74(2) 2_546 6_656
O2 O2 O3 82(2) 5_765 6_656
O21 O2 O21 135(5) 3_655 2_656
Ga2 O2 O21 106(3) . 2_656
Ga3 O2 O21 77(3) . 2_656
O21 O2 O21 124(5) 5_656 2_656
O21 O2 O21 58(2) 4_665 2_656
La O2 O21 156(3) . 2_656
O3 O2 O21 29(2) 3_655 2_656
La O2 O21 66(2) 2_655 2_656
O2 O2 O21 86(3) 3_655 2_656
O2 O2 O21 143(3) 4_665 2_656
O3 O2 O21 89(3) 4_655 2_656
O3 O2 O21 49(3) 2_656 2_656
O1 O2 O21 117(3) . 2_656
O2 O2 O21 100(2) 6_556 2_656
O1 O2 O21 91(2) 1_556 2_656
O3 O2 O21 80(2) 2_655 2_656
O21 O2 O21 54(4) 6_666 2_656
O21 O2 O21 123(3) . 2_656
Nb O2 O21 64.8(17) 1_655 2_656
Ga1 O2 O21 64.8(17) 1_655 2_656
O1 O2 O21 139(3) 2_545 2_656
Ga2 O2 O21 130(2) 2_546 2_656
Ga3 O2 O21 16.9(14) 4_765 2_656
O3 O2 O21 173(3) . 2_656
O2 O2 O21 115.4(17) 6 2_656
La O2 O21 109(2) 1_556 2_656
O21 O2 O21 123(3) 5_655 2_656
La O2 O21 55.2(18) 2_656 2_656
Ga3 O2 O21 69.7(18) 2_656 2_656
La O2 O21 117(2) 4_665 2_656
O2 O2 O21 16(2) 5_766 2_656
Ga3 O2 O21 140(2) 4_665 2_656
O3 O2 O21 132(2) 6_556 2_656
Ga3 O2 O21 101.2(19) 1_554 2_656
O3 O2 O21 72.8(19) 5_656 2_656
O2 O2 O21 51.4(19) 2_656 2_656
O2 O2 O21 139(3) 2_546 2_656
Ga2 O2 O21 113(2) 1_554 2_656
O21 O2 O21 120(3) 2_556 2_656
O1 O2 O21 40.9(16) 2_655 2_656
Ga2 O2 O21 27.8(15) 2_656 2_656
O3 O2 O21 154(2) 6 2_656
La O2 O21 108(2) 4_655 2_656
O21 O2 O21 83(2) 6_665 2_656
Ga1 O2 O21 54.3(17) 1_656 2_656
Nb O2 O21 54.3(17) 1_656 2_656
O3 O2 O21 49.7(18) 1_655 2_656
O3 O2 O21 89.7(19) 5_655 2_656
O21 O2 O21 120(2) 3_654 2_656
Ga3 O2 O21 61.6(17) 2_646 2_656
O3 O2 O21 83(2) 5_666 2_656
O21 O2 O21 108(3) 2_546 2_656
O2 O2 O21 59(2) 5_765 2_656
O3 O2 O21 35.2(17) 6_656 2_656
O21 O2 Ga3 22(4) 3_655 2_546
Ga2 O2 Ga3 68(2) . 2_546
Ga3 O2 Ga3 85(3) . 2_546
O21 O2 Ga3 32(3) 5_656 2_546
O21 O2 Ga3 121(4) 4_665 2_546
La O2 Ga3 46.7(12) . 2_546
O3 O2 Ga3 163(3) 3_655 2_546
La O2 Ga3 137(3) 2_655 2_546
O2 O2 Ga3 100(2) 3_655 2_546
O2 O2 Ga3 42(2) 4_665 2_546
O3 O2 Ga3 90(3) 4_655 2_546
O3 O2 Ga3 106(3) 2_656 2_546
O1 O2 Ga3 85.0(18) . 2_546
O2 O2 Ga3 59.5(11) 6_556 2_546
O1 O2 Ga3 71.5(13) 1_556 2_546
O3 O2 Ga3 122(2) 2_655 2_546
O21 O2 Ga3 122(3) 6_666 2_546
O21 O2 Ga3 57.9(16) . 2_546
Nb O2 Ga3 125(2) 1_655 2_546
Ga1 O2 Ga3 125(2) 1_655 2_546
O1 O2 Ga3 45.3(11) 2_545 2_546
Ga2 O2 Ga3 35.4(7) 2_546 2_546
Ga3 O2 Ga3 146(2) 4_765 2_546
O3 O2 Ga3 19.3(10) . 2_546
O2 O2 Ga3 81.5(15) 6 2_546
La O2 Ga3 47.7(8) 1_556 2_546
O21 O2 Ga3 79.8(15) 5_655 2_546
La O2 Ga3 104.9(15) 2_656 2_546
Ga3 O2 Ga3 111.2(17) 2_656 2_546
La O2 Ga3 77.3(12) 4_665 2_546
O2 O2 Ga3 141(3) 5_766 2_546
Ga3 O2 Ga3 36.8(6) 4_665 2_546
O3 O2 Ga3 29.4(11) 6_556 2_546
Ga3 O2 Ga3 99.5(15) 1_554 2_546
O3 O2 Ga3 88.9(17) 5_656 2_546
O2 O2 Ga3 123(3) 2_656 2_546
O2 O2 Ga3 16.7(12) 2_546 2_546
Ga2 O2 Ga3 91.6(14) 1_554 2_546
O21 O2 Ga3 57.7(14) 2_556 2_546
O1 O2 Ga3 158(2) 2_655 2_546
Ga2 O2 Ga3 148.8(19) 2_656 2_546
O3 O2 Ga3 50.2(13) 6 2_546
La O2 Ga3 75.0(12) 4_655 2_546
O21 O2 Ga3 120(2) 6_665 2_546
Ga1 O2 Ga3 102.4(14) 1_656 2_546
Nb O2 Ga3 102.4(14) 1_656 2_546
O3 O2 Ga3 129(2) 1_655 2_546
O3 O2 Ga3 100.3(18) 5_655 2_546
O21 O2 Ga3 83.1(17) 3_654 2_546
Ga3 O2 Ga3 107.5(16) 2_646 2_546
O3 O2 Ga3 91.2(14) 5_666 2_546
O21 O2 Ga3 59.9(16) 2_546 2_546
O2 O2 Ga3 145(3) 5_765 2_546
O3 O2 Ga3 124.8(17) 6_656 2_546
O21 O2 Ga3 155(2) 2_656 2_546
O21 O2 O2 63(6) 3_655 1_556
Ga2 O2 O2 64(2) . 1_556
Ga3 O2 O2 55(3) . 1_556
O21 O2 O2 54(4) 5_656 1_556
O21 O2 O2 75(3) 4_665 1_556
La O2 O2 126.8(16) . 1_556
O3 O2 O2 104(3) 3_655 1_556
La O2 O2 128.8(17) 2_655 1_556
O2 O2 O2 90.000(11) 3_655 1_556
O2 O2 O2 90.000(5) 4_665 1_556
O3 O2 O2 101(2) 4_655 1_556
O3 O2 O2 29(2) 2_656 1_556
O1 O2 O2 138.6(19) . 1_556
O2 O2 O2 51(3) 6_556 1_556
O1 O2 O2 31.1(17) 1_556 1_556
O3 O2 O2 154.5(19) 2_655 1_556
O21 O2 O2 68(3) 6_666 1_556
O21 O2 O2 80(2) . 1_556
Nb O2 O2 120.7(15) 1_655 1_556
Ga1 O2 O2 120.7(15) 1_655 1_556
O1 O2 O2 108.2(16) 2_545 1_556
Ga2 O2 O2 76.0(12) 2_546 1_556
Ga3 O2 O2 75.3(12) 4_765 1_556
O3 O2 O2 97.5(14) . 1_556
O2 O2 O2 146(2) 6 1_556
La O2 O2 32.4(11) 1_556 1_556
O21 O2 O2 158.5(16) 5_655 1_556
La O2 O2 30.5(11) 2_656 1_556
Ga3 O2 O2 77.6(11) 2_656 1_556
La O2 O2 111.6(10) 4_665 1_556
O2 O2 O2 61(2) 5_766 1_556
Ga3 O2 O2 78.5(10) 4_665 1_556
O3 O2 O2 58.1(14) 6_556 1_556
Ga3 O2 O2 162.5(11) 1_554 1_556
O3 O2 O2 56.0(14) 5_656 1_556
O2 O2 O2 66.4(18) 2_656 1_556
O2 O2 O2 66.4(18) 2_546 1_556
Ga2 O2 O2 156.5(10) 1_554 1_556
O21 O2 O2 75(2) 2_556 1_556
O1 O2 O2 105.9(15) 2_655 1_556
Ga2 O2 O2 77.9(10) 2_656 1_556
O3 O2 O2 126.3(13) 6 1_556
La O2 O2 111.3(10) 4_655 1_556
O21 O2 O2 145.0(15) 6_665 1_556
Ga1 O2 O2 38.6(10) 1_656 1_556
Nb O2 O2 38.6(10) 1_656 1_556
O3 O2 O2 96.7(13) 1_655 1_556
O3 O2 O2 128.5(15) 5_655 1_556
O21 O2 O2 162.6(16) 3_654 1_556
Ga3 O2 O2 78.3(10) 2_646 1_556
O3 O2 O2 62.2(12) 5_666 1_556
O21 O2 O2 77.0(16) 2_546 1_556
O2 O2 O2 135(2) 5_765 1_556
O3 O2 O2 61.1(12) 6_656 1_556
O21 O2 O2 76.2(16) 2_656 1_556
Ga3 O2 O2 80.1(9) 2_546 1_556
O21 O2 O2 117(6) 3_655 1_554
Ga2 O2 O2 116(2) . 1_554
Ga3 O2 O2 125(3) . 1_554
O21 O2 O2 126(4) 5_656 1_554
O21 O2 O2 105(3) 4_665 1_554
La O2 O2 53.2(16) . 1_554
O3 O2 O2 76(3) 3_655 1_554
La O2 O2 51.2(17) 2_655 1_554
O2 O2 O2 90.0 3_655 1_554
O2 O2 O2 89.999(5) 4_665 1_554
O3 O2 O2 79(2) 4_655 1_554
O3 O2 O2 151(2) 2_656 1_554
O1 O2 O2 41.4(19) . 1_554
O2 O2 O2 129(3) 6_556 1_554
O1 O2 O2 148.9(17) 1_556 1_554
O3 O2 O2 25.5(19) 2_655 1_554
O21 O2 O2 112(3) 6_666 1_554
O21 O2 O2 100(2) . 1_554
Nb O2 O2 59.3(15) 1_655 1_554
Ga1 O2 O2 59.3(15) 1_655 1_554
O1 O2 O2 71.8(16) 2_545 1_554
Ga2 O2 O2 104.0(12) 2_546 1_554
Ga3 O2 O2 104.7(12) 4_765 1_554
O3 O2 O2 82.5(14) . 1_554
O2 O2 O2 34(2) 6 1_554
La O2 O2 147.6(11) 1_556 1_554
O21 O2 O2 21.5(16) 5_655 1_554
La O2 O2 149.5(11) 2_656 1_554
Ga3 O2 O2 102.4(11) 2_656 1_554
La O2 O2 68.4(10) 4_665 1_554
O2 O2 O2 119(2) 5_766 1_554
Ga3 O2 O2 101.5(10) 4_665 1_554
O3 O2 O2 121.9(14) 6_556 1_554
Ga3 O2 O2 17.5(11) 1_554 1_554
O3 O2 O2 124.0(14) 5_656 1_554
O2 O2 O2 113.6(18) 2_656 1_554
O2 O2 O2 113.6(18) 2_546 1_554
Ga2 O2 O2 23.5(10) 1_554 1_554
O21 O2 O2 105(2) 2_556 1_554
O1 O2 O2 74.1(15) 2_655 1_554
Ga2 O2 O2 102.1(11) 2_656 1_554
O3 O2 O2 53.7(13) 6 1_554
La O2 O2 68.7(10) 4_655 1_554
O21 O2 O2 35.0(15) 6_665 1_554
Ga1 O2 O2 141.4(10) 1_656 1_554
Nb O2 O2 141.4(10) 1_656 1_554
O3 O2 O2 83.3(13) 1_655 1_554
O3 O2 O2 51.5(15) 5_655 1_554
O21 O2 O2 17.4(16) 3_654 1_554
Ga3 O2 O2 101.7(10) 2_646 1_554
O3 O2 O2 117.8(12) 5_666 1_554
O21 O2 O2 103.0(16) 2_546 1_554
O2 O2 O2 45(2) 5_765 1_554
O3 O2 O2 118.9(12) 6_656 1_554
O21 O2 O2 103.8(16) 2_656 1_554
Ga3 O2 O2 99.9(8) 2_546 1_554
O2 O2 O2 180.00(2) 1_556 1_554
O21 O2 O2 151(6) 3_655 2_655
Ga2 O2 O2 87(3) . 2_655
Ga3 O2 O2 146(4) . 2_655
O21 O2 O2 159(5) 5_656 2_655
O21 O2 O2 53(3) 4_665 2_655
La O2 O2 93(3) . 2_655
O3 O2 O2 61(3) 3_655 2_655
La O2 O2 9.0(3) 2_655 2_655
O2 O2 O2 48(2) 3_655 2_655
O2 O2 O2 92(2) 4_665 2_655
O3 O2 O2 118(3) 4_655 2_655
O3 O2 O2 116(2) 2_656 2_655
O1 O2 O2 45(2) . 2_655
O2 O2 O2 171.1(17) 6_556 2_655
O1 O2 O2 110(2) 1_556 2_655
O3 O2 O2 50(2) 2_655 2_655
O21 O2 O2 60(3) 6_666 2_655
O21 O2 O2 84(3) . 2_655
Nb O2 O2 80(2) 1_655 2_655
Ga1 O2 O2 80(2) 1_655 2_655
O1 O2 O2 123(3) 2_545 2_655
Ga2 O2 O2 154(3) 2_546 2_655
Ga3 O2 O2 84.8(13) 4_765 2_655
O3 O2 O2 111(3) . 2_655
O2 O2 O2 86(3) 6 2_655
La O2 O2 144(3) 1_556 2_655
O21 O2 O2 71(2) 5_655 2_655
La O2 O2 98.2(13) 2_656 2_655
Ga3 O2 O2 53.5(10) 2_656 2_655
La O2 O2 54.2(17) 4_665 2_655
O2 O2 O2 81.4(17) 5_766 2_655
Ga3 O2 O2 101(2) 4_665 2_655
O3 O2 O2 125(3) 6_556 2_655
Ga3 O2 O2 65.2(18) 1_554 2_655
O3 O2 O2 141(2) 5_656 2_655
O2 O2 O2 61.9(8) 2_656 2_655
O2 O2 O2 145(4) 2_546 2_655
Ga2 O2 O2 44.4(16) 1_554 2_655
O21 O2 O2 87(3) 2_556 2_655
O1 O2 O2 31.4(10) 2_655 2_655
Ga2 O2 O2 55.6(4) 2_656 2_655
O3 O2 O2 82(2) 6 2_655
La O2 O2 117(2) 4_655 2_655
O21 O2 O2 16.8(16) 6_665 2_655
Ga1 O2 O2 126.2(17) 1_656 2_655
Nb O2 O2 126.2(17) 1_656 2_655
O3 O2 O2 93(2) 1_655 2_655
O3 O2 O2 91(2) 5_655 2_655
O21 O2 O2 67(2) 3_654 2_655
Ga3 O2 O2 118(2) 2_646 2_655
O3 O2 O2 74.2(19) 5_666 2_655
O21 O2 O2 152(3) 2_546 2_655
O2 O2 O2 36.4(18) 5_765 2_655
O3 O2 O2 106(2) 6_656 2_655
O21 O2 O2 72.2(17) 2_656 2_655
Ga3 O2 O2 129(2) 2_546 2_655
O2 O2 O2 128.3(13) 1_556 2_655
O2 O2 O2 51.7(13) 1_554 2_655
O21 O2 O2 65(5) 3_655 2_545
Ga2 O2 O2 99(3) . 2_545
Ga3 O2 O2 104(3) . 2_545
O21 O2 O2 75(4) 5_656 2_545
O21 O2 O2 135(4) 4_665 2_545
La O2 O2 8.6(6) . 2_545
O3 O2 O2 122(4) 3_655 2_545
La O2 O2 99(3) 2_655 2_545
O2 O2 O2 106(3) 3_655 2_545
O2 O2 O2 60(3) 4_665 2_545
O3 O2 O2 74(3) 4_655 2_545
O3 O2 O2 148(3) 2_656 2_545
O1 O2 O2 57(2) . 2_545
O2 O2 O2 89(2) 6_556 2_545
O1 O2 O2 118(2) 1_556 2_545
O3 O2 O2 73(3) 2_655 2_545
O21 O2 O2 142(4) 6_666 2_545
O21 O2 O2 80(2) . 2_545
Nb O2 O2 88(2) 1_655 2_545
Ga1 O2 O2 88(2) 1_655 2_545
O1 O2 O2 30.3(10) 2_545 2_545
Ga2 O2 O2 57.7(4) 2_546 2_545
Ga3 O2 O2 142(3) 4_765 2_545
O3 O2 O2 35.0(12) . 2_545
O2 O2 O2 36.5(18) 6 2_545
La O2 O2 96.3(14) 1_556 2_545
O21 O2 O2 30.9(16) 5_655 2_545
La O2 O2 153(3) 2_656 2_545
Ga3 O2 O2 124(3) 2_656 2_545
La O2 O2 71(2) 4_665 2_545
O2 O2 O2 167(3) 5_766 2_545
Ga3 O2 O2 66.6(16) 4_665 2_545
O3 O2 O2 75.9(18) 6_556 2_545
Ga3 O2 O2 50.9(16) 1_554 2_545
O3 O2 O2 107(2) 5_656 2_545
O2 O2 O2 145(4) 2_656 2_545
O2 O2 O2 61.9(8) 2_546 2_545
Ga2 O2 O2 51.7(17) 1_554 2_545
O21 O2 O2 84(3) 2_556 2_545
O1 O2 O2 125(3) 2_655 2_545
Ga2 O2 O2 152(2) 2_656 2_545
O3 O2 O2 24.6(14) 6 2_545
La O2 O2 53.4(11) 4_655 2_545
O21 O2 O2 81(2) 6_665 2_545
Ga1 O2 O2 133.5(19) 1_656 2_545
Nb O2 O2 133.5(19) 1_656 2_545
O3 O2 O2 107(2) 1_655 2_545
O3 O2 O2 64.3(19) 5_655 2_545
O21 O2 O2 34.4(18) 3_654 2_545
Ga3 O2 O2 105(2) 2_646 2_545
O3 O2 O2 119(2) 5_666 2_545
O21 O2 O2 70.2(19) 2_546 2_545
O2 O2 O2 96(3) 5_765 2_545
O3 O2 O2 137(2) 6_656 2_545
O21 O2 O2 152(3) 2_656 2_545
Ga3 O2 O2 49.1(8) 2_546 2_545
O2 O2 O2 128.3(14) 1_556 2_545
O2 O2 O2 51.7(13) 1_554 2_545
O2 O2 O2 96(3) 2_655 2_545
O21 O2 O3 136(6) 3_655 1_665
Ga2 O2 O3 61(2) . 1_665
Ga3 O2 O3 137(4) . 1_665
O21 O2 O3 136(5) 5_656 1_665
O21 O2 O3 20(3) 4_665 1_665
La O2 O3 112(3) . 1_665
O3 O2 O3 72(4) 3_655 1_665
La O2 O3 37.8(13) 2_655 1_665
O2 O2 O3 24(2) 3_655 1_665
O2 O2 O3 84(2) 4_665 1_665
O3 O2 O3 144(3) 4_655 1_665
O3 O2 O3 92(3) 2_656 1_665
O1 O2 O3 62.2(18) . 1_665
O2 O2 O3 147(4) 6_556 1_665
O1 O2 O3 77.2(18) 1_556 1_665
O3 O2 O3 82(2) 2_655 1_665
O21 O2 O3 28(2) 6_666 1_665
O21 O2 O3 67(2) . 1_665
Nb O2 O3 105(2) 1_655 1_665
Ga1 O2 O3 105(2) 1_655 1_665
O1 O2 O3 149(2) 2_545 1_665
Ga2 O2 O3 159(3) 2_546 1_665
Ga3 O2 O3 81.5(16) 4_765 1_665
O3 O2 O3 114(3) . 1_665
O2 O2 O3 119(3) 6 1_665
La O2 O3 112.2(19) 1_556 1_665
O21 O2 O3 102(2) 5_655 1_665
La O2 O3 67.1(12) 2_656 1_665
Ga3 O2 O3 20.4(9) 2_656 1_665
La O2 O3 52.7(15) 4_665 1_665
O2 O2 O3 65.2(16) 5_766 1_665
Ga3 O2 O3 87.9(19) 4_665 1_665
O3 O2 O3 104(2) 6_556 1_665
Ga3 O2 O3 98.7(16) 1_554 1_665
O3 O2 O3 133.8(18) 5_656 1_665
O2 O2 O3 30.5(12) 2_656 1_665
O2 O2 O3 132(3) 2_546 1_665
Ga2 O2 O3 70.9(14) 1_554 1_665
O21 O2 O3 68(2) 2_556 1_665
O1 O2 O3 34.6(10) 2_655 1_665
Ga2 O2 O3 38.0(9) 2_656 1_665
O3 O2 O3 97.0(19) 6 1_665
La O2 O3 149.9(19) 4_655 1_665
O21 O2 O3 49.5(15) 6_665 1_665
Ga1 O2 O3 107.6(17) 1_656 1_665
Nb O2 O3 107.6(17) 1_656 1_665
O3 O2 O3 107(2) 1_655 1_665
O3 O2 O3 122.7(16) 5_655 1_665
O21 O2 O3 98(2) 3_654 1_665
Ga3 O2 O3 126(2) 2_646 1_665
O3 O2 O3 42.6(19) 5_666 1_665
O21 O2 O3 171(3) 2_546 1_665
O2 O2 O3 63.4(14) 5_765 1_665
O3 O2 O3 98(2) 6_656 1_665
O21 O2 O3 65(2) 2_656 1_665
Ga3 O2 O3 124(2) 2_546 1_665
O2 O2 O3 95.7(11) 1_556 1_665
O2 O2 O3 84.3(11) 1_554 1_665
O2 O2 O3 33.5(10) 2_655 1_665
O2 O2 O3 119(3) 2_545 1_665
O21 O2 O3 121(5) 3_655 5_665
Ga2 O2 O3 63(2) . 5_665
Ga3 O2 O3 174(4) . 5_665
O21 O2 O3 129(4) 5_656 5_665
O21 O2 O3 54(3) 4_665 5_665
La O2 O3 75.9(17) . 5_665
O3 O2 O3 91(3) 3_655 5_665
La O2 O3 39.0(15) 2_655 5_665
O2 O2 O3 32.0(11) 3_655 5_665
O2 O2 O3 61.7(16) 4_665 5_665
O3 O2 O3 137(2) 4_655 5_665
O3 O2 O3 127(2) 2_656 5_665
O1 O2 O3 25.9(12) . 5_665
O2 O2 O3 158.7(13) 6_556 5_665
O1 O2 O3 93(2) 1_556 5_665
O3 O2 O3 70(2) 2_655 5_665
O21 O2 O3 63(3) 6_666 5_665
O21 O2 O3 55(2) . 5_665
Nb O2 O3 106.3(18) 1_655 5_665
Ga1 O2 O3 106.3(18) 1_655 5_665
O1 O2 O3 113(2) 2_545 5_665
Ga2 O2 O3 133(2) 2_546 5_665
Ga3 O2 O3 112.0(19) 4_765 5_665
O3 O2 O3 85(2) . 5_665
O2 O2 O3 90(2) 6 5_665
La O2 O3 119(2) 1_556 5_665
O21 O2 O3 70(2) 5_655 5_665
La O2 O3 99.3(19) 2_656 5_665
Ga3 O2 O3 47.3(14) 2_656 5_665
La O2 O3 24.2(9) 4_665 5_665
O2 O2 O3 100.9(17) 5_766 5_665
Ga3 O2 O3 71.3(14) 4_665 5_665
O3 O2 O3 95.7(15) 6_556 5_665
Ga3 O2 O3 75.6(12) 1_554 5_665
O3 O2 O3 170(3) 5_656 5_665
O2 O2 O3 65(2) 2_656 5_665
O2 O2 O3 116(3) 2_546 5_665
Ga2 O2 O3 38.1(8) 1_554 5_665
O21 O2 O3 59.1(18) 2_556 5_665
O1 O2 O3 57.4(13) 2_655 5_665
Ga2 O2 O3 73.1(16) 2_656 5_665
O3 O2 O3 61.3(13) 6 5_665
La O2 O3 125.3(17) 4_655 5_665
O21 O2 O3 33.1(12) 6_665 5_665
Ga1 O2 O3 144(2) 1_656 5_665
Nb O2 O3 144(2) 1_656 5_665
O3 O2 O3 122.5(16) 1_655 5_665
O3 O2 O3 108.9(18) 5_655 5_665
O21 O2 O3 65.9(18) 3_654 5_665
Ga3 O2 O3 148.0(18) 2_646 5_665
O3 O2 O3 59.5(16) 5_666 5_665
O21 O2 O3 152(2) 2_546 5_665
O2 O2 O3 64.6(11) 5_765 5_665
O3 O2 O3 132.1(19) 6_656 5_665
O21 O2 O3 97(2) 2_656 5_665
Ga3 O2 O3 100.8(15) 2_546 5_665
O2 O2 O3 121.8(11) 1_556 5_665
O2 O2 O3 58.2(11) 1_554 5_665
O2 O2 O3 30.0(16) 2_655 5_665
O2 O2 O3 82.2(19) 2_545 5_665
O3 O2 O3 36.5(18) 1_665 5_665
O21 O2 O3 107(5) 3_655 4_665
Ga2 O2 O3 37.7(16) . 4_665
Ga3 O2 O3 151(4) . 4_665
O21 O2 O3 111(4) 5_656 4_665
O21 O2 O3 40(3) 4_665 4_665
La O2 O3 87(2) . 4_665
O3 O2 O3 104(3) 3_655 4_665
La O2 O3 58(2) 2_655 4_665
O2 O2 O3 11.1(17) 3_655 4_665
O2 O2 O3 50.7(19) 4_665 4_665
O3 O2 O3 163(3) 4_655 4_665
O3 O2 O3 108(2) 2_656 4_665
O1 O2 O3 46.2(16) . 4_665
O2 O2 O3 137(3) 6_556 4_665
O1 O2 O3 66.7(16) 1_556 4_665
O3 O2 O3 96(2) 2_655 4_665
O21 O2 O3 47(2) 6_666 4_665
O21 O2 O3 35.6(18) . 4_665
Nb O2 O3 130(2) 1_655 4_665
Ga1 O2 O3 130(2) 1_655 4_665
O1 O2 O3 123(2) 2_545 4_665
Ga2 O2 O3 127.3(19) 2_546 4_665
Ga3 O2 O3 113(2) 4_765 4_665
O3 O2 O3 81.9(16) . 4_665
O2 O2 O3 114(3) 6 4_665
La O2 O3 95.0(15) 1_556 4_665
O21 O2 O3 92(2) 5_655 4_665
La O2 O3 77.5(16) 2_656 4_665
Ga3 O2 O3 29.5(12) 2_656 4_665
La O2 O3 24.3(9) 4_665 4_665
O2 O2 O3 93.1(13) 5_766 4_665
Ga3 O2 O3 56.1(11) 4_665 4_665
O3 O2 O3 76.4(18) 6_556 4_665
Ga3 O2 O3 101.7(18) 1_554 4_665
O3 O2 O3 151(2) 5_656 4_665
O2 O2 O3 50(2) 2_656 4_665
O2 O2 O3 102(2) 2_546 4_665
Ga2 O2 O3 62.4(13) 1_554 4_665
O21 O2 O3 37.9(16) 2_556 4_665
O1 O2 O3 66.1(17) 2_655 4_665
Ga2 O2 O3 68.7(17) 2_656 4_665
O3 O2 O3 70.5(17) 6 4_665
La O2 O3 147(2) 4_655 4_665
O21 O2 O3 58.3(18) 6_665 4_665
Ga1 O2 O3 125.7(19) 1_656 4_665
Nb O2 O3 125.7(19) 1_656 4_665
O3 O2 O3 139(2) 1_655 4_665
O3 O2 O3 135(2) 5_655 4_665
O21 O2 O3 89(2) 3_654 4_665
Ga3 O2 O3 158(2) 2_646 4_665
O3 O2 O3 34.0(15) 5_666 4_665
O21 O2 O3 152(2) 2_546 4_665
O2 O2 O3 86.2(12) 5_765 4_665
O3 O2 O3 127.1(18) 6_656 4_665
O21 O2 O3 96(2) 2_656 4_665
Ga3 O2 O3 92.0(14) 2_546 4_665
O2 O2 O3 95.8(11) 1_556 4_665
O2 O2 O3 84.2(11) 1_554 4_665
O2 O2 O3 49.8(19) 2_655 4_665
O2 O2 O3 95(2) 2_545 4_665
O3 O2 O3 33(2) 1_665 4_665
O3 O2 O3 26.5(15) 5_665 4_665
O21 O2 O21 138(6) 3_655 4_664
Ga2 O2 O21 97(3) . 4_664
Ga3 O2 O21 146(4) . 4_664
O21 O2 O21 148(4) 5_656 4_664
O21 O2 O21 74(3) 4_665 4_664
La O2 O21 74(2) . 4_664
O3 O2 O21 68(3) 3_655 4_664
La O2 O21 23.3(17) 2_655 4_664
O2 O2 O21 62.4(15) 3_655 4_664
O2 O2 O21 87.8(17) 4_665 4_664
O3 O2 O21 105(3) 4_655 4_664
O3 O2 O21 135(3) 2_656 4_664
O1 O2 O21 33.3(18) . 4_664
O2 O2 O21 160(4) 6_556 4_664
O1 O2 O21 126(2) 1_556 4_664
O3 O2 O21 36.1(19) 2_655 4_664
O21 O2 O21 81(3) 6_666 4_664
O21 O2 O21 87(2) . 4_664
Nb O2 O21 73.0(19) 1_655 4_664
Ga1 O2 O21 73.0(19) 1_655 4_664
O1 O2 O21 101(2) 2_545 4_664
Ga2 O2 O21 133(2) 2_546 4_664
Ga3 O2 O21 96(2) 4_765 4_664
O3 O2 O21 97(2) . 4_664
O2 O2 O21 65(2) 6 4_664
La O2 O21 152(2) 1_556 4_664
O21 O2 O21 50.2(11) 5_655 4_664
La O2 O21 119.4(19) 2_656 4_664
Ga3 O2 O21 72.1(15) 2_656 4_664
La O2 O21 53.5(15) 4_665 4_664
O2 O2 O21 99(3) 5_766 4_664
Ga3 O2 O21 99(2) 4_665 4_664
O3 O2 O21 125(2) 6_556 4_664
Ga3 O2 O21 46.0(13) 1_554 4_664
O3 O2 O21 143(3) 5_656 4_664
O2 O2 O21 83(2) 2_656 4_664
O2 O2 O21 133(3) 2_546 4_664
Ga2 O2 O21 25.5(14) 1_554 4_664
O21 O2 O21 92(3) 2_556 4_664
O1 O2 O21 49.0(17) 2_655 4_664
Ga2 O2 O21 75.7(16) 2_656 4_664
O3 O2 O21 66.5(18) 6 4_664
La O2 O21 98.6(17) 4_655 4_664
O21 O2 O21 5(2) 6_665 4_664
Ga1 O2 O21 141(2) 1_656 4_664
Nb O2 O21 141(2) 1_656 4_664
O3 O2 O21 92(2) 1_655 4_664
O3 O2 O21 76.6(19) 5_655 4_664
O21 O2 O21 46(2) 3_654 4_664
Ga3 O2 O21 117(2) 2_646 4_664
O3 O2 O21 90.2(18) 5_666 4_664
O21 O2 O21 133.6(18) 2_546 4_664
O2 O2 O21 35.3(18) 5_765 4_664
O3 O2 O21 117(2) 6_656 4_664
O21 O2 O21 87(2) 2_656 4_664
Ga3 O2 O21 117(2) 2_546 4_664
O2 O2 O21 149.1(12) 1_556 4_664
O2 O2 O21 30.9(12) 1_554 4_664
O2 O2 O21 21.2(16) 2_655 4_664
O2 O2 O21 76(2) 2_545 4_664
O3 O2 O21 53.4(15) 1_665 4_664
O3 O2 O21 33.7(12) 5_665 4_664
O3 O2 O21 59.7(17) 4_665 4_664
O21 O2 O21 15(7) 3_655 6_556
Ga2 O2 O21 83(2) . 6_556
Ga3 O2 O21 69(3) . 6_556
O21 O2 O21 24(3) 5_656 6_556
O21 O2 O21 136(4) 4_665 6_556
La O2 O21 51.6(19) . 6_556
O3 O2 O21 146(3) 3_655 6_556
La O2 O21 149(3) 2_655 6_556
O2 O2 O21 118(3) 3_655 6_556
O2 O2 O21 59(3) 4_665 6_556
O3 O2 O21 73(3) 4_655 6_556
O3 O2 O21 99(3) 2_656 6_556
O1 O2 O21 98(2) . 6_556
O2 O2 O21 45.2(17) 6_556 6_556
O1 O2 O21 79.1(16) 1_556 6_556
O3 O2 O21 119(3) 2_655 6_556
O21 O2 O21 134(4) 6_666 6_556
O21 O2 O21 75(2) . 6_556
Nb O2 O21 110(2) 1_655 6_556
Ga1 O2 O21 110(2) 1_655 6_556
O1 O2 O21 35.0(15) 2_545 6_556
Ga2 O2 O21 17.8(9) 2_546 6_556
Ga3 O2 O21 131(2) 4_765 6_556
O3 O2 O21 32.5(16) . 6_556
O2 O2 O21 76(2) 6 6_556
La O2 O21 47.9(13) 1_556 6_556
O21 O2 O21 80.4(18) 5_655 6_556
La O2 O21 107.2(18) 2_656 6_556
Ga3 O2 O21 126.8(19) 2_656 6_556
La O2 O21 94.2(17) 4_665 6_556
O2 O2 O21 135(3) 5_766 6_556
Ga3 O2 O21 54.0(12) 4_665 6_556
O3 O2 O21 40.9(16) 6_556 6_556
Ga3 O2 O21 96.1(19) 1_554 6_556
O3 O2 O21 73.2(17) 5_656 6_556
O2 O2 O21 134(3) 2_656 6_556
O2 O2 O21 14.0(15) 2_546 6_556
Ga2 O2 O21 100.2(19) 1_554 6_556
O21 O2 O21 74(2) 2_556 6_556
O1 O2 O21 174(2) 2_655 6_556
Ga2 O2 O21 156(2) 2_656 6_556
O3 O2 O21 60.4(19) 6 6_556
La O2 O21 60.6(13) 4_655 6_556
O21 O2 O21 130(3) 6_665 6_556
Ga1 O2 O21 91.0(16) 1_656 6_556
Nb O2 O21 91.0(16) 1_656 6_556
O3 O2 O21 111(2) 1_655 6_556
O3 O2 O21 88(2) 5_655 6_556
O21 O2 O21 84(2) 3_654 6_556
Ga3 O2 O21 90.1(15) 2_646 6_556
O3 O2 O21 105.3(17) 5_666 6_556
O21 O2 O21 42.3(18) 2_546 6_556
O2 O2 O21 143(3) 5_765 6_556
O3 O2 O21 110.4(17) 6_656 6_556
O21 O2 O21 145(3) 2_656 6_556
Ga3 O2 O21 17.6(9) 2_546 6_556
O2 O2 O21 78.2(15) 1_556 6_556
O2 O2 O21 101.8(15) 1_554 6_556
O2 O2 O21 143(3) 2_655 6_556
O2 O2 O21 50.6(14) 2_545 6_556
O3 O2 O21 142(2) 1_665 6_556
O3 O2 O21 117(2) 5_665 6_556
O3 O2 O21 109.6(17) 4_665 6_556
O21 O2 O21 126(2) 4_664 6_556
O21 O2 O3 132(6) 3_655 6_655
Ga2 O2 O3 153(3) . 6_655
Ga3 O2 O3 82(3) . 6_655
O21 O2 O3 130(5) 5_656 6_655
O21 O2 O3 102(4) 4_665 6_655
La O2 O3 101(2) . 6_655
O3 O2 O3 29(2) 3_655 6_655
La O2 O3 60.3(17) 2_655 6_655
O2 O2 O3 115(3) 3_655 6_655
O2 O2 O3 147.0(12) 4_665 6_655
O3 O2 O3 52(3) 4_655 6_655
O3 O2 O3 94(2) 2_656 6_655
O1 O2 O3 94(2) . 6_655
O2 O2 O3 104(2) 6_556 6_655
O1 O2 O3 147(2) 1_556 6_655
O3 O2 O3 32.5(19) 2_655 6_655
O21 O2 O3 102(3) 6_666 6_655
O21 O2 O3 151(3) . 6_655
Nb O2 O3 12.7(11) 1_655 6_655
Ga1 O2 O3 12.7(11) 1_655 6_655
O1 O2 O3 90.8(18) 2_545 6_655
Ga2 O2 O3 108.7(19) 2_546 6_655
Ga3 O2 O3 50.4(14) 4_765 6_655
O3 O2 O3 129.3(18) . 6_655
O2 O2 O3 58.3(14) 6 6_655
La O2 O3 144(2) 1_556 6_655
O21 O2 O3 68.8(17) 5_655 6_655
La O2 O3 112(2) 2_656 6_655
Ga3 O2 O3 110.1(18) 2_656 6_655
La O2 O3 117.7(17) 4_665 6_655
O2 O2 O3 72(2) 5_766 6_655
Ga3 O2 O3 158(2) 4_665 6_655
O3 O2 O3 163(3) 6_556 6_655
Ga3 O2 O3 46.8(11) 1_554 6_655
O3 O2 O3 78.8(14) 5_656 6_655
O2 O2 O3 101(2) 2_656 6_655
O2 O2 O3 135(2) 2_546 6_655
Ga2 O2 O3 77.9(13) 1_554 6_655
O21 O2 O3 155(2) 2_556 6_655
O1 O2 O3 58.9(15) 2_655 6_655
Ga2 O2 O3 75.0(16) 2_656 6_655
O3 O2 O3 108.3(18) 6 6_655
La O2 O3 62.2(13) 4_655 6_655
O21 O2 O3 63.7(17) 6_665 6_655
Ga1 O2 O3 85.4(16) 1_656 6_655
Nb O2 O3 85.4(16) 1_656 6_655
O3 O2 O3 28.3(15) 1_655 6_655
O3 O2 O3 35.8(16) 5_655 6_655
O21 O2 O3 67.7(16) 3_654 6_655
Ga3 O2 O3 52.6(12) 2_646 6_655
O3 O2 O3 131.9(19) 5_666 6_655
O21 O2 O3 87.4(19) 2_546 6_655
O2 O2 O3 32.4(11) 5_765 6_655
O3 O2 O3 62.0(16) 6_656 6_655
O21 O2 O3 57.1(19) 2_656 6_655
Ga3 O2 O3 136.1(18) 2_546 6_655
O2 O2 O3 123.0(12) 1_556 6_655
O2 O2 O3 57.0(12) 1_554 6_655
O2 O2 O3 68.8(18) 2_655 6_655
O2 O2 O3 95(2) 2_545 6_655
O3 O2 O3 92.4(19) 1_665 6_655
O3 O2 O3 96.4(18) 5_665 6_655
O3 O2 O3 118.5(17) 4_665 6_655
O21 O2 O3 64.3(18) 4_664 6_655
O21 O2 O3 122.8(18) 6_556 6_655
O21 O2 La 71(6) 3_655 4_666
Ga2 O2 La 13.6(14) . 4_666
Ga3 O2 La 104(3) . 4_666
O21 O2 La 70(5) 5_656 4_666
O21 O2 La 53(3) 4_665 4_666
La O2 La 101(2) . 4_666
O3 O2 La 125(3) 3_655 4_666
La O2 La 103(2) 2_655 4_666
O2 O2 La 47.6(9) 3_655 4_666
O2 O2 La 49.1(10) 4_665 4_666
O3 O2 La 146(3) 4_655 4_666
O3 O2 La 73(2) 2_656 4_666
O1 O2 La 88(2) . 4_666
O2 O2 La 89(3) 6_556 4_666
O1 O2 La 19.1(10) 1_556 4_666
O3 O2 La 144(2) 2_655 4_666
O21 O2 La 52(3) 6_666 4_666
O21 O2 La 32.1(19) . 4_666
Nb O2 La 164(2) 1_655 4_666
Ga1 O2 La 164(2) 1_655 4_666
O1 O2 La 115.2(18) 2_545 4_666
Ga2 O2 La 94.3(15) 2_546 4_666
Ga3 O2 La 109.4(17) 4_765 4_666
O3 O2 La 75.2(18) . 4_666
O2 O2 La 144.2(9) 6 4_666
La O2 La 47.7(8) 1_556 4_666
O21 O2 La 128(2) 5_655 4_666
La O2 La 47.9(8) 2_656 4_666
Ga3 O2 La 46.3(8) 2_656 4_666
La O2 La 61.4(10) 4_665 4_666
O2 O2 La 84.8(18) 5_766 4_666
Ga3 O2 La 41.7(7) 4_665 4_666
O3 O2 La 41.5(12) 6_556 4_666
Ga3 O2 La 146(2) 1_554 4_666
O3 O2 La 105.2(16) 5_656 4_666
O2 O2 La 53.1(19) 2_656 4_666
O2 O2 La 69(2) 2_546 4_666
Ga2 O2 La 106.3(16) 1_554 4_666
O21 O2 La 27.3(18) 2_556 4_666
O1 O2 La 96.9(17) 2_655 4_666
Ga2 O2 La 79.0(12) 2_656 4_666
O3 O2 La 89.4(17) 6 4_666
La O2 La 142.5(17) 4_655 4_666
O21 O2 La 107.0(19) 6_665 4_666
Ga1 O2 La 87.6(13) 1_656 4_666
Nb O2 La 87.6(13) 1_656 4_666
O3 O2 La 142(2) 1_655 4_666
O3 O2 La 170(2) 5_655 4_666
O21 O2 La 127(2) 3_654 4_666
Ga3 O2 La 128.4(17) 2_646 4_666
O3 O2 La 23.7(9) 5_666 4_666
O21 O2 La 111.6(18) 2_546 4_666
O2 O2 La 129.4(12) 5_765 4_666
O3 O2 La 105.3(15) 6_656 4_666
O21 O2 La 99(2) 2_656 4_666
Ga3 O2 La 69.9(10) 2_546 4_666
O2 O2 La 50.2(9) 1_556 4_666
O2 O2 La 129.8(9) 1_554 4_666
O2 O2 La 96(2) 2_655 4_666
O2 O2 La 108(2) 2_545 4_666
O3 O2 La 66.0(14) 1_665 4_666
O3 O2 La 75.1(15) 5_665 4_666
O3 O2 La 48.8(9) 4_665 4_666
O21 O2 La 108.6(18) 4_664 4_666
O21 O2 La 82.3(14) 6_556 4_666
O3 O2 La 154.0(19) 6_655 4_666
O21 O2 O21 49(6) 3_655 1_545
Ga2 O2 O21 124(3) . 1_545
Ga3 O2 O21 36(3) . 1_545
O21 O2 O21 48(5) 5_656 1_545
O21 O2 O21 156(5) 4_665 1_545
La O2 O21 75(2) . 1_545
O3 O2 O21 101(3) 3_655 1_545
La O2 O21 140(3) 2_655 1_545
O2 O2 O21 162(3) 3_655 1_545
O2 O2 O21 104(3) 4_665 1_545
O3 O2 O21 31(2) 4_655 1_545
O3 O2 O21 83(3) 2_656 1_545
O1 O2 O21 124(3) . 1_545
O2 O2 O21 31(3) 6_556 1_545
O1 O2 O21 104(2) 1_556 1_545
O3 O2 O21 97(2) 2_655 1_545
O21 O2 O21 147(3) 6_666 1_545
O21 O2 O21 120(3) . 1_545
Nb O2 O21 70.1(18) 1_655 1_545
Ga1 O2 O21 70.1(18) 1_655 1_545
O1 O2 O21 37.6(19) 2_545 1_545
Ga2 O2 O21 27.6(14) 2_546 1_545
Ga3 O2 O21 91(2) 4_765 1_545
O3 O2 O21 73(2) . 1_545
O2 O2 O21 64(2) 6 1_545
La O2 O21 69.7(18) 1_556 1_545
O21 O2 O21 82(2) 5_655 1_545
La O2 O21 109(2) 2_656 1_545
Ga3 O2 O21 160(2) 2_656 1_545
La O2 O21 135(2) 4_665 1_545
O2 O2 O21 107(2) 5_766 1_545
Ga3 O2 O21 98.9(19) 4_665 1_545
O3 O2 O21 81(2) 6_556 1_545
Ga3 O2 O21 82.2(18) 1_554 1_545
O3 O2 O21 39(2) 5_656 1_545
O2 O2 O21 145(3) 2_656 1_545
O2 O2 O21 53.5(18) 2_546 1_545
Ga2 O2 O21 114(2) 1_554 1_545
O21 O2 O21 119(2) 2_556 1_545
O1 O2 O21 139(2) 2_655 1_545
Ga2 O2 O21 134(2) 2_656 1_545
O3 O2 O21 90(2) 6 1_545
La O2 O21 29.8(14) 4_655 1_545
O21 O2 O21 131.6(19) 6_665 1_545
Ga1 O2 O21 66.1(19) 1_656 1_545
Nb O2 O21 66.1(19) 1_656 1_545
O3 O2 O21 66(2) 1_655 1_545
O3 O2 O21 55.0(19) 5_655 1_545
O21 O2 O21 86(3) 3_654 1_545
Ga3 O2 O21 46.4(15) 2_646 1_545
O3 O2 O21 140(2) 5_666 1_545
O21 O2 O21 6(3) 2_546 1_545
O2 O2 O21 113.2(15) 5_765 1_545
O3 O2 O21 73.9(18) 6_656 1_545
O21 O2 O21 107.5(16) 2_656 1_545
Ga3 O2 O21 62.6(16) 2_546 1_545
O2 O2 O21 82.1(17) 1_556 1_545
O2 O2 O21 97.9(17) 1_554 1_545
O2 O2 O21 146(3) 2_655 1_545
O2 O2 O21 67.8(17) 2_545 1_545
O3 O2 O21 172(3) 1_665 1_545
O3 O2 O21 150(2) 5_665 1_545
O3 O2 O21 155(2) 4_665 1_545
O21 O2 O21 128(3) 4_664 1_545
O21 O2 O21 45.1(11) 6_556 1_545
O3 O2 O21 82.7(17) 6_655 1_545
La O2 O21 117(2) 4_666 1_545
O21 O2 O3 59(4) 3_655 3
Ga2 O2 O3 45.4(18) . 3
Ga3 O2 O3 123(3) . 3
O21 O2 O3 68(4) 5_656 3
O21 O2 O3 91(3) 4_665 3
La O2 O3 45.6(17) . 3
O3 O2 O3 153(4) 3_655 3
La O2 O3 100(2) 2_655 3
O2 O2 O3 64(2) 3_655 3
O2 O2 O3 6.4(14) 4_665 3
O3 O2 O3 123(2) 4_655 3
O3 O2 O3 124(3) 2_656 3
O1 O2 O3 52.1(17) . 3
O2 O2 O3 97.3(11) 6_556 3
O1 O2 O3 69.5(14) 1_556 3
O3 O2 O3 110(2) 2_655 3
O21 O2 O3 95(3) 6_666 3
O21 O2 O3 26.8(15) . 3
Nb O2 O3 140(2) 1_655 3
Ga1 O2 O3 140(2) 1_655 3
O1 O2 O3 71.9(17) 2_545 3
Ga2 O2 O3 74.6(17) 2_546 3
Ga3 O2 O3 164(2) 4_765 3
O3 O2 O3 28(2) . 3
O2 O2 O3 88.7(11) 6 3
La O2 O3 69.1(13) 1_556 3
O21 O2 O3 73.8(18) 5_655 3
La O2 O3 103.3(15) 2_656 3
Ga3 O2 O3 79.3(13) 2_656 3
La O2 O3 38.0(10) 4_665 3
O2 O2 O3 138.9(18) 5_766 3
Ga3 O2 O3 16.7(6) 4_665 3
O3 O2 O3 40.0(16) 6_556 3
Ga3 O2 O3 95.4(17) 1_554 3
O3 O2 O3 127.1(18) 5_656 3
O2 O2 O3 98(2) 2_656 3
O2 O2 O3 54(2) 2_546 3
Ga2 O2 O3 65.7(12) 1_554 3
O21 O2 O3 30.0(17) 2_556 3
O1 O2 O3 118.0(17) 2_655 3
Ga2 O2 O3 121.4(16) 2_656 3
O3 O2 O3 34.3(16) 6 3
La O2 O3 103.0(17) 4_655 3
O21 O2 O3 88(2) 6_665 3
Ga1 O2 O3 131.2(17) 1_656 3
Nb O2 O3 131.2(17) 1_656 3
O3 O2 O3 161(2) 1_655 3
O3 O2 O3 117.8(18) 5_655 3
O21 O2 O3 74.3(16) 3_654 3
Ga3 O2 O3 146.8(18) 2_646 3
O3 O2 O3 66.5(13) 5_666 3
O21 O2 O3 99(2) 2_546 3
O2 O2 O3 121(2) 5_765 3
O3 O2 O3 155.9(17) 6_656 3
O21 O2 O3 149(2) 2_656 3
Ga3 O2 O3 39.5(12) 2_546 3
O2 O2 O3 95.2(10) 1_556 3
O2 O2 O3 84.8(10) 1_554 3
O2 O2 O3 92(2) 2_655 3
O2 O2 O3 53.7(19) 2_545 3
O3 O2 O3 86.9(13) 1_665 3
O3 O2 O3 61.9(14) 5_665 3
O3 O2 O3 54.1(19) 4_665 3
O21 O2 O3 85.3(19) 4_664 3
O21 O2 O3 56.8(16) 6_556 3
O3 O2 O3 141.6(18) 6_655 3
La O2 O3 55.5(9) 4_666 3
O21 O2 O3 101(2) 1_545 3
O21 O2 O21 138(7) 3_655 1_655
Ga2 O2 O21 111(3) . 1_655
Ga3 O2 O21 78(3) . 1_655
O21 O2 O21 128(4) 5_656 1_655
O21 O2 O21 61(4) 4_665 1_655
La O2 O21 151(3) . 1_655
O3 O2 O21 24(3) 3_655 1_655
La O2 O21 63(2) 2_655 1_655
O2 O2 O21 88(3) 3_655 1_655
O2 O2 O21 147(3) 4_665 1_655
O3 O2 O21 85(3) 4_655 1_655
O3 O2 O21 54(2) 2_656 1_655
O1 O2 O21 115(3) . 1_655
O2 O2 O21 102(2) 6_556 1_655
O1 O2 O21 97(2) 1_556 1_655
O3 O2 O21 74(3) 2_655 1_655
O21 O2 O21 58(2) 6_666 1_655
O21 O2 O21 127(3) . 1_655
Nb O2 O21 59.4(18) 1_655 1_655
Ga1 O2 O21 59.4(18) 1_655 1_655
O1 O2 O21 136(3) 2_545 1_655
Ga2 O2 O21 130(3) 2_546 1_655
Ga3 O2 O21 16.0(16) 4_765 1_655
O3 O2 O21 179(3) . 1_655
O2 O2 O21 109.6(17) 6 1_655
La O2 O21 114(2) 1_556 1_655
O21 O2 O21 117(2) 5_655 1_655
La O2 O21 61.1(16) 2_656 1_655
Ga3 O2 O21 72.9(18) 2_656 1_655
La O2 O21 118(2) 4_665 1_655
O2 O2 O21 22.0(19) 5_766 1_655
Ga3 O2 O21 145(2) 4_665 1_655
O3 O2 O21 138(2) 6_556 1_655
Ga3 O2 O21 95(2) 1_554 1_655
O3 O2 O21 74(2) 5_656 1_655
O2 O2 O21 55.5(18) 2_656 1_655
O2 O2 O21 143(4) 2_546 1_655
Ga2 O2 O21 109(2) 1_554 1_655
O21 O2 O21 125(3) 2_556 1_655
O1 O2 O21 39(2) 2_655 1_655
Ga2 O2 O21 30.6(14) 2_656 1_655
O3 O2 O21 150(3) 6 1_655
La O2 O21 104(2) 4_655 1_655
O21 O2 O21 80(2) 6_665 1_655
Ga1 O2 O21 57.6(19) 1_656 1_655
Nb O2 O21 57.6(19) 1_656 1_655
O3 O2 O21 45.7(19) 1_655 1_655
O3 O2 O21 84.4(19) 5_655 1_655
O21 O2 O21 114(3) 3_654 1_655
Ga3 O2 O21 60.0(19) 2_646 1_655
O3 O2 O21 88(2) 5_666 1_655
O21 O2 O21 107.4(17) 2_546 1_655
O2 O2 O21 54(2) 5_765 1_655
O3 O2 O21 36(2) 6_656 1_655
O21 O2 O21 6(3) 2_656 1_655
Ga3 O2 O21 160(3) 2_546 1_655
O2 O2 O21 81.7(18) 1_556 1_655
O2 O2 O21 98.3(18) 1_554 1_655
O2 O2 O21 70(2) 2_655 1_655
O2 O2 O21 146(3) 2_545 1_655
O3 O2 O21 65.9(19) 1_665 1_655
O3 O2 O21 96(2) 5_665 1_655
O3 O2 O21 98(2) 4_665 1_655
O21 O2 O21 84(3) 4_664 1_655
O21 O2 O21 147(2) 6_556 1_655
O3 O2 O21 51.3(18) 6_655 1_655
La O2 O21 104.4(18) 4_666 1_655
O21 O2 O21 106(3) 1_545 1_655
O3 O2 O21 152(2) 3 1_655
O21 O2 O2 133(5) 3_655 4_765
Ga2 O2 O2 129(3) . 4_765
Ga3 O2 O2 69(2) . 4_765
O21 O2 O2 124(4) 5_656 4_765
O21 O2 O2 80(4) 4_665 4_765
La O2 O2 136.7(19) . 4_765
O3 O2 O2 16(3) 3_655 4_765
La O2 O2 68(2) 2_655 4_765
O2 O2 O2 105(4) 3_655 4_765
O2 O2 O2 165(4) 4_665 4_765
O3 O2 O2 67(2) 4_655 4_765
O3 O2 O2 61(2) 2_656 4_765
O1 O2 O2 118(2) . 4_765
O2 O2 O2 94.7(11) 6_556 4_765
O1 O2 O2 111.3(18) 1_556 4_765
O3 O2 O2 64.5(19) 2_655 4_765
O21 O2 O2 76(3) 6_666 4_765
O21 O2 O2 145(3) . 4_765
Nb O2 O2 41.9(10) 1_655 4_765
Ga1 O2 O2 41.9(10) 1_655 4_765
O1 O2 O2 117(2) 2_545 4_765
Ga2 O2 O2 118(2) 2_546 4_765
Ga3 O2 O2 14.8(12) 4_765 4_765
O3 O2 O2 162(3) . 4_765
O2 O2 O2 93.4(8) 6 4_765
La O2 O2 119.2(12) 1_556 4_765
O21 O2 O2 104.6(15) 5_655 4_765
La O2 O2 75.8(15) 2_656 4_765
Ga3 O2 O2 91(2) 2_656 4_765
La O2 O2 130(2) 4_665 4_765
O2 O2 O2 37(2) 5_766 4_765
Ga3 O2 O2 163(2) 4_665 4_765
O3 O2 O2 147.8(14) 6_556 4_765
Ga3 O2 O2 82.6(10) 1_554 4_765
O3 O2 O2 64.9(12) 5_656 4_765
O2 O2 O2 74(2) 2_656 4_765
O2 O2 O2 138(3) 2_546 4_765
Ga2 O2 O2 106.3(13) 1_554 4_765
O21 O2 O2 143(3) 2_556 4_765
O1 O2 O2 49.5(17) 2_655 4_765
Ga2 O2 O2 48.7(17) 2_656 4_765
O3 O2 O2 143.5(13) 6 4_765
La O2 O2 85.5(13) 4_655 4_765
O21 O2 O2 82(2) 6_665 4_765
Ga1 O2 O2 57.3(8) 1_656 4_765
Nb O2 O2 57.3(8) 1_656 4_765
O3 O2 O2 27.3(10) 1_655 4_765
O3 O2 O2 66.4(11) 5_655 4_765
O21 O2 O2 103.2(13) 3_654 4_765
Ga3 O2 O2 45.5(7) 2_646 4_765
O3 O2 O2 106(2) 5_666 4_765
O21 O2 O2 93(2) 2_546 4_765
O2 O2 O2 50(2) 5_765 4_765
O3 O2 O2 32.4(12) 6_656 4_765
O21 O2 O2 23.4(17) 2_656 4_765
Ga3 O2 O2 153(2) 2_546 4_765
O2 O2 O2 90.001(7) 1_556 4_765
O2 O2 O2 90.000(4) 1_554 4_765
O2 O2 O2 76.4(19) 2_655 4_765
O2 O2 O2 130(2) 2_545 4_765
O3 O2 O2 81(2) 1_665 4_765
O3 O2 O2 106(2) 5_665 4_765
O3 O2 O2 114(3) 4_665 4_765
O21 O2 O2 84.4(19) 4_664 4_765
O21 O2 O2 136(2) 6_556 4_765
O3 O2 O2 36.0(12) 6_655 4_765
La O2 O2 121.8(17) 4_666 4_765
O21 O2 O2 91.2(19) 1_545 4_765
O3 O2 O2 168(2) 3 4_765
O21 O2 O2 18.6(18) 1_655 4_765
O21 O2 O2 81(6) 3_655 3_645
Ga2 O2 O2 150(3) . 3_645
Ga3 O2 O2 35(3) . 3_645
O21 O2 O2 77(5) 5_656 3_645
O21 O2 O2 137(3) 4_665 3_645
La O2 O2 94(3) . 3_645
O3 O2 O2 69(2) 3_655 3_645
La O2 O2 113.7(19) 2_655 3_645
O2 O2 O2 165(4) 3_655 3_645
O2 O2 O2 135(4) 4_665 3_645
O3 O2 O2 13(2) 4_655 3_645
O3 O2 O2 75(2) 2_656 3_645
O1 O2 O2 130(2) . 3_645
O2 O2 O2 51(3) 6_556 3_645
O1 O2 O2 120.0(18) 1_556 3_645
O3 O2 O2 76.8(17) 2_655 3_645
O21 O2 O2 131(3) 6_666 3_645
O21 O2 O2 152(3) . 3_645
Nb O2 O2 41.9(10) 1_655 3_645
Ga1 O2 O2 41.9(10) 1_655 3_645
O1 O2 O2 60(2) 2_545 3_645
Ga2 O2 O2 60(2) 2_546 3_645
Ga3 O2 O2 62.7(9) 4_765 3_645
O3 O2 O2 103(3) . 3_645
O2 O2 O2 63(2) 6 3_645
La O2 O2 92.9(18) 1_556 3_645
O21 O2 O2 84(2) 5_655 3_645
La O2 O2 105.2(12) 2_656 3_645
Ga3 O2 O2 149(2) 2_656 3_645
La O2 O2 154.8(16) 4_665 3_645
O2 O2 O2 84.7(14) 5_766 3_645
Ga3 O2 O2 131(2) 4_665 3_645
O3 O2 O2 112(2) 6_556 3_645
Ga3 O2 O2 72.6(11) 1_554 3_645
O3 O2 O2 34.0(14) 5_656 3_645
O2 O2 O2 128(2) 2_656 3_645
O2 O2 O2 85(3) 2_546 3_645
Ga2 O2 O2 112.7(11) 1_554 3_645
O21 O2 O2 150(3) 2_556 3_645
O1 O2 O2 106.9(16) 2_655 3_645
Ga2 O2 O2 107.2(17) 2_656 3_645
O3 O2 O2 110(2) 6 3_645
La O2 O2 32.6(14) 4_655 3_645
O21 O2 O2 114.0(14) 6_665 3_645
Ga1 O2 O2 57.3(8) 1_656 3_645
Nb O2 O2 57.3(8) 1_656 3_645
O3 O2 O2 34.0(11) 1_655 3_645
O3 O2 O2 38.5(15) 5_655 3_645
O21 O2 O2 86.9(19) 3_654 3_645
Ga3 O2 O2 19.5(7) 2_646 3_645
O3 O2 O2 150.2(13) 5_666 3_645
O21 O2 O2 36(2) 2_546 3_645
O2 O2 O2 85.8(12) 5_765 3_645
O3 O2 O2 51.6(12) 6_656 3_645
O21 O2 O2 79.4(17) 2_656 3_645
Ga3 O2 O2 95(2) 2_546 3_645
O2 O2 O2 90.000(5) 1_556 3_645
O2 O2 O2 90.0 1_554 3_645
O2 O2 O2 122.1(19) 2_655 3_645
O2 O2 O2 86(2) 2_545 3_645
O3 O2 O2 141(2) 1_665 3_645
O3 O2 O2 146.5(12) 5_665 3_645
O3 O2 O2 172(2) 4_665 3_645
O21 O2 O2 112.9(15) 4_664 3_645
O21 O2 O2 77(2) 6_556 3_645
O3 O2 O2 53.5(10) 6_655 3_645
La O2 O2 138.4(12) 4_666 3_645
O21 O2 O2 32.1(18) 1_545 3_645
O3 O2 O2 131(2) 3 3_645
O21 O2 O2 76.9(19) 1_655 3_645
O2 O2 O2 60.000(3) 4_765 3_645
O21 O2 O2 30(5) 3_655 5_656
Ga2 O2 O2 104(3) . 5_656
Ga3 O2 O2 41.8(17) . 5_656
O21 O2 O2 28(5) 5_656 5_656
O21 O2 O2 146(4) 4_665 5_656
La O2 O2 71(2) . 5_656
O3 O2 O2 119(3) 3_655 5_656
La O2 O2 158(3) 2_655 5_656
O2 O2 O2 142(3) 3_655 5_656
O2 O2 O2 87(3) 4_665 5_656
O3 O2 O2 50.7(18) 4_655 5_656
O3 O2 O2 81(2) 2_656 5_656
O1 O2 O2 122(3) . 5_656
O2 O2 O2 22.8(17) 6_556 5_656
O1 O2 O2 87(2) 1_556 5_656
O3 O2 O2 114(2) 2_655 5_656
O21 O2 O2 139(4) 6_666 5_656
O21 O2 O2 101(3) . 5_656
Nb O2 O2 90.0(11) 1_655 5_656
Ga1 O2 O2 90.0(11) 1_655 5_656
O1 O2 O2 38.4(14) 2_545 5_656
Ga2 O2 O2 11.1(9) 2_546 5_656
Ga3 O2 O2 103.3(17) 4_765 5_656
O3 O2 O2 60(2) . 5_656
O2 O2 O2 75(2) 6 5_656
La O2 O2 51.8(16) 1_556 5_656
O21 O2 O2 89(2) 5_655 5_656
La O2 O2 101(2) 2_656 5_656
Ga3 O2 O2 144(2) 2_656 5_656
La O2 O2 123(2) 4_665 5_656
O2 O2 O2 113(2) 5_766 5_656
Ga3 O2 O2 80.5(18) 4_665 5_656
O3 O2 O2 61.3(18) 6_556 5_656
Ga3 O2 O2 96.0(16) 1_554 5_656
O3 O2 O2 45.9(14) 5_656 5_656
O2 O2 O2 138(3) 2_656 5_656
O2 O2 O2 34.2(18) 2_546 5_656
Ga2 O2 O2 118(2) 1_554 5_656
O21 O2 O2 99(2) 2_556 5_656
O1 O2 O2 157(2) 2_655 5_656
Ga2 O2 O2 141(2) 2_656 5_656
O3 O2 O2 84(2) 6 5_656
La O2 O2 46.1(6) 4_655 5_656
O21 O2 O2 144(3) 6_665 5_656
Ga1 O2 O2 68.1(14) 1_656 5_656
Nb O2 O2 68.1(14) 1_656 5_656
O3 O2 O2 84.4(13) 1_655 5_656
O3 O2 O2 73.4(15) 5_655 5_656
O21 O2 O2 94(2) 3_654 5_656
Ga3 O2 O2 61.8(6) 2_646 5_656
O3 O2 O2 121(2) 5_666 5_656
O21 O2 O2 15.4(14) 2_546 5_656
O2 O2 O2 132.6(15) 5_765 5_656
O3 O2 O2 83.5(14) 6_656 5_656
O21 O2 O2 119(2) 2_656 5_656
Ga3 O2 O2 45.7(14) 2_546 5_656
O2 O2 O2 71.1(15) 1_556 5_656
O2 O2 O2 108.9(15) 1_554 5_656
O2 O2 O2 161(3) 2_655 5_656
O2 O2 O2 66.6(9) 2_545 5_656
O3 O2 O2 164(2) 1_665 5_656
O3 O2 O2 144(2) 5_665 5_656
O3 O2 O2 137(2) 4_665 5_656
O21 O2 O2 139(2) 4_664 5_656
O21 O2 O2 28.4(13) 6_556 5_656
O3 O2 O2 102.6(13) 6_655 5_656
La O2 O2 98.0(19) 4_666 5_656
O21 O2 O2 19.9(13) 1_545 5_656
O3 O2 O2 85.2(19) 3 5_656
O21 O2 O2 119(2) 1_655 5_656
O2 O2 O2 107.2(10) 4_765 5_656
O2 O2 O2 50.9(10) 3_645 5_656
O21 O2 O2 59(5) 3_655 5_666
Ga2 O2 O2 21.0(10) . 5_666
Ga3 O2 O2 114(4) . 5_666
O21 O2 O2 63(5) 5_656 5_666
O21 O2 O2 73(3) 4_665 5_666
La O2 O2 72(2) . 5_666
O3 O2 O2 149(3) 3_655 5_666
La O2 O2 105.5(17) 2_655 5_666
O2 O2 O2 53.8(14) 3_655 5_666
O2 O2 O2 20.7(14) 4_665 5_666
O3 O2 O2 138(3) 4_655 5_666
O3 O2 O2 98(3) 2_656 5_666
O1 O2 O2 70.1(18) . 5_666
O2 O2 O2 91(2) 6_556 5_666
O1 O2 O2 42.9(14) 1_556 5_666
O3 O2 O2 132(3) 2_655 5_666
O21 O2 O2 75(2) 6_666 5_666
O21 O2 O2 13.0(18) . 5_666
Nb O2 O2 167(3) 1_655 5_666
Ga1 O2 O2 167(3) 1_655 5_666
O1 O2 O2 91(2) 2_545 5_666
Ga2 O2 O2 81(2) 2_546 5_666
Ga3 O2 O2 138(2) 4_765 5_666
O3 O2 O2 48(2) . 5_666
O2 O2 O2 115.5(16) 6 5_666
La O2 O2 52.5(16) 1_556 5_666
O21 O2 O2 101(2) 5_655 5_666
La O2 O2 76.3(16) 2_656 5_666
Ga3 O2 O2 62.9(6) 2_656 5_666
La O2 O2 46.2(6) 4_665 5_666
O2 O2 O2 113(2) 5_766 5_666
Ga3 O2 O2 13.5(10) 4_665 5_666
O3 O2 O2 28.5(16) 6_556 5_666
Ga3 O2 O2 122(2) 1_554 5_666
O3 O2 O2 117(2) 5_656 5_666
O2 O2 O2 76.9(19) 2_656 5_666
O2 O2 O2 55(3) 2_546 5_666
Ga2 O2 O2 86.9(16) 1_554 5_666
O21 O2 O2 10.2(13) 2_556 5_666
O1 O2 O2 112.2(13) 2_655 5_666
Ga2 O2 O2 103.1(14) 2_656 5_666
O3 O2 O2 61.2(19) 6 5_666
La O2 O2 123(2) 4_655 5_666
O21 O2 O2 100.4(19) 6_665 5_666
Ga1 O2 O2 110(2) 1_656 5_666
Nb O2 O2 110(2) 1_656 5_666
O3 O2 O2 168(3) 1_655 5_666
O3 O2 O2 144(3) 5_655 5_666
O21 O2 O2 101(2) 3_654 5_666
Ga3 O2 O2 143(2) 2_646 5_666
O3 O2 O2 44.2(10) 5_666 5_666
O21 O2 O2 104(2) 2_546 5_666
O2 O2 O2 132.6(15) 5_765 5_666
O3 O2 O2 131(2) 6_656 5_666
O21 O2 O2 127(2) 2_656 5_666
Ga3 O2 O2 48.3(15) 2_546 5_666
O2 O2 O2 71.1(15) 1_556 5_666
O2 O2 O2 108.9(15) 1_554 5_666
O2 O2 O2 96.7(17) 2_655 5_666
O2 O2 O2 80(2) 2_545 5_666
O3 O2 O2 77.7(12) 1_665 5_666
O3 O2 O2 68.1(11) 5_665 5_666
O3 O2 O2 48.0(10) 4_665 5_666
O21 O2 O2 99.7(19) 4_664 5_666
O21 O2 O2 64.7(19) 6_556 5_666
O3 O2 O2 164(2) 6_655 5_666
La O2 O2 28.7(8) 4_666 5_666
O21 O2 O2 108(2) 1_545 5_666
O3 O2 O2 27.0(11) 3 5_666
O21 O2 O2 132(2) 1_655 5_666
O2 O2 O2 150(2) 4_765 5_666
O2 O2 O2 140(2) 3_645 5_666
O2 O2 O2 89(2) 5_656 5_666
O21 O2 Ga1 55(4) 3_655 .
Ga2 O2 Ga1 66(2) . .
Ga3 O2 Ga1 115(3) . .
O21 O2 Ga1 65(3) 5_656 .
O21 O2 Ga1 110(3) 4_665 .
La O2 Ga1 26.1(11) . .
O3 O2 Ga1 149(3) 3_655 .
La O2 Ga1 104(2) 2_655 .
O2 O2 Ga1 81.4(19) 3_655 .
O2 O2 Ga1 26.6(17) 4_665 .
O3 O2 Ga1 103(3) 4_655 .
O3 O2 Ga1 136(3) 2_656 .
O1 O2 Ga1 52.1(14) . .
O2 O2 Ga1 91.6(14) 6_556 .
O1 O2 Ga1 86.3(16) 1_556 .
O3 O2 Ga1 99(2) 2_655 .
O21 O2 Ga1 115(3) 6_666 .
O21 O2 Ga1 47.1(15) . .
Nb O2 Ga1 121.4(19) 1_655 .
Ga1 O2 Ga1 121.4(19) 1_655 .
O1 O2 Ga1 52.8(10) 2_545 .
Ga2 O2 Ga1 62.8(11) 2_546 .
Ga3 O2 Ga1 176(2) 4_765 .
O3 O2 Ga1 14.2(13) . .
O2 O2 Ga1 69.6(8) 6 .
La O2 Ga1 75.9(12) 1_556 .
O21 O2 Ga1 57.8(14) 5_655 .
La O2 Ga1 121.6(17) 2_656 .
Ga3 O2 Ga1 98.1(16) 2_656 .
La O2 Ga1 49.6(8) 4_665 .
O2 O2 Ga1 159.2(18) 5_766 .
Ga3 O2 Ga1 33.3(6) 4_665 .
O3 O2 Ga1 48.7(13) 6_556 .
Ga3 O2 Ga1 79.8(12) 1_554 .
O3 O2 Ga1 119.7(19) 5_656 .
O2 O2 Ga1 117(3) 2_656 .
O2 O2 Ga1 49.6(16) 2_546 .
Ga2 O2 Ga1 59.7(9) 1_554 .
O21 O2 Ga1 50.2(17) 2_556 .
O1 O2 Ga1 127.5(18) 2_655 .
Ga2 O2 Ga1 139.3(19) 2_656 .
O3 O2 Ga1 19.6(10) 6 .
La O2 Ga1 83.1(12) 4_655 .
O21 O2 Ga1 88(2) 6_665 .
Ga1 O2 Ga1 135.2(16) 1_656 .
Nb O2 Ga1 135.2(16) 1_656 .
O3 O2 Ga1 140.4(18) 1_655 .
O3 O2 Ga1 97.9(16) 5_655 .
O21 O2 Ga1 59.3(13) 3_654 .
Ga3 O2 Ga1 131.3(17) 2_646 .
O3 O2 Ga1 86.8(13) 5_666 .
O21 O2 Ga1 85.1(19) 2_546 .
O2 O2 Ga1 116(2) 5_765 .
O3 O2 Ga1 157.1(18) 6_656 .
O21 O2 Ga1 167(2) 2_656 .
Ga3 O2 Ga1 32.9(5) 2_546 .
O2 O2 Ga1 106.7(8) 1_556 .
O2 O2 Ga1 73.3(8) 1_554 .
O2 O2 Ga1 97(2) 2_655 .
O2 O2 Ga1 33.7(12) 2_545 .
O3 O2 Ga1 102(2) 1_665 .
O3 O2 Ga1 70.6(11) 5_665 .
O3 O2 Ga1 70.6(12) 4_665 .
O21 O2 Ga1 83.9(17) 4_664 .
O21 O2 Ga1 46.7(13) 6_556 .
O3 O2 Ga1 126.4(17) 6_655 .
La O2 Ga1 74.7(10) 4_666 .
O21 O2 Ga1 85.6(18) 1_545 .
O3 O2 Ga1 20.4(10) 3 .
O21 O2 Ga1 166(3) 1_655 .
O2 O2 Ga1 162.4(10) 4_765 .
O2 O2 Ga1 113(2) 3_645 .
O2 O2 Ga1 74.0(17) 5_656 .
O2 O2 Ga1 46.0(14) 5_666 .
O21 O2 Nb 55(4) 3_655 .
Ga2 O2 Nb 66(2) . .
Ga3 O2 Nb 115(3) . .
O21 O2 Nb 65(3) 5_656 .
O21 O2 Nb 110(3) 4_665 .
La O2 Nb 26.1(11) . .
O3 O2 Nb 149(3) 3_655 .
La O2 Nb 104(2) 2_655 .
O2 O2 Nb 81.4(19) 3_655 .
O2 O2 Nb 26.6(17) 4_665 .
O3 O2 Nb 103(3) 4_655 .
O3 O2 Nb 136(3) 2_656 .
O1 O2 Nb 52.1(14) . .
O2 O2 Nb 91.6(14) 6_556 .
O1 O2 Nb 86.3(16) 1_556 .
O3 O2 Nb 99(2) 2_655 .
O21 O2 Nb 115(3) 6_666 .
O21 O2 Nb 47.1(15) . .
Nb O2 Nb 121.4(19) 1_655 .
Ga1 O2 Nb 121.4(19) 1_655 .
O1 O2 Nb 52.8(10) 2_545 .
Ga2 O2 Nb 62.8(11) 2_546 .
Ga3 O2 Nb 176(2) 4_765 .
O3 O2 Nb 14.2(13) . .
O2 O2 Nb 69.6(8) 6 .
La O2 Nb 75.9(12) 1_556 .
O21 O2 Nb 57.8(14) 5_655 .
La O2 Nb 121.6(17) 2_656 .
Ga3 O2 Nb 98.1(16) 2_656 .
La O2 Nb 49.6(8) 4_665 .
O2 O2 Nb 159.2(18) 5_766 .
Ga3 O2 Nb 33.3(6) 4_665 .
O3 O2 Nb 48.7(13) 6_556 .
Ga3 O2 Nb 79.8(12) 1_554 .
O3 O2 Nb 119.7(19) 5_656 .
O2 O2 Nb 117(3) 2_656 .
O2 O2 Nb 49.6(16) 2_546 .
Ga2 O2 Nb 59.7(9) 1_554 .
O21 O2 Nb 50.2(17) 2_556 .
O1 O2 Nb 127.5(18) 2_655 .
Ga2 O2 Nb 139.3(19) 2_656 .
O3 O2 Nb 19.6(10) 6 .
La O2 Nb 83.1(12) 4_655 .
O21 O2 Nb 88(2) 6_665 .
Ga1 O2 Nb 135.2(16) 1_656 .
Nb O2 Nb 135.2(16) 1_656 .
O3 O2 Nb 140.4(18) 1_655 .
O3 O2 Nb 97.9(16) 5_655 .
O21 O2 Nb 59.3(13) 3_654 .
Ga3 O2 Nb 131.3(17) 2_646 .
O3 O2 Nb 86.8(13) 5_666 .
O21 O2 Nb 85.1(19) 2_546 .
O2 O2 Nb 116(2) 5_765 .
O3 O2 Nb 157.1(18) 6_656 .
O21 O2 Nb 167(2) 2_656 .
Ga3 O2 Nb 32.9(5) 2_546 .
O2 O2 Nb 106.7(8) 1_556 .
O2 O2 Nb 73.3(8) 1_554 .
O2 O2 Nb 97(2) 2_655 .
O2 O2 Nb 33.7(12) 2_545 .
O3 O2 Nb 102(2) 1_665 .
O3 O2 Nb 70.6(11) 5_665 .
O3 O2 Nb 70.6(12) 4_665 .
O21 O2 Nb 83.9(17) 4_664 .
O21 O2 Nb 46.7(13) 6_556 .
O3 O2 Nb 126.4(17) 6_655 .
La O2 Nb 74.7(10) 4_666 .
O21 O2 Nb 85.6(18) 1_545 .
O3 O2 Nb 20.4(10) 3 .
O21 O2 Nb 166(3) 1_655 .
O2 O2 Nb 162.4(10) 4_765 .
O2 O2 Nb 113(2) 3_645 .
O2 O2 Nb 74.0(17) 5_656 .
O2 O2 Nb 46.0(14) 5_666 .
Ga1 O2 Nb 0.0 . .
O21 O2 O3 85(6) 3_655 3_656
Ga2 O2 O3 80(2) . 3_656
Ga3 O2 O3 52(3) . 3_656
O21 O2 O3 75(4) 5_656 3_656
O21 O2 O3 69(3) 4_665 3_656
La O2 O3 150(2) . 3_656
O3 O2 O3 79(3) 3_655 3_656
La O2 O3 112(2) 2_655 3_656
O2 O2 O3 92.7(18) 3_655 3_656
O2 O2 O3 112.9(10) 4_665 3_656
O3 O2 O3 94(3) 4_655 3_656
O3 O2 O3 6.3(15) 2_656 3_656
O1 O2 O3 148(3) . 3_656
O2 O2 O3 61(3) 6_556 3_656
O1 O2 O3 49.8(14) 1_556 3_656
O3 O2 O3 130(2) 2_655 3_656
O21 O2 O3 60(3) 6_666 3_656
O21 O2 O3 99(2) . 3_656
Nb O2 O3 100.2(19) 1_655 3_656
Ga1 O2 O3 100.2(19) 1_655 3_656
O1 O2 O3 122(2) 2_545 3_656
Ga2 O2 O3 91.7(17) 2_546 3_656
Ga3 O2 O3 50.4(12) 4_765 3_656
O3 O2 O3 122(2) . 3_656
O2 O2 O3 144(2) 6 3_656
La O2 O3 56.9(12) 1_556 3_656
O21 O2 O3 165(2) 5_655 3_656
La O2 O3 24.4(12) 2_656 3_656
Ga3 O2 O3 75.6(16) 2_656 3_656
La O2 O3 124.0(17) 4_665 3_656
O2 O2 O3 37(2) 5_766 3_656
Ga3 O2 O3 102.1(15) 4_665 3_656
O3 O2 O3 83.1(15) 6_556 3_656
Ga3 O2 O3 145.7(19) 1_554 3_656
O3 O2 O3 50(2) 5_656 3_656
O2 O2 O3 58(2) 2_656 3_656
O2 O2 O3 89(2) 2_546 3_656
Ga2 O2 O3 159(2) 1_554 3_656
O21 O2 O3 94(2) 2_556 3_656
O1 O2 O3 86.0(19) 2_655 3_656
Ga2 O2 O3 59.2(15) 2_656 3_656
O3 O2 O3 151(2) 6 3_656
La O2 O3 110.8(17) 4_655 3_656
O21 O2 O3 130(2) 6_665 3_656
Ga1 O2 O3 23.8(10) 1_656 3_656
Nb O2 O3 23.8(10) 1_656 3_656
O3 O2 O3 76.1(14) 1_655 3_656
O3 O2 O3 116(2) 5_655 3_656
O21 O2 O3 166(2) 3_654 3_656
Ga3 O2 O3 64.2(12) 2_646 3_656
O3 O2 O3 69.2(15) 5_666 3_656
O21 O2 O3 83(2) 2_546 3_656
O2 O2 O3 111(3) 5_765 3_656
O3 O2 O3 38.9(14) 6_656 3_656
O21 O2 O3 51.6(18) 2_656 3_656
Ga3 O2 O3 104.2(15) 2_546 3_656
O2 O2 O3 25.1(11) 1_556 3_656
O2 O2 O3 154.9(11) 1_554 3_656
O2 O2 O3 114.6(17) 2_655 3_656
O2 O2 O3 149.1(19) 2_545 3_656
O3 O2 O3 88.0(18) 1_665 3_656
O3 O2 O3 122.7(16) 5_665 3_656
O3 O2 O3 101.9(15) 4_665 3_656
O21 O2 O3 135(2) 4_664 3_656
O21 O2 O3 99.0(19) 6_556 3_656
O3 O2 O3 99.6(18) 6_655 3_656
La O2 O3 66.9(12) 4_666 3_656
O21 O2 O3 87(2) 1_545 3_656
O3 O2 O3 118.6(17) 3 3_656
O21 O2 O3 57(2) 1_655 3_656
O2 O2 O3 65.2(11) 4_765 3_656
O2 O2 O3 81.0(10) 3_645 3_656
O2 O2 O3 83.6(19) 5_656 3_656
O2 O2 O3 93(2) 5_666 3_656
Ga1 O2 O3 131.8(16) . 3_656
Nb O2 O3 131.8(16) . 3_656
O21 O2 O3 59(5) 3_655 4_656
Ga2 O2 O3 92(3) . 4_656
Ga3 O2 O3 25(2) . 4_656
O21 O2 O3 48(3) 5_656 4_656
O21 O2 O3 101(3) 4_665 4_656
La O2 O3 120(3) . 4_656
O3 O2 O3 95(3) 3_655 4_656
La O2 O3 142(3) 2_655 4_656
O2 O2 O3 120.0(13) 3_655 4_656
O2 O2 O3 108.3(18) 4_665 4_656
O3 O2 O3 71(2) 4_655 4_656
O3 O2 O3 31(2) 2_656 4_656
O1 O2 O3 163(3) . 4_656
O2 O2 O3 28(2) 6_556 4_656
O1 O2 O3 60.3(17) 1_556 4_656
O3 O2 O3 133(3) 2_655 4_656
O21 O2 O3 93(3) 6_666 4_656
O21 O2 O3 106(3) . 4_656
Nb O2 O3 95.3(18) 1_655 4_656
Ga1 O2 O3 95.3(18) 1_655 4_656
O1 O2 O3 88(2) 2_545 4_656
Ga2 O2 O3 59.3(16) 2_546 4_656
Ga3 O2 O3 66.5(14) 4_765 4_656
O3 O2 O3 100(2) . 4_656
O2 O2 O3 118(3) 6 4_656
La O2 O3 42.7(14) 1_556 4_656
O21 O2 O3 137(3) 5_655 4_656
La O2 O3 54.2(12) 2_656 4_656
Ga3 O2 O3 105.8(17) 2_656 4_656
La O2 O3 139.4(19) 4_665 4_656
O2 O2 O3 65(2) 5_766 4_656
Ga3 O2 O3 96.5(17) 4_665 4_656
O3 O2 O3 71.5(17) 6_556 4_656
Ga3 O2 O3 132(2) 1_554 4_656
O3 O2 O3 26.1(16) 5_656 4_656
O2 O2 O3 90(2) 2_656 4_656
O2 O2 O3 64(2) 2_546 4_656
Ga2 O2 O3 168(2) 1_554 4_656
O21 O2 O3 101(2) 2_556 4_656
O1 O2 O3 116(2) 2_655 4_656
Ga2 O2 O3 91.3(16) 2_656 4_656
O3 O2 O3 130.0(17) 6 4_656
La O2 O3 82.4(16) 4_655 4_656
O21 O2 O3 159(2) 6_665 4_656
Ga1 O2 O3 22.0(10) 1_656 4_656
Nb O2 O3 22.0(10) 1_656 4_656
O3 O2 O3 73.6(14) 1_655 4_656
O3 O2 O3 98(2) 5_655 4_656
O21 O2 O3 141(3) 3_654 4_656
Ga3 O2 O3 50.8(10) 2_646 4_656
O3 O2 O3 92.5(16) 5_666 4_656
O21 O2 O3 50.6(18) 2_546 4_656
O2 O2 O3 128(2) 5_765 4_656
O3 O2 O3 46.1(18) 6_656 4_656
O21 O2 O3 76(2) 2_656 4_656
Ga3 O2 O3 80.4(16) 2_546 4_656
O2 O2 O3 30.4(12) 1_556 4_656
O2 O2 O3 149.6(12) 1_554 4_656
O2 O2 O3 146.7(19) 2_655 4_656
O2 O2 O3 116.8(18) 2_545 4_656
O3 O2 O3 120.8(19) 1_665 4_656
O3 O2 O3 152(2) 5_665 4_656
O3 O2 O3 126(2) 4_665 4_656
O21 O2 O3 163(2) 4_664 4_656
O21 O2 O3 69.8(18) 6_556 4_656
O3 O2 O3 101.9(18) 6_655 4_656
La O2 O3 79.2(14) 4_666 4_656
O21 O2 O3 55(2) 1_545 4_656
O3 O2 O3 111.3(15) 3 4_656
O21 O2 O3 80(2) 1_655 4_656
O2 O2 O3 78.5(11) 4_765 4_656
O2 O2 O3 59.9(12) 3_645 4_656
O2 O2 O3 50.4(16) 5_656 4_656
O2 O2 O3 94(2) 5_666 4_656
Ga1 O2 O3 113.2(17) . 4_656
Nb O2 O3 113.2(17) . 4_656
O3 O2 O3 33.3(19) 3_656 4_656
O21 O2 Ga2 77(6) 3_655 2_545
Ga2 O2 Ga2 120(3) . 2_545
Ga3 O2 Ga2 96(3) . 2_545
O21 O2 Ga2 85(5) 5_656 2_545
O21 O2 Ga2 143(4) 4_665 2_545
La O2 Ga2 29.1(11) . 2_545
O3 O2 Ga2 102(3) 3_655 2_545
La O2 Ga2 92.5(19) 2_655 2_545
O2 O2 Ga2 118.6(14) 3_655 2_545
O2 O2 Ga2 81(2) 4_665 2_545
O3 O2 Ga2 57(2) 4_655 2_545
O3 O2 Ga2 143(3) 2_656 2_545
O1 O2 Ga2 64.0(16) . 2_545
O2 O2 Ga2 90(3) 6_556 2_545
O1 O2 Ga2 137.7(19) 1_556 2_545
O3 O2 Ga2 56.6(17) 2_655 2_545
O21 O2 Ga2 151(3) 6_666 2_545
O21 O2 Ga2 101(2) . 2_545
Nb O2 Ga2 66.6(13) 1_655 2_545
Ga1 O2 Ga2 66.6(13) 1_655 2_545
O1 O2 Ga2 30.5(14) 2_545 2_545
Ga2 O2 Ga2 62.6(11) 2_546 2_545
Ga3 O2 Ga2 120.9(19) 4_765 2_545
O3 O2 Ga2 55.6(14) . 2_545
O2 O2 Ga2 15.4(10) 6 2_545
La O2 Ga2 110.5(15) 1_556 2_545
O21 O2 Ga2 21.2(16) 5_655 2_545
La O2 Ga2 169.2(19) 2_656 2_545
Ga3 O2 Ga2 136.2(19) 2_656 2_545
La O2 Ga2 85.0(13) 4_665 2_545
O2 O2 Ga2 146(2) 5_766 2_545
Ga3 O2 Ga2 88.0(12) 4_665 2_545
O3 O2 Ga2 95.3(17) 6_556 2_545
Ga3 O2 Ga2 33.7(6) 1_554 2_545
O3 O2 Ga2 98(2) 5_656 2_545
O2 O2 Ga2 153(3) 2_656 2_545
O2 O2 Ga2 75.9(14) 2_546 2_545
Ga2 O2 Ga2 52.2(8) 1_554 2_545
O21 O2 Ga2 105(2) 2_556 2_545
O1 O2 Ga2 114.3(19) 2_655 2_545
Ga2 O2 Ga2 141.7(17) 2_656 2_545
O3 O2 Ga2 42.7(10) 6 2_545
La O2 Ga2 38.2(6) 4_655 2_545
O21 O2 Ga2 75.7(16) 6_665 2_545
Ga1 O2 Ga2 125.2(17) 1_656 2_545
Nb O2 Ga2 125.2(17) 1_656 2_545
O3 O2 Ga2 86.4(14) 1_655 2_545
O3 O2 Ga2 43.1(11) 5_655 2_545
O21 O2 Ga2 25.7(16) 3_654 2_545
Ga3 O2 Ga2 88.8(13) 2_646 2_545
O3 O2 Ga2 138.2(18) 5_666 2_545
O21 O2 Ga2 65.6(18) 2_546 2_545
O2 O2 Ga2 80.6(19) 5_765 2_545
O3 O2 Ga2 119.8(18) 6_656 2_545
O21 O2 Ga2 131(2) 2_656 2_545
Ga3 O2 Ga2 66.6(9) 2_546 2_545
O2 O2 Ga2 138.7(8) 1_556 2_545
O2 O2 Ga2 41.3(8) 1_554 2_545
O2 O2 Ga2 92.5(19) 2_655 2_545
O2 O2 Ga2 21.4(11) 2_545 2_545
O3 O2 Ga2 122.9(18) 1_665 2_545
O3 O2 Ga2 89.2(12) 5_665 2_545
O3 O2 Ga2 108.7(16) 4_665 2_545
O21 O2 Ga2 71.3(14) 4_664 2_545
O21 O2 Ga2 62.6(15) 6_556 2_545
O3 O2 Ga2 73.7(13) 6_655 2_545
La O2 Ga2 129.6(15) 4_666 2_545
O21 O2 Ga2 61.5(17) 1_545 2_545
O3 O2 Ga2 74.7(14) 3 2_545
O21 O2 Ga2 125(2) 1_655 2_545
O2 O2 Ga2 108.5(11) 4_765 2_545
O2 O2 Ga2 69.9(15) 3_645 2_545
O2 O2 Ga2 68.2(14) 5_656 2_545
O2 O2 Ga2 101(2) 5_666 2_545
Ga1 O2 Ga2 55.0(7) . 2_545
Nb O2 Ga2 55.0(7) . 2_545
O3 O2 Ga2 148.1(17) 3_656 2_545
O3 O2 Ga2 116.2(18) 4_656 2_545
O21 O2 O21 97(5) 3_655 2
Ga2 O2 O21 70(2) . 2
Ga3 O2 O21 155(4) . 2
O21 O2 O21 107(3) 5_656 2
O21 O2 O21 84(3) 4_665 2
La O2 O21 44.2(16) . 2
O3 O2 O21 111(3) 3_655 2
La O2 O21 61.4(18) 2_655 2
O2 O2 O21 57.1(13) 3_655 2
O2 O2 O21 46.5(13) 4_665 2
O3 O2 O21 118(3) 4_655 2
O3 O2 O21 154(3) 2_656 2
O1 O2 O21 9.5(14) . 2
O2 O2 O21 134(2) 6_556 2
O1 O2 O21 103(2) 1_556 2
O3 O2 O21 69(2) 2_655 2
O21 O2 O21 92(2) 6_666 2
O21 O2 O21 53(3) . 2
Nb O2 O21 106(2) 1_655 2
Ga1 O2 O21 106(2) 1_655 2
O1 O2 O21 81.1(18) 2_545 2
Ga2 O2 O21 103.2(19) 2_546 2
Ga3 O2 O21 138(2) 4_765 2
O3 O2 O21 56.9(19) . 2
O2 O2 O21 67.8(19) 6 2
La O2 O21 112.1(19) 1_556 2
O21 O2 O21 47(2) 5_655 2
La O2 O21 124(2) 2_656 2
Ga3 O2 O21 75.2(16) 2_656 2
La O2 O21 24.4(11) 4_665 2
O2 O2 O21 132.4(19) 5_766 2
Ga3 O2 O21 58.4(14) 4_665 2
O3 O2 O21 83.0(18) 6_556 2
Ga3 O2 O21 62.1(15) 1_554 2
O3 O2 O21 158(2) 5_656 2
O2 O2 O21 95(3) 2_656 2
O2 O2 O21 92(2) 2_546 2
Ga2 O2 O21 23.9(12) 1_554 2
O21 O2 O21 58.4(19) 2_556 2
O1 O2 O21 85.3(16) 2_655 2
Ga2 O2 O21 104.6(17) 2_656 2
O3 O2 O21 29.8(11) 6 2
La O2 O21 99.8(18) 4_655 2
O21 O2 O21 46(2) 6_665 2
Ga1 O2 O21 172(2) 1_656 2
Nb O2 O21 172(2) 1_656 2
O3 O2 O21 129(2) 1_655 2
O3 O2 O21 94.9(19) 5_655 2
O21 O2 O21 44.3(11) 3_654 2
Ga3 O2 O21 147(2) 2_646 2
O3 O2 O21 79.1(17) 5_666 2
O21 O2 O21 121(3) 2_546 2
O2 O2 O21 77.6(18) 5_765 2
O3 O2 O21 159(2) 6_656 2
O21 O2 O21 126(2) 2_656 2
Ga3 O2 O21 75.5(14) 2_546 2
O2 O2 O21 133.4(13) 1_556 2
O2 O2 O21 46.6(13) 1_554 2
O2 O2 O21 54.1(18) 2_655 2
O2 O2 O21 50.9(19) 2_545 2
O3 O2 O21 68.1(17) 1_665 2
O3 O2 O21 31.7(10) 5_665 2
O3 O2 O21 47.0(13) 4_665 2
O21 O2 O21 42.7(11) 4_664 2
O21 O2 O21 89(2) 6_556 2
O3 O2 O21 101.7(17) 6_655 2
La O2 O21 84.1(16) 4_666 2
O21 O2 O21 119(2) 1_545 2
O3 O2 O21 43.1(13) 3 2
O21 O2 O21 124(3) 1_655 2
O2 O2 O21 127.2(16) 4_765 2
O2 O2 O21 130.6(18) 3_645 2
O2 O2 O21 114(2) 5_656 2
O2 O2 O21 62.9(16) 5_666 2
Ga1 O2 O21 42.7(10) . 2
Nb O2 O21 42.7(10) . 2
O3 O2 O21 148(2) 3_656 2
O3 O2 O21 154.3(19) 4_656 2
Ga2 O2 O21 61.7(13) 2_545 2
O2 O21 O21 135(10) 4_665 2_556
O2 O21 Ga3 60(4) 4_665 4_665
O21 O21 Ga3 81(4) 2_556 4_665
O2 O21 Ga2 63(5) 4_665 .
O21 O21 Ga2 112(10) 2_556 .
Ga3 O21 Ga2 105(6) 4_665 .
O2 O21 La 81(6) 4_665 4_665
O21 O21 La 143(10) 2_556 4_665
Ga3 O21 La 119(6) 4_665 4_665
Ga2 O21 La 93(4) . 4_665
O2 O21 O2 112(7) 4_665 5_666
O21 O21 O2 35(10) 2_556 5_666
Ga3 O21 O2 52(4) 4_665 5_666
Ga2 O21 O2 132(8) . 5_666
La O21 O2 134(7) 4_665 5_666
O2 O21 O2 91(7) 4_665 3_655
O21 O21 O2 119(10) 2_556 3_655
Ga3 O21 O2 149(7) 4_665 3_655
Ga2 O21 O2 47(2) . 3_655
La O21 O2 60(3) 4_665 3_655
O2 O21 O2 154(5) 5_666 3_655
O2 O21 Ga2 142(7) 4_665 2_556
O21 O21 Ga2 57(10) 2_556 2_556
Ga3 O21 Ga2 96(5) 4_665 2_556
Ga2 O21 Ga2 155(4) . 2_556
La O21 Ga2 88(5) 4_665 2_556
O2 O21 Ga2 54(4) 5_666 2_556
O2 O21 Ga2 114(4) 3_655 2_556
O2 O21 O1 89(7) 4_665 1_556
O21 O21 O1 71(10) 2_556 1_556
Ga3 O21 O1 95(6) 4_665 1_556
Ga2 O21 O1 41(3) . 1_556
La O21 O1 131(4) 4_665 1_556
O2 O21 O1 94(5) 5_666 1_556
O2 O21 O1 72(4) 3_655 1_556
Ga2 O21 O1 124(4) 2_556 1_556
O2 O21 O3 68(5) 4_665 3
O21 O21 O3 99(10) 2_556 3
Ga3 O21 O3 41(3) 4_665 3
Ga2 O21 O3 131(4) . 3
La O21 O3 83(4) 4_665 3
O2 O21 O3 64(3) 5_666 3
O2 O21 O3 140(5) 3_655 3
Ga2 O21 O3 75(4) 2_556 3
O1 O21 O3 137(4) 1_556 3
O2 O21 O1 109(7) 4_665 2
O21 O21 O1 100(10) 2_556 2
Ga3 O21 O1 100(5) 4_665 2
Ga2 O21 O1 141(5) . 2
La O21 O1 49(3) 4_665 2
O2 O21 O1 86(5) 5_666 2
O2 O21 O1 99(4) 3_655 2
Ga2 O21 O1 43(2) 2_556 2
O1 O21 O1 161(3) 1_556 2
O3 O21 O1 60(3) 3 2
O2 O21 O3 120(6) 4_665 4_665
O21 O21 O3 105(10) 2_556 4_665
Ga3 O21 O3 158(8) 4_665 4_665
Ga2 O21 O3 92(3) . 4_665
La O21 O3 45(2) 4_665 4_665
O2 O21 O3 124(6) 5_666 4_665
O2 O21 O3 44(3) 3_655 4_665
Ga2 O21 O3 72(3) 2_556 4_665
O1 O21 O3 106(3) 1_556 4_665
O3 O21 O3 117(6) 3 4_665
O1 O21 O3 59(3) 2 4_665
O2 O21 O3 63(5) 4_665 6_556
O21 O21 O3 72(10) 2_556 6_556
Ga3 O21 O3 38(4) 4_665 6_556
Ga2 O21 O3 76(4) . 6_556
La O21 O3 144(4) 4_665 6_556
O2 O21 O3 63(5) 5_666 6_556
O2 O21 O3 122(5) 3_655 6_556
Ga2 O21 O3 117(4) 2_556 6_556
O1 O21 O3 58(3) 1_556 6_556
O3 O21 O3 79(4) 3 6_556
O1 O21 O3 137(4) 2 6_556
O3 O21 O3 164(5) 4_665 6_556
O2 O21 La 130(8) 4_665 4_666
O21 O21 La 32(10) 2_556 4_666
Ga3 O21 La 101(5) 4_665 4_666
Ga2 O21 La 83(4) . 4_666
La O21 La 139(3) 4_665 4_666
O2 O21 La 65(4) 5_666 4_666
O2 O21 La 90(4) 3_655 4_666
Ga2 O21 La 79(3) 2_556 4_666
O1 O21 La 45.0(19) 1_556 4_666
O3 O21 La 129(4) 3 4_666
O1 O21 La 120(4) 2 4_666
O3 O21 La 95(2) 4_665 4_666
O3 O21 La 75(3) 6_556 4_666
O2 O21 O21 36(6) 4_665 3_655
O21 O21 O21 117(10) 2_556 3_655
Ga3 O21 O21 76(6) 4_665 3_655
Ga2 O21 O21 30.4(5) . 3_655
La O21 O21 99(2) 4_665 3_655
O2 O21 O21 117(6) 5_666 3_655
O2 O21 O21 74(2) 3_655 3_655
Ga2 O21 O21 171(4) 2_556 3_655
O1 O21 O21 53.5(17) 1_556 3_655
O3 O21 O21 101(5) 3 3_655
O1 O21 O21 142(3) 2 3_655
O3 O21 O21 117(3) 4_665 3_655
O3 O21 O21 55(3) 6_556 3_655
La O21 O21 98(2) 4_666 3_655
O2 O21 O21 86(5) 4_665 4_665
O21 O21 O21 111(10) 2_556 4_665
Ga3 O21 O21 136(6) 4_665 4_665
Ga2 O21 O21 30.4(5) . 4_665
La O21 O21 78(3) 4_665 4_665
O2 O21 O21 144(4) 5_666 4_665
O2 O21 O21 20(3) 3_655 4_665
Ga2 O21 O21 127(4) 2_556 4_665
O1 O21 O21 53.5(17) 1_556 4_665
O3 O21 O21 150(3) 3 4_665
O1 O21 O21 118(3) 2 4_665
O3 O21 O21 62(3) 4_665 4_665
O3 O21 O21 104(3) 6_556 4_665
La O21 O21 79(2) 4_666 4_665
O21 O21 O21 60.00(2) 3_655 4_665
O2 O21 O2 172(5) 4_665 6_566
O21 O21 O2 53(10) 2_556 6_566
Ga3 O21 O2 129(6) 4_665 6_566
Ga2 O21 O2 112(4) . 6_566
La O21 O2 93(4) 4_665 6_566
O2 O21 O2 76(5) 5_666 6_566
O2 O21 O2 81(4) 3_655 6_566
Ga2 O21 O2 42(2) 2_556 6_566
O1 O21 O2 91(3) 1_556 6_566
O3 O21 O2 117(5) 3 6_566
O1 O21 O2 71(3) 2 6_566
O3 O21 O2 53(2) 4_665 6_566
O3 O21 O2 123(4) 6_556 6_566
La O21 O2 52(2) 4_666 6_566
O21 O21 O2 141(3) 3_655 6_566
O21 O21 O2 87(3) 4_665 6_566
O2 O21 O3 133(7) 4_665 5_666
O21 O21 O3 66(10) 2_556 5_666
Ga3 O21 O3 142(6) 4_665 5_666
Ga2 O21 O3 71(3) . 5_666
La O21 O3 99(3) 4_665 5_666
O2 O21 O3 101(5) 5_666 5_666
O2 O21 O3 53(2) 3_655 5_666
Ga2 O21 O3 84(3) 2_556 5_666
O1 O21 O3 56(2) 1_556 5_666
O3 O21 O3 158(5) 3 5_666
O1 O21 O3 105(3) 2 5_666
O3 O21 O3 57(3) 4_665 5_666
O3 O21 O3 109(5) 6_556 5_666
La O21 O3 41.0(18) 4_666 5_666
O21 O21 O3 100(2) 3_655 5_666
O21 O21 O3 50(2) 4_665 5_666
O2 O21 O3 41(3) 6_566 5_666
O2 O21 O2 46(5) 4_665 .
O21 O21 O2 128(10) 2_556 .
Ga3 O21 O2 98(5) 4_665 .
Ga2 O21 O2 18.1(18) . .
La O21 O2 83(3) 4_665 .
O2 O21 O2 139(6) 5_666 .
O2 O21 O2 52(3) 3_655 .
Ga2 O21 O2 166(4) 2_556 .
O1 O21 O2 57(3) 1_556 .
O3 O21 O2 114(3) 3 .
O1 O21 O2 131(4) 2 .
O3 O21 O2 94(3) 4_665 .
O3 O21 O2 77(3) 6_556 .
La O21 O2 101(4) 4_666 .
O21 O21 O2 22.6(15) 3_655 .
O21 O21 O2 40.6(16) 4_665 .
O2 O21 O2 127(4) 6_566 .
O3 O21 O2 87(3) 5_666 .
O2 O21 O1 48(4) 4_665 .
O21 O21 O1 168(10) 2_556 .
Ga3 O21 O1 106(4) 4_665 .
Ga2 O21 O1 57(3) . .
La O21 O1 41.9(17) 4_665 .
O2 O21 O1 156(4) 5_666 .
O2 O21 O1 50(2) 3_655 .
Ga2 O21 O1 130(5) 2_556 .
O1 O21 O1 98(3) 1_556 .
O3 O21 O1 93(3) 3 .
O1 O21 O1 88(3) 2 .
O3 O21 O1 72(3) 4_665 .
O3 O21 O1 108(3) 6_556 .
La O21 O1 136(4) 4_666 .
O21 O21 O1 57.3(18) 3_655 .
O21 O21 O1 57.3(18) 4_665 .
O2 O21 O1 124(3) 6_566 .
O3 O21 O1 103(2) 5_666 .
O2 O21 O1 42.2(18) . .
O2 O21 Ga3 110(6) 4_665 2_656
O21 O21 Ga3 98(10) 2_556 2_656
Ga3 O21 Ga3 158(7) 4_665 2_656
Ga2 O21 Ga3 54.9(18) . 2_656
La O21 Ga3 74(2) 4_665 2_656
O2 O21 Ga3 132(5) 5_666 2_656
O2 O21 Ga3 21(2) 3_655 2_656
Ga2 O21 Ga3 102(3) 2_556 2_656
O1 O21 Ga3 64(2) 1_556 2_656
O3 O21 Ga3 157(5) 3 2_656
O1 O21 Ga3 101(3) 2 2_656
O3 O21 Ga3 43(2) 4_665 2_656
O3 O21 Ga3 121(4) 6_556 2_656
La O21 Ga3 70.5(19) 4_666 2_656
O21 O21 Ga3 85.0(17) 3_655 2_656
O21 O21 Ga3 25.2(17) 4_665 2_656
O2 O21 Ga3 63(2) 6_566 2_656
O3 O21 Ga3 31.5(11) 5_666 2_656
O2 O21 Ga3 66(2) . 2_656
O1 O21 Ga3 71.8(18) . 2_656
O2 O21 O3 19(4) 4_665 .
O21 O21 O3 120(9) 2_556 .
Ga3 O21 O3 41(3) 4_665 .
Ga2 O21 O3 78(3) . .
La O21 O3 91(3) 4_665 .
O2 O21 O3 93(4) 5_666 .
O2 O21 O3 110(4) 3_655 .
Ga2 O21 O3 127(4) 2_556 .
O1 O21 O3 95(3) 1_556 .
O3 O21 O3 53(3) 3 .
O1 O21 O3 104(3) 2 .
O3 O21 O3 134(4) 4_665 .
O3 O21 O3 53(2) 6_556 .
La O21 O3 127(4) 4_666 .
O21 O21 O3 48(3) 3_655 .
O21 O21 O3 104(3) 4_665 .
O2 O21 O3 169(4) 6_566 .
O3 O21 O3 148(5) 5_666 .
O2 O21 O3 64(2) . .
O1 O21 O3 66(2) . .
Ga3 O21 O3 129(3) 2_656 .
O2 O21 La 13(4) 4_665 .
O21 O21 La 147(10) 2_556 .
Ga3 O21 La 73(3) 4_665 .
Ga2 O21 La 57(2) . .
La O21 La 70(2) 4_665 .
O2 O21 La 125(4) 5_666 .
O2 O21 La 79(3) 3_655 .
Ga2 O21 La 145(5) 2_556 .
O1 O21 La 90(3) 1_556 .
O3 O21 La 76(3) 3 .
O1 O21 La 105(4) 2 .
O3 O21 La 107(3) 4_665 .
O3 O21 La 75(2) 6_556 .
La O21 La 135(5) 4_666 .
O21 O21 La 37(2) 3_655 .
O21 O21 La 76(2) 4_665 .
O2 O21 La 158(4) 6_566 .
O3 O21 La 126(3) 5_666 .
O2 O21 La 39.5(15) . .
O1 O21 La 35.1(10) . .
Ga3 O21 La 99(2) 2_656 .
O3 O21 La 31.9(14) . .
O2 O21 Ga3 150(6) 4_665 1_565
O21 O21 Ga3 75(10) 2_556 1_565
Ga3 O21 Ga3 148(6) 4_665 1_565
Ga2 O21 Ga3 104(3) . 1_565
La O21 Ga3 72(2) 4_665 1_565
O2 O21 Ga3 97(5) 5_666 1_565
O2 O21 Ga3 63(2) 3_655 1_565
Ga2 O21 Ga3 52.9(18) 2_556 1_565
O1 O21 Ga3 97(2) 1_556 1_565
O3 O21 Ga3 122(5) 3 1_565
O1 O21 Ga3 64(2) 2 1_565
O3 O21 Ga3 30.2(13) 4_665 1_565
O3 O21 Ga3 144(4) 6_556 1_565
La O21 Ga3 69.0(17) 4_666 1_565
O21 O21 Ga3 134(3) 3_655 1_565
O21 O21 Ga3 74(3) 4_665 1_565
O2 O21 Ga3 22.5(18) 6_566 1_565
O3 O21 Ga3 41.5(19) 5_666 1_565
O2 O21 Ga3 114(3) . 1_565
O1 O21 Ga3 101(2) . 1_565
Ga3 O21 Ga3 48.8(11) 2_656 1_565
O3 O21 Ga3 164(4) . 1_565
La O21 Ga3 136(3) . 1_565
O2 O21 O2 69(6) 4_665 5_665
O21 O21 O2 133(10) 2_556 5_665
Ga3 O21 O2 83(4) 4_665 5_665
Ga2 O21 O2 115(4) . 5_665
La O21 O2 38(2) 4_665 5_665
O2 O21 O2 104(5) 5_666 5_665
O2 O21 O2 96(3) 3_655 5_665
Ga2 O21 O2 81(4) 2_556 5_665
O1 O21 O2 155(4) 1_556 5_665
O3 O21 O2 46(3) 3 5_665
O1 O21 O2 40(3) 2 5_665
O3 O21 O2 77(4) 4_665 5_665
O3 O21 O2 117(3) 6_556 5_665
La O21 O2 160(4) 4_666 5_665
O21 O21 O2 102(2) 3_655 5_665
O21 O21 O2 111.4(16) 4_665 5_665
O2 O21 O2 110(4) 6_566 5_665
O3 O21 O2 134(3) 5_666 5_665
O2 O21 O2 98(2) . 5_665
O1 O21 O2 59(2) . 5_665
Ga3 O21 O2 112(3) 2_656 5_665
O3 O21 O2 68(2) . 5_665
La O21 O2 65.2(19) . 5_665
Ga3 O21 O2 97(3) 1_565 5_665
O2 O21 O21 40(4) 4_665 5_656
O21 O21 O21 110(10) 2_556 5_656
Ga3 O21 O21 73(4) 4_665 5_656
Ga2 O21 O21 32(3) . 5_656
La O21 O21 106(4) 4_665 5_656
O2 O21 O21 112(6) 5_666 5_656
O2 O21 O21 78(4) 3_655 5_656
Ga2 O21 O21 165(6) 2_556 5_656
O1 O21 O21 49(4) 1_556 5_656
O3 O21 O21 102(3) 3 5_656
O1 O21 O21 147(5) 2 5_656
O3 O21 O21 121(5) 4_665 5_656
O3 O21 O21 49(3) 6_556 5_656
La O21 O21 93(5) 4_666 5_656
O21 O21 O21 7(3) 3_655 5_656
O21 O21 O21 62(3) 4_665 5_656
O2 O21 O21 138(6) 6_566 5_656
O3 O21 O21 98(5) 5_666 5_656
O2 O21 O21 28(2) . 5_656
O1 O21 O21 64(3) . 5_656
Ga3 O21 O21 87(4) 2_656 5_656
O3 O21 O21 50(2) . 5_656
La O21 O21 42(2) . 5_656
Ga3 O21 O21 135(4) 1_565 5_656
O2 O21 O21 107(4) 5_665 5_656
O2 O21 O21 159(9) 4_665 5_666
O21 O21 O21 63(10) 2_556 5_666
Ga3 O21 O21 124(6) 4_665 5_666
Ga2 O21 O21 127(4) . 5_666
La O21 O21 80(4) 4_665 5_666
O2 O21 O21 76(5) 5_666 5_666
O2 O21 O21 87(4) 3_655 5_666
Ga2 O21 O21 28.8(12) 2_556 5_666
O1 O21 O21 110(4) 1_556 5_666
O3 O21 O21 101(5) 3 5_666
O1 O21 O21 52(3) 2 5_666
O3 O21 O21 48(2) 4_665 5_666
O3 O21 O21 134(5) 6_556 5_666
La O21 O21 70(3) 4_666 5_666
O21 O21 O21 157(4) 3_655 5_666
O21 O21 O21 98(4) 4_665 5_666
O2 O21 O21 19(2) 6_566 5_666
O3 O21 O21 59(3) 5_666 5_666
O2 O21 O21 138(4) . 5_666
O1 O21 O21 118(4) . 5_666
Ga3 O21 O21 73(2) 2_656 5_666
O3 O21 O21 154(5) . 5_666
La O21 O21 150(5) . 5_666
Ga3 O21 O21 24.2(14) 1_565 5_666
O2 O21 O21 91(4) 5_665 5_666
O21 O21 O21 157(6) 5_656 5_666
O2 O21 O3 31(5) 4_665 6
O21 O21 O3 146(10) 2_556 6
Ga3 O21 O3 66(3) 4_665 6
Ga2 O21 O3 86(3) . 6
La O21 O3 57(2) 4_665 6
O2 O21 O3 112(4) 5_666 6
O2 O21 O3 94(4) 3_655 6
Ga2 O21 O3 115(4) 2_556 6
O1 O21 O3 119(3) 1_556 6
O3 O21 O3 51(3) 3 6
O1 O21 O3 77(3) 2 6
O3 O21 O3 102(4) 4_665 6
O3 O21 O3 87(2) 6_556 6
La O21 O3 161(4) 4_666 6
O21 O21 O3 66(3) 3_655 6
O21 O21 O3 99(2) 4_665 6
O2 O21 O3 147(5) 6_566 6
O3 O21 O3 147(3) 5_666 6
O2 O21 O3 68(2) . 6
O1 O21 O3 44.0(16) . 6
Ga3 O21 O3 116(3) 2_656 6
O3 O21 O3 34(2) . 6
La O21 O3 30.0(12) . 6
Ga3 O21 O3 129(3) 1_565 6
O2 O21 O3 37.3(18) 5_665 6
O21 O21 O3 70(3) 5_656 6
O21 O21 O3 128(5) 5_666 6
O2 O21 Nb 42(4) 4_665 .
O21 O21 Nb 118(10) 2_556 .
Ga3 O21 Nb 41(3) 4_665 .
Ga2 O21 Nb 105(3) . .
La O21 Nb 78(3) 4_665 .
O2 O21 Nb 84(3) 5_666 .
O2 O21 Nb 122(4) 3_655 .
Ga2 O21 Nb 100(3) 2_556 .
O1 O21 Nb 123(3) 1_556 .
O3 O21 Nb 26.4(18) 3 .
O1 O21 Nb 76(3) 2 .
O3 O21 Nb 121(4) 4_665 .
O3 O21 Nb 72(2) 6_556 .
La O21 Nb 142(3) 4_666 .
O21 O21 Nb 77(3) 3_655 .
O21 O21 Nb 125(2) 4_665 .
O2 O21 Nb 142(4) 6_566 .
O3 O21 Nb 175(3) 5_666 .
O2 O21 Nb 88(2) . .
O1 O21 Nb 72.0(17) . .
Ga3 O21 Nb 144(3) 2_656 .
O3 O21 Nb 29.3(15) . .
La O21 Nb 49.4(10) . .
Ga3 O21 Nb 140(4) 1_565 .
O2 O21 Nb 44.6(16) 5_665 .
O21 O21 Nb 79(2) 5_656 .
O21 O21 Nb 125(5) 5_666 .
O3 O21 Nb 28.0(13) 6 .
O2 O21 Ga1 42(4) 4_665 .
O21 O21 Ga1 118(10) 2_556 .
Ga3 O21 Ga1 41(3) 4_665 .
Ga2 O21 Ga1 105(3) . .
La O21 Ga1 78(3) 4_665 .
O2 O21 Ga1 84(3) 5_666 .
O2 O21 Ga1 122(4) 3_655 .
Ga2 O21 Ga1 100(3) 2_556 .
O1 O21 Ga1 123(3) 1_556 .
O3 O21 Ga1 26.4(18) 3 .
O1 O21 Ga1 76(3) 2 .
O3 O21 Ga1 121(4) 4_665 .
O3 O21 Ga1 72(2) 6_556 .
La O21 Ga1 142(3) 4_666 .
O21 O21 Ga1 77(3) 3_655 .
O21 O21 Ga1 125(2) 4_665 .
O2 O21 Ga1 142(4) 6_566 .
O3 O21 Ga1 175(3) 5_666 .
O2 O21 Ga1 88(2) . .
O1 O21 Ga1 72.0(17) . .
Ga3 O21 Ga1 144(3) 2_656 .
O3 O21 Ga1 29.3(15) . .
La O21 Ga1 49.4(10) . .
Ga3 O21 Ga1 140(4) 1_565 .
O2 O21 Ga1 44.6(16) 5_665 .
O21 O21 Ga1 79(2) 5_656 .
O21 O21 Ga1 125(5) 5_666 .
O3 O21 Ga1 28.0(13) 6 .
Nb O21 Ga1 0.0 . .
O2 O21 O21 66(5) 4_665 2
O21 O21 O21 149(10) 2_556 2
Ga3 O21 O21 97(4) 4_665 2
Ga2 O21 O21 98(4) . 2
La O21 O21 21.9(19) 4_665 2
O2 O21 O21 123(6) 5_666 2
O2 O21 O21 77(3) 3_655 2
Ga2 O21 O21 92(5) 2_556 2
O1 O21 O21 139(5) 1_556 2
O3 O21 O21 64(3) 3 2
O1 O21 O21 49(3) 2 2
O3 O21 O21 66(3) 4_665 2
O3 O21 O21 125(3) 6_556 2
La O21 O21 161(3) 4_666 2
O21 O21 O21 93(3) 3_655 2
O21 O21 O21 92(2) 4_665 2
O2 O21 O21 110(4) 6_566 2
O3 O21 O21 121(2) 5_666 2
O2 O21 O21 83(3) . 2
O1 O21 O21 41.4(19) . 2
Ga3 O21 O21 94(2) 2_656 2
O3 O21 O21 72(2) . 2
La O21 O21 58(2) . 2
Ga3 O21 O21 92(3) 1_565 2
O2 O21 O21 19.3(19) 5_665 2
O21 O21 O21 99(4) 5_656 2
O21 O21 O21 94(5) 5_666 2
O3 O21 O21 37.5(15) 6 2
Nb O21 O21 56.1(17) . 2
Ga1 O21 O21 56.1(17) . 2
O2 O21 O21 119(5) 4_665 6_566
O21 O21 O21 57(10) 2_556 6_566
Ga3 O21 O21 69(3) 4_665 6_566
Ga2 O21 O21 167(7) . 6_566
La O21 O21 99(6) 4_665 6_566
O2 O21 O21 35(3) 5_666 6_566
O2 O21 O21 141(6) 3_655 6_566
Ga2 O21 O21 28(2) 2_556 6_566
O1 O21 O21 127(5) 1_556 6_566
O3 O21 O21 52(2) 3 6_566
O1 O21 O21 51(3) 2 6_566
O3 O21 O21 97(5) 4_665 6_566
O3 O21 O21 94(4) 6_556 6_566
La O21 O21 87(4) 4_666 6_566
O21 O21 O21 145(5) 3_655 6_566
O21 O21 O21 154(5) 4_665 6_566
O2 O21 O21 67(4) 6_566 6_566
O3 O21 O21 107(4) 5_666 6_566
O2 O21 O21 165(4) . 6_566
O1 O21 O21 135(5) . 6_566
Ga3 O21 O21 129(4) 2_656 6_566
O3 O21 O21 102(3) . 6_566
La O21 O21 127(3) . 6_566
Ga3 O21 O21 81(4) 1_565 6_566
O2 O21 O21 76(4) 5_665 6_566
O21 O21 O21 141(5) 5_656 6_566
O21 O21 O21 56(4) 5_666 6_566
O3 O21 O21 100(3) 6 6_566
Nb O21 O21 78(2) . 6_566
Ga1 O21 O21 78(2) . 6_566
O21 O21 O21 93(5) 2 6_566
O2 O21 O21 90(6) 4_665 6_666
O21 O21 O21 104(10) 2_556 6_666
Ga3 O21 O21 135(8) 4_665 6_666
Ga2 O21 O21 30.9(11) . 6_666
La O21 O21 83(3) 4_665 6_666
O2 O21 O21 138(7) 5_666 6_666
O2 O21 O21 24(2) 3_655 6_666
Ga2 O21 O21 125(4) 2_556 6_666
O1 O21 O21 48(3) 1_556 6_666
O3 O21 O21 156(5) 3 6_666
O1 O21 O21 122(5) 2 6_666
O3 O21 O21 64(3) 4_665 6_666
O3 O21 O21 101(5) 6_556 6_666
La O21 O21 73(4) 4_666 6_666
O21 O21 O21 61.2(10) 3_655 6_666
O21 O21 O21 6(3) 4_665 6_666
O2 O21 O21 84(3) 6_566 6_666
O3 O21 O21 45(2) 5_666 6_666
O2 O21 O21 44(2) . 6_666
O1 O21 O21 63(3) . 6_666
Ga3 O21 O21 24.1(14) 2_656 6_666
O3 O21 O21 107(4) . 6_666
La O21 O21 81(3) . 6_666
Ga3 O21 O21 73(2) 1_565 6_666
O2 O21 O21 118(4) 5_665 6_666
O21 O21 O21 63(4) 5_656 6_666
O21 O21 O21 96(4) 5_666 6_666
O3 O21 O21 105(3) 6 6_666
Nb O21 O21 130(4) . 6_666
Ga1 O21 O21 130(4) . 6_666
O21 O21 O21 98(4) 2 6_666
O21 O21 O21 151(5) 6_566 6_666
O2 O21 O3 89(6) 4_665 5_665
O21 O21 O3 136(10) 2_556 5_665
Ga3 O21 O3 136(5) 4_665 5_665
Ga2 O21 O3 83(3) . 5_665
La O21 O3 18.0(13) 4_665 5_665
O2 O21 O3 144(6) 5_666 5_665
O2 O21 O3 43(3) 3_655 5_665
Ga2 O21 O3 92(4) 2_556 5_665
O1 O21 O3 115(3) 1_556 5_665
O3 O21 O3 101(4) 3 5_665
O1 O21 O3 59(2) 2 5_665
O3 O21 O3 31(2) 4_665 5_665
O3 O21 O3 150(4) 6_556 5_665
La O21 O3 123(2) 4_666 5_665
O21 O21 O3 96.9(16) 3_655 5_665
O21 O21 O3 61.9(17) 4_665 5_665
O2 O21 O3 84(3) 6_566 5_665
O3 O21 O3 82(2) 5_666 5_665
O2 O21 O3 77(2) . 5_665
O1 O21 O3 42.6(16) . 5_665
Ga3 O21 O3 56.3(15) 2_656 5_665
O3 O21 O3 103(3) . 5_665
La O21 O3 77(2) . 5_665
Ga3 O21 O3 61.3(19) 1_565 5_665
O2 O21 O3 56(2) 5_665 5_665
O21 O21 O3 103(4) 5_656 5_665
O21 O21 O3 75(3) 5_666 5_665
O3 O21 O3 71(3) 6 5_665
Nb O21 O3 95(3) . 5_665
Ga1 O21 O3 95(3) . 5_665
O21 O21 O3 39.1(14) 2 5_665
O21 O21 O3 109(5) 6_566 5_665
O21 O21 O3 67(3) 6_666 5_665
O2 O21 O3 90(5) 4_665 2_556
O21 O21 O3 54(8) 2_556 2_556
Ga3 O21 O3 31(3) 4_665 2_556
Ga2 O21 O3 125(5) . 2_556
La O21 O3 132(4) 4_665 2_556
O2 O21 O3 22(3) 5_666 2_556
O2 O21 O3 169(6) 3_655 2_556
Ga2 O21 O3 70(3) 2_556 2_556
O1 O21 O3 96(3) 1_556 2_556
O3 O21 O3 50(2) 3 2_556
O1 O21 O3 91(3) 2 2_556
O3 O21 O3 142(5) 4_665 2_556
O3 O21 O3 49(3) 6_556 2_556
La O21 O3 80(2) 4_666 2_556
O21 O21 O3 101(4) 3_655 2_556
O21 O21 O3 150(3) 4_665 2_556
O2 O21 O3 98(4) 6_566 2_556
O3 O21 O3 120(4) 5_666 2_556
O2 O21 O3 124(4) . 2_556
O1 O21 O3 136(3) . 2_556
Ga3 O21 O3 151(3) 2_656 2_556
O3 O21 O3 72(3) . 2_556
La O21 O3 103(2) . 2_556
Ga3 O21 O3 118(3) 1_565 2_556
O2 O21 O3 95(3) 5_665 2_556
O21 O21 O3 97(4) 5_656 2_556
O21 O21 O3 96(4) 5_666 2_556
O3 O21 O3 93(2) 6 2_556
Nb O21 O3 64.9(17) . 2_556
Ga1 O21 O3 64.9(17) . 2_556
O21 O21 O3 114(3) 2 2_556
O21 O21 O3 45(2) 6_566 2_556
O21 O21 O3 145(6) 6_666 2_556
O3 O21 O3 148(4) 5_665 2_556
O2 O21 La 67(6) 4_665 1_556
O21 O21 La 76(10) 2_556 1_556
Ga3 O21 La 64(5) 4_665 1_556
Ga2 O21 La 52(3) . 1_556
La O21 La 140(4) 4_665 1_556
O2 O21 La 82(5) 5_666 1_556
O2 O21 La 96(4) 3_655 1_556
Ga2 O21 La 132(4) 2_556 1_556
O1 O21 La 32.0(13) 1_556 1_556
O3 O21 La 105(3) 3 1_556
O1 O21 La 164(3) 2 1_556
O3 O21 La 137(4) 4_665 1_556
O3 O21 La 27(2) 6_556 1_556
La O21 La 64(3) 4_666 1_556
O21 O21 La 41.2(16) 3_655 1_556
O21 O21 La 77.1(18) 4_665 1_556
O2 O21 La 116(4) 6_566 1_556
O3 O21 La 87(3) 5_666 1_556
O2 O21 La 58(2) . 1_556
O1 O21 La 98(3) . 1_556
Ga3 O21 La 94(3) 2_656 1_556
O3 O21 La 66(2) . 1_556
La O21 La 74(2) . 1_556
Ga3 O21 La 128(3) 1_565 1_556
O2 O21 La 134(3) 5_665 1_556
O21 O21 La 35(3) 5_656 1_556
O21 O21 La 134(5) 5_666 1_556
O3 O21 La 97(2) 6 1_556
Nb O21 La 92(2) . 1_556
Ga1 O21 La 92(2) . 1_556
O21 O21 La 132(4) 2 1_556
O21 O21 La 116(4) 6_566 1_556
O21 O21 La 74(4) 6_666 1_556
O3 O21 La 134(3) 5_665 1_556
O3 O21 La 74(2) 2_556 1_556
O2 O21 La 89(6) 4_665 2
O21 O21 La 98(10) 2_556 2
Ga3 O21 La 67(4) 4_665 2
Ga2 O21 La 148(4) . 2
La O21 La 67(3) 4_665 2
O2 O21 La 69(4) 5_666 2
O2 O21 La 126(5) 3_655 2
Ga2 O21 La 54(3) 2_556 2
O1 O21 La 161(3) 1_556 2
O3 O21 La 28(2) 3 2
O1 O21 La 32.8(13) 2 2
O3 O21 La 91(4) 4_665 2
O3 O21 La 105(3) 6_556 2
La O21 La 128(3) 4_666 2
O21 O21 La 125(3) 3_655 2
O21 O21 La 144.7(19) 4_665 2
O2 O21 La 94(4) 6_566 2
O3 O21 La 135(4) 5_666 2
O2 O21 La 130(3) . 2
O1 O21 La 94(3) . 2
Ga3 O21 La 134(3) 2_656 2
O3 O21 La 78(2) . 2
La O21 La 92(2) . 2
Ga3 O21 La 94(3) 1_565 2
O2 O21 La 35.7(16) 5_665 2
O21 O21 La 127(3) 5_656 2
O21 O21 La 76(3) 5_666 2
O3 O21 La 62.0(19) 6 2
Nb O21 La 48.4(12) . 2
Ga1 O21 La 48.4(12) . 2
O21 O21 La 54(3) 2 2
O21 O21 La 41(2) 6_566 2
O21 O21 La 150(5) 6_666 2
O3 O21 La 83(3) 5_665 2
O3 O21 La 65(2) 2_556 2
La O21 La 131.8(19) 1_556 2
O2 O21 La 65(5) 4_665 2_655
O21 O21 La 141(10) 2_556 2_655
Ga3 O21 La 124(5) 4_665 2_655
Ga2 O21 La 38(2) . 2_655
La O21 La 55(2) 4_665 2_655
O2 O21 La 171(7) 5_666 2_655
O2 O21 La 27(2) 3_655 2_655
Ga2 O21 La 134(4) 2_556 2_655
O1 O21 La 77(3) 1_556 2_655
O3 O21 La 120(3) 3 2_655
O1 O21 La 103(3) 2 2_655
O3 O21 La 63(2) 4_665 2_655
O3 O21 La 109(3) 6_556 2_655
La O21 La 110(3) 4_666 2_655
O21 O21 La 54.4(11) 3_655 2_655
O21 O21 La 30.5(15) 4_665 2_655
O2 O21 La 107(3) 6_566 2_655
O3 O21 La 77.6(19) 5_666 2_655
O2 O21 La 32.3(14) . 2_655
O1 O21 La 26.8(10) . 2_655
Ga3 O21 La 47.3(11) 2_656 2_655
O3 O21 La 84(2) . 2_655
La O21 La 52.2(12) . 2_655
Ga3 O21 La 87.5(16) 1_565 2_655
O2 O21 La 83(2) 5_665 2_655
O21 O21 La 60(3) 5_656 2_655
O21 O21 La 110(3) 5_666 2_655
O3 O21 La 70.0(19) 6 2_655
Nb O21 La 97(2) . 2_655
Ga1 O21 La 97(2) . 2_655
O21 O21 La 64(2) 2 2_655
O21 O21 La 154(5) 6_566 2_655
O21 O21 La 37(2) 6_666 2_655
O3 O21 La 45.1(13) 5_665 2_655
O3 O21 La 154(3) 2_556 2_655
La O21 La 89(2) 1_556 2_655
La O21 La 118(3) 2 2_655
O2 O21 O2 140(6) 4_665 2_556
O21 O21 O2 47(10) 2_556 2_556
Ga3 O21 O2 86(4) 4_665 2_556
Ga2 O21 O2 155(4) . 2_556
La O21 O2 100(4) 4_665 2_556
O2 O21 O2 41(4) 5_666 2_556
O2 O21 O2 125(4) 3_655 2_556
Ga2 O21 O2 12.9(14) 2_556 2_556
O1 O21 O2 117(3) 1_556 2_556
O3 O21 O2 72(3) 3 2_556
O1 O21 O2 54(2) 2 2_556
O3 O21 O2 84(3) 4_665 2_556
O3 O21 O2 104(3) 6_556 2_556
La O21 O2 73(2) 4_666 2_556
O21 O21 O2 159(3) 3_655 2_556
O21 O21 O2 134(3) 4_665 2_556
O2 O21 O2 47(2) 6_566 2_556
O3 O21 O2 86(3) 5_666 2_556
O2 O21 O2 173(3) . 2_556
O1 O21 O2 142(4) . 2_556
Ga3 O21 O2 109(2) 2_656 2_556
O3 O21 O2 122(3) . 2_556
La O21 O2 148(3) . 2_556
Ga3 O21 O2 62(2) 1_565 2_556
O2 O21 O2 88(3) 5_665 2_556
O21 O21 O2 152(5) 5_656 2_556
O21 O21 O2 37.8(19) 5_666 2_556
O3 O21 O2 119(3) 6 2_556
Nb O21 O2 99(3) . 2_556
Ga1 O21 O2 99(3) . 2_556
O21 O21 O2 102(4) 2 2_556
O21 O21 O2 21(2) 6_566 2_556
O21 O21 O2 130(3) 6_666 2_556
O3 O21 O2 104(3) 5_665 2_556
O3 O21 O2 59(2) 2_556 2_556
La O21 O2 119(3) 1_556 2_556
La O21 O2 56.8(19) 2 2_556
La O21 O2 147(3) 2_655 2_556
O2 O21 O2 98(6) 4_665 6_565
O21 O21 O2 123(10) 2_556 6_565
Ga3 O21 O2 122(6) 4_665 6_565
Ga2 O21 O2 110(4) . 6_565
La O21 O2 19.5(19) 4_665 6_565
O2 O21 O2 118(6) 5_666 6_565
O2 O21 O2 69(4) 3_655 6_565
Ga2 O21 O2 69(3) 2_556 6_565
O1 O21 O2 141(3) 1_556 6_565
O3 O21 O2 81(4) 3 6_565
O1 O21 O2 31.9(19) 2 6_565
O3 O21 O2 37(2) 4_665 6_565
O3 O21 O2 156(3) 6_556 6_565
La O21 O2 128(3) 4_666 6_565
O21 O21 O2 118.6(17) 3_655 6_565
O21 O21 O2 88(2) 4_665 6_565
O2 O21 O2 77(3) 6_566 6_565
O3 O21 O2 94(3) 5_666 6_565
O2 O21 O2 101(3) . 6_565
O1 O21 O2 61(2) . 6_565
Ga3 O21 O2 77(2) 2_656 6_565
O3 O21 O2 105(3) . 6_565
La O21 O2 89(2) . 6_565
Ga3 O21 O2 59.1(19) 1_565 6_565
O2 O21 O2 40(2) 5_665 6_565
O21 O21 O2 125(4) 5_656 6_565
O21 O21 O2 62(3) 5_666 6_565
O3 O21 O2 71(2) 6 6_565
Nb O21 O2 85(2) . 6_565
Ga1 O21 O2 85(2) . 6_565
O21 O21 O2 33.3(18) 2 6_565
O21 O21 O2 83(4) 6_566 6_565
O21 O21 O2 93(4) 6_666 6_565
O3 O21 O2 27.1(16) 5_665 6_565
O3 O21 O2 122(4) 2_556 6_565
La O21 O2 159(3) 1_556 6_565
La O21 O2 58(2) 2 6_565
La O21 O2 71.4(19) 2_655 6_565
O2 O21 O2 81(2) 2_556 6_565
O2 O21 Ga3 40(4) 4_665 2_546
O21 O21 Ga3 96(10) 2_556 2_546
Ga3 O21 Ga3 23(3) 4_665 2_546
Ga2 O21 Ga3 83(3) . 2_546
La O21 Ga3 114(3) 4_665 2_546
O2 O21 Ga3 73(4) 5_666 2_546
O2 O21 Ga3 126(4) 3_655 2_546
Ga2 O21 Ga3 119(3) 2_556 2_546
O1 O21 Ga3 84(3) 1_556 2_546
O3 O21 Ga3 55(2) 3 2_546
O1 O21 Ga3 115(3) 2 2_546
O3 O21 Ga3 158(4) 4_665 2_546
O3 O21 Ga3 31.4(16) 6_556 2_546
La O21 Ga3 106(3) 4_666 2_546
O21 O21 Ga3 54(3) 3_655 2_546
O21 O21 Ga3 114(3) 4_665 2_546
O2 O21 Ga3 148(4) 6_566 2_546
O3 O21 Ga3 139(4) 5_666 2_546
O2 O21 Ga3 75(2) . 2_546
O1 O21 Ga3 88(2) . 2_546
Ga3 O21 Ga3 138(4) 2_656 2_546
O3 O21 Ga3 23.9(14) . 2_546
La O21 Ga3 53.2(11) . 2_546
Ga3 O21 Ga3 170(3) 1_565 2_546
O2 O21 Ga3 85.7(19) 5_665 2_546
O21 O21 Ga3 51.3(16) 5_656 2_546
O21 O21 Ga3 147(4) 5_666 2_546
O3 O21 Ga3 56.9(13) 6 2_546
Nb O21 Ga3 41.3(7) . 2_546
Ga1 O21 Ga3 41.3(7) . 2_546
O21 O21 Ga3 93.6(16) 2 2_546
O21 O21 Ga3 91(2) 6_566 2_546
O21 O21 Ga3 114(4) 6_666 2_546
O3 O21 Ga3 127(3) 5_665 2_546
O3 O21 Ga3 52.1(18) 2_556 2_546
La O21 Ga3 51.8(13) 1_556 2_546
La O21 Ga3 82.5(14) 2 2_546
La O21 Ga3 102(2) 2_655 2_546
O2 O21 Ga3 109(2) 2_556 2_546
O2 O21 Ga3 125(3) 6_565 2_546
O2 O21 O3 106(5) 4_665 1_665
O21 O21 O3 110(6) 2_556 1_665
Ga3 O21 O3 165(5) 4_665 1_665
Ga2 O21 O3 63(2) . 1_665
La O21 O3 56.8(18) 4_665 1_665
O2 O21 O3 142(4) 5_666 1_665
O2 O21 O3 17(2) 3_655 1_665
Ga2 O21 O3 98(3) 2_556 1_665
O1 O21 O3 81(2) 1_556 1_665
O3 O21 O3 140(5) 3 1_665
O1 O21 O3 87(2) 2 1_665
O3 O21 O3 29(3) 4_665 1_665
O3 O21 O3 136(4) 6_556 1_665
La O21 O3 86.3(19) 4_666 1_665
O21 O21 O3 90.2(19) 3_655 1_665
O21 O21 O3 32.8(18) 4_665 1_665
O2 O21 O3 66(3) 6_566 1_665
O3 O21 O3 45.5(17) 5_666 1_665
O2 O21 O3 68(2) . 1_665
O1 O21 O3 61.1(16) . 1_665
Ga3 O21 O3 17.5(9) 2_656 1_665
O3 O21 O3 125(3) . 1_665
La O21 O3 93(2) . 1_665
Ga3 O21 O3 46.4(14) 1_565 1_665
O2 O21 O3 94(2) 5_665 1_665
O21 O21 O3 94(3) 5_656 1_665
O21 O21 O3 70(3) 5_666 1_665
O3 O21 O3 103(3) 6 1_665
Nb O21 O3 130(3) . 1_665
Ga1 O21 O3 130(3) . 1_665
O21 O21 O3 77.4(16) 2 1_665
O21 O21 O3 125(4) 6_566 1_665
O21 O21 O3 35(2) 6_666 1_665
O3 O21 O3 38.9(16) 5_665 1_665
O3 O21 O3 163(3) 2_556 1_665
La O21 O3 109(2) 1_556 1_665
La O21 O3 118(3) 2 1_665
La O21 O3 41.5(12) 2_655 1_665
O2 O21 O3 108(2) 2_556 1_665
O2 O21 O3 60.1(19) 6_565 1_665
Ga3 O21 O3 143(3) 2_546 1_665
O2 O21 O21 114(6) 4_665 4_565
O21 O21 O21 63(10) 2_556 4_565
Ga3 O21 O21 67(5) 4_665 4_565
Ga2 O21 O21 171(4) . 4_565
La O21 O21 94(3) 4_665 4_565
O2 O21 O21 40(5) 5_666 4_565
O2 O21 O21 141(4) 3_655 4_565
Ga2 O21 O21 30.4(5) 2_556 4_565
O1 O21 O21 133(2) 1_556 4_565
O3 O21 O21 46(3) 3 4_565
O1 O21 O21 46.9(18) 2 4_565
O3 O21 O21 97(3) 4_665 4_565
O3 O21 O21 96(4) 6_556 4_565
La O21 O21 94(2) 4_666 4_565
O21 O21 O21 143(4) 3_655 4_565
O21 O21 O21 157(4) 4_665 4_565
O2 O21 O21 72(2) 6_566 4_565
O3 O21 O21 112(3) 5_666 4_565
O2 O21 O21 161(3) . 4_565
O1 O21 O21 128(2) . 4_565
Ga3 O21 O21 132(3) 2_656 4_565
O3 O21 O21 97(3) . 4_565
La O21 O21 122(3) . 4_565
Ga3 O21 O21 83.0(18) 1_565 4_565
O2 O21 O21 69.7(19) 5_665 4_565
O21 O21 O21 140(4) 5_656 4_565
O21 O21 O21 59.1(13) 5_666 4_565
O3 O21 O21 94(3) 6 4_565
Nb O21 O21 73(3) . 4_565
Ga1 O21 O21 73(3) . 4_565
O21 O21 O21 87(3) 2 4_565
O21 O21 O21 7(3) 6_566 4_565
O21 O21 O21 155(4) 6_666 4_565
O3 O21 O21 106(2) 5_665 4_565
O3 O21 O21 47(3) 2_556 4_565
La O21 O21 120(2) 1_556 4_565
La O21 O21 34.5(16) 2 4_565
La O21 O21 149.5(18) 2_655 4_565
O2 O21 O21 25.9(14) 2_556 4_565
O2 O21 O21 78.8(16) 6_565 4_565
Ga3 O21 O21 89(3) 2_546 4_565
O3 O21 O21 126(3) 1_665 4_565
O2 O21 O21 153(6) 4_665 3_665
O21 O21 O21 69(10) 2_556 3_665
Ga3 O21 O21 127(5) 4_665 3_665
Ga2 O21 O21 127(4) . 3_665
La O21 O21 74(3) 4_665 3_665
O2 O21 O21 81(4) 5_666 3_665
O2 O21 O21 84(4) 3_655 3_665
Ga2 O21 O21 30.4(5) 2_556 3_665
O1 O21 O21 114(2) 1_556 3_665
O3 O21 O21 99(3) 3 3_665
O1 O21 O21 46.9(18) 2 3_665
O3 O21 O21 43(3) 4_665 3_665
O3 O21 O21 140(3) 6_556 3_665
La O21 O21 76(3) 4_666 3_665
O21 O21 O21 157(4) 3_655 3_665
O21 O21 O21 97(4) 4_665 3_665
O2 O21 O21 24(3) 6_566 3_665
O3 O21 O21 61(3) 5_666 3_665
O2 O21 O21 136(3) . 3_665
O1 O21 O21 112(2) . 3_665
Ga3 O21 O21 72(3) 2_656 3_665
O3 O21 O21 151(3) . 3_665
La O21 O21 144(2) . 3_665
Ga3 O21 O21 23.2(19) 1_565 3_665
O2 O21 O21 85.8(19) 5_665 3_665
O21 O21 O21 158(4) 5_656 3_665
O21 O21 O21 6(3) 5_666 3_665
O3 O21 O21 123(2) 6 3_665
Nb O21 O21 122(2) . 3_665
Ga1 O21 O21 122(2) . 3_665
O21 O21 O21 88(2) 2 3_665
O21 O21 O21 58(2) 6_566 3_665
O21 O21 O21 96(4) 6_666 3_665
O3 O21 O21 69(2) 5_665 3_665
O3 O21 O21 100(3) 2_556 3_665
La O21 O21 139.6(14) 1_556 3_665
La O21 O21 73.5(15) 2 3_665
La O21 O21 106(2) 2_655 3_665
O2 O21 O21 41.0(14) 2_556 3_665
O2 O21 O21 55.6(16) 6_565 3_665
Ga3 O21 O21 149(3) 2_546 3_665
O3 O21 O21 67(2) 1_665 3_665
O21 O21 O21 60.000(8) 4_565 3_665
O2 O21 O1 144(6) 4_665 2_556
O21 O21 O1 11(10) 2_556 2_556
Ga3 O21 O1 88(4) 4_665 2_556
Ga2 O21 O1 119(5) . 2_556
La O21 O1 132(4) 4_665 2_556
O2 O21 O1 38(3) 5_666 2_556
O2 O21 O1 116(3) 3_655 2_556
Ga2 O21 O1 47.4(19) 2_556 2_556
O1 O21 O1 79(2) 1_556 2_556
O3 O21 O1 99(3) 3 2_556
O1 O21 O1 91(3) 2 2_556
O3 O21 O1 96(3) 4_665 2_556
O3 O21 O1 82(3) 6_556 2_556
La O21 O1 35.5(14) 4_666 2_556
O21 O21 O1 127(2) 3_655 2_556
O21 O21 O1 111(2) 4_665 2_556
O2 O21 O1 43(2) 6_566 2_556
O3 O21 O1 63(2) 5_666 2_556
O2 O21 O1 136(4) . 2_556
O1 O21 O1 166(2) . 2_556
Ga3 O21 O1 95(2) 2_656 2_556
O3 O21 O1 128(3) . 2_556
La O21 O1 157(3) . 2_556
Ga3 O21 O1 65.9(16) 1_565 2_556
O2 O21 O1 126(4) 5_665 2_556
O21 O21 O1 121(5) 5_656 2_556
O21 O21 O1 52(3) 5_666 2_556
O3 O21 O1 149(3) 6 2_556
Nb O21 O1 121(2) . 2_556
Ga1 O21 O1 121(2) . 2_556
O21 O21 O1 140(5) 2 2_556
O21 O21 O1 52(3) 6_566 2_556
O21 O21 O1 106(4) 6_666 2_556
O3 O21 O1 126(3) 5_665 2_556
O3 O21 O1 58.6(17) 2_556 2_556
La O21 O1 86(3) 1_556 2_556
La O21 O1 93(3) 2 2_556
La O21 O1 141(2) 2_655 2_556
O2 O21 O1 38.3(17) 2_556 2_556
O2 O21 O1 113(3) 6_565 2_556
Ga3 O21 O1 105(2) 2_546 2_556
O3 O21 O1 104.7(19) 1_665 2_556
O21 O21 O1 58.4(19) 4_565 2_556
O21 O21 O1 58.4(19) 3_665 2_556
O2 O21 Nb 79(5) 4_665 1_556
O21 O21 Nb 56(10) 2_556 1_556
Ga3 O21 Nb 31(3) 4_665 1_556
Ga2 O21 Nb 97(4) . 1_556
La O21 Nb 150(3) 4_665 1_556
O2 O21 Nb 40(4) 5_666 1_556
O2 O21 Nb 143(5) 3_655 1_556
Ga2 O21 Nb 94(3) 2_556 1_556
O1 O21 Nb 71(2) 1_556 1_556
O3 O21 Nb 69(2) 3 1_556
O1 O21 Nb 119(3) 2 1_556
O3 O21 Nb 161(3) 4_665 1_556
O3 O21 Nb 23.0(17) 6_556 1_556
La O21 Nb 70(2) 4_666 1_556
O21 O21 Nb 78(3) 3_655 1_556
O21 O21 Nb 123(3) 4_665 1_556
O2 O21 Nb 108(3) 6_566 1_556
O3 O21 Nb 110(3) 5_666 1_556
O2 O21 Nb 100(3) . 1_556
O1 O21 Nb 127(3) . 1_556
Ga3 O21 Nb 134(4) 2_656 1_556
O3 O21 Nb 64(2) . 1_556
La O21 Nb 92(2) . 1_556
Ga3 O21 Nb 131(3) 1_565 1_556
O2 O21 Nb 113(2) 5_665 1_556
O21 O21 Nb 72(3) 5_656 1_556
O21 O21 Nb 114(4) 5_666 1_556
O3 O21 Nb 95.4(18) 6 1_556
Nb O21 Nb 72.3(12) . 1_556
Ga1 O21 Nb 72.3(12) . 1_556
O21 O21 Nb 128.3(14) 2 1_556
O21 O21 Nb 71(3) 6_566 1_556
O21 O21 Nb 119(5) 6_666 1_556
O3 O21 Nb 167(3) 5_665 1_556
O3 O21 Nb 27.4(14) 2_556 1_556
La O21 Nb 46.3(13) 1_556 1_556
La O21 Nb 90.1(16) 2 1_556
La O21 Nb 132(3) 2_655 1_556
O2 O21 Nb 81(2) 2_556 1_556
O2 O21 Nb 148(3) 6_565 1_556
Ga3 O21 Nb 40.4(8) 2_546 1_556
O3 O21 Nb 151(3) 1_665 1_556
O21 O21 Nb 74(2) 4_565 1_556
O21 O21 Nb 120(2) 3_665 1_556
O1 O21 Nb 65.1(17) 2_556 1_556
O2 O21 Ga1 79(5) 4_665 1_556
O21 O21 Ga1 56(10) 2_556 1_556
Ga3 O21 Ga1 31(3) 4_665 1_556
Ga2 O21 Ga1 97(4) . 1_556
La O21 Ga1 150(3) 4_665 1_556
O2 O21 Ga1 40(4) 5_666 1_556
O2 O21 Ga1 143(5) 3_655 1_556
Ga2 O21 Ga1 94(3) 2_556 1_556
O1 O21 Ga1 71(2) 1_556 1_556
O3 O21 Ga1 69(2) 3 1_556
O1 O21 Ga1 119(3) 2 1_556
O3 O21 Ga1 161(3) 4_665 1_556
O3 O21 Ga1 23.0(17) 6_556 1_556
La O21 Ga1 70(2) 4_666 1_556
O21 O21 Ga1 78(3) 3_655 1_556
O21 O21 Ga1 123(3) 4_665 1_556
O2 O21 Ga1 108(3) 6_566 1_556
O3 O21 Ga1 110(3) 5_666 1_556
O2 O21 Ga1 100(3) . 1_556
O1 O21 Ga1 127(3) . 1_556
Ga3 O21 Ga1 134(4) 2_656 1_556
O3 O21 Ga1 64(2) . 1_556
La O21 Ga1 92(2) . 1_556
Ga3 O21 Ga1 131(3) 1_565 1_556
O2 O21 Ga1 113(2) 5_665 1_556
O21 O21 Ga1 72(3) 5_656 1_556
O21 O21 Ga1 114(4) 5_666 1_556
O3 O21 Ga1 95.4(18) 6 1_556
Nb O21 Ga1 72.3(12) . 1_556
Ga1 O21 Ga1 72.3(12) . 1_556
O21 O21 Ga1 128.3(14) 2 1_556
O21 O21 Ga1 71(3) 6_566 1_556
O21 O21 Ga1 119(5) 6_666 1_556
O3 O21 Ga1 167(3) 5_665 1_556
O3 O21 Ga1 27.4(14) 2_556 1_556
La O21 Ga1 46.3(13) 1_556 1_556
La O21 Ga1 90.1(16) 2 1_556
La O21 Ga1 132(3) 2_655 1_556
O2 O21 Ga1 81(2) 2_556 1_556
O2 O21 Ga1 148(3) 6_565 1_556
Ga3 O21 Ga1 40.4(8) 2_546 1_556
O3 O21 Ga1 151(3) 1_665 1_556
O21 O21 Ga1 74(2) 4_565 1_556
O21 O21 Ga1 120(2) 3_665 1_556
O1 O21 Ga1 65.1(17) 2_556 1_556
Nb O21 Ga1 0.0 1_556 1_556
O2 O21 Ga1 110(5) 4_665 1_665
O21 O21 Ga1 114(9) 2_556 1_665
Ga3 O21 Ga1 159(6) 4_665 1_665
Ga2 O21 Ga1 83(2) . 1_665
La O21 Ga1 40.2(13) 4_665 1_665
O2 O21 Ga1 134(5) 5_666 1_665
O2 O21 Ga1 36(2) 3_655 1_665
Ga2 O21 Ga1 82(3) 2_556 1_665
O1 O21 Ga1 103(2) 1_556 1_665
O3 O21 Ga1 119(4) 3 1_665
O1 O21 Ga1 64(2) 2 1_665
O3 O21 Ga1 10.0(17) 4_665 1_665
O3 O21 Ga1 158(4) 6_556 1_665
La O21 Ga1 99.1(19) 4_666 1_665
O21 O21 Ga1 107.1(18) 3_655 1_665
O21 O21 Ga1 54.9(19) 4_665 1_665
O2 O21 Ga1 62(2) 6_566 1_665
O3 O21 Ga1 59.3(17) 5_666 1_665
O2 O21 Ga1 85(2) . 1_665
O1 O21 Ga1 62.2(15) . 1_665
Ga3 O21 Ga1 39.0(10) 2_656 1_665
O3 O21 Ga1 126(3) . 1_665
La O21 Ga1 97(2) . 1_665
Ga3 O21 Ga1 39.1(9) 1_565 1_665
O2 O21 Ga1 76(2) 5_665 1_665
O21 O21 Ga1 112(3) 5_656 1_665
O21 O21 Ga1 58(3) 5_666 1_665
O3 O21 Ga1 96(2) 6 1_665
Nb O21 Ga1 118(3) . 1_665
Ga1 O21 Ga1 118(3) . 1_665
O21 O21 Ga1 62.1(13) 2 1_665
O21 O21 Ga1 106(5) 6_566 1_665
O21 O21 Ga1 58(3) 6_666 1_665
O3 O21 Ga1 24.2(12) 5_665 1_665
O3 O21 Ga1 151(4) 2_556 1_665
La O21 Ga1 132(3) 1_556 1_665
La O21 Ga1 95(3) 2 1_665
La O21 Ga1 53.1(10) 2_655 1_665
O2 O21 Ga1 94(2) 2_556 1_665
O2 O21 Ga1 38.1(13) 6_565 1_665
Ga3 O21 Ga1 150(2) 2_546 1_665
O3 O21 Ga1 23.0(10) 1_665 1_665
O21 O21 Ga1 105.4(19) 4_565 1_665
O21 O21 Ga1 53.4(19) 3_665 1_665
O1 O21 Ga1 104.9(19) 2_556 1_665
Nb O21 Ga1 169(2) 1_556 1_665
Ga1 O21 Ga1 169(2) 1_556 1_665
O2 O21 Nb 110(5) 4_665 1_665
O21 O21 Nb 114(9) 2_556 1_665
Ga3 O21 Nb 159(6) 4_665 1_665
Ga2 O21 Nb 83(2) . 1_665
La O21 Nb 40.2(13) 4_665 1_665
O2 O21 Nb 134(5) 5_666 1_665
O2 O21 Nb 36(2) 3_655 1_665
Ga2 O21 Nb 82(3) 2_556 1_665
O1 O21 Nb 103(2) 1_556 1_665
O3 O21 Nb 119(4) 3 1_665
O1 O21 Nb 64(2) 2 1_665
O3 O21 Nb 10.0(17) 4_665 1_665
O3 O21 Nb 158(4) 6_556 1_665
La O21 Nb 99.1(19) 4_666 1_665
O21 O21 Nb 107.1(18) 3_655 1_665
O21 O21 Nb 54.9(19) 4_665 1_665
O2 O21 Nb 62(2) 6_566 1_665
O3 O21 Nb 59.3(17) 5_666 1_665
O2 O21 Nb 85(2) . 1_665
O1 O21 Nb 62.2(15) . 1_665
Ga3 O21 Nb 39.0(10) 2_656 1_665
O3 O21 Nb 126(3) . 1_665
La O21 Nb 97(2) . 1_665
Ga3 O21 Nb 39.1(9) 1_565 1_665
O2 O21 Nb 76(2) 5_665 1_665
O21 O21 Nb 112(3) 5_656 1_665
O21 O21 Nb 58(3) 5_666 1_665
O3 O21 Nb 96(2) 6 1_665
Nb O21 Nb 118(3) . 1_665
Ga1 O21 Nb 118(3) . 1_665
O21 O21 Nb 62.1(13) 2 1_665
O21 O21 Nb 106(5) 6_566 1_665
O21 O21 Nb 58(3) 6_666 1_665
O3 O21 Nb 24.2(12) 5_665 1_665
O3 O21 Nb 151(4) 2_556 1_665
La O21 Nb 132(3) 1_556 1_665
La O21 Nb 95(3) 2 1_665
La O21 Nb 53.1(10) 2_655 1_665
O2 O21 Nb 94(2) 2_556 1_665
O2 O21 Nb 38.1(13) 6_565 1_665
Ga3 O21 Nb 150(2) 2_546 1_665
O3 O21 Nb 23.0(10) 1_665 1_665
O21 O21 Nb 105.4(19) 4_565 1_665
O21 O21 Nb 53.4(19) 3_665 1_665
O1 O21 Nb 104.9(19) 2_556 1_665
Nb O21 Nb 169(2) 1_556 1_665
Ga1 O21 Nb 169(2) 1_556 1_665
Ga1 O21 Nb 0.0 1_665 1_665
O2 O21 O2 99(6) 4_665 4_666
O21 O21 O2 43(10) 2_556 4_666
Ga3 O21 O2 72(5) 4_665 4_666
Ga2 O21 O2 75(4) . 4_666
La O21 O2 166(4) 4_665 4_666
O2 O21 O2 59(5) 5_666 4_666
O2 O21 O2 107(4) 3_655 4_666
Ga2 O21 O2 99(3) 2_556 4_666
O1 O21 O2 35.9(19) 1_556 4_666
O3 O21 O2 110(3) 3 4_666
O1 O21 O2 142(4) 2 4_666
O3 O21 O2 127(3) 4_665 4_666
O3 O21 O2 41(2) 6_556 4_666
La O21 O2 34.1(19) 4_666 4_666
O21 O21 O2 74.3(19) 3_655 4_666
O21 O21 O2 88.7(17) 4_665 4_666
O2 O21 O2 85(3) 6_566 4_666
O3 O21 O2 70(3) 5_666 4_666
O2 O21 O2 88(3) . 4_666
O1 O21 O2 130(4) . 4_666
Ga3 O21 O2 93(3) 2_656 4_666
O3 O21 O2 93(3) . 4_666
La O21 O2 108(3) . 4_666
Ga3 O21 O2 103(3) 1_565 4_666
O2 O21 O2 155(3) 5_665 4_666
O21 O21 O2 68(4) 5_656 4_666
O21 O21 O2 101(4) 5_666 4_666
O3 O21 O2 127(3) 6 4_666
Nb O21 O2 111(2) . 4_666
Ga1 O21 O2 111(2) . 4_666
O21 O21 O2 165(3) 2 4_666
O21 O21 O2 93(4) 6_566 4_666
O21 O21 O2 83(4) 6_666 4_666
O3 O21 O2 149(3) 5_665 4_666
O3 O21 O2 62(2) 2_556 4_666
La O21 O2 33.7(13) 1_556 4_666
La O21 O2 127(2) 2 4_666
La O21 O2 112(3) 2_655 4_666
O2 O21 O2 88(2) 2_556 4_666
O2 O21 O2 162(3) 6_565 4_666
Ga3 O21 O2 72(2) 2_546 4_666
O3 O21 O2 110(3) 1_665 4_666
O21 O21 O2 98(2) 4_565 4_666
O21 O21 O2 107.4(16) 3_665 4_666
O1 O21 O2 53(2) 2_556 4_666
Nb O21 O2 41.5(15) 1_556 4_666
Ga1 O21 O2 41.5(15) 1_556 4_666
Ga1 O21 O2 129(2) 1_665 4_666
Nb O21 O2 129(2) 1_665 4_666
O2 O21 Ga3 47(5) 4_665 .
O21 O21 Ga3 116(10) 2_556 .
Ga3 O21 Ga3 89(5) 4_665 .
Ga2 O21 Ga3 17.4(14) . .
La O21 Ga3 97(3) 4_665 .
O2 O21 Ga3 125(6) 5_666 .
O2 O21 Ga3 62(3) 3_655 .
Ga2 O21 Ga3 170(4) 2_556 .
O1 O21 Ga3 47(2) 1_556 .
O3 O21 Ga3 114(3) 3 .
O1 O21 Ga3 144(4) 2 .
O3 O21 Ga3 106(3) 4_665 .
O3 O21 Ga3 63(3) 6_556 .
La O21 Ga3 92(3) 4_666 .
O21 O21 Ga3 13.0(15) 3_655 .
O21 O21 Ga3 47.2(15) 4_665 .
O2 O21 Ga3 129(3) 6_566 .
O3 O21 Ga3 87(3) 5_666 .
O2 O21 Ga3 14.4(14) . .
O1 O21 Ga3 55.8(18) . .
Ga3 O21 Ga3 72(2) 2_656 .
O3 O21 Ga3 61(2) . .
La O21 Ga3 44.5(13) . .
Ga3 O21 Ga3 121(2) 1_565 .
O2 O21 Ga3 108(2) 5_665 .
O21 O21 Ga3 15.5(18) 5_656 .
O21 O21 Ga3 144(3) 5_666 .
O3 O21 Ga3 74.4(19) 6 .
Nb O21 Ga3 88.8(19) . .
Ga1 O21 Ga3 88.8(19) . .
O21 O21 Ga3 95(3) 2 .
O21 O21 Ga3 156(4) 6_566 .
O21 O21 Ga3 48(2) 6_666 .
O3 O21 Ga3 91(2) 5_665 .
O3 O21 Ga3 112(3) 2_556 .
La O21 Ga3 43.9(13) 1_556 .
La O21 Ga3 136(2) 2 .
La O21 Ga3 46.1(11) 2_655 .
O2 O21 Ga3 162(3) 2_556 .
O2 O21 Ga3 116(2) 6_565 .
Ga3 O21 Ga3 66.4(16) 2_546 .
O3 O21 Ga3 78.4(17) 1_665 .
O21 O21 Ga3 156(3) 4_565 .
O21 O21 Ga3 144(3) 3_665 .
O1 O21 Ga3 125(3) 2_556 .
Nb O21 Ga3 86(2) 1_556 .
Ga1 O21 Ga3 86(2) 1_556 .
Ga1 O21 Ga3 97.0(17) 1_665 .
Nb O21 Ga3 97.0(17) 1_665 .
O2 O21 Ga3 74(2) 4_666 .
O2 O21 O2 105(6) 4_665 2_656
O21 O21 O2 93(10) 2_556 2_656
Ga3 O21 O2 145(7) 4_665 2_656
Ga2 O21 O2 45.3(18) . 2_656
La O21 O2 86(2) 4_665 2_656
O2 O21 O2 128(5) 5_666 2_656
O2 O21 O2 28(3) 3_655 2_656
Ga2 O21 O2 110(2) 2_556 2_656
O1 O21 O2 50.6(16) 1_556 2_656
O3 O21 O2 168(4) 3 2_656
O1 O21 O2 115(3) 2 2_656
O3 O21 O2 57(3) 4_665 2_656
O3 O21 O2 108(4) 6_556 2_656
La O21 O2 62.9(18) 4_666 2_656
O21 O21 O2 75.7(17) 3_655 2_656
O21 O21 O2 20.0(18) 4_665 2_656
O2 O21 O2 68(3) 6_566 2_656
O3 O21 O2 29.8(17) 5_666 2_656
O2 O21 O2 59(2) . 2_656
O1 O21 O2 75(2) . 2_656
Ga3 O21 O2 13.7(12) 2_656 2_656
O3 O21 O2 123(3) . 2_656
La O21 O2 96(2) . 2_656
Ga3 O21 O2 58.8(15) 1_565 2_656
O2 O21 O2 123(3) 5_665 2_656
O21 O21 O2 77(4) 5_656 2_656
O21 O21 O2 82(3) 5_666 2_656
O3 O21 O2 119(3) 6 2_656
Nb O21 O2 145(3) . 2_656
Ga1 O21 O2 145(3) . 2_656
O21 O21 O2 105(2) 2 2_656
O21 O21 O2 135(4) 6_566 2_656
O21 O21 O2 15.6(18) 6_666 2_656
O3 O21 O2 68.1(18) 5_665 2_656
O3 O21 O2 142(3) 2_556 2_656
La O21 O2 81(2) 1_556 2_656
La O21 O2 147(3) 2 2_656
La O21 O2 48.8(13) 2_655 2_656
O2 O21 O2 115(2) 2_556 2_656
O2 O21 O2 90(2) 6_565 2_656
Ga3 O21 O2 127(3) 2_546 2_656
O3 O21 O2 30.3(12) 1_665 2_656
O21 O21 O2 140(2) 4_565 2_656
O21 O21 O2 82(3) 3_665 2_656
O1 O21 O2 92(2) 2_556 2_656
Nb O21 O2 121(3) 1_556 2_656
Ga1 O21 O2 121(3) 1_556 2_656
Ga1 O21 O2 52.6(13) 1_665 2_656
Nb O21 O2 52.6(13) 1_665 2_656
O2 O21 O2 81(2) 4_666 2_656
Ga3 O21 O2 62.6(17) . 2_656
O2 O21 Ga3 53(5) 4_665 4_664
O21 O21 Ga3 145(10) 2_556 4_664
Ga3 O21 Ga3 79(4) 4_665 4_664
Ga2 O21 Ga3 100(3) . 4_664
La O21 Ga3 40.5(16) 4_665 4_664
O2 O21 Ga3 112(4) 5_666 4_664
O2 O21 Ga3 92(3) 3_655 4_664
Ga2 O21 Ga3 97(4) 2_556 4_664
O1 O21 Ga3 139(3) 1_556 4_664
O3 O21 Ga3 49(2) 3 4_664
O1 O21 Ga3 56(2) 2 4_664
O3 O21 Ga3 85(3) 4_665 4_664
O3 O21 Ga3 107(2) 6_556 4_664
La O21 Ga3 176(4) 4_666 4_664
O21 O21 Ga3 86(2) 3_655 4_664
O21 O21 Ga3 103.3(12) 4_665 4_664
O2 O21 Ga3 125(4) 6_566 4_664
O3 O21 Ga3 140(3) 5_666 4_664
O2 O21 Ga3 83(2) . 4_664
O1 O21 Ga3 46.8(14) . 4_664
Ga3 O21 Ga3 111(2) 2_656 4_664
O3 O21 Ga3 54.7(18) . 4_664
La O21 Ga3 48.8(12) . 4_664
Ga3 O21 Ga3 109(3) 1_565 4_664
O2 O21 Ga3 16.4(12) 5_665 4_664
O21 O21 Ga3 91(3) 5_656 4_664
O21 O21 Ga3 107(4) 5_666 4_664
O3 O21 Ga3 21.8(11) 6 4_664
Nb O21 Ga3 37.5(10) . 4_664
Ga1 O21 Ga3 37.5(10) . 4_664
O21 O21 Ga3 18.7(10) 2 4_664
O21 O21 Ga3 89(4) 6_566 4_664
O21 O21 Ga3 110(4) 6_666 4_664
O3 O21 Ga3 57.3(17) 5_665 4_664
O3 O21 Ga3 98(2) 2_556 4_664
La O21 Ga3 119(2) 1_556 4_664
La O21 Ga3 48.3(13) 2 4_664
La O21 Ga3 73.1(15) 2_655 4_664
O2 O21 Ga3 104(3) 2_556 4_664
O2 O21 Ga3 50.1(16) 6_565 4_664
Ga3 O21 Ga3 75.5(13) 2_546 4_664
O3 O21 Ga3 95(2) 1_665 4_664
O21 O21 Ga3 82.8(16) 4_565 4_664
O21 O21 Ga3 101.1(14) 3_665 4_664
O1 O21 Ga3 141(3) 2_556 4_664
Nb O21 Ga3 109.9(15) 1_556 4_664
Ga1 O21 Ga3 109.9(15) 1_556 4_664
Ga1 O21 Ga3 80.7(18) 1_665 4_664
Nb O21 Ga3 80.7(18) 1_665 4_664
O2 O21 Ga3 147(2) 4_666 4_664
Ga3 O21 Ga3 92.0(17) . 4_664
O2 O21 Ga3 119(2) 2_656 4_664
O2 O21 La 119(5) 4_665 2_556
O21 O21 La 30(10) 2_556 2_556
Ga3 O21 La 59(3) 4_665 2_556
Ga2 O21 La 134(5) . 2_556
La O21 La 133(5) 4_665 2_556
O2 O21 La 7(3) 5_666 2_556
O2 O21 La 147(4) 3_655 2_556
Ga2 O21 La 48.9(18) 2_556 2_556
O1 O21 La 94(3) 1_556 2_556
O3 O21 La 69(2) 3 2_556
O1 O21 La 84(3) 2 2_556
O3 O21 La 118(3) 4_665 2_556
O3 O21 La 68(2) 6_556 2_556
La O21 La 61.1(19) 4_666 2_556
O21 O21 La 123(3) 3_655 2_556
O21 O21 La 140.4(16) 4_665 2_556
O2 O21 La 69(3) 6_566 2_556
O3 O21 La 95(3) 5_666 2_556
O2 O21 La 143(4) . 2_556
O1 O21 La 162(3) . 2_556
Ga3 O21 La 126(2) 2_656 2_556
O3 O21 La 100(2) . 2_556
La O21 La 132.1(19) . 2_556
Ga3 O21 La 91(2) 1_565 2_556
O2 O21 La 106(3) 5_665 2_556
O21 O21 La 116(4) 5_656 2_556
O21 O21 La 70(3) 5_666 2_556
O3 O21 La 118(2) 6 2_556
Nb O21 La 90.1(16) . 2_556
Ga1 O21 La 90.1(16) . 2_556
O21 O21 La 125(4) 2 2_556
O21 O21 La 34(2) 6_566 2_556
O21 O21 La 134(5) 6_666 2_556
O3 O21 La 140(3) 5_665 2_556
O3 O21 La 28.7(13) 2_556 2_556
La O21 La 85(2) 1_556 2_556
La O21 La 70.9(17) 2 2_556
La O21 La 171(3) 2_655 2_556
O2 O21 La 36.0(15) 2_556 2_556
O2 O21 La 115(3) 6_565 2_556
Ga3 O21 La 79.9(14) 2_546 2_556
O3 O21 La 135(2) 1_665 2_556
O21 O21 La 38.9(19) 4_565 2_556
O21 O21 La 74.4(16) 3_665 2_556
O1 O21 La 31.4(8) 2_556 2_556
Nb O21 La 45.5(10) 1_556 2_556
Ga1 O21 La 45.5(10) 1_556 2_556
Ga1 O21 La 128(2) 1_665 2_556
Nb O21 La 128(2) 1_665 2_556
O2 O21 La 59.1(19) 4_666 2_556
Ga3 O21 La 129(3) . 2_556
O2 O21 La 123(2) 2_656 2_556
Ga3 O21 La 116(2) 4_664 2_556
O2 O21 Ga2 52(5) 4_665 1_554
O21 O21 Ga2 173(10) 2_556 1_554
Ga3 O21 Ga2 103(4) 4_665 1_554
Ga2 O21 Ga2 71(3) . 1_554
La O21 Ga2 30.9(16) 4_665 1_554
O2 O21 Ga2 147(5) 5_666 1_554
O2 O21 Ga2 59(3) 3_655 1_554
Ga2 O21 Ga2 117(4) 2_556 1_554
O1 O21 Ga2 112(3) 1_556 1_554
O3 O21 Ga2 83(3) 3 1_554
O1 O21 Ga2 75(3) 2 1_554
O3 O21 Ga2 68(2) 4_665 1_554
O3 O21 Ga2 115(3) 6_556 1_554
La O21 Ga2 148(3) 4_666 1_554
O21 O21 Ga2 69.1(13) 3_655 1_554
O21 O21 Ga2 69.1(13) 4_665 1_554
O2 O21 Ga2 121(3) 6_566 1_554
O3 O21 Ga2 111(2) 5_666 1_554
O2 O21 Ga2 56.2(17) . 1_554
O1 O21 Ga2 14.3(11) . 1_554
Ga3 O21 Ga2 79.4(17) 2_656 1_554
O3 O21 Ga2 66(2) . 1_554
La O21 Ga2 40.1(10) . 1_554
Ga3 O21 Ga2 99(2) 1_565 1_554
O2 O21 Ga2 44.6(14) 5_665 1_554
O21 O21 Ga2 76(3) 5_656 1_554
O21 O21 Ga2 111(4) 5_666 1_554
O3 O21 Ga2 37.4(15) 6 1_554
Nb O21 Ga2 64.9(15) . 1_554
Ga1 O21 Ga2 64.9(15) . 1_554
O21 O21 Ga2 27.1(18) 2 1_554
O21 O21 Ga2 120(5) 6_566 1_554
O21 O21 Ga2 75(3) 6_666 1_554
O3 O21 Ga2 37.4(14) 5_665 1_554
O3 O21 Ga2 130(2) 2_556 1_554
La O21 Ga2 110(2) 1_556 1_554
La O21 Ga2 80(2) 2 1_554
La O21 Ga2 39.0(8) 2_655 1_554
O2 O21 Ga2 128(3) 2_556 1_554
O2 O21 Ga2 50.2(16) 6_565 1_554
Ga3 O21 Ga2 89.8(16) 2_546 1_554
O3 O21 Ga2 65.8(15) 1_665 1_554
O21 O21 Ga2 114.1(15) 4_565 1_554
O21 O21 Ga2 104.3(16) 3_665 1_554
O1 O21 Ga2 163(3) 2_556 1_554
Nb O21 Ga2 130.2(19) 1_556 1_554
Ga1 O21 Ga2 130.2(19) 1_556 1_554
Ga1 O21 Ga2 60.4(12) 1_665 1_554
Nb O21 Ga2 60.4(12) 1_665 1_554
O2 O21 Ga2 143(3) 4_666 1_554
Ga3 O21 Ga2 69.3(14) . 1_554
O2 O21 Ga2 85.6(18) 2_656 1_554
Ga3 O21 Ga2 34.2(7) 4_664 1_554
La O21 Ga2 150(3) 2_556 1_554
O2 O21 Ga3 71(4) 4_665 1_455
O21 O21 Ga3 78(10) 2_556 1_455
Ga3 O21 Ga3 18(3) 4_665 1_455
Ga2 O21 Ga3 123(4) . 1_455
La O21 Ga3 112(3) 4_665 1_455
O2 O21 Ga3 44(3) 5_666 1_455
O2 O21 Ga3 162(4) 3_655 1_455
Ga2 O21 Ga3 80(2) 2_556 1_455
O1 O21 Ga3 110(3) 1_556 1_455
O3 O21 Ga3 28.9(19) 3 1_455
O1 O21 Ga3 84(2) 2 1_455
O3 O21 Ga3 142(5) 4_665 1_455
O3 O21 Ga3 54(2) 6_556 1_455
La O21 Ga3 104(3) 4_666 1_455
O21 O21 Ga3 93(3) 3_655 1_455
O21 O21 Ga3 153(3) 4_665 1_455
O2 O21 Ga3 116(3) 6_566 1_455
O3 O21 Ga3 144(3) 5_666 1_455
O2 O21 Ga3 114(2) . 1_455
O1 O21 Ga3 112(2) . 1_455
Ga3 O21 Ga3 174(4) 2_656 1_455
O3 O21 Ga3 52.3(18) . 1_455
La O21 Ga3 83.4(14) . 1_455
Ga3 O21 Ga3 132(3) 1_565 1_455
O2 O21 Ga3 74.4(19) 5_665 1_455
O21 O21 Ga3 91(2) 5_656 1_455
O21 O21 Ga3 108(3) 5_666 1_455
O3 O21 Ga3 68.7(16) 6 1_455
Nb O21 Ga3 40.8(7) . 1_455
Ga1 O21 Ga3 40.8(7) . 1_455
O21 O21 Ga3 92(2) 2 1_455
O21 O21 Ga3 51.9(16) 6_566 1_455
O21 O21 Ga3 153(5) 6_666 1_455
O3 O21 Ga3 130(3) 5_665 1_455
O3 O21 Ga3 24.2(12) 2_556 1_455
La O21 Ga3 80.6(17) 1_556 1_455
La O21 Ga3 51.7(11) 2 1_455
La O21 Ga3 135(2) 2_655 1_455
O2 O21 Ga3 71.1(19) 2_556 1_455
O2 O21 Ga3 109(3) 6_565 1_455
Ga3 O21 Ga3 39.7(7) 2_546 1_455
O3 O21 Ga3 169(3) 1_665 1_455
O21 O21 Ga3 50(2) 4_565 1_455
O21 O21 Ga3 110(2) 3_665 1_455
O1 O21 Ga3 81.7(17) 2_556 1_455
Nb O21 Ga3 39.9(7) 1_556 1_455
Ga1 O21 Ga3 39.9(7) 1_556 1_455
Ga1 O21 Ga3 147(3) 1_665 1_455
Nb O21 Ga3 147(3) 1_665 1_455
O2 O21 Ga3 81(2) 4_666 1_455
Ga3 O21 Ga3 106(2) . 1_455
O2 O21 Ga3 161(3) 2_656 1_455
Ga3 O21 Ga3 74.8(14) 4_664 1_455
La O21 Ga3 50.4(10) 2_556 1_455
Ga2 O21 Ga3 105.5(18) 1_554 1_455
O2 O21 O2 42(5) 4_665 2_546
O21 O21 O2 93(10) 2_556 2_546
Ga3 O21 O2 39(4) 4_665 2_546
Ga2 O21 O2 67(3) . 2_546
La O21 O2 123(3) 4_665 2_546
O2 O21 O2 80(5) 5_666 2_546
O2 O21 O2 113(4) 3_655 2_546
Ga2 O21 O2 132(3) 2_556 2_546
O1 O21 O2 64(2) 1_556 2_546
O3 O21 O2 75(3) 3 2_546
O1 O21 O2 134(3) 2 2_546
O3 O21 O2 156(4) 4_665 2_546
O3 O21 O2 21.2(16) 6_556 2_546
La O21 O2 93(3) 4_666 2_546
O21 O21 O2 39(3) 3_655 2_546
O21 O21 O2 97(3) 4_665 2_546
O2 O21 O2 144(4) 6_566 2_546
O3 O21 O2 120(4) 5_666 2_546
O2 O21 O2 62(2) . 2_546
O1 O21 O2 87(2) . 2_546
Ga3 O21 O2 120(3) 2_656 2_546
O3 O21 O2 34.4(17) . 2_546
La O21 O2 53.5(16) . 2_546
Ga3 O21 O2 161(3) 1_565 2_546
O2 O21 O2 102(2) 5_665 2_546
O21 O21 O2 35.2(18) 5_656 2_546
O21 O21 O2 155(4) 5_666 2_546
O3 O21 O2 68.1(18) 6 2_546
Nb O21 O2 59.1(15) . 2_546
Ga1 O21 O2 59.1(15) . 2_546
O21 O21 O2 105(2) 2 2_546
O21 O21 O2 106(3) 6_566 2_546
O21 O21 O2 96(4) 6_666 2_546
O3 O21 O2 130(3) 5_665 2_546
O3 O21 O2 62(2) 2_556 2_546
La O21 O2 33.2(13) 1_556 2_546
La O21 O2 102.2(18) 2 2_546
La O21 O2 93(2) 2_655 2_546
O2 O21 O2 120(3) 2_556 2_546
O2 O21 O2 139(3) 6_565 2_546
Ga3 O21 O2 19.6(11) 2_546 2_546
O3 O21 O2 129(3) 1_665 2_546
O21 O21 O2 105(3) 4_565 2_546
O21 O21 O2 160(2) 3_665 2_546
O1 O21 O2 103(3) 2_556 2_546
Nb O21 O2 40.8(14) 1_556 2_546
Ga1 O21 O2 40.8(14) 1_556 2_546
Ga1 O21 O2 146(3) 1_665 2_546
Nb O21 O2 146(3) 1_665 2_546
O2 O21 O2 59(2) 4_666 2_546
Ga3 O21 O2 50.7(17) . 2_546
O2 O21 O2 108(3) 2_656 2_546
Ga3 O21 O2 89.1(17) 4_664 2_546
La O21 O2 86(2) 2_556 2_546
Ga2 O21 O2 93.6(19) 1_554 2_546
Ga3 O21 O2 56.5(15) 1_455 2_546
O2 O21 La 92(6) 4_665 2_656
O21 O21 La 82(10) 2_556 2_656
Ga3 O21 La 114(6) 4_665 2_656
Ga2 O21 La 32(2) . 2_656
La O21 La 112(3) 4_665 2_656
O2 O21 La 111(5) 5_666 2_656
O2 O21 La 53(3) 3_655 2_656
Ga2 O21 La 125(3) 2_556 2_656
O1 O21 La 19.8(11) 1_556 2_656
O3 O21 La 154(4) 3 2_656
O1 O21 La 146(2) 2 2_656
O3 O21 La 88(3) 4_665 2_656
O3 O21 La 76(3) 6_556 2_656
La O21 La 52(2) 4_666 2_656
O21 O21 La 56.1(11) 3_655 2_656
O21 O21 La 34.5(11) 4_665 2_656
O2 O21 La 85(3) 6_566 2_656
O3 O21 La 44(2) 5_666 2_656
O2 O21 La 50(2) . 2_656
O1 O21 La 86(2) . 2_656
Ga3 O21 La 45.1(14) 2_656 2_656
O3 O21 La 103(3) . 2_656
La O21 La 89(2) . 2_656
Ga3 O21 La 84.4(16) 1_565 2_656
O2 O21 La 144(3) 5_665 2_656
O21 O21 La 54(3) 5_656 2_656
O21 O21 La 103(3) 5_666 2_656
O3 O21 La 119(3) 6 2_656
Nb O21 La 133(3) . 2_656
Ga1 O21 La 133(3) . 2_656
O21 O21 La 125(3) 2 2_656
O21 O21 La 139(4) 6_566 2_656
O21 O21 La 29(3) 6_666 2_656
O3 O21 La 95.9(17) 5_665 2_656
O3 O21 La 116(3) 2_556 2_656
La O21 La 49.4(15) 1_556 2_656
La O21 La 179(3) 2 2_656
La O21 La 61.2(14) 2_655 2_656
O2 O21 La 123(2) 2_556 2_656
O2 O21 La 121(2) 6_565 2_656
Ga3 O21 La 99(3) 2_546 2_656
O3 O21 La 61.0(13) 1_665 2_656
O21 O21 La 145.5(12) 4_565 2_656
O21 O21 La 105(2) 3_665 2_656
O1 O21 La 87(2) 2_556 2_656
Nb O21 La 91(3) 1_556 2_656
Ga1 O21 La 91(3) 1_556 2_656
Ga1 O21 La 83.7(13) 1_665 2_656
Nb O21 La 83.7(13) 1_665 2_656
O2 O21 La 54.2(18) 4_666 2_656
Ga3 O21 La 45.1(12) . 2_656
O2 O21 La 31.4(11) 2_656 2_656
Ga3 O21 La 132(2) 4_664 2_656
La O21 La 110(2) 2_556 2_656
Ga2 O21 La 99.5(18) 1_554 2_656
Ga3 O21 La 129(3) 1_455 2_656
O2 O21 La 79(2) 2_546 2_656
O2 O21 O3 63(5) 4_665 2
O21 O21 O3 116(10) 2_556 2
Ga3 O21 O3 57(4) 4_665 2
Ga2 O21 O3 123(3) . 2
La O21 O3 64(2) 4_665 2
O2 O21 O3 83(4) 5_666 2
O2 O21 O3 121(4) 3_655 2
Ga2 O21 O3 80(3) 2_556 2
O1 O21 O3 147(3) 1_556 2
O3 O21 O3 20(2) 3 2
O1 O21 O3 52(2) 2 2
O3 O21 O3 102(4) 4_665 2
O3 O21 O3 93(3) 6_556 2
La O21 O3 148(3) 4_666 2
O21 O21 O3 99(3) 3_655 2
O21 O21 O3 132.9(16) 4_665 2
O2 O21 O3 120(4) 6_566 2
O3 O21 O3 157(4) 5_666 2
O2 O21 O3 105(3) . 2
O1 O21 O3 76(2) . 2
Ga3 O21 O3 138(3) 2_656 2
O3 O21 O3 53(3) . 2
La O21 O3 66.0(17) . 2
Ga3 O21 O3 116(3) 1_565 2
O2 O21 O3 26.6(13) 5_665 2
O21 O21 O3 102(3) 5_656 2
O21 O21 O3 101(4) 5_666 2
O3 O21 O3 37(2) 6 2
Nb O21 O3 24.3(12) . 2
Ga1 O21 O3 24.3(12) . 2
O21 O21 O3 44.1(19) 2 2
O21 O21 O3 64(3) 6_566 2
O21 O21 O3 139(4) 6_666 2
O3 O21 O3 82(2) 5_665 2
O3 O21 O3 70(2) 2_556 2
La O21 O3 116(2) 1_556 2
La O21 O3 26.1(13) 2 2
La O21 O3 102(2) 2_655 2
O2 O21 O3 82(3) 2_556 2
O2 O21 O3 65(2) 6_565 2
Ga3 O21 O3 64.2(14) 2_546 2
O3 O21 O3 121(3) 1_665 2
O21 O21 O3 57(2) 4_565 2
O21 O21 O3 98(2) 3_665 2
O1 O21 O3 114(3) 2_556 2
Nb O21 O3 86.8(16) 1_556 2
Ga1 O21 O3 86.8(16) 1_556 2
Ga1 O21 O3 102(3) 1_665 2
Nb O21 O3 102(3) 1_665 2
O2 O21 O3 128(2) 4_666 2
Ga3 O21 O3 110(2) . 2
O2 O21 O3 148(3) 2_656 2
Ga3 O21 O3 29.7(10) 4_664 2
La O21 O3 87(2) 2_556 2
Ga2 O21 O3 63.9(15) 1_554 2
Ga3 O21 O3 47.8(13) 1_455 2
O2 O21 O3 83(2) 2_546 2
La O21 O3 155(3) 2_656 2
O2 O21 O21 117(6) 4_665 1_556
O21 O21 O21 28(10) 2_556 1_556
Ga3 O21 O21 82(4) 4_665 1_556
Ga2 O21 O21 85(3) . 1_556
La O21 O21 158.0(18) 4_665 1_556
O2 O21 O21 54(4) 5_666 1_556
O2 O21 O21 105(3) 3_655 1_556
Ga2 O21 O21 85(3) 2_556 1_556
O1 O21 O21 43(2) 1_556 1_556
O3 O21 O21 115(3) 3 1_556
O1 O21 O21 128(2) 2 1_556
O3 O21 O21 113(2) 4_665 1_556
O3 O21 O21 57(2) 6_556 1_556
La O21 O21 18.8(19) 4_666 1_556
O21 O21 O21 90.0 3_655 1_556
O21 O21 O21 90.000(19) 4_665 1_556
O2 O21 O21 68(3) 6_566 1_556
O3 O21 O21 59(2) 5_666 1_556
O2 O21 O21 100(2) . 1_556
O1 O21 O21 141(2) . 1_556
Ga3 O21 O21 86.7(19) 2_656 1_556
O3 O21 O21 110(2) . 1_556
La O21 O21 125(2) . 1_556
Ga3 O21 O21 86.8(19) 1_565 1_556
O2 O21 O21 158.5(16) 5_665 1_556
O21 O21 O21 84(4) 5_656 1_556
O21 O21 O21 84(4) 5_666 1_556
O3 O21 O21 143.9(18) 6 1_556
Nb O21 O21 123.8(16) . 1_556
Ga1 O21 O21 123.8(16) . 1_556
O21 O21 O21 177(3) 2 1_556
O21 O21 O21 84(4) 6_566 1_556
O21 O21 O21 84(4) 6_666 1_556
O3 O21 O21 141.3(15) 5_665 1_556
O3 O21 O21 65(2) 2_556 1_556
La O21 O21 50.6(14) 1_556 1_556
La O21 O21 123.1(15) 2 1_556
La O21 O21 118.4(16) 2_655 1_556
O2 O21 O21 75(2) 2_556 1_556
O2 O21 O21 145.0(15) 6_565 1_556
Ga3 O21 O21 87.3(15) 2_546 1_556
O3 O21 O21 103.4(16) 1_665 1_556
O21 O21 O21 90.000(8) 4_565 1_556
O21 O21 O21 90.000(12) 3_665 1_556
O1 O21 O21 37(2) 2_556 1_556
Nb O21 O21 51.5(13) 1_556 1_556
Ga1 O21 O21 51.5(13) 1_556 1_556
Ga1 O21 O21 117.9(13) 1_665 1_556
Nb O21 O21 117.9(13) 1_665 1_556
O2 O21 O21 17.4(16) 4_666 1_556
Ga3 O21 O21 87.6(14) . 1_556
O2 O21 O21 77.0(16) 2_656 1_556
Ga3 O21 O21 161.3(10) 4_664 1_556
La O21 O21 52.2(17) 2_556 1_556
Ga2 O21 O21 155.7(15) 1_554 1_556
Ga3 O21 O21 87.4(15) 1_455 1_556
O2 O21 O21 76.2(16) 2_546 1_556
La O21 O21 57.3(12) 2_656 1_556
O3 O21 O21 134.5(14) 2 1_556
O2 O21 O21 63(6) 4_665 1_554
O21 O21 O21 152(10) 2_556 1_554
Ga3 O21 O21 98(4) 4_665 1_554
Ga2 O21 O21 95(3) . 1_554
La O21 O21 22.0(19) 4_665 1_554
O2 O21 O21 126(4) 5_666 1_554
O2 O21 O21 75(3) 3_655 1_554
Ga2 O21 O21 95(3) 2_556 1_554
O1 O21 O21 137(2) 1_556 1_554
O3 O21 O21 65(3) 3 1_554
O1 O21 O21 52(2) 2 1_554
O3 O21 O21 67(3) 4_665 1_554
O3 O21 O21 123(2) 6_556 1_554
La O21 O21 161.2(19) 4_666 1_554
O21 O21 O21 90.000(8) 3_655 1_554
O21 O21 O21 90.000(6) 4_665 1_554
O2 O21 O21 112(3) 6_566 1_554
O3 O21 O21 121(2) 5_666 1_554
O2 O21 O21 80(2) . 1_554
O1 O21 O21 39(2) . 1_554
Ga3 O21 O21 93.3(19) 2_656 1_554
O3 O21 O21 70(2) . 1_554
La O21 O21 55(2) . 1_554
Ga3 O21 O21 93.2(19) 1_565 1_554
O2 O21 O21 21.5(16) 5_665 1_554
O21 O21 O21 96(4) 5_656 1_554
O21 O21 O21 96(4) 5_666 1_554
O3 O21 O21 36.1(18) 6 1_554
Nb O21 O21 56.2(16) . 1_554
Ga1 O21 O21 56.2(16) . 1_554
O21 O21 O21 3(3) 2 1_554
O21 O21 O21 96(4) 6_566 1_554
O21 O21 O21 96(4) 6_666 1_554
O3 O21 O21 38.7(15) 5_665 1_554
O3 O21 O21 115(2) 2_556 1_554
La O21 O21 129.4(14) 1_556 1_554
La O21 O21 56.9(15) 2 1_554
La O21 O21 61.6(16) 2_655 1_554
O2 O21 O21 105(2) 2_556 1_554
O2 O21 O21 35.0(15) 6_565 1_554
Ga3 O21 O21 92.7(15) 2_546 1_554
O3 O21 O21 76.6(16) 1_665 1_554
O21 O21 O21 90.0 4_565 1_554
O21 O21 O21 90.000(11) 3_665 1_554
O1 O21 O21 143(2) 2_556 1_554
Nb O21 O21 128.5(13) 1_556 1_554
Ga1 O21 O21 128.5(13) 1_556 1_554
Ga1 O21 O21 62.1(13) 1_665 1_554
Nb O21 O21 62.1(13) 1_665 1_554
O2 O21 O21 162.6(16) 4_666 1_554
Ga3 O21 O21 92.4(14) . 1_554
O2 O21 O21 103.0(17) 2_656 1_554
Ga3 O21 O21 18.7(10) 4_664 1_554
La O21 O21 127.8(17) 2_556 1_554
Ga2 O21 O21 24.3(15) 1_554 1_554
Ga3 O21 O21 92.6(15) 1_455 1_554
O2 O21 O21 103.8(16) 2_546 1_554
La O21 O21 122.7(12) 2_656 1_554
O3 O21 O21 45.5(14) 2 1_554
O21 O21 O21 180.00(3) 1_556 1_554
O2 O21 O3 105(6) 4_665 3_556
O21 O21 O3 30(9) 2_556 3_556
Ga3 O21 O3 53(3) 4_665 3_556
Ga2 O21 O3 107(5) . 3_556
La O21 O3 159(5) 4_665 3_556
O2 O21 O3 25(4) 5_666 3_556
O2 O21 O3 139(4) 3_655 3_556
Ga2 O21 O3 75(3) 2_556 3_556
O1 O21 O3 70(2) 1_556 3_556
O3 O21 O3 81(2) 3 3_556
O1 O21 O3 111(3) 2 3_556
O3 O21 O3 135(3) 4_665 3_556
O3 O21 O3 44(3) 6_556 3_556
La O21 O3 50(2) 4_666 3_556
O21 O21 O3 97(3) 3_655 3_556
O21 O21 O3 122.3(18) 4_665 3_556
O2 O21 O3 83(3) 6_566 3_556
O3 O21 O3 91(3) 5_666 3_556
O2 O21 O3 116(4) . 3_556
O1 O21 O3 152(3) . 3_556
Ga3 O21 O3 120(3) 2_656 3_556
O3 O21 O3 90(3) . 3_556
La O21 O3 118(3) . 3_556
Ga3 O21 O3 105(3) 1_565 3_556
O2 O21 O3 125(2) 5_665 3_556
O21 O21 O3 91(4) 5_656 3_556
O21 O21 O3 90(4) 5_666 3_556
O3 O21 O3 119(3) 6 3_556
Nb O21 O3 93.0(17) . 3_556
Ga1 O21 O3 93.0(17) . 3_556
O21 O21 O3 144(3) 2 3_556
O21 O21 O3 60(3) 6_566 3_556
O21 O21 O3 116(5) 6_666 3_556
O3 O21 O3 165(3) 5_665 3_556
O3 O21 O3 30.7(18) 2_556 3_556
La O21 O3 58.0(19) 1_556 3_556
La O21 O3 92.7(18) 2 3_556
La O21 O3 146(4) 2_655 3_556
O2 O21 O3 62(2) 2_556 3_556
O2 O21 O3 142(3) 6_565 3_556
Ga3 O21 O3 66.0(18) 2_546 3_556
O3 O21 O3 136(2) 1_665 3_556
O21 O21 O3 65(2) 4_565 3_556
O21 O21 O3 96(2) 3_665 3_556
O1 O21 O3 39.4(16) 2_556 3_556
Nb O21 O3 25.7(13) 1_556 3_556
Ga1 O21 O3 25.7(13) 1_556 3_556
Ga1 O21 O3 144(2) 1_665 3_556
Nb O21 O3 144(2) 1_665 3_556
O2 O21 O3 34.1(17) 4_666 3_556
Ga3 O21 O3 102(3) . 3_556
O2 O21 O3 111(3) 2_656 3_556
Ga3 O21 O3 128.6(17) 4_664 3_556
La O21 O3 27.2(10) 2_556 3_556
Ga2 O21 O3 156(2) 1_554 3_556
Ga3 O21 O3 53.8(12) 1_455 3_556
O2 O21 O3 65(2) 2_546 3_556
La O21 O3 88(2) 2_656 3_556
O3 O21 O3 100.4(17) 2 3_556
O21 O21 O3 34.1(14) 1_556 3_556
O21 O21 O3 145.9(14) 1_554 3_556
O2 O21 La 124(7) 4_665 1_565
O21 O21 La 92(10) 2_556 1_565
Ga3 O21 La 116(6) 4_665 1_565
Ga2 O21 La 135(3) . 1_565
La O21 La 51(3) 4_665 1_565
O2 O21 La 89(5) 5_666 1_565
O2 O21 La 88(3) 3_655 1_565
Ga2 O21 La 37(2) 2_556 1_565
O1 O21 La 142(2) 1_556 1_565
O3 O21 La 78(4) 3 1_565
O1 O21 La 18.6(10) 2 1_565
O3 O21 La 44(3) 4_665 1_565
O3 O21 La 149(4) 6_556 1_565
La O21 La 105(3) 4_666 1_565
O21 O21 La 150.6(15) 3_655 1_565
O21 O21 La 107(2) 4_665 1_565
O2 O21 La 54(3) 6_566 1_565
O3 O21 La 87(3) 5_666 1_565
O2 O21 La 132(3) . 1_565
O1 O21 La 93(3) . 1_565
Ga3 O21 La 86(2) 2_656 1_565
O3 O21 La 123(3) . 1_565
La O21 La 118(3) . 1_565
Ga3 O21 La 45.4(14) 1_565 1_565
O2 O21 La 56(2) 5_665 1_565
O21 O21 La 157(4) 5_656 1_565
O21 O21 La 35(3) 5_666 1_565
O3 O21 La 93(3) 6 1_565
Nb O21 La 95(3) . 1_565
Ga1 O21 La 95(3) . 1_565
O21 O21 La 60(3) 2 1_565
O21 O21 La 56(4) 6_566 1_565
O21 O21 La 109(3) 6_666 1_565
O3 O21 La 55.3(18) 5_665 1_565
O3 O21 La 100(3) 2_556 1_565
La O21 La 168(3) 1_556 1_565
La O21 La 50.1(16) 2 1_565
La O21 La 100(2) 2_655 1_565
O2 O21 La 49.7(17) 2_556 1_565
O2 O21 La 32.0(13) 6_565 1_565
Ga3 O21 La 133(3) 2_546 1_565
O3 O21 La 73.8(17) 1_665 1_565
O21 O21 La 53.7(10) 4_565 1_565
O21 O21 La 29.6(11) 3_665 1_565
O1 O21 La 82(2) 2_556 1_565
Nb O21 La 127(2) 1_556 1_565
Ga1 O21 La 127(2) 1_556 1_565
Ga1 O21 La 52.0(12) 1_665 1_565
Nb O21 La 52.0(12) 1_665 1_565
O2 O21 La 134(3) 4_666 1_565
Ga3 O21 La 146(2) . 1_565
O2 O21 La 99.0(19) 2_656 1_565
Ga3 O21 La 71.7(19) 4_664 1_565
La O21 La 85(2) 2_556 1_565
Ga2 O21 La 81.7(19) 1_554 1_565
Ga3 O21 La 98(2) 1_455 1_565
O2 O21 La 152(2) 2_546 1_565
La O21 La 128.6(15) 2_656 1_565
O3 O21 La 70(2) 2 1_565
O21 O21 La 117.3(12) 1_556 1_565
O21 O21 La 62.7(12) 1_554 1_565
O3 O21 La 112(3) 3_556 1_565
O2 O21 O3 68(6) 4_665 2_656
O21 O21 O3 100(10) 2_556 2_656
Ga3 O21 O3 101(5) 4_665 2_656
Ga2 O21 O3 13(2) . 2_656
La O21 O3 105(3) 4_665 2_656
O2 O21 O3 120(6) 5_666 2_656
O2 O21 O3 55(3) 3_655 2_656
Ga2 O21 O3 149(3) 2_556 2_656
O1 O21 O3 28.8(18) 1_556 2_656
O3 O21 O3 134(4) 3 2_656
O1 O21 O3 153(3) 2 2_656
O3 O21 O3 98(3) 4_665 2_656
O3 O21 O3 67(3) 6_556 2_656
La O21 O3 72(3) 4_666 2_656
O21 O21 O3 32.9(13) 3_655 2_656
O21 O21 O3 36.1(12) 4_665 2_656
O2 O21 O3 108(3) 6_566 2_656
O3 O21 O3 67(2) 5_666 2_656
O2 O21 O3 28.8(17) . 2_656
O1 O21 O3 69(2) . 2_656
Ga3 O21 O3 57.6(19) 2_656 2_656
O3 O21 O3 81(3) . 2_656
La O21 O3 66(2) . 2_656
Ga3 O21 O3 104(2) 1_565 2_656
O2 O21 O3 126(3) 5_665 2_656
O21 O21 O3 32(3) 5_656 2_656
O21 O21 O3 125(4) 5_666 2_656
O3 O21 O3 96(2) 6 2_656
Nb O21 O3 110(3) . 2_656
Ga1 O21 O3 110(3) . 2_656
O21 O21 O3 111(3) 2 2_656
O21 O21 O3 155(5) 6_566 2_656
O21 O21 O3 34(3) 6_666 2_656
O3 O21 O3 93.7(18) 5_665 2_656
O3 O21 O3 115(3) 2_556 2_656
La O21 O3 41.7(14) 1_556 2_656
La O21 O3 157(2) 2 2_656
La O21 O3 50.3(14) 2_655 2_656
O2 O21 O3 145(3) 2_556 2_656
O2 O21 O3 121(2) 6_565 2_656
Ga3 O21 O3 81(2) 2_546 2_656
O3 O21 O3 68.8(17) 1_665 2_656
O21 O21 O3 160.1(18) 4_565 2_656
O21 O21 O3 127(3) 3_665 2_656
O1 O21 O3 107(3) 2_556 2_656
Nb O21 O3 88(2) 1_556 2_656
Ga1 O21 O3 88(2) 1_556 2_656
Ga1 O21 O3 90.9(18) 1_665 2_656
Nb O21 O3 90.9(18) 1_665 2_656
O2 O21 O3 63(2) 4_666 2_656
Ga3 O21 O3 21.5(9) . 2_656
O2 O21 O3 45.6(17) 2_656 2_656
Ga3 O21 O3 111(2) 4_664 2_656
La O21 O3 122(3) 2_556 2_656
Ga2 O21 O3 83.6(17) 1_554 2_656
Ga3 O21 O3 119(3) 1_455 2_656
O2 O21 O3 63(2) 2_546 2_656
La O21 O3 23.6(10) 2_656 2_656
O3 O21 O3 131(3) 2 2_656
O21 O21 O3 72.1(13) 1_556 2_656
O21 O21 O3 107.9(13) 1_554 2_656
O3 O21 O3 95(3) 3_556 2_656
La O21 O3 143(2) 1_565 2_656
O2 O21 O2 117(7) 4_665 3_656
O21 O21 O2 52(10) 2_556 3_656
Ga3 O21 O2 109(5) 4_665 3_656
Ga2 O21 O2 63(3) . 3_656
La O21 O2 131(3) 4_665 3_656
O2 O21 O2 84(4) 5_666 3_656
O2 O21 O2 74(3) 3_655 3_656
Ga2 O21 O2 97(3) 2_556 3_656
O1 O21 O2 28.2(14) 1_556 3_656
O3 O21 O2 146(4) 3 3_656
O1 O21 O2 134(3) 2 3_656
O3 O21 O2 91(3) 4_665 3_656
O3 O21 O2 75(3) 6_556 3_656
La O21 O2 20.7(16) 4_666 3_656
O21 O21 O2 81.4(13) 3_655 3_656
O21 O21 O2 60.0(13) 4_665 3_656
O2 O21 O2 63(3) 6_566 3_656
O3 O21 O2 34(2) 5_666 3_656
O2 O21 O2 81(2) . 3_656
O1 O21 O2 116(3) . 3_656
Ga3 O21 O2 56.5(17) 2_656 3_656
O3 O21 O2 121(4) . 3_656
La O21 O2 117(3) . 3_656
Ga3 O21 O2 72.7(17) 1_565 3_656
O2 O21 O2 168(2) 5_665 3_656
O21 O21 O2 77(4) 5_656 3_656
O21 O21 O2 82(3) 5_666 3_656
O3 O21 O2 147(3) 6 3_656
Nb O21 O2 147(3) . 3_656
Ga1 O21 O2 147(3) . 3_656
O21 O21 O2 151(2) 2 3_656
O21 O21 O2 108(4) 6_566 3_656
O21 O21 O2 54(3) 6_666 3_656
O3 O21 O2 113(2) 5_665 3_656
O3 O21 O2 96(3) 2_556 3_656
La O21 O2 55.3(19) 1_556 3_656
La O21 O2 149(3) 2 3_656
La O21 O2 90(2) 2_655 3_656
O2 O21 O2 93(2) 2_556 3_656
O2 O21 O2 128(2) 6_565 3_656
Ga3 O21 O2 105(3) 2_546 3_656
O3 O21 O2 73.8(15) 1_665 3_656
O21 O21 O2 114.5(14) 4_565 3_656
O21 O21 O2 87(2) 3_665 3_656
O1 O21 O2 56.2(19) 2_556 3_656
Nb O21 O2 79(2) 1_556 3_656
Ga1 O21 O2 79(2) 1_556 3_656
Ga1 O21 O2 92.0(15) 1_665 3_656
Nb O21 O2 92.0(15) 1_665 3_656
O2 O21 O2 37(2) 4_666 3_656
Ga3 O21 O2 73(2) . 3_656
O2 O21 O2 46.1(18) 2_656 3_656
Ga3 O21 O2 163(2) 4_664 3_656
La O21 O2 80.8(19) 2_556 3_656
Ga2 O21 O2 129(2) 1_554 3_656
Ga3 O21 O2 117(2) 1_455 3_656
O2 O21 O2 88(3) 2_546 3_656
La O21 O2 31.0(11) 2_656 3_656
O3 O21 O2 165(2) 2 3_656
O21 O21 O2 30.9(12) 1_556 3_656
O21 O21 O2 149.1(12) 1_554 3_656
O3 O21 O2 65(2) 3_556 3_656
La O21 O2 116.0(19) 1_565 3_656
O3 O21 O2 52.5(17) 2_656 3_656
O2 O21 O2 45(6) 4_665 6_556
O21 O21 O2 105(10) 2_556 6_556
Ga3 O21 O2 74(5) 4_665 6_556
Ga2 O21 O2 32(2) . 6_556
La O21 O2 111(3) 4_665 6_556
O2 O21 O2 108(5) 5_666 6_556
O2 O21 O2 78(3) 3_655 6_556
Ga2 O21 O2 161(4) 2_556 6_556
O1 O21 O2 44(2) 1_556 6_556
O3 O21 O2 105(3) 3 6_556
O1 O21 O2 153(3) 2 6_556
O3 O21 O2 123(4) 4_665 6_556
O3 O21 O2 46(3) 6_556 6_556
La O21 O2 87(3) 4_666 6_556
O21 O21 O2 11.9(14) 3_655 6_556
O21 O21 O2 62(2) 4_665 6_556
O2 O21 O2 134(4) 6_566 6_556
O3 O21 O2 94(3) 5_666 6_556
O2 O21 O2 31(2) . 6_556
O1 O21 O2 69(2) . 6_556
Ga3 O21 O2 86(3) 2_656 6_556
O3 O21 O2 53(2) . 6_556
La O21 O2 47.9(17) . 6_556
Ga3 O21 O2 133(3) 1_565 6_556
O2 O21 O2 113(2) 5_665 6_556
O21 O21 O2 6(3) 5_656 6_556
O21 O21 O2 153(4) 5_666 6_556
O3 O21 O2 76(2) 6 6_556
Nb O21 O2 82.7(19) . 6_556
Ga1 O21 O2 82.7(19) . 6_556
O21 O21 O2 105(3) 2 6_556
O21 O21 O2 140(4) 6_566 6_556
O21 O21 O2 62(3) 6_666 6_556
O3 O21 O2 107(2) 5_665 6_556
O3 O21 O2 95(3) 2_556 6_556
La O21 O2 29.5(12) 1_556 6_556
La O21 O2 131.0(19) 2 6_556
La O21 O2 62.8(18) 2_655 6_556
O2 O21 O2 148(3) 2_556 6_556
O2 O21 O2 130(3) 6_565 6_556
Ga3 O21 O2 52.6(16) 2_546 6_556
O3 O21 O2 94(2) 1_665 6_556
O21 O21 O2 140(3) 4_565 6_556
O21 O21 O2 155(2) 3_665 6_556
O1 O21 O2 115(3) 2_556 6_556
Nb O21 O2 69(2) 1_556 6_556
Ga1 O21 O2 69(2) 1_556 6_556
Ga1 O21 O2 114(2) 1_665 6_556
Nb O21 O2 114(2) 1_665 6_556
O2 O21 O2 62(2) 4_666 6_556
Ga3 O21 O2 16.9(10) . 6_556
O2 O21 O2 74.5(19) 2_656 6_556
Ga3 O21 O2 96.5(19) 4_664 6_556
La O21 O2 113(3) 2_556 6_556
Ga2 O21 O2 81.0(18) 1_554 6_556
Ga3 O21 O2 91.4(19) 1_455 6_556
O2 O21 O2 35(2) 2_546 6_556
La O21 O2 50.1(16) 2_656 6_556
O3 O21 O2 106(2) 2 6_556
O21 O21 O2 78.2(14) 1_556 6_556
O21 O21 O2 101.8(14) 1_554 6_556
O3 O21 O2 86(3) 3_556 6_556
La O21 O2 162(2) 1_565 6_556
O3 O21 O2 29.0(14) 2_656 6_556
O2 O21 O2 72(2) 3_656 6_556
O2 O21 O3 142(8) 4_665 4_666
O21 O21 O3 40(10) 2_556 4_666
Ga3 O21 O3 117(5) 4_665 4_666
Ga2 O21 O3 85(3) . 4_666
La O21 O3 122(3) 4_665 4_666
O2 O21 O3 75(4) 5_666 4_666
O2 O21 O3 79(3) 3_655 4_666
Ga2 O21 O3 73(2) 2_556 4_666
O1 O21 O3 53.6(18) 1_556 4_666
O3 O21 O3 137(4) 3 4_666
O1 O21 O3 109(3) 2 4_666
O3 O21 O3 78(2) 4_665 4_666
O3 O21 O3 92(3) 6_556 4_666
La O21 O3 17.1(12) 4_666 4_666
O21 O21 O3 106.7(19) 3_655 4_666
O21 O21 O3 73(2) 4_665 4_666
O2 O21 O3 38(2) 6_566 4_666
O3 O21 O3 26.8(18) 5_666 4_666
O2 O21 O3 103(3) . 4_666
O1 O21 O3 129(3) . 4_666
Ga3 O21 O3 58.1(17) 2_656 4_666
O3 O21 O3 144(4) . 4_666
La O21 O3 142(4) . 4_666
Ga3 O21 O3 52.4(12) 1_565 4_666
O2 O21 O3 148(3) 5_665 4_666
O21 O21 O3 103(5) 5_656 4_666
O21 O21 O3 57(3) 5_666 4_666
O3 O21 O3 172(3) 6 4_666
Nb O21 O3 158(3) . 4_666
Ga1 O21 O3 158(3) . 4_666
O21 O21 O3 144(2) 2 4_666
O21 O21 O3 88(3) 6_566 4_666
O21 O21 O3 67(3) 6_666 4_666
O3 O21 O3 107(2) 5_665 4_666
O3 O21 O3 93(2) 2_556 4_666
La O21 O3 78(2) 1_556 4_666
La O21 O3 126(3) 2 4_666
La O21 O3 103(2) 2_655 4_666
O2 O21 O3 70(2) 2_556 4_666
O2 O21 O3 111(2) 6_565 4_666
Ga3 O21 O3 123(3) 2_546 4_666
O3 O21 O3 72.0(17) 1_665 4_666
O21 O21 O3 94.4(18) 4_565 4_666
O21 O21 O3 62(2) 3_665 4_666
O1 O21 O3 38.7(14) 2_556 4_666
Nb O21 O3 87(2) 1_556 4_666
Ga1 O21 O3 87(2) 1_556 4_666
Ga1 O21 O3 82.6(15) 1_665 4_666
Nb O21 O3 82.6(15) 1_665 4_666
O2 O21 O3 51(2) 4_666 4_666
Ga3 O21 O3 98(3) . 4_666
O2 O21 O3 53.7(18) 2_656 4_666
Ga3 O21 O3 162(3) 4_664 4_666
La O21 O3 69.1(19) 2_556 4_666
Ga2 O21 O3 137(2) 1_554 4_666
Ga3 O21 O3 117(3) 1_455 4_666
O2 O21 O3 109(3) 2_546 4_666
La O21 O3 53.2(17) 2_656 4_666
O3 O21 O3 152(4) 2 4_666
O21 O21 O3 35.8(16) 1_556 4_666
O21 O21 O3 144.2(16) 1_554 4_666
O3 O21 O3 65(2) 3_556 4_666
La O21 O3 91.9(18) 1_565 4_666
O3 O21 O3 76(2) 2_656 4_666
O2 O21 O3 25.4(15) 3_656 4_666
O2 O21 O3 97(3) 6_556 4_666
O2 O21 O2 144(7) 4_665 1_565
O21 O21 O2 81(10) 2_556 1_565
Ga3 O21 O2 141(6) 4_665 1_565
Ga2 O21 O2 113(3) . 1_565
La O21 O2 63(2) 4_665 1_565
O2 O21 O2 97(5) 5_666 1_565
O2 O21 O2 68(3) 3_655 1_565
Ga2 O21 O2 46.0(19) 2_556 1_565
O1 O21 O2 111(2) 1_556 1_565
O3 O21 O2 109(5) 3 1_565
O1 O21 O2 49.9(18) 2 1_565
O3 O21 O2 27(2) 4_665 1_565
O3 O21 O2 153(3) 6_556 1_565
La O21 O2 81(2) 4_666 1_565
O21 O21 O2 142(3) 3_655 1_565
O21 O21 O2 83(3) 4_665 1_565
O2 O21 O2 30(3) 6_566 1_565
O3 O21 O2 56(2) 5_666 1_565
O2 O21 O2 120(3) . 1_565
O1 O21 O2 98(3) . 1_565
Ga3 O21 O2 58.7(16) 2_656 1_565
O3 O21 O2 151(4) . 1_565
La O21 O2 132(3) . 1_565
Ga3 O21 O2 14.1(11) 1_565 1_565
O2 O21 O2 84(3) 5_665 1_565
O21 O21 O2 145(4) 5_656 1_565
O21 O21 O2 21(2) 5_666 1_565
O3 O21 O2 118(3) 6 1_565
Nb O21 O2 126(3) . 1_565
Ga1 O21 O2 126(3) . 1_565
O21 O21 O2 81(3) 2 1_565
O21 O21 O2 73(4) 6_566 1_565
O21 O21 O2 83(3) 6_666 1_565
O3 O21 O2 55(2) 5_665 1_565
O3 O21 O2 116(3) 2_556 1_565
La O21 O2 142(3) 1_556 1_565
La O21 O2 81(3) 2 1_565
La O21 O2 89.9(18) 2_655 1_565
O2 O21 O2 57.1(18) 2_556 1_565
O2 O21 O2 47(2) 6_565 1_565
Ga3 O21 O2 163(3) 2_546 1_565
O3 O21 O2 51.8(18) 1_665 1_565
O21 O21 O2 74.3(17) 4_565 1_565
O21 O21 O2 16.2(17) 3_665 1_565
O1 O21 O2 71.2(19) 2_556 1_565
Nb O21 O2 135(3) 1_556 1_565
Ga1 O21 O2 135(3) 1_556 1_565
Ga1 O21 O2 37.3(12) 1_665 1_565
Nb O21 O2 37.3(12) 1_665 1_565
O2 O21 O2 115(2) 4_666 1_565
Ga3 O21 O2 130(2) . 1_565
O2 O21 O2 70(2) 2_656 1_565
Ga3 O21 O2 97(3) 4_664 1_565
La O21 O2 90(2) 2_556 1_565
Ga2 O21 O2 92(2) 1_554 1_565
Ga3 O21 O2 124(3) 1_455 1_565
O2 O21 O2 174(3) 2_546 1_565
La O21 O2 97.8(17) 2_656 1_565
O3 O21 O2 102(3) 2 1_565
O21 O21 O2 97.9(17) 1_556 1_565
O21 O21 O2 82.1(17) 1_554 1_565
O3 O21 O2 110(3) 3_556 1_565
La O21 O2 31.4(12) 1_565 1_565
O3 O21 O2 116(2) 2_656 1_565
O2 O21 O2 87(2) 3_656 1_565
O2 O21 O2 144(3) 6_556 1_565
O3 O21 O2 65.1(16) 4_666 1_565
O2 O21 O3 51(4) 4_665 4
O21 O21 O3 99(7) 2_556 4
Ga3 O21 O3 21(3) 4_665 4
Ga2 O21 O3 109(3) . 4
La O21 O3 98(3) 4_665 4
O2 O21 O3 66(3) 5_666 4
O2 O21 O3 140(3) 3_655 4
Ga2 O21 O3 96(3) 2_556 4
O1 O21 O3 112(3) 1_556 4
O3 O21 O3 26(2) 3 4
O1 O21 O3 86(2) 2 4
O3 O21 O3 139(4) 4_665 4
O3 O21 O3 56(2) 6_556 4
La O21 O3 122(3) 4_666 4
O21 O21 O3 79(3) 3_655 4
O21 O21 O3 137(3) 4_665 4
O2 O21 O3 136(4) 6_566 4
O3 O21 O3 162(4) 5_666 4
O2 O21 O3 96(2) . 4
O1 O21 O3 90.7(18) . 4
Ga3 O21 O3 161(3) 2_656 4
O3 O21 O3 32.4(19) . 4
La O21 O3 62.1(11) . 4
Ga3 O21 O3 147(4) 1_565 4
O2 O21 O3 62.6(19) 5_665 4
O21 O21 O3 78.0(19) 5_656 4
O21 O21 O3 124(4) 5_666 4
O3 O21 O3 47.8(18) 6 4
Nb O21 O3 21.0(7) . 4
Ga1 O21 O3 21.0(7) . 4
O21 O21 O3 76.5(17) 2 4
O21 O21 O3 69(2) 6_566 4
O21 O21 O3 139(4) 6_666 4
O3 O21 O3 115(2) 5_665 4
O3 O21 O3 45.1(19) 2_556 4
La O21 O3 80.1(16) 1_556 4
La O21 O3 53.3(13) 2 4
La O21 O3 114(2) 2_655 4
O2 O21 O3 90(2) 2_556 4
O2 O21 O3 102(3) 6_565 4
Ga3 O21 O3 29.3(7) 2_546 4
O3 O21 O3 151(3) 1_665 4
O21 O21 O3 65(3) 4_565 4
O21 O21 O3 124(3) 3_665 4
O1 O21 O3 103(2) 2_556 4
Nb O21 O3 51.9(11) 1_556 4
Ga1 O21 O3 51.9(11) 1_556 4
Ga1 O21 O3 138(3) 1_665 4
Nb O21 O3 138(3) 1_665 4
O2 O21 O3 92(2) 4_666 4
Ga3 O21 O3 91.7(18) . 4
O2 O21 O3 154(3) 2_656 4
Ga3 O21 O3 58.1(12) 4_664 4
La O21 O3 72.2(16) 2_556 4
Ga2 O21 O3 85.2(16) 1_554 4
Ga3 O21 O3 21.8(9) 1_455 4
O2 O21 O3 48.9(14) 2_546 4
La O21 O3 128(3) 2_656 4
O3 O21 O3 37.4(16) 2 4
O21 O21 O3 103.2(16) 1_556 4
O21 O21 O3 76.8(16) 1_554 4
O3 O21 O3 72.1(13) 3_556 4
La O21 O3 103(2) 1_565 4
O3 O21 O3 109(2) 2_656 4
O2 O21 O3 129(3) 3_656 4
O2 O21 O3 80.4(17) 6_556 4
O3 O21 O3 137(3) 4_666 4
O2 O21 O3 134(3) 1_565 4
O2 O21 Nb 141(7) 4_665 1_666
O21 O21 Nb 61(9) 2_556 1_666
Ga3 O21 Nb 140(5) 4_665 1_666
Ga2 O21 Nb 78(2) . 1_666
La O21 Nb 100(2) 4_665 1_666
O2 O21 Nb 95(4) 5_666 1_666
O2 O21 Nb 58(2) 3_655 1_666
Ga2 O21 Nb 77(2) 2_556 1_666
O1 O21 Nb 60.4(14) 1_556 1_666
O3 O21 Nb 151(4) 3 1_666
O1 O21 Nb 101(2) 2 1_666
O3 O21 Nb 56.4(18) 4_665 1_666
O3 O21 Nb 111(3) 6_556 1_666
La O21 Nb 39.1(11) 4_666 1_666
O21 O21 Nb 106.3(17) 3_655 1_666
O21 O21 Nb 56.6(19) 4_665 1_666
O2 O21 Nb 34.5(19) 6_566 1_666
O3 O21 Nb 7.2(16) 5_666 1_666
O2 O21 Nb 94(2) . 1_666
O1 O21 Nb 108.6(19) . 1_666
Ga3 O21 Nb 36.8(8) 2_656 1_666
O3 O21 Nb 154(4) . 1_666
La O21 Nb 133(3) . 1_666
Ga3 O21 Nb 37.0(8) 1_565 1_666
O2 O21 Nb 133(3) 5_665 1_666
O21 O21 Nb 105(4) 5_656 1_666
O21 O21 Nb 52(2) 5_666 1_666
O3 O21 Nb 152(3) 6 1_666
Nb O21 Nb 177(4) . 1_666
Ga1 O21 Nb 177(4) . 1_666
O21 O21 Nb 122.0(14) 2 1_666
O21 O21 Nb 100(3) 6_566 1_666
O21 O21 Nb 52(2) 6_666 1_666
O3 O21 Nb 83.8(16) 5_665 1_666
O3 O21 Nb 115(3) 2_556 1_666
La O21 Nb 91(2) 1_556 1_666
La O21 Nb 128(3) 2 1_666
La O21 Nb 83.7(13) 2_655 1_666
O2 O21 Nb 78.9(18) 2_556 1_666
O2 O21 Nb 92.8(18) 6_565 1_666
Ga3 O21 Nb 142(3) 2_546 1_666
O3 O21 Nb 49.1(10) 1_665 1_666
O21 O21 Nb 104.8(17) 4_565 1_666
O21 O21 Nb 55(2) 3_665 1_666
O1 O21 Nb 57.7(12) 2_556 1_666
Nb O21 Nb 109(2) 1_556 1_666
Ga1 O21 Nb 109(2) 1_556 1_666
Ga1 O21 Nb 60.0(9) 1_665 1_666
Nb O21 Nb 60.0(9) 1_665 1_666
O2 O21 Nb 70.8(19) 4_666 1_666
Ga3 O21 Nb 94(2) . 1_666
O2 O21 Nb 36.6(11) 2_656 1_666
Ga3 O21 Nb 141(2) 4_664 1_666
La O21 Nb 89.2(17) 2_556 1_666
Ga2 O21 Nb 114.9(16) 1_554 1_666
Ga3 O21 Nb 139(2) 1_455 1_666
O2 O21 Nb 124(3) 2_546 1_666
La O21 Nb 50.6(10) 2_656 1_666
O3 O21 Nb 152(3) 2 1_666
O21 O21 Nb 57.9(13) 1_556 1_666
O21 O21 Nb 122.1(13) 1_554 1_666
O3 O21 Nb 88(2) 3_556 1_666
La O21 Nb 82.0(14) 1_565 1_666
O3 O21 Nb 73.5(17) 2_656 1_666
O2 O21 Nb 36.2(12) 3_656 1_666
O2 O21 Nb 101(2) 6_556 1_666
O3 O21 Nb 23.2(11) 4_666 1_666
O2 O21 Nb 51.1(13) 1_565 1_666
O3 O21 Nb 160(3) 4 1_666
O2 O21 Ga1 141(7) 4_665 1_666
O21 O21 Ga1 61(9) 2_556 1_666
Ga3 O21 Ga1 140(5) 4_665 1_666
Ga2 O21 Ga1 78(2) . 1_666
La O21 Ga1 100(2) 4_665 1_666
O2 O21 Ga1 95(4) 5_666 1_666
O2 O21 Ga1 58(2) 3_655 1_666
Ga2 O21 Ga1 77(2) 2_556 1_666
O1 O21 Ga1 60.4(14) 1_556 1_666
O3 O21 Ga1 151(4) 3 1_666
O1 O21 Ga1 101(2) 2 1_666
O3 O21 Ga1 56.4(18) 4_665 1_666
O3 O21 Ga1 111(3) 6_556 1_666
La O21 Ga1 39.1(11) 4_666 1_666
O21 O21 Ga1 106.3(17) 3_655 1_666
O21 O21 Ga1 56.6(19) 4_665 1_666
O2 O21 Ga1 34.5(19) 6_566 1_666
O3 O21 Ga1 7.2(16) 5_666 1_666
O2 O21 Ga1 94(2) . 1_666
O1 O21 Ga1 108.6(19) . 1_666
Ga3 O21 Ga1 36.8(8) 2_656 1_666
O3 O21 Ga1 154(4) . 1_666
La O21 Ga1 133(3) . 1_666
Ga3 O21 Ga1 37.0(8) 1_565 1_666
O2 O21 Ga1 133(3) 5_665 1_666
O21 O21 Ga1 105(4) 5_656 1_666
O21 O21 Ga1 52(2) 5_666 1_666
O3 O21 Ga1 152(3) 6 1_666
Nb O21 Ga1 177(4) . 1_666
Ga1 O21 Ga1 177(4) . 1_666
O21 O21 Ga1 122.0(14) 2 1_666
O21 O21 Ga1 100(3) 6_566 1_666
O21 O21 Ga1 52(2) 6_666 1_666
O3 O21 Ga1 83.8(16) 5_665 1_666
O3 O21 Ga1 115(3) 2_556 1_666
La O21 Ga1 91(2) 1_556 1_666
La O21 Ga1 128(3) 2 1_666
La O21 Ga1 83.7(13) 2_655 1_666
O2 O21 Ga1 78.9(18) 2_556 1_666
O2 O21 Ga1 92.8(18) 6_565 1_666
Ga3 O21 Ga1 142(3) 2_546 1_666
O3 O21 Ga1 49.1(10) 1_665 1_666
O21 O21 Ga1 104.8(17) 4_565 1_666
O21 O21 Ga1 55(2) 3_665 1_666
O1 O21 Ga1 57.7(12) 2_556 1_666
Nb O21 Ga1 109(2) 1_556 1_666
Ga1 O21 Ga1 109(2) 1_556 1_666
Ga1 O21 Ga1 60.0(9) 1_665 1_666
Nb O21 Ga1 60.0(9) 1_665 1_666
O2 O21 Ga1 70.8(19) 4_666 1_666
Ga3 O21 Ga1 94(2) . 1_666
O2 O21 Ga1 36.6(11) 2_656 1_666
Ga3 O21 Ga1 141(2) 4_664 1_666
La O21 Ga1 89.2(17) 2_556 1_666
Ga2 O21 Ga1 114.9(16) 1_554 1_666
Ga3 O21 Ga1 139(2) 1_455 1_666
O2 O21 Ga1 124(3) 2_546 1_666
La O21 Ga1 50.6(10) 2_656 1_666
O3 O21 Ga1 152(3) 2 1_666
O21 O21 Ga1 57.9(13) 1_556 1_666
O21 O21 Ga1 122.1(13) 1_554 1_666
O3 O21 Ga1 88(2) 3_556 1_666
La O21 Ga1 82.0(14) 1_565 1_666
O3 O21 Ga1 73.5(17) 2_656 1_666
O2 O21 Ga1 36.2(12) 3_656 1_666
O2 O21 Ga1 101(2) 6_556 1_666
O3 O21 Ga1 23.2(11) 4_666 1_666
O2 O21 Ga1 51.1(13) 1_565 1_666
O3 O21 Ga1 160(3) 4 1_666
Nb O21 Ga1 0.0 1_666 1_666
O2 O21 O3 154(5) 4_665 2_666
O21 O21 O3 65(5) 2_556 2_666
Ga3 O21 O3 145(5) 4_665 2_666
Ga2 O21 O3 96(3) . 2_666
La O21 O3 86(2) 4_665 2_666
O2 O21 O3 93(4) 5_666 2_666
O2 O21 O3 63(3) 3_655 2_666
Ga2 O21 O3 58.8(19) 2_556 2_666
O1 O21 O3 82.5(19) 1_556 2_666
O3 O21 O3 133(5) 3 2_666
O1 O21 O3 78(2) 2 2_666
O3 O21 O3 42.1(19) 4_665 2_666
O3 O21 O3 129(3) 6_556 2_666
La O21 O3 54.0(15) 4_666 2_666
O21 O21 O3 126(2) 3_655 2_666
O21 O21 O3 69(3) 4_665 2_666
O2 O21 O3 18.1(19) 6_566 2_666
O3 O21 O3 28(3) 5_666 2_666
O2 O21 O3 110(3) . 2_666
O1 O21 O3 109(2) . 2_666
Ga3 O21 O3 44.5(14) 2_656 2_666
O3 O21 O3 173(3) . 2_666
La O21 O3 142(2) . 2_666
Ga3 O21 O3 15.7(9) 1_565 2_666
O2 O21 O3 113(3) 5_665 2_666
O21 O21 O3 125(4) 5_656 2_666
O21 O21 O3 31.5(19) 5_666 2_666
O3 O21 O3 144(3) 6 2_666
Nb O21 O3 155(4) . 2_666
Ga1 O21 O3 155(4) . 2_666
O21 O21 O3 107(2) 2 2_666
O21 O21 O3 85(3) 6_566 2_666
O21 O21 O3 66(2) 6_666 2_666
O3 O21 O3 72.9(18) 5_665 2_666
O3 O21 O3 115(3) 2_556 2_666
La O21 O3 112(2) 1_556 2_666
La O21 O3 107(3) 2 2_666
La O21 O3 89.5(16) 2_655 2_666
O2 O21 O3 65(2) 2_556 2_666
O2 O21 O3 74.4(17) 6_565 2_666
Ga3 O21 O3 160(3) 2_546 2_666
O3 O21 O3 48.6(19) 1_665 2_666
O21 O21 O3 89.0(19) 4_565 2_666
O21 O21 O3 34(2) 3_665 2_666
O1 O21 O3 57.3(13) 2_556 2_666
Nb O21 O3 120(2) 1_556 2_666
Ga1 O21 O3 120(2) 1_556 2_666
Ga1 O21 O3 49.1(10) 1_665 2_666
Nb O21 O3 49.1(10) 1_665 2_666
O2 O21 O3 88(2) 4_666 2_666
Ga3 O21 O3 113(2) . 2_666
O2 O21 O3 50.9(17) 2_656 2_666
Ga3 O21 O3 125(3) 4_664 2_666
La O21 O3 86.1(18) 2_556 2_666
Ga2 O21 O3 109.4(18) 1_554 2_666
Ga3 O21 O3 134(3) 1_455 2_666
O2 O21 O3 145(3) 2_546 2_666
La O21 O3 71.9(16) 2_656 2_666
O3 O21 O3 130(3) 2 2_666
O21 O21 O3 72.3(14) 1_556 2_666
O21 O21 O3 107.7(14) 1_554 2_666
O3 O21 O3 95(2) 3_556 2_666
La O21 O3 59.9(15) 1_565 2_666
O3 O21 O3 94(2) 2_656 2_666
O2 O21 O3 57.1(17) 3_656 2_666
O2 O21 O3 122(3) 6_556 2_666
O3 O21 O3 37.1(14) 4_666 2_666
O2 O21 O3 29.4(11) 1_565 2_666
O3 O21 O3 154(3) 4 2_666
Nb O21 O3 22.1(9) 1_666 2_666
Ga1 O21 O3 22.1(9) 1_666 2_666
O2 O21 Ga2 86(6) 4_665 2
O21 O21 Ga2 125(10) 2_556 2
Ga3 O21 Ga2 100(5) 4_665 2
Ga2 O21 Ga2 120(4) . 2
La O21 Ga2 28.2(19) 4_665 2
O2 O21 Ga2 106(5) 5_666 2
O2 O21 Ga2 87(4) 3_655 2
Ga2 O21 Ga2 69(3) 2_556 2
O1 O21 Ga2 159(3) 1_556 2
O3 O21 Ga2 59(3) 3 2
O1 O21 Ga2 25.5(19) 2 2
O3 O21 Ga2 59(3) 4_665 2
O3 O21 Ga2 136(3) 6_556 2
La O21 Ga2 143(3) 4_666 2
O21 O21 Ga2 116.3(12) 3_655 2
O21 O21 Ga2 105.6(14) 4_665 2
O2 O21 Ga2 91(3) 6_566 2
O3 O21 Ga2 116(3) 5_666 2
O2 O21 Ga2 106(3) . 2
O1 O21 Ga2 64(2) . 2
Ga3 O21 Ga2 98(2) 2_656 2
O3 O21 Ga2 88(2) . 2
La O21 Ga2 81(2) . 2
Ga3 O21 Ga2 77(2) 1_565 2
O2 O21 Ga2 19.8(14) 5_665 2
O21 O21 Ga2 122(4) 5_656 2
O21 O21 Ga2 73(4) 5_666 2
O3 O21 Ga2 55.6(18) 6 2
Nb O21 Ga2 63.9(17) . 2
Ga1 O21 Ga2 63.9(17) . 2
O21 O21 Ga2 24(2) 2 2
O21 O21 Ga2 73(4) 6_566 2
O21 O21 Ga2 111(4) 6_666 2
O3 O21 Ga2 44.1(15) 5_665 2
O3 O21 Ga2 104(3) 2_556 2
La O21 Ga2 153(2) 1_556 2
La O21 Ga2 39.2(12) 2 2
La O21 Ga2 82.4(18) 2_655 2
O2 O21 Ga2 79(2) 2_556 2
O2 O21 Ga2 21.8(12) 6_565 2
Ga3 O21 Ga2 105.2(19) 2_546 2
O3 O21 Ga2 80.9(19) 1_665 2
O21 O21 Ga2 67.2(10) 4_565 2
O21 O21 Ga2 67.2(10) 3_665 2
O1 O21 Ga2 116(3) 2_556 2
Nb O21 Ga2 128(2) 1_556 2
Ga1 O21 Ga2 128(2) 1_556 2
Ga1 O21 Ga2 59.7(15) 1_665 2
Nb O21 Ga2 59.7(15) 1_665 2
O2 O21 Ga2 165(3) 4_666 2
Ga3 O21 Ga2 119(2) . 2
O2 O21 Ga2 111(2) 2_656 2
Ga3 O21 Ga2 33.9(9) 4_664 2
La O21 Ga2 106(3) 2_556 2
Ga2 O21 Ga2 49.8(11) 1_554 2
Ga3 O21 Ga2 87.8(19) 1_455 2
O2 O21 Ga2 122(2) 2_546 2
La O21 Ga2 139.9(19) 2_656 2
O3 O21 Ga2 42.9(13) 2 2
O21 O21 Ga2 153.4(12) 1_556 2
O21 O21 Ga2 26.6(12) 1_554 2
O3 O21 Ga2 131(3) 3_556 2
La O21 Ga2 38.0(10) 1_565 2
O3 O21 Ga2 132(2) 2_656 2
O2 O21 Ga2 149(2) 3_656 2
O2 O21 Ga2 128(2) 6_556 2
O3 O21 Ga2 129(2) 4_666 2
O2 O21 Ga2 63.9(19) 1_565 2
O3 O21 Ga2 80.3(18) 4 2
Nb O21 Ga2 113(2) 1_666 2
Ga1 O21 Ga2 113(2) 1_666 2
O3 O21 Ga2 93(2) 2_666 2
O2 O21 O2 81(5) 4_665 1_455
O21 O21 O2 81(10) 2_556 1_455
Ga3 O21 O2 37(4) 4_665 1_455
Ga2 O21 O2 140(4) . 1_455
La O21 O2 98(4) 4_665 1_455
O2 O21 O2 46(4) 5_666 1_455
O2 O21 O2 157(5) 3_655 1_455
Ga2 O21 O2 65(2) 2_556 1_455
O1 O21 O2 128(3) 1_556 1_455
O3 O21 O2 17.7(18) 3 1_455
O1 O21 O2 64(2) 2 1_455
O3 O21 O2 123(5) 4_665 1_455
O3 O21 O2 73(3) 6_556 1_455
La O21 O2 111(3) 4_666 1_455
O21 O21 O2 109(4) 3_655 1_455
O21 O21 O2 167(3) 4_665 1_455
O2 O21 O2 106(4) 6_566 1_455
O3 O21 O2 144(3) 5_666 1_455
O2 O21 O2 127(3) . 1_455
O1 O21 O2 111(3) . 1_455
Ga3 O21 O2 165(4) 2_656 1_455
O3 O21 O2 63(2) . 1_455
La O21 O2 90.2(19) . 1_455
Ga3 O21 O2 117(3) 1_565 1_455
O2 O21 O2 61(2) 5_665 1_455
O21 O21 O2 108(3) 5_656 1_455
O21 O21 O2 93(3) 5_666 1_455
O3 O21 O2 68(2) 6 1_455
Nb O21 O2 41.3(14) . 1_455
Ga1 O21 O2 41.3(14) . 1_455
O21 O21 O2 80(3) 2 1_455
O21 O21 O2 38.6(17) 6_566 1_455
O21 O21 O2 170(4) 6_666 1_455
O3 O21 O2 115(3) 5_665 1_455
O3 O21 O2 34.2(15) 2_556 1_455
La O21 O2 100(2) 1_556 1_455
La O21 O2 33.0(13) 2 1_455
La O21 O2 138(3) 2_655 1_455
O2 O21 O2 59.4(17) 2_556 1_455
O2 O21 O2 91(3) 6_565 1_455
Ga3 O21 O2 56.7(14) 2_546 1_455
O3 O21 O2 151(3) 1_665 1_455
O21 O21 O2 35(2) 4_565 1_455
O21 O21 O2 94(2) 3_665 1_455
O1 O21 O2 81(2) 2_556 1_455
Nb O21 O2 57.2(14) 1_556 1_455
Ga1 O21 O2 57.2(14) 1_556 1_455
Ga1 O21 O2 128(3) 1_665 1_455
Nb O21 O2 128(3) 1_665 1_455
O2 O21 O2 96(2) 4_666 1_455
Ga3 O21 O2 122(2) . 1_455
O2 O21 O2 173(2) 2_656 1_455
Ga3 O21 O2 66.3(18) 4_664 1_455
La O21 O2 51.0(13) 2_556 1_455
Ga2 O21 O2 100(2) 1_554 1_455
Ga3 O21 O2 19.4(10) 1_455 1_455
O2 O21 O2 75(2) 2_546 1_455
La O21 O2 148(3) 2_656 1_455
O3 O21 O2 36.6(16) 2 1_455
O21 O21 O2 98.3(18) 1_556 1_455
O21 O21 O2 81.7(18) 1_554 1_455
O3 O21 O2 64.5(16) 3_556 1_455
La O21 O2 79(2) 1_565 1_455
O3 O21 O2 138(3) 2_656 1_455
O2 O21 O2 129(3) 3_656 1_455
O2 O21 O2 109.2(18) 6_556 1_455
O3 O21 O2 120(3) 4_666 1_455
O2 O21 O2 106(3) 1_565 1_455
O3 O21 O2 30.9(14) 4 1_455
Nb O21 O2 137(3) 1_666 1_455
Ga1 O21 O2 137(3) 1_666 1_455
O3 O21 O2 124(3) 2_666 1_455
Ga2 O21 O2 71(2) 2 1_455
O2 O21 O3 61(4) 4_665 5_556
O21 O21 O3 76(7) 2_556 5_556
Ga3 O21 O3 13(4) 4_665 5_556
Ga2 O21 O3 96(4) . 5_556
La O21 O3 130(3) 4_665 5_556
O2 O21 O3 52(4) 5_666 5_556
O2 O21 O3 143(4) 3_655 5_556
Ga2 O21 O3 102(2) 2_556 5_556
O1 O21 O3 83(2) 1_556 5_556
O3 O21 O3 54(3) 3 5_556
O1 O21 O3 112(2) 2 5_556
O3 O21 O3 171(4) 4_665 5_556
O3 O21 O3 25.3(19) 6_556 5_556
La O21 O3 91(3) 4_666 5_556
O21 O21 O3 70(3) 3_655 5_556
O21 O21 O3 126(3) 4_665 5_556
O2 O21 O3 127(3) 6_566 5_556
O3 O21 O3 130(4) 5_666 5_556
O2 O21 O3 92(3) . 5_556
O1 O21 O3 109(2) . 5_556
Ga3 O21 O3 146(4) 2_656 5_556
O3 O21 O3 44(2) . 5_556
La O21 O3 74.2(17) . 5_556
Ga3 O21 O3 149(3) 1_565 5_556
O2 O21 O3 95.2(18) 5_665 5_556
O21 O21 O3 66(2) 5_656 5_556
O21 O21 O3 128(3) 5_666 5_556
O3 O21 O3 74.2(13) 6 5_556
Nb O21 O3 51.9(11) . 5_556
Ga1 O21 O3 51.9(11) . 5_556
O21 O21 O3 108.0(13) 2 5_556
O21 O21 O3 76(2) 6_566 5_556
O21 O21 O3 125(5) 6_666 5_556
O3 O21 O3 146(3) 5_665 5_556
O3 O21 O3 32.4(19) 2_556 5_556
La O21 O3 52.1(14) 1_556 5_556
La O21 O3 79.8(13) 2 5_556
La O21 O3 122(2) 2_655 5_556
O2 O21 O3 91(2) 2_556 5_556
O2 O21 O3 134(2) 6_565 5_556
Ga3 O21 O3 21.0(10) 2_546 5_556
O3 O21 O3 159(3) 1_665 5_556
O21 O21 O3 75(2) 4_565 5_556
O21 O21 O3 132(2) 3_665 5_556
O1 O21 O3 84.4(18) 2_556 5_556
Nb O21 O3 21.3(7) 1_556 5_556
Ga1 O21 O3 21.3(7) 1_556 5_556
Ga1 O21 O3 170(2) 1_665 5_556
Nb O21 O3 170(2) 1_665 5_556
O2 O21 O3 60.0(18) 4_666 5_556
Ga3 O21 O3 81(2) . 5_556
O2 O21 O3 133(3) 2_656 5_556
Ga3 O21 O3 89.3(14) 4_664 5_556
La O21 O3 59.2(12) 2_556 5_556
Ga2 O21 O3 109.7(18) 1_554 5_556
Ga3 O21 O3 28.7(8) 1_455 5_556
O2 O21 O3 30.3(14) 2_546 5_556
La O21 O3 101(2) 2_656 5_556
O3 O21 O3 69.6(11) 2 5_556
O21 O21 O3 72.2(14) 1_556 5_556
O21 O21 O3 107.8(13) 1_554 5_556
O3 O21 O3 46.0(19) 3_556 5_556
La O21 O3 127(2) 1_565 5_556
O3 O21 O3 91(2) 2_656 5_556
O2 O21 O3 97(2) 3_656 5_556
O2 O21 O3 64.9(19) 6_556 5_556
O3 O21 O3 108(2) 4_666 5_556
O2 O21 O3 148(3) 1_565 5_556
O3 O21 O3 32.5(13) 4 5_556
Nb O21 O3 130(3) 1_666 5_556
Ga1 O21 O3 130(3) 1_666 5_556
O3 O21 O3 141(2) 2_666 5_556
Ga2 O21 O3 112.4(18) 2 5_556
O2 O21 O3 48.1(14) 1_455 5_556
O2 O21 Ga2 29(5) 4_665 2_546
O21 O21 Ga2 110(10) 2_556 2_546
Ga3 O21 Ga2 56(4) 4_665 2_546
Ga2 O21 Ga2 50(2) . 2_546
La O21 Ga2 108(3) 4_665 2_546
O2 O21 Ga2 100(5) 5_666 2_546
O2 O21 Ga2 94(3) 3_655 2_546
Ga2 O21 Ga2 152(3) 2_556 2_546
O1 O21 Ga2 62(2) 1_556 2_546
O3 O21 Ga2 84(3) 3 2_546
O1 O21 Ga2 137(3) 2 2_546
O3 O21 Ga2 136(3) 4_665 2_546
O3 O21 Ga2 39.4(19) 6_556 2_546
La O21 Ga2 101(3) 4_666 2_546
O21 O21 Ga2 20(2) 3_655 2_546
O21 O21 Ga2 80(2) 4_665 2_546
O2 O21 Ga2 153(4) 6_566 2_546
O3 O21 Ga2 115(4) 5_666 2_546
O2 O21 Ga2 42.2(16) . 2_546
O1 O21 Ga2 68.4(19) . 2_546
Ga3 O21 Ga2 105(3) 2_656 2_546
O3 O21 Ga2 32.9(17) . 2_546
La O21 Ga2 37.5(11) . 2_546
Ga3 O21 Ga2 154(3) 1_565 2_546
O2 O21 Ga2 97(2) 5_665 2_546
O21 O21 Ga2 18.3(16) 5_656 2_546
O21 O21 Ga2 171(5) 5_666 2_546
O3 O21 Ga2 60.2(15) 6 2_546
Nb O21 Ga2 62.1(13) . 2_546
Ga1 O21 Ga2 62.1(13) . 2_546
O21 O21 Ga2 95(3) 2 2_546
O21 O21 Ga2 124(3) 6_566 2_546
O21 O21 Ga2 81(3) 6_666 2_546
O3 O21 Ga2 111(2) 5_665 2_546
O3 O21 Ga2 82(2) 2_556 2_546
La O21 Ga2 37.6(10) 1_556 2_546
La O21 Ga2 110.1(15) 2 2_546
La O21 Ga2 72.6(16) 2_655 2_546
O2 O21 Ga2 141(2) 2_556 2_546
O2 O21 Ga2 126(2) 6_565 2_546
Ga3 O21 Ga2 33.4(9) 2_546 2_546
O3 O21 Ga2 110(2) 1_665 2_546
O21 O21 Ga2 123(3) 4_565 2_546
O21 O21 Ga2 176(2) 3_665 2_546
O1 O21 Ga2 120(3) 2_556 2_546
Nb O21 Ga2 60.9(14) 1_556 2_546
Ga1 O21 Ga2 60.9(14) 1_556 2_546
Ga1 O21 Ga2 126(2) 1_665 2_546
Nb O21 Ga2 126(2) 1_665 2_546
O2 O21 Ga2 70(2) 4_666 2_546
Ga3 O21 Ga2 33.0(8) . 2_546
O2 O21 Ga2 95(2) 2_656 2_546
Ga3 O21 Ga2 81.9(13) 4_664 2_546
La O21 Ga2 106(2) 2_556 2_546
Ga2 O21 Ga2 76.9(14) 1_554 2_546
Ga3 O21 Ga2 73.0(13) 1_455 2_546
O2 O21 Ga2 20.3(11) 2_546 2_546
La O21 Ga2 71.0(18) 2_656 2_546
O3 O21 Ga2 86.1(17) 2 2_546
O21 O21 Ga2 87.7(13) 1_556 2_546
O21 O21 Ga2 92.3(13) 1_554 2_546
O3 O21 Ga2 84(2) 3_556 2_546
La O21 Ga2 154(2) 1_565 2_546
O3 O21 Ga2 49.9(14) 2_656 2_546
O2 O21 Ga2 90(2) 3_656 2_546
O2 O21 Ga2 21.0(10) 6_556 2_546
O3 O21 Ga2 114(3) 4_666 2_546
O2 O21 Ga2 162(2) 1_565 2_546
O3 O21 Ga2 59.7(12) 4 2_546
Nb O21 Ga2 121(3) 1_666 2_546
Ga1 O21 Ga2 121(3) 1_666 2_546
O3 O21 Ga2 143(3) 2_666 2_546
Ga2 O21 Ga2 115.7(18) 2 2_546
O2 O21 Ga2 89.5(17) 1_455 2_546
O3 O21 Ga2 49.8(13) 5_556 2_546
O2 O21 O3 77(5) 4_665 1_556
O21 O21 O3 59(10) 2_556 1_556
Ga3 O21 O3 49(4) 4_665 1_556
Ga2 O21 O3 76(4) . 1_556
La O21 O3 158(4) 4_665 1_556
O2 O21 O3 57(5) 5_666 1_556
O2 O21 O3 119(5) 3_655 1_556
Ga2 O21 O3 110(3) 2_556 1_556
O1 O21 O3 48.5(18) 1_556 1_556
O3 O21 O3 90(3) 3 1_556
O1 O21 O3 141(3) 2 1_556
O3 O21 O3 152(4) 4_665 1_556
O3 O21 O3 16(2) 6_556 1_556
La O21 O3 59(2) 4_666 1_556
O21 O21 O3 62(2) 3_655 1_556
O21 O21 O3 100(2) 4_665 1_556
O2 O21 O3 108(3) 6_566 1_556
O3 O21 O3 95(3) 5_666 1_556
O2 O21 O3 82(3) . 1_556
O1 O21 O3 119(3) . 1_556
Ga3 O21 O3 112(3) 2_656 1_556
O3 O21 O3 68(2) . 1_556
La O21 O3 88(2) . 1_556
Ga3 O21 O3 128(3) 1_565 1_556
O2 O21 O3 131(2) 5_665 1_556
O21 O21 O3 56(3) 5_656 1_556
O21 O21 O3 121(4) 5_666 1_556
O3 O21 O3 103(2) 6 1_556
Nb O21 O3 86.5(18) . 1_556
Ga1 O21 O3 86.5(18) . 1_556
O21 O21 O3 140(2) 2 1_556
O21 O21 O3 92(4) 6_566 1_556
O21 O21 O3 96(4) 6_666 1_556
O3 O21 O3 158(3) 5_665 1_556
O3 O21 O3 50(3) 2_556 1_556
La O21 O3 24.5(11) 1_556 1_556
La O21 O3 113(2) 2 1_556
La O21 O3 113(3) 2_655 1_556
O2 O21 O3 97(3) 2_556 1_556
O2 O21 O3 170(2) 6_565 1_556
Ga3 O21 O3 46.7(13) 2_546 1_556
O3 O21 O3 129(3) 1_665 1_556
O21 O21 O3 95(2) 4_565 1_556
O21 O21 O3 127.6(16) 3_665 1_556
O1 O21 O3 69(2) 2_556 1_556
Nb O21 O3 23.1(12) 1_556 1_556
Ga1 O21 O3 23.1(12) 1_556 1_556
Ga1 O21 O3 151(3) 1_665 1_556
Nb O21 O3 151(3) 1_665 1_556
O2 O21 O3 25.3(13) 4_666 1_556
Ga3 O21 O3 67.6(19) . 1_556
O2 O21 O3 99(3) 2_656 1_556
Ga3 O21 O3 122.2(19) 4_664 1_556
La O21 O3 61.2(18) 2_556 1_556
Ga2 O21 O3 128(2) 1_554 1_556
Ga3 O21 O3 61.7(15) 1_455 1_556
O2 O21 O3 35.6(15) 2_546 1_556
La O21 O3 68(2) 2_656 1_556
O3 O21 O3 106(2) 2 1_556
O21 O21 O3 41.2(14) 1_556 1_556
O21 O21 O3 138.8(14) 1_554 1_556
O3 O21 O3 35(2) 3_556 1_556
La O21 O3 146(3) 1_565 1_556
O3 O21 O3 66(2) 2_656 1_556
O2 O21 O3 61(2) 3_656 1_556
O2 O21 O3 51.7(19) 6_556 1_556
O3 O21 O3 76(2) 4_666 1_556
O2 O21 O3 139(3) 1_565 1_556
O3 O21 O3 68.6(13) 4 1_556
Nb O21 O3 96(2) 1_666 1_556
Ga1 O21 O3 96(2) 1_666 1_556
O3 O21 O3 113(2) 2_666 1_556
Ga2 O21 O3 149(2) 2 1_556
O2 O21 O3 80(2) 1_455 1_556
O3 O21 O3 36.3(15) 5_556 1_556
Ga2 O21 O3 51.2(15) 2_546 1_556
O2 O21 O2 101(6) 4_665 2
O21 O21 O2 105(10) 2_556 2
Ga3 O21 O2 94(5) 4_665 2
Ga2 O21 O2 140(4) . 2
La O21 O2 47(3) 4_665 2
O2 O21 O2 87(5) 5_666 2
O2 O21 O2 102(4) 3_655 2
Ga2 O21 O2 49(3) 2_556 2
O1 O21 O2 169(2) 1_556 2
O3 O21 O2 53(3) 3 2
O1 O21 O2 8.5(15) 2 2
O3 O21 O2 64(3) 4_665 2
O3 O21 O2 132(3) 6_556 2
La O21 O2 128(3) 4_666 2
O21 O21 O2 134.4(16) 3_655 2
O21 O21 O2 121(2) 4_665 2
O2 O21 O2 79(3) 6_566 2
O3 O21 O2 114(3) 5_666 2
O2 O21 O2 127(3) . 2
O1 O21 O2 84(3) . 2
Ga3 O21 O2 107(3) 2_656 2
O3 O21 O2 96(3) . 2
La O21 O2 98(2) . 2
Ga3 O21 O2 72(2) 1_565 2
O2 O21 O2 32.5(19) 5_665 2
O21 O21 O2 140(4) 5_656 2
O21 O21 O2 60(3) 5_666 2
O3 O21 O2 69(2) 6 2
Nb O21 O2 67.8(19) . 2
Ga1 O21 O2 67.8(19) . 2
O21 O21 O2 44(3) 2 2
O21 O21 O2 53(3) 6_566 2
O21 O21 O2 125(4) 6_666 2
O3 O21 O2 60(2) 5_665 2
O3 O21 O2 89(3) 2_556 2
La O21 O2 158(2) 1_556 2
La O21 O2 26.6(12) 2 2
La O21 O2 102(2) 2_655 2
O2 O21 O2 58.4(19) 2_556 2
O2 O21 O2 33.2(17) 6_565 2
Ga3 O21 O2 107(2) 2_546 2
O3 O21 O2 92(2) 1_665 2
O21 O21 O2 47.4(12) 4_565 2
O21 O21 O2 55.4(12) 3_665 2
O1 O21 O2 96(3) 2_556 2
Nb O21 O2 116(2) 1_556 2
Ga1 O21 O2 116(2) 1_556 2
Ga1 O21 O2 68.6(19) 1_665 2
Nb O21 O2 68.6(19) 1_665 2
O2 O21 O2 145(3) 4_666 2
Ga3 O21 O2 139(2) . 2
O2 O21 O2 121(3) 2_656 2
Ga3 O21 O2 48.8(14) 4_664 2
La O21 O2 86(2) 2_556 2
Ga2 O21 O2 70.3(18) 1_554 2
Ga3 O21 O2 78.3(19) 1_455 2
O2 O21 O2 126(2) 2_546 2
La O21 O2 152(2) 2_656 2
O3 O21 O2 43.5(16) 2 2
O21 O21 O2 133.4(13) 1_556 2
O21 O21 O2 46.6(13) 1_554 2
O3 O21 O2 112(2) 3_556 2
La O21 O2 26.9(11) 1_565 2
O3 O21 O2 152(2) 2_656 2
O2 O21 O2 142(3) 3_656 2
O2 O21 O2 145(2) 6_556 2
O3 O21 O2 117(2) 4_666 2
O2 O21 O2 58.1(19) 1_565 2
O3 O21 O2 78(2) 4 2
Nb O21 O2 109(2) 1_666 2
Ga1 O21 O2 109(2) 1_666 2
O3 O21 O2 87(2) 2_666 2
Ga2 O21 O2 20.6(9) 2 2
O2 O21 O2 59.3(19) 1_455 2
O3 O21 O2 106.4(19) 5_556 2
Ga2 O21 O2 128.1(18) 2_546 2
O3 O21 O2 139(2) 1_556 2
O2 O21 O1 9(5) 4_665 2_545
O21 O21 O1 129(10) 2_556 2_545
Ga3 O21 O1 61(3) 4_665 2_545
Ga2 O21 O1 55(2) . 2_545
La O21 O1 87(3) 4_665 2_545
O2 O21 O1 112(4) 5_666 2_545
O2 O21 O1 88(3) 3_655 2_545
Ga2 O21 O1 150(3) 2_556 2_545
O1 O21 O1 79(3) 1_556 2_545
O3 O21 O1 76(3) 3 2_545
O1 O21 O1 118(3) 2 2_545
O3 O21 O1 122(3) 4_665 2_545
O3 O21 O1 58(2) 6_556 2_545
La O21 O1 121(4) 4_666 2_545
O21 O21 O1 27(2) 3_655 2_545
O21 O21 O1 81(2) 4_665 2_545
O2 O21 O1 167(4) 6_566 2_545
O3 O21 O1 126(3) 5_666 2_545
O2 O21 O1 40.2(14) . 2_545
O1 O21 O1 51.1(16) . 2_545
Ga3 O21 O1 105(2) 2_656 2_545
O3 O21 O1 23.6(17) . 2_545
La O21 O1 17.2(9) . 2_545
Ga3 O21 O1 150(2) 1_565 2_545
O2 O21 O1 78(2) 5_665 2_545
O21 O21 O1 31(2) 5_656 2_545
O21 O21 O1 167(5) 5_666 2_545
O3 O21 O1 40.5(14) 6 2_545
Nb O21 O1 50.0(12) . 2_545
Ga1 O21 O1 50.0(12) . 2_545
O21 O21 O1 74(2) 2 2_545
O21 O21 O1 125(3) 6_566 2_545
O21 O21 O1 84(3) 6_666 2_545
O3 O21 O1 93(2) 5_665 2_545
O3 O21 O1 91(2) 2_556 2_545
La O21 O1 58.4(16) 1_556 2_545
La O21 O1 97.5(17) 2 2_545
La O21 O1 63.0(13) 2_655 2_545
O2 O21 O1 146(2) 2_556 2_545
O2 O21 O1 106(2) 6_565 2_545
Ga3 O21 O1 39.2(9) 2_546 2_545
O3 O21 O1 104(2) 1_665 2_545
O21 O21 O1 121(2) 4_565 2_545
O21 O21 O1 161.2(17) 3_665 2_545
O1 O21 O1 140(3) 2_556 2_545
Nb O21 O1 76.2(17) 1_556 2_545
Ga1 O21 O1 76.2(17) 1_556 2_545
Ga1 O21 O1 113(2) 1_665 2_545
Nb O21 O1 113(2) 1_665 2_545
O2 O21 O1 91(2) 4_666 2_545
Ga3 O21 O1 38.7(9) . 2_545
O2 O21 O1 99(2) 2_656 2_545
Ga3 O21 O1 61.8(14) 4_664 2_545
La O21 O1 119.0(18) 2_556 2_545
Ga2 O21 O1 57.3(13) 1_554 2_545
Ga3 O21 O1 74.9(12) 1_455 2_545
O2 O21 O1 36.5(14) 2_546 2_545
La O21 O1 83(2) 2_656 2_545
O3 O21 O1 71.6(17) 2 2_545
O21 O21 O1 108.6(17) 1_556 2_545
O21 O21 O1 71.4(17) 1_554 2_545
O3 O21 O1 101(2) 3_556 2_545
La O21 O1 133(3) 1_565 2_545
O3 O21 O1 59.9(16) 2_656 2_545
O2 O21 O1 108(3) 3_656 2_545
O2 O21 O1 35.7(13) 6_556 2_545
O3 O21 O1 133(3) 4_666 2_545
O2 O21 O1 149(3) 1_565 2_545
O3 O21 O1 55.9(11) 4 2_545
Nb O21 O1 133(3) 1_666 2_545
Ga1 O21 O1 133(3) 1_666 2_545
O3 O21 O1 150(2) 2_666 2_545
Ga2 O21 O1 95.2(19) 2 2_545
O2 O21 O1 86.5(16) 1_455 2_545
O3 O21 O1 59.8(14) 5_556 2_545
Ga2 O21 O1 20.9(9) 2_546 2_545
O3 O21 O1 71.0(18) 1_556 2_545
O2 O21 O1 110(2) 2 2_545
O2 O21 O3 58(5) 4_665 3_655
O21 O21 O3 129(10) 2_556 3_655
Ga3 O21 O3 112(5) 4_665 3_655
Ga2 O21 O3 18(2) . 3_655
La O21 O3 75(3) 4_665 3_655
O2 O21 O3 150(6) 5_666 3_655
O2 O21 O3 37(3) 3_655 3_655
Ga2 O21 O3 152(3) 2_556 3_655
O1 O21 O3 59(2) 1_556 3_655
O3 O21 O3 125(4) 3 3_655
O1 O21 O3 124(3) 2 3_655
O3 O21 O3 80(2) 4_665 3_655
O3 O21 O3 89(3) 6_556 3_655
La O21 O3 98(3) 4_666 3_655
O21 O21 O3 36.6(15) 3_655 3_655
O21 O21 O3 27.7(17) 4_665 3_655
O2 O21 O3 114(3) 6_566 3_655
O3 O21 O3 77(3) 5_666 3_655
O2 O21 O3 14.4(15) . 3_655
O1 O21 O3 39.6(16) . 3_655
Ga3 O21 O3 52.1(16) 2_656 3_655
O3 O21 O3 77(2) . 3_655
La O21 O3 49.1(16) . 3_655
Ga3 O21 O3 99.5(18) 1_565 3_655
O2 O21 O3 98(2) 5_665 3_655
O21 O21 O3 41(2) 5_656 3_655
O21 O21 O3 124(3) 5_666 3_655
O3 O21 O3 75.1(19) 6 3_655
Nb O21 O3 99(2) . 3_655
Ga1 O21 O3 99(2) . 3_655
O21 O21 O3 81(3) 2 3_655
O21 O21 O3 174(5) 6_566 3_655
O21 O21 O3 31.7(19) 6_666 3_655
O3 O21 O3 66(2) 5_665 3_655
O3 O21 O3 138(4) 2_556 3_655
La O21 O3 68(2) 1_556 3_655
La O21 O3 133(3) 2 3_655
La O21 O3 20.8(9) 2_655 3_655
O2 O21 O3 161(2) 2_556 3_655
O2 O21 O3 92(2) 6_565 3_655
Ga3 O21 O3 89(2) 2_546 3_655
O3 O21 O3 54(2) 1_665 3_655
O21 O21 O3 167.9(14) 4_565 3_655
O21 O21 O3 121(3) 3_665 3_655
O1 O21 O3 134(3) 2_556 3_655
Nb O21 O3 112(3) 1_556 3_655
Ga1 O21 O3 112(3) 1_556 3_655
Ga1 O21 O3 70.9(15) 1_665 3_655
Nb O21 O3 70.9(15) 1_665 3_655
O2 O21 O3 93(3) 4_666 3_655
Ga3 O21 O3 26.2(11) . 3_655
O2 O21 O3 47.2(16) 2_656 3_655
Ga3 O21 O3 85.2(17) 4_664 3_655
La O21 O3 152(3) 2_556 3_655
Ga2 O21 O3 53.8(12) 1_554 3_655
Ga3 O21 O3 128(2) 1_455 3_655
O2 O21 O3 76(2) 2_546 3_655
La O21 O3 46.6(11) 2_656 3_655
O3 O21 O3 112(2) 2 3_655
O21 O21 O3 102.0(15) 1_556 3_655
O21 O21 O3 78.0(15) 1_554 3_655
O3 O21 O3 125(3) 3_556 3_655
La O21 O3 120(2) 1_565 3_655
O3 O21 O3 30.6(14) 2_656 3_655
O2 O21 O3 77.4(19) 3_656 3_655
O2 O21 O3 43.1(18) 6_556 3_655
O3 O21 O3 97(2) 4_666 3_655
O2 O21 O3 105.6(19) 1_565 3_655
O3 O21 O3 109(2) 4 3_655
Nb O21 O3 83.7(15) 1_666 3_655
Ga1 O21 O3 83.7(15) 1_666 3_655
O3 O21 O3 96.6(14) 2_666 3_655
Ga2 O21 O3 101.6(19) 2 3_655
O2 O21 O3 139(2) 1_455 3_655
O3 O21 O3 106(2) 5_556 3_655
Ga2 O21 O3 56.6(16) 2_546 3_655
O3 O21 O3 93(2) 1_556 3_655
O2 O21 O3 122(2) 2 3_655
O1 O21 O3 53.4(14) 2_545 3_655
Ga3 O3 Nb 102(4) 2_546 .
Ga3 O3 Ga1 102(4) 2_546 .
Nb O3 Ga1 0.0 . .
Ga3 O3 La 143(5) 2_546 .
Nb O3 La 111(3) . .
Ga1 O3 La 111(3) . .
Ga3 O3 Ga3 87(3) 2_546 4_665
Nb O3 Ga3 84(3) . 4_665
Ga1 O3 Ga3 84(3) . 4_665
La O3 Ga3 111(3) . 4_665
Ga3 O3 O2 118(4) 2_546 4_665
Nb O3 O2 98(4) . 4_665
Ga1 O3 O2 98(4) . 4_665
La O3 O2 73(3) . 4_665
Ga3 O3 O2 38(2) 4_665 4_665
Ga3 O3 O3 152(3) 2_546 6
Nb O3 O3 54.1(19) . 6
Ga1 O3 O3 54.1(19) . 6
La O3 O3 56.4(19) . 6
Ga3 O3 O3 103(4) 4_665 6
O2 O3 O3 83(5) 4_665 6
Ga3 O3 O3 98(2) 2_546 3
Nb O3 O3 43.4(14) . 3
Ga1 O3 O3 43.4(14) . 3
La O3 O3 116(4) . 3
Ga3 O3 O3 41(2) 4_665 3
O2 O3 O3 62(4) 4_665 3
O3 O3 O3 75(3) 6 3
Ga3 O3 O3 59(3) 2_546 4
Nb O3 O3 43.4(14) . 4
Ga1 O3 O3 43.4(14) . 4
La O3 O3 149.0(16) . 4
Ga3 O3 O3 86(2) 4_665 4
O2 O3 O3 120(4) 4_665 4
O3 O3 O3 95.5(4) 6 4
O3 O3 O3 60.000(4) 3 4
Ga3 O3 O2 35(2) 2_546 3_545
Nb O3 O2 83(3) . 3_545
Ga1 O3 O2 83(3) . 3_545
La O3 O2 134(4) . 3_545
Ga3 O3 O2 114(3) 4_665 3_545
O2 O3 O2 151(5) 4_665 3_545
O3 O3 O2 119(4) 6 3_545
O3 O3 O2 104(3) 3 3_545
O3 O3 O2 45(3) 4 3_545
Ga3 O3 O2 36(2) 2_546 2_546
Nb O3 O2 138(3) . 2_546
Ga1 O3 O2 138(3) . 2_546
La O3 O2 111(3) . 2_546
Ga3 O3 O2 86(2) 4_665 2_546
O2 O3 O2 99(3) 4_665 2_546
O3 O3 O2 167(3) 6 2_546
O3 O3 O2 118(2) 3 2_546
O3 O3 O2 95(3) 4 2_546
O2 O3 O2 64(3) 3_545 2_546
Ga3 O3 O3 59(2) 2_546 6_556
Nb O3 O3 117(3) . 6_556
Ga1 O3 O3 117(3) . 6_556
La O3 O3 116(2) . 6_556
Ga3 O3 O3 40.6(17) 4_665 6_556
O2 O3 O3 60(3) 4_665 6_556
O3 O3 O3 141(6) 6 6_556
O3 O3 O3 78(2) 3 6_556
O3 O3 O3 94.4(3) 4 6_556
O2 O3 O3 94(3) 3_545 6_556
O2 O3 O3 45(2) 2_546 6_556
Ga3 O3 O21 34(3) 2_546 4
Nb O3 O21 115(4) . 4
Ga1 O3 O21 115(4) . 4
La O3 O21 114(5) . 4
Ga3 O3 O21 118(4) 4_665 4
O2 O3 O21 139(4) 4_665 4
O3 O3 O21 136(5) 6 4
O3 O3 O21 129(4) 3 4
O3 O3 O21 76(4) 4 4
O2 O3 O21 32(3) 3_545 4
O2 O3 O21 40(3) 2_546 4
O3 O3 O21 82(4) 6_556 4
Ga3 O3 O1 96(4) 2_546 2_545
Nb O3 O1 129(3) . 2_545
Ga1 O3 O1 129(3) . 2_545
La O3 O1 51(2) . 2_545
Ga3 O3 O1 145(3) 4_665 2_545
O2 O3 O1 115(3) 4_665 2_545
O3 O3 O1 91(3) 6 2_545
O3 O3 O1 165(3) 3 2_545
O3 O3 O1 125(3) 4 2_545
O2 O3 O1 85(3) 3_545 2_545
O2 O3 O1 77(3) 2_546 2_545
O3 O3 O1 113(3) 6_556 2_545
O21 O3 O1 63(4) 4 2_545
Ga3 O3 O21 99(3) 2_546 3_655
Nb O3 O21 155(4) . 3_655
Ga1 O3 O21 155(4) . 3_655
La O3 O21 54(3) . 3_655
Ga3 O3 O21 84(3) 4_665 3_655
O2 O3 O21 60(3) 4_665 3_655
O3 O3 O21 108(3) 6 3_655
O3 O3 O21 120(5) 3 3_655
O3 O3 O21 156(2) 4 3_655
O2 O3 O21 122(4) 3_545 3_655
O2 O3 O21 63(3) 2_546 3_655
O3 O3 O21 64(3) 6_556 3_655
O21 O3 O21 90(5) 4 3_655
O1 O3 O21 61(4) 2_545 3_655
Ga3 O3 O21 31(3) 2_546 6_556
Nb O3 O21 122(4) . 6_556
Ga1 O3 O21 122(4) . 6_556
La O3 O21 114(4) . 6_556
Ga3 O3 O21 111(3) 4_665 6_556
O2 O3 O21 129(4) 4_665 6_556
O3 O3 O21 145(5) 6 6_556
O3 O3 O21 129(3) 3 6_556
O3 O3 O21 81(4) 4 6_556
O2 O3 O21 39(3) 3_545 6_556
O2 O3 O21 31(3) 2_546 6_556
O3 O3 O21 74(3) 6_556 6_556
O21 O3 O21 9(4) 4 6_556
O1 O3 O21 65(3) 2_545 6_556
O21 O3 O21 83(2) 3_655 6_556
Ga3 O3 O3 92(3) 2_546 5
Nb O3 O3 36(2) . 5
Ga1 O3 O3 36(2) . 5
La O3 O3 105(3) . 5
Ga3 O3 O3 119(2) 4_665 5
O2 O3 O3 132(3) 4_665 5
O3 O3 O3 60(3) 6 5
O3 O3 O3 79.0(19) 3 5
O3 O3 O3 45(2) 4 5
O2 O3 O3 60(3) 3_545 5
O2 O3 O3 124(3) 2_546 5
O3 O3 O3 139(2) 6_556 5
O21 O3 O3 87(3) 4 5
O1 O3 O3 96.1(19) 2_545 5
O21 O3 O3 156(4) 3_655 5
O21 O3 O3 96(3) 6_556 5
Ga3 O3 O2 120(3) 2_546 2_545
Nb O3 O2 75(2) . 2_545
Ga1 O3 O2 75(2) . 2_545
La O3 O2 57(2) . 2_545
Ga3 O3 O2 149(3) 4_665 2_545
O2 O3 O2 122(4) 4_665 2_545
O3 O3 O2 46(3) 6 2_545
O3 O3 O2 114.0(17) 3 2_545
O3 O3 O2 95(2) 4 2_545
O2 O3 O2 87(3) 3_545 2_545
O2 O3 O2 125(4) 2_546 2_545
O3 O3 O2 168(3) 6_556 2_545
O21 O3 O2 92(4) 4 2_545
O1 O3 O2 54(2) 2_545 2_545
O21 O3 O2 105(4) 3_655 2_545
O21 O3 O2 99(3) 6_556 2_545
O3 O3 O2 50.7(19) 5 2_545
Ga3 O3 Ga2 67(2) 2_546 2_546
Nb O3 Ga2 158(3) . 2_546
Ga1 O3 Ga2 158(3) . 2_546
La O3 Ga2 76(3) . 2_546
Ga3 O3 Ga2 113(2) 4_665 2_546
O2 O3 Ga2 104(3) 4_665 2_546
O3 O3 Ga2 128(2) 6 2_546
O3 O3 Ga2 153.1(15) 3 2_546
O3 O3 Ga2 122(3) 4 2_546
O2 O3 Ga2 78(3) 3_545 2_546
O2 O3 Ga2 38.5(18) 2_546 2_546
O3 O3 Ga2 75.1(19) 6_556 2_546
O21 O3 Ga2 46(3) 4 2_546
O1 O3 Ga2 39(2) 2_545 2_546
O21 O3 Ga2 45(3) 3_655 2_546
O21 O3 Ga2 41(2) 6_556 2_546
O3 O3 Ga2 122.6(12) 5 2_546
O2 O3 Ga2 93(3) 2_545 2_546
Ga3 O3 O21 90(3) 2_546 5_656
Nb O3 O21 162(4) . 5_656
Ga1 O3 O21 162(4) . 5_656
La O3 O21 62(3) . 5_656
Ga3 O3 O21 83(3) 4_665 5_656
O2 O3 O21 64(3) 4_665 5_656
O3 O3 O21 116(2) 6 5_656
O3 O3 O21 122(4) 3 5_656
O3 O3 O21 148(2) 4 5_656
O2 O3 O21 114(4) 3_545 5_656
O2 O3 O21 54(2) 2_546 5_656
O3 O3 O21 59(2) 6_556 5_656
O21 O3 O21 83(2) 4 5_656
O1 O3 O21 62(3) 2_545 5_656
O21 O3 O21 9(4) 3_655 5_656
O21 O3 O21 76(4) 6_556 5_656
O3 O3 O21 158(3) 5 5_656
O2 O3 O21 110(3) 2_545 5_656
Ga2 O3 O21 40(2) 2_546 5_656
Ga3 O3 O3 18(3) 2_546 5_556
Nb O3 O3 92(3) . 5_556
Ga1 O3 O3 92(3) . 5_556
La O3 O3 158(3) . 5_556
Ga3 O3 O3 70.8(15) 4_665 5_556
O2 O3 O3 105(3) 4_665 5_556
O3 O3 O3 145.9(17) 6 5_556
O3 O3 O3 80.3(17) 3 5_556
O3 O3 O3 51(2) 4 5_556
O2 O3 O3 46(2) 3_545 5_556
O2 O3 O3 47(2) 2_546 5_556
O3 O3 O3 51(3) 6_556 5_556
O21 O3 O3 52(3) 4 5_556
O1 O3 O3 113.7(18) 2_545 5_556
O21 O3 O3 105(3) 3_655 5_556
O21 O3 O3 49(3) 6_556 5_556
O3 O3 O3 92(3) 5 5_556
O2 O3 O3 132(3) 2_545 5_556
Ga2 O3 O3 82.7(14) 2_546 5_556
O21 O3 O3 97(3) 5_656 5_556
Ga3 O3 La 75(2) 2_546 2_545
Nb O3 La 99(2) . 2_545
Ga1 O3 La 99(2) . 2_545
La O3 La 85(3) . 2_545
Ga3 O3 La 162(2) 4_665 2_545
O2 O3 La 156(4) 4_665 2_545
O3 O3 La 93(4) 6 2_545
O3 O3 La 140(2) 3 2_545
O3 O3 La 84(3) 4 2_545
O2 O3 La 49(2) 3_545 2_545
O2 O3 La 80(3) 2_546 2_545
O3 O3 La 125(4) 6_556 2_545
O21 O3 La 44(3) 4 2_545
O1 O3 La 40.7(11) 2_545 2_545
O21 O3 La 99(4) 3_655 2_545
O21 O3 La 52(2) 6_556 2_545
O3 O3 La 62.7(12) 5 2_545
O2 O3 La 47.8(18) 2_545 2_545
Ga2 O3 La 60.2(16) 2_546 2_545
O21 O3 La 97(3) 5_656 2_545
O3 O3 La 91.0(15) 5_556 2_545
Ga3 O3 O21 109(3) 2_546 .
Nb O3 O21 91(3) . .
Ga1 O3 O21 91(3) . .
La O3 O21 87(3) . .
Ga3 O3 O21 24.8(17) 4_665 .
O2 O3 O21 13(3) 4_665 .
O3 O3 O21 88(4) 6 .
O3 O3 O21 51(3) 3 .
O3 O3 O21 107(3) 4 .
O2 O3 O21 139(4) 3_545 .
O2 O3 O21 96(4) 2_546 .
O3 O3 O21 53(3) 6_556 .
O21 O3 O21 135(5) 4 .
O1 O3 O21 128(3) 2_545 .
O21 O3 O21 69(5) 3_655 .
O21 O3 O21 127(3) 6_556 .
O3 O3 O21 127(3) 5 .
O2 O3 O21 131(3) 2_545 .
Ga2 O3 O21 110(3) 2_546 .
O21 O3 O21 71.9(16) 5_656 .
O3 O3 O21 94(2) 5_556 .
La O3 O21 168(3) 2_545 .
Ga3 O3 Ga3 57(2) 2_546 1_455
Nb O3 Ga3 56(2) . 1_455
Ga1 O3 Ga3 56(2) . 1_455
La O3 Ga3 159(3) . 1_455
Ga3 O3 Ga3 55.8(17) 4_665 1_455
O2 O3 Ga3 92(3) 4_665 1_455
O3 O3 Ga3 107.9(17) 6 1_455
O3 O3 Ga3 42.9(11) 3 1_455
O3 O3 Ga3 31.0(10) 4 1_455
O2 O3 Ga3 64(2) 3_545 1_455
O2 O3 Ga3 85(2) 2_546 1_455
O3 O3 Ga3 66.7(9) 6_556 1_455
O21 O3 Ga3 87(3) 4 1_455
O1 O3 Ga3 149(2) 2_545 1_455
O21 O3 Ga3 131(3) 3_655 1_455
O21 O3 Ga3 87(3) 6_556 1_455
O3 O3 Ga3 73(2) 5 1_455
O2 O3 Ga3 124(2) 2_545 1_455
Ga2 O3 Ga3 122.8(18) 2_546 1_455
O21 O3 Ga3 125(3) 5_656 1_455
O3 O3 Ga3 40.1(12) 5_556 1_455
La O3 Ga3 111.5(17) 2_545 1_455
O21 O3 Ga3 79(2) . 1_455
Ga3 O3 Ga2 111(2) 2_546 .
Nb O3 Ga2 122(3) . .
Ga1 O3 Ga2 122(3) . .
La O3 Ga2 63.3(16) . .
Ga3 O3 Ga2 53.7(12) 4_665 .
O2 O3 Ga2 25(2) 4_665 .
O3 O3 Ga2 95(3) 6 .
O3 O3 Ga2 85(3) 3 .
O3 O3 Ga2 140(3) 4 .
O2 O3 Ga2 146(3) 3_545 .
O2 O3 Ga2 82(2) 2_546 .
O3 O3 Ga2 56(2) 6_556 .
O21 O3 Ga2 120(3) 4 .
O1 O3 Ga2 94(2) 2_545 .
O21 O3 Ga2 35(3) 3_655 .
O21 O3 Ga2 111(3) 6_556 .
O3 O3 Ga2 153(2) 5 .
O2 O3 Ga2 120(2) 2_545 .
Ga2 O3 Ga2 79.5(15) 2_546 .
O21 O3 Ga2 39(2) 5_656 .
O3 O3 Ga2 106(2) 5_556 .
La O3 Ga2 134(3) 2_545 .
O21 O3 Ga2 35(2) . .
Ga3 O3 Ga2 108.9(19) 1_455 .
Ga3 O3 Ga3 116(2) 2_546 2_545
Nb O3 Ga3 53.1(13) . 2_545
Ga1 O3 Ga3 53.1(13) . 2_545
La O3 Ga3 74.7(16) . 2_545
Ga3 O3 Ga3 134(3) 4_665 2_545
O2 O3 Ga3 123(3) 4_665 2_545
O3 O3 Ga3 40(3) 6 2_545
O3 O3 Ga3 94.1(12) 3 2_545
O3 O3 Ga3 75.0(14) 4 2_545
O2 O3 Ga3 81(2) 3_545 2_545
O2 O3 Ga3 137(3) 2_546 2_545
O3 O3 Ga3 169.1(13) 6_556 2_545
O21 O3 Ga3 97(3) 4 2_545
O1 O3 Ga3 76(2) 2_545 2_545
O21 O3 Ga3 127(3) 3_655 2_545
O21 O3 Ga3 106(3) 6_556 2_545
O3 O3 Ga3 30.4(14) 5 2_545
O2 O3 Ga3 22.6(15) 2_545 2_545
Ga2 O3 Ga3 112(2) 2_546 2_545
O21 O3 Ga3 132(3) 5_656 2_545
O3 O3 Ga3 121(3) 5_556 2_545
La O3 Ga3 57.6(10) 2_545 2_545
O21 O3 Ga3 127(3) . 2_545
Ga3 O3 Ga3 102.3(18) 1_455 2_545
Ga2 O3 Ga3 132.1(17) . 2_545
Ga3 O3 O2 118(3) 2_546 .
Nb O3 O2 137(3) . .
Ga1 O3 O2 137(3) . .
La O3 O2 39.4(17) . .
Ga3 O3 O2 83.5(18) 4_665 .
O2 O3 O2 51(3) 4_665 .
O3 O3 O2 89(2) 6 .
O3 O3 O2 112(4) 3 .
O3 O3 O2 169(3) 4 .
O2 O3 O2 139(4) 3_545 .
O2 O3 O2 82(2) 2_546 .
O3 O3 O2 76.2(18) 6_556 .
O21 O3 O2 108(4) 4 .
O1 O3 O2 65(2) 2_545 .
O21 O3 O2 19(2) 3_655 .
O21 O3 O2 101(3) 6_556 .
O3 O3 O2 144(3) 5 .
O2 O3 O2 95(2) 2_545 .
Ga2 O3 O2 61(2) 2_546 .
O21 O3 O2 28(2) 5_656 .
O3 O3 O2 122(3) 5_556 .
La O3 O2 105(3) 2_545 .
O21 O3 O2 63(2) . .
Ga3 O3 O2 138(2) 1_455 .
Ga2 O3 O2 29.8(11) . .
Ga3 O3 O2 114(2) 2_545 .
Ga3 O3 O3 112(4) 2_546 2
Nb O3 O3 13(2) . 2
Ga1 O3 O3 13(2) . 2
La O3 O3 103(2) . 2
Ga3 O3 O3 77(3) 4_665 2
O2 O3 O3 86(3) 4_665 2
O3 O3 O3 47.8(15) 6 2
O3 O3 O3 36.7(18) 3 2
O3 O3 O3 54(2) 4 2
O2 O3 O3 96(2) 3_545 2
O2 O3 O3 145(4) 2_546 2
O3 O3 O3 114(3) 6_556 2
O21 O3 O3 127(3) 4 2
O1 O3 O3 132(3) 2_545 2
O21 O3 O3 142(3) 3_655 2
O21 O3 O3 134(3) 6_556 2
O3 O3 O3 46.9(14) 5 2
O2 O3 O3 78(2) 2_545 2
Ga2 O3 O3 169(2) 2_546 2
O21 O3 O3 149(2) 5_656 2
O3 O3 O3 99(2) 5_556 2
La O3 O3 109.0(15) 2_545 2
O21 O3 O3 80(3) . 2
Ga3 O3 O3 60(2) 1_455 2
Ga2 O3 O3 110.0(16) . 2
Ga3 O3 O3 57.5(13) 2_545 2
O2 O3 O3 124.6(18) . 2
Ga3 O3 O21 105(3) 2_546 6
Nb O3 O21 74(2) . 6
Ga1 O3 O21 74(2) . 6
La O3 O21 71(2) . 6
Ga3 O3 O21 157(3) 4_665 6
O2 O3 O21 137(4) 4_665 6
O3 O3 O21 58(3) 6 6
O3 O3 O21 116.4(18) 3 6
O3 O3 O21 84(3) 4 6
O2 O3 O21 71(3) 3_545 6
O2 O3 O21 116(3) 2_546 6
O3 O3 O21 161(4) 6_556 6
O21 O3 O21 79(4) 4 6
O1 O3 O21 55(2) 2_545 6
O21 O3 O21 113(3) 3_655 6
O21 O3 O21 87(2) 6_556 6
O3 O3 O21 42.6(17) 5 6
O2 O3 O21 15(2) 2_545 6
Ga2 O3 O21 90(2) 2_546 6
O21 O3 O21 116(4) 5_656 6
O3 O3 O21 117(3) 5_556 6
La O3 O21 36.0(17) 2_545 6
O21 O3 O21 145(2) . 6
Ga3 O3 O21 114(2) 1_455 6
Ga2 O3 O21 134(3) . 6
Ga3 O3 O21 22.9(13) 2_545 6
O2 O3 O21 107(3) . 6
O3 O3 O21 79.8(17) 2 6
Ga3 O3 O3 60(2) 2_546 2_556
Nb O3 O3 75(3) . 2_556
Ga1 O3 O3 75(3) . 2_556
La O3 O3 143.6(19) . 2_556
Ga3 O3 O3 32.3(16) 4_665 2_556
O2 O3 O3 70(3) 4_665 2_556
O3 O3 O3 118(4) 6 2_556
O3 O3 O3 43.0(17) 3 2_556
O3 O3 O3 58(2) 4 2_556
O2 O3 O3 82(2) 3_545 2_556
O2 O3 O3 75(2) 2_546 2_556
O3 O3 O3 42.6(14) 6_556 2_556
O21 O3 O3 94(3) 4 2_556
O1 O3 O3 151(3) 2_545 2_556
O21 O3 O3 105(3) 3_655 2_556
O21 O3 O3 90(3) 6_556 2_556
O3 O3 O3 99(2) 5 2_556
O2 O3 O3 149(3) 2_545 2_556
Ga2 O3 O3 112(2) 2_546 2_556
O21 O3 O3 101(3) 5_656 2_556
O3 O3 O3 42.0(14) 5_556 2_556
La O3 O3 131.1(11) 2_545 2_556
O21 O3 O3 57(2) . 2_556
Ga3 O3 O3 26.8(13) 1_455 2_556
Ga2 O3 O3 83.0(11) . 2_556
Ga3 O3 O3 127(3) 2_545 2_556
O2 O3 O3 111.5(16) . 2_556
O3 O3 O3 75(3) 2 2_556
O21 O3 O3 141(3) 6 2_556
Ga3 O3 Ga1 41.4(16) 2_546 1_556
Nb O3 Ga1 100(3) . 1_556
Ga1 O3 Ga1 100(3) . 1_556
La O3 Ga1 140(2) . 1_556
Ga3 O3 Ga1 45.8(11) 4_665 1_556
O2 O3 Ga1 78(3) 4_665 1_556
O3 O3 Ga1 145(4) 6 1_556
O3 O3 Ga1 70.0(10) 3 1_556
O3 O3 Ga1 70.0(10) 4 1_556
O2 O3 Ga1 74(2) 3_545 1_556
O2 O3 Ga1 47.6(19) 2_546 1_556
O3 O3 Ga1 24.8(14) 6_556 1_556
O21 O3 Ga1 73(3) 4 1_556
O1 O3 Ga1 124(3) 2_545 1_556
O21 O3 Ga1 88(3) 3_655 1_556
O21 O3 Ga1 67(2) 6_556 1_556
O3 O3 Ga1 114(3) 5 1_556
O2 O3 Ga1 160(3) 2_545 1_556
Ga2 O3 Ga1 85.3(13) 2_546 1_556
O21 O3 Ga1 81(2) 5_656 1_556
O3 O3 Ga1 28.2(12) 5_556 1_556
La O3 Ga1 116.0(17) 2_545 1_556
O21 O3 Ga1 67(2) . 1_556
Ga3 O3 Ga1 44.8(8) 1_455 1_556
Ga2 O3 Ga1 79.2(11) . 1_556
Ga3 O3 Ga1 145(2) 2_545 1_556
O2 O3 Ga1 101.0(17) . 1_556
O3 O3 Ga1 101(3) 2 1_556
O21 O3 Ga1 145(3) 6 1_556
O3 O3 Ga1 27.1(9) 2_556 1_556
Ga3 O3 Nb 41.4(16) 2_546 1_556
Nb O3 Nb 100(3) . 1_556
Ga1 O3 Nb 100(3) . 1_556
La O3 Nb 140(2) . 1_556
Ga3 O3 Nb 45.8(11) 4_665 1_556
O2 O3 Nb 78(3) 4_665 1_556
O3 O3 Nb 145(4) 6 1_556
O3 O3 Nb 70.0(10) 3 1_556
O3 O3 Nb 70.0(10) 4 1_556
O2 O3 Nb 74(2) 3_545 1_556
O2 O3 Nb 47.6(19) 2_546 1_556
O3 O3 Nb 24.8(14) 6_556 1_556
O21 O3 Nb 73(3) 4 1_556
O1 O3 Nb 124(3) 2_545 1_556
O21 O3 Nb 88(3) 3_655 1_556
O21 O3 Nb 67(2) 6_556 1_556
O3 O3 Nb 114(3) 5 1_556
O2 O3 Nb 160(3) 2_545 1_556
Ga2 O3 Nb 85.3(13) 2_546 1_556
O21 O3 Nb 81(2) 5_656 1_556
O3 O3 Nb 28.2(12) 5_556 1_556
La O3 Nb 116.0(17) 2_545 1_556
O21 O3 Nb 67(2) . 1_556
Ga3 O3 Nb 44.8(8) 1_455 1_556
Ga2 O3 Nb 79.2(11) . 1_556
Ga3 O3 Nb 145(2) 2_545 1_556
O2 O3 Nb 101.0(17) . 1_556
O3 O3 Nb 101(3) 2 1_556
O21 O3 Nb 145(3) 6 1_556
O3 O3 Nb 27.1(9) 2_556 1_556
Ga1 O3 Nb 0.0 1_556 1_556
Ga3 O3 La 63.7(18) 2_546 4
Nb O3 La 50.3(15) . 4
Ga1 O3 La 50.3(15) . 4
La O3 La 129(2) . 4
Ga3 O3 La 112(3) 4_665 4
O2 O3 La 144(4) 4_665 4
O3 O3 La 89(2) 6 4
O3 O3 La 82.2(18) 3 4
O3 O3 La 26.2(17) 4 4
O2 O3 La 33.9(18) 3_545 4
O2 O3 La 97(2) 2_546 4
O3 O3 La 114.5(17) 6_556 4
O21 O3 La 65(3) 4 4
O1 O3 La 100.0(18) 2_545 4
O21 O3 La 154(4) 3_655 4
O21 O3 La 73(3) 6_556 4
O3 O3 La 28.5(17) 5 4
O2 O3 La 72.0(18) 2_545 4
Ga2 O3 La 109.0(18) 2_546 4
O21 O3 La 148(3) 5_656 4
O3 O3 La 64.7(19) 5_556 4
La O3 La 59.5(9) 2_545 4
O21 O3 La 132(3) . 4
Ga3 O3 La 56.9(10) 1_455 4
Ga2 O3 La 166(2) . 4
Ga3 O3 La 56.3(8) 2_545 4
O2 O3 La 164(3) . 4
O3 O3 La 62.9(11) 2 4
O21 O3 La 59(2) 6 4
O3 O3 La 83.1(16) 2_556 4
Ga1 O3 La 89.8(14) 1_556 4
Nb O3 La 89.8(14) 1_556 4
Ga3 O3 O1 156(3) 2_546 .
Nb O3 O1 96(2) . .
Ga1 O3 O1 96(2) . .
La O3 O1 32.9(12) . .
Ga3 O3 O1 81(2) 4_665 .
O2 O3 O1 44(3) 4_665 .
O3 O3 O1 51(2) 6 .
O3 O3 O1 85(3) 3 .
O3 O3 O1 139(3) 4 .
O2 O3 O1 165(3) 3_545 .
O2 O3 O1 122(3) 2_546 .
O3 O3 O1 100(3) 6_556 .
O21 O3 O1 144(4) 4 .
O1 O3 O1 83.7(18) 2_545 .
O21 O3 O1 60(2) 3_655 .
O21 O3 O1 140(3) 6_556 .
O3 O3 O1 111(3) 5 .
O2 O3 O1 78(2) 2_545 .
Ga2 O3 O1 99(2) 2_546 .
O21 O3 O1 68(2) 5_656 .
O3 O3 O1 150(2) 5_556 .
La O3 O1 116(2) 2_545 .
O21 O3 O1 56(2) . .
Ga3 O3 O1 128(2) 1_455 .
Ga2 O3 O1 45.5(14) . .
Ga3 O3 O1 86.7(16) 2_545 .
O2 O3 O1 40.8(16) . .
O3 O3 O1 84.8(12) 2 .
O21 O3 O1 94(2) 6 .
O3 O3 O1 112.5(18) 2_556 .
Ga1 O3 O1 121(2) 1_556 .
Nb O3 O1 121(2) 1_556 .
La O3 O1 139.7(18) 4 .
Ga3 O3 O2 81(2) 2_546 6_556
Nb O3 O2 176(3) . 6_556
Ga1 O3 O2 176(3) . 6_556
La O3 O2 67(3) . 6_556
Ga3 O3 O2 93.8(19) 4_665 6_556
O2 O3 O2 79(2) 4_665 6_556
O3 O3 O2 123.3(14) 6 6_556
O3 O3 O2 134(3) 3 6_556
O3 O3 O2 140(2) 4 6_556
O2 O3 O2 101(2) 3_545 6_556
O2 O3 O2 45(2) 2_546 6_556
O3 O3 O2 62.6(14) 6_556 6_556
O21 O3 O2 69(3) 4 6_556
O1 O3 O2 53(2) 2_545 6_556
O21 O3 O2 21(3) 3_655 6_556
O21 O3 O2 62(2) 6_556 6_556
O3 O3 O2 146.5(14) 5 6_556
O2 O3 O2 105(2) 2_545 6_556
Ga2 O3 O2 25.4(11) 2_546 6_556
O21 O3 O2 15(3) 5_656 6_556
O3 O3 O2 90.8(17) 5_556 6_556
La O3 O2 83.9(19) 2_545 6_556
O21 O3 O2 86(3) . 6_556
Ga3 O3 O2 125.8(16) 1_455 6_556
Ga2 O3 O2 54.1(16) . 6_556
Ga3 O3 O2 128(3) 2_545 6_556
O2 O3 O2 40(3) . 6_556
O3 O3 O2 163.5(14) 2 6_556
O21 O3 O2 108(2) 6 6_556
O3 O3 O2 105.0(19) 2_556 6_556
Ga1 O3 O2 81.3(13) 1_556 6_556
Nb O3 O2 81.3(13) 1_556 6_556
La O3 O2 133.6(19) 4 6_556
O1 O3 O2 80(2) . 6_556
Ga3 O3 O21 147(4) 2_546 5_655
Nb O3 O21 94(2) . 5_655
Ga1 O3 O21 94(2) . 5_655
La O3 O21 21.0(17) . 5_655
Ga3 O3 O21 123(3) 4_665 5_655
O2 O3 O21 87(3) 4_665 5_655
O3 O3 O21 41.2(15) 6 5_655
O3 O3 O21 113(3) 3 5_655
O3 O3 O21 128.2(15) 4 5_655
O2 O3 O21 122(3) 3_545 5_655
O2 O3 O21 125(3) 2_546 5_655
O3 O3 O21 136.4(19) 6_556 5_655
O21 O3 O21 114(3) 4 5_655
O1 O3 O21 53(2) 2_545 5_655
O21 O3 O21 75(4) 3_655 5_655
O21 O3 O21 117(4) 6_556 5_655
O3 O3 O21 84(3) 5 5_655
O2 O3 O21 38(2) 2_545 5_655
Ga2 O3 O21 87(2) 2_546 5_655
O21 O3 O21 82(2) 5_656 5_655
O3 O3 O21 165(2) 5_556 5_655
La O3 O21 75(2) 2_545 5_655
O21 O3 O21 99(3) . 5_655
Ga3 O3 O21 149(2) 1_455 5_655
Ga2 O3 O21 82(2) . 5_655
Ga3 O3 O21 53.7(16) 2_545 5_655
O2 O3 O21 60(2) . 5_655
O3 O3 O21 89(2) 2 5_655
O21 O3 O21 52(4) 6 5_655
O3 O3 O21 153(3) 2_556 5_655
Ga1 O3 O21 161(2) 1_556 5_655
Nb O3 O21 161(2) 1_556 5_655
La O3 O21 108.9(19) 4 5_655
O1 O3 O21 43(2) . 5_655
O2 O3 O21 85(2) 6_556 5_655
Ga3 O3 O21 102(3) 2_546 2_556
Nb O3 O21 92(4) . 2_556
Ga1 O3 O21 92(4) . 2_556
La O3 O21 92(3) . 2_556
Ga3 O3 O21 19.1(15) 4_665 2_556
O2 O3 O21 19(3) 4_665 2_556
O3 O3 O21 94(5) 6 2_556
O3 O3 O21 50(3) 3 2_556
O3 O3 O21 103(3) 4 2_556
O2 O3 O21 133(3) 3_545 2_556
O2 O3 O21 92(3) 2_546 2_556
O3 O3 O21 48(3) 6_556 2_556
O21 O3 O21 130(2) 4 2_556
O1 O3 O21 131(3) 2_545 2_556
O21 O3 O21 70.7(18) 3_655 2_556
O21 O3 O21 121(4) 6_556 2_556
O3 O3 O21 128(3) 5 2_556
O2 O3 O21 137(3) 2_545 2_556
Ga2 O3 O21 109(3) 2_546 2_556
O21 O3 O21 72(5) 5_656 2_556
O3 O3 O21 88.0(19) 5_556 2_556
La O3 O21 169(3) 2_545 2_556
O21 O3 O21 6(3) . 2_556
Ga3 O3 O21 74(2) 1_455 2_556
Ga2 O3 O21 37(2) . 2_556
Ga3 O3 O21 132(3) 2_545 2_556
O2 O3 O21 66(2) . 2_556
O3 O3 O21 82(3) 2 2_556
O21 O3 O21 151(4) 6 2_556
O3 O3 O21 51.4(19) 2_556 2_556
Ga1 O3 O21 61.0(17) 1_556 2_556
Nb O3 O21 61.0(17) 1_556 2_556
La O3 O21 129(3) 4 2_556
O1 O3 O21 62(2) . 2_556
O2 O3 O21 85(3) 6_556 2_556
O21 O3 O21 106(3) 5_655 2_556
Ga3 O3 Ga3 147(3) 2_546 4_664
Nb O3 Ga3 44.5(13) . 4_664
Ga1 O3 Ga3 44.5(13) . 4_664
La O3 Ga3 66.7(16) . 4_664
Ga3 O3 Ga3 93(2) 4_665 4_664
O2 O3 Ga3 79(3) 4_665 4_664
O3 O3 Ga3 12.4(15) 6 4_664
O3 O3 Ga3 62.6(16) 3 4_664
O3 O3 Ga3 87.4(14) 4 4_664
O2 O3 Ga3 119(3) 3_545 4_664
O2 O3 Ga3 177(3) 2_546 4_664
O3 O3 Ga3 133(4) 6_556 4_664
O21 O3 Ga3 143(3) 4 4_664
O1 O3 Ga3 103(2) 2_545 4_664
O21 O3 Ga3 114(3) 3_655 4_664
O21 O3 Ga3 152(3) 6_556 4_664
O3 O3 Ga3 58.8(16) 5 4_664
O2 O3 Ga3 56.0(16) 2_545 4_664
Ga2 O3 Ga3 140(2) 2_546 4_664
O21 O3 Ga3 123(2) 5_656 4_664
O3 O3 Ga3 136(2) 5_556 4_664
La O3 Ga3 102.0(13) 2_545 4_664
O21 O3 Ga3 81(3) . 4_664
Ga3 O3 Ga3 96.3(19) 1_455 4_664
Ga2 O3 Ga3 95.0(15) . 4_664
Ga3 O3 Ga3 45.5(7) 2_545 4_664
O2 O3 Ga3 95.0(18) . 4_664
O3 O3 Ga3 36.5(10) 2 4_664
O21 O3 Ga3 65.9(16) 6 4_664
O3 O3 Ga3 106(3) 2_556 4_664
Ga1 O3 Ga3 132(2) 1_556 4_664
Nb O3 Ga3 132(2) 1_556 4_664
La O3 Ga3 85.7(12) 4 4_664
O1 O3 Ga3 54.8(12) . 4_664
O2 O3 Ga3 132(2) 6_556 4_664
O21 O3 Ga3 53.2(15) 5_655 4_664
O21 O3 Ga3 86(3) 2_556 4_664
Ga3 O3 La 63.6(16) 2_546 1_556
Nb O3 La 144(3) . 1_556
Ga1 O3 La 144(3) . 1_556
La O3 La 96(2) . 1_556
Ga3 O3 La 62.5(11) 4_665 1_556
O2 O3 La 65(3) 4_665 1_556
O3 O3 La 144(3) 6 1_556
O3 O3 La 102.7(19) 3 1_556
O3 O3 La 115.0(10) 4 1_556
O2 O3 La 97(2) 3_545 1_556
O2 O3 La 33.5(18) 2_546 1_556
O3 O3 La 26.4(11) 6_556 1_556
O21 O3 La 73(3) 4 1_556
O1 O3 La 87(3) 2_545 1_556
O21 O3 La 42(2) 3_655 1_556
O21 O3 La 64(2) 6_556 1_556
O3 O3 La 156(3) 5 1_556
O2 O3 La 141(3) 2_545 1_556
Ga2 O3 La 50.9(9) 2_546 1_556
O21 O3 La 34(2) 5_656 1_556
O3 O3 La 64.6(16) 5_556 1_556
La O3 La 108(2) 2_545 1_556
O21 O3 La 65(3) . 1_556
Ga3 O3 La 91.4(13) 1_455 1_556
Ga2 O3 La 49.1(7) . 1_556
Ga3 O3 La 163(3) 2_545 1_556
O2 O3 La 57.9(15) . 1_556
O3 O3 La 139(3) 2 1_556
O21 O3 La 141(3) 6 1_556
O3 O3 La 68.8(14) 2_556 1_556
Ga1 O3 La 46.7(6) 1_556 1_556
Nb O3 La 46.7(6) 1_556 1_556
La O3 La 127.3(15) 4 1_556
O1 O3 La 92.8(17) . 1_556
O2 O3 La 36.2(11) 6_556 1_556
O21 O3 La 116(2) 5_655 1_556
O21 O3 La 62(2) 2_556 1_556
Ga3 O3 La 143.5(17) 4_664 1_556
Ga3 O3 O2 85(3) 2_546 5_666
Nb O3 O2 83(3) . 5_666
Ga1 O3 O2 83(3) . 5_666
La O3 O2 114(3) . 5_666
Ga3 O3 O2 2.6(13) 4_665 5_666
O2 O3 O2 40(3) 4_665 5_666
O3 O3 O2 104(4) 6 5_666
O3 O3 O2 40(2) 3 5_666
O3 O3 O2 83(2) 4 5_666
O2 O3 O2 112(3) 3_545 5_666
O2 O3 O2 85(3) 2_546 5_666
O3 O3 O2 41(2) 6_556 5_666
O21 O3 O2 117(4) 4 5_666
O1 O3 O2 147(3) 2_545 5_666
O21 O3 O2 86(3) 3_655 5_666
O21 O3 O2 110(3) 6_556 5_666
O3 O3 O2 117(2) 5 5_666
O2 O3 O2 149(3) 2_545 5_666
Ga2 O3 O2 114.1(19) 2_546 5_666
O21 O3 O2 85(3) 5_656 5_666
O3 O3 O2 68.7(16) 5_556 5_666
La O3 O2 160(2) 2_545 5_666
O21 O3 O2 27.3(19) . 5_666
Ga3 O3 O2 53.1(15) 1_455 5_666
Ga2 O3 O2 56.3(14) . 5_666
Ga3 O3 O2 133(3) 2_545 5_666
O2 O3 O2 86.1(18) . 5_666
O3 O3 O2 76(3) 2 5_666
O21 O3 O2 156(3) 6 5_666
O3 O3 O2 29.8(13) 2_556 5_666
Ga1 O3 O2 44.2(12) 1_556 5_666
Nb O3 O2 44.2(12) 1_556 5_666
La O3 O2 109(2) 4 5_666
O1 O3 O2 83(2) . 5_666
O2 O3 O2 95(2) 6_556 5_666
O21 O3 O2 126(3) 5_655 5_666
O21 O3 O2 21.7(19) 2_556 5_666
Ga3 O3 O2 94(2) 4_664 5_666
La O3 O2 63.3(13) 1_556 5_666
Ga3 O3 Ga2 30.0(14) 2_546 1_445
Nb O3 Ga2 94(2) . 1_445
Ga1 O3 Ga2 94(2) . 1_445
La O3 Ga2 129(3) . 1_445
Ga3 O3 Ga2 115(2) 4_665 1_445
O2 O3 Ga2 148(3) 4_665 1_445
O3 O3 Ga2 128(4) 6 1_445
O3 O3 Ga2 112(2) 3 1_445
O3 O3 Ga2 55(2) 4 1_445
O2 O3 Ga2 10.8(18) 3_545 1_445
O2 O3 Ga2 55(2) 2_546 1_445
O3 O3 Ga2 88(3) 6_556 1_445
O21 O3 Ga2 21(3) 4 1_445
O1 O3 Ga2 78.6(18) 2_545 1_445
O21 O3 Ga2 111(3) 3_655 1_445
O21 O3 Ga2 28(2) 6_556 1_445
O3 O3 Ga2 70(2) 5 1_445
O2 O3 Ga2 90(2) 2_545 1_445
Ga2 O3 Ga2 67.5(13) 2_546 1_445
O21 O3 Ga2 104(3) 5_656 1_445
O3 O3 Ga2 44.0(14) 5_556 1_445
La O3 Ga2 47.2(8) 2_545 1_445
O21 O3 Ga2 138(3) . 1_445
Ga3 O3 Ga2 70.1(11) 1_455 1_445
Ga2 O3 Ga2 136.5(16) . 1_445
Ga3 O3 Ga2 87.8(12) 2_545 1_445
O2 O3 Ga2 129(3) . 1_445
O3 O3 Ga2 106.3(13) 2 1_445
O21 O3 Ga2 75(2) 6 1_445
O3 O3 Ga2 84.2(9) 2_556 1_445
Ga1 O3 Ga2 70.9(9) 1_556 1_445
Nb O3 Ga2 70.9(9) 1_556 1_445
La O3 Ga2 44.6(7) 4 1_445
O1 O3 Ga2 162(3) . 1_445
O2 O3 Ga2 90.0(15) 6_556 1_445
O21 O3 Ga2 122(2) 5_655 1_445
O21 O3 Ga2 132(2) 2_556 1_445
Ga3 O3 Ga2 128.5(15) 4_664 1_445
La O3 Ga2 87.6(12) 1_556 1_445
O2 O3 Ga2 112.6(17) 5_666 1_445
Ga3 O3 O2 130(4) 2_546 6
Nb O3 O2 111(2) . 6
Ga1 O3 O2 111(2) . 6
La O3 O2 20.8(18) . 6
Ga3 O3 O2 132(3) 4_665 6
O2 O3 O2 94(3) 4_665 6
O3 O3 O2 60.3(16) 6 6
O3 O3 O2 132(2) 3 6
O3 O3 O2 137(2) 4 6
O2 O3 O2 113(3) 3_545 6
O2 O3 O2 106(3) 2_546 6
O3 O3 O2 127.5(13) 6_556 6
O21 O3 O2 97(4) 4 6
O1 O3 O2 34.4(18) 2_545 6
O21 O3 O2 63(3) 3_655 6
O21 O3 O2 99(3) 6_556 6
O3 O3 O2 93(2) 5 6
O2 O3 O2 42(2) 2_545 6
Ga2 O3 O2 68.0(18) 2_546 6
O21 O3 O2 69(3) 5_656 6
O3 O3 O2 148.0(13) 5_556 6
La O3 O2 63.9(15) 2_545 6
O21 O3 O2 107(3) . 6
Ga3 O3 O2 166(2) 1_455 6
Ga2 O3 O2 81.4(19) . 6
Ga3 O3 O2 63.5(13) 2_545 6
O2 O3 O2 54(2) . 6
O3 O3 O2 107(2) 2 6
O21 O3 O2 53(2) 6 6
O3 O3 O2 164.0(14) 2_556 6
Ga1 O3 O2 149(2) 1_556 6
Nb O3 O2 149(2) 1_556 6
La O3 O2 112.2(17) 4 6
O1 O3 O2 53.0(17) . 6
O2 O3 O2 68.2(19) 6_556 6
O21 O3 O2 19.4(17) 5_655 6
O21 O3 O2 113(3) 2_556 6
Ga3 O3 O2 72.5(13) 4_664 6
La O3 O2 103(2) 1_556 6
O2 O3 O2 135(2) 5_666 6
Ga2 O3 O2 109.6(18) 1_445 6
Ga3 O3 La 142(3) 2_546 4_665
Nb O3 La 76(2) . 4_665
Ga1 O3 La 76(2) . 4_665
La O3 La 64.7(17) . 4_665
Ga3 O3 La 54.7(14) 4_665 4_665
O2 O3 La 29(2) 4_665 4_665
O3 O3 La 54(3) 6 4_665
O3 O3 La 54(3) 3 4_665
O3 O3 La 112(3) 4 4_665
O2 O3 La 157(3) 3_545 4_665
O2 O3 La 128(3) 2_546 4_665
O3 O3 La 88(3) 6_556 4_665
O21 O3 La 168(3) 4 4_665
O1 O3 La 116(2) 2_545 4_665
O21 O3 La 79(3) 3_655 4_665
O21 O3 La 159(3) 6_556 4_665
O3 O3 La 105.2(16) 5 4_665
O2 O3 La 97(2) 2_545 4_665
Ga2 O3 La 124.3(19) 2_546 4_665
O21 O3 La 86(3) 5_656 4_665
O3 O3 La 124.8(11) 5_556 4_665
La O3 La 143.6(18) 2_545 4_665
O21 O3 La 34(2) . 4_665
Ga3 O3 La 95.5(19) 1_455 4_665
Ga2 O3 La 48.5(8) . 4_665
Ga3 O3 La 94.0(13) 2_545 4_665
O2 O3 La 63.2(15) . 4_665
O3 O3 La 63.3(10) 2 4_665
O21 O3 La 111(2) 6 4_665
O3 O3 La 83.2(16) 2_556 4_665
Ga1 O3 La 100.4(16) 1_556 4_665
Nb O3 La 100.4(16) 1_556 4_665
La O3 La 126.2(19) 4 4_665
O1 O3 La 32.1(6) . 4_665
O2 O3 La 100.2(19) 6_556 4_665
O21 O3 La 70(2) 5_655 4_665
O21 O3 La 40.4(19) 2_556 4_665
Ga3 O3 La 49.2(8) 4_664 4_665
La O3 La 94.6(12) 1_556 4_665
O2 O3 La 56.6(15) 5_666 4_665
Ga2 O3 La 166(2) 1_445 4_665
O2 O3 La 83.9(16) 6 4_665
Ga3 O3 O2 77(3) 2_546 1_455
Nb O3 O2 40(2) . 1_455
Ga1 O3 O2 40(2) . 1_455
La O3 O2 140(3) . 1_455
Ga3 O3 O2 53(2) 4_665 1_455
O2 O3 O2 84(3) 4_665 1_455
O3 O3 O2 89(2) 6 1_455
O3 O3 O2 25.3(17) 3 1_455
O3 O3 O2 36.1(17) 4 1_455
O2 O3 O2 79(2) 3_545 1_455
O2 O3 O2 104(3) 2_546 1_455
O3 O3 O2 77.6(15) 6_556 1_455
O21 O3 O2 105(4) 4 1_455
O1 O3 O2 161(2) 2_545 1_455
O21 O3 O2 137(4) 3_655 1_455
O21 O3 O2 106(3) 6_556 1_455
O3 O3 O2 67.3(17) 5 1_455
O2 O3 O2 115(2) 2_545 1_455
Ga2 O3 O2 143(2) 2_546 1_455
O21 O3 O2 134(3) 5_656 1_455
O3 O3 O2 60.2(15) 5_556 1_455
La O3 O2 120.3(19) 2_545 1_455
O21 O3 O2 71(3) . 1_455
Ga3 O3 O2 20.1(10) 1_455 1_455
Ga2 O3 O2 105(2) . 1_455
Ga3 O3 O2 92.0(19) 2_545 1_455
O2 O3 O2 134(3) . 1_455
O3 O3 O2 42(2) 2 1_455
O21 O3 O2 110(2) 6 1_455
O3 O3 O2 35.2(17) 2_556 1_455
Ga1 O3 O2 60.1(14) 1_556 1_455
Nb O3 O2 60.1(14) 1_556 1_455
La O3 O2 60.9(14) 4 1_455
O1 O3 O2 111(2) . 1_455
O2 O3 O2 140.2(15) 6_556 1_455
O21 O3 O2 130(3) 5_655 1_455
O21 O3 O2 68(3) 2_556 1_455
Ga3 O3 O2 76.8(19) 4_664 1_455
La O3 O2 104.0(18) 1_556 1_455
O2 O3 O2 51(2) 5_666 1_455
Ga2 O3 O2 86.5(15) 1_445 1_455
O2 O3 O2 149.0(18) 6 1_455
La O3 O2 79(2) 4_665 1_455
Ga3 O3 O2 139(4) 2_546 5_665
Nb O3 O2 41.9(17) . 5_665
Ga1 O3 O2 41.9(17) . 5_665
La O3 O2 78(2) . 5_665
Ga3 O3 O2 72(2) 4_665 5_665
O2 O3 O2 64(3) 4_665 5_665
O3 O3 O2 32(2) 6 5_665
O3 O3 O2 43(2) 3 5_665
O3 O3 O2 84(2) 4 5_665
O2 O3 O2 125(3) 3_545 5_665
O2 O3 O2 158(3) 2_546 5_665
O3 O3 O2 112(4) 6_556 5_665
O21 O3 O2 156(3) 4 5_665
O1 O3 O2 122(2) 2_545 5_665
O21 O3 O2 113(3) 3_655 5_665
O21 O3 O2 164(3) 6_556 5_665
O3 O3 O2 69.4(16) 5 5_665
O2 O3 O2 77(2) 2_545 5_665
Ga2 O3 O2 154(2) 2_546 5_665
O21 O3 O2 121(3) 5_656 5_665
O3 O3 O2 122(2) 5_556 5_665
La O3 O2 122.0(16) 2_545 5_665
O21 O3 O2 63(3) . 5_665
Ga3 O3 O2 82(2) 1_455 5_665
Ga2 O3 O2 84.5(18) . 5_665
Ga3 O3 O2 64.5(12) 2_545 5_665
O2 O3 O2 95(2) . 5_665
O3 O3 O2 29.8(12) 2 5_665
O21 O3 O2 86.2(18) 6 5_665
O3 O3 O2 86(3) 2_556 5_665
Ga1 O3 O2 112(2) 1_556 5_665
Nb O3 O2 112(2) 1_556 5_665
La O3 O2 91.3(16) 4 5_665
O1 O3 O2 55.1(14) . 5_665
O2 O3 O2 134(2) 6_556 5_665
O21 O3 O2 69.7(19) 5_655 5_665
O21 O3 O2 67(3) 2_556 5_665
Ga3 O3 O2 21.1(10) 4_664 5_665
La O3 O2 128(2) 1_556 5_665
O2 O3 O2 72(2) 5_666 5_665
Ga2 O3 O2 135.7(19) 1_445 5_665
O2 O3 O2 89(2) 6 5_665
La O3 O2 36.0(13) 4_665 5_665
O2 O3 O2 62(2) 1_455 5_665
Ga3 O3 O1 66(2) 2_546 1_445
Nb O3 O1 73.9(19) . 1_445
Ga1 O3 O1 73.9(19) . 1_445
La O3 O1 108(3) . 1_445
Ga3 O3 O1 140(3) 4_665 1_445
O2 O3 O1 172(3) 4_665 1_445
O3 O3 O1 91(4) 6 1_445
O3 O3 O1 112(2) 3 1_445
O3 O3 O1 55(2) 4 1_445
O2 O3 O1 32(2) 3_545 1_445
O2 O3 O1 89(2) 2_546 1_445
O3 O3 O1 125(3) 6_556 1_445
O21 O3 O1 49(2) 4 1_445
O1 O3 O1 70.1(14) 2_545 1_445
O21 O3 O1 128(4) 3_655 1_445
O21 O3 O1 58(2) 6_556 1_445
O3 O3 O1 39.5(15) 5 1_445
O2 O3 O1 55(2) 2_545 1_445
Ga2 O3 O1 84.3(16) 2_546 1_445
O21 O3 O1 124(3) 5_656 1_445
O3 O3 O1 77(2) 5_556 1_445
La O3 O1 29.6(5) 2_545 1_445
O21 O3 O1 162(3) . 1_445
Ga3 O3 O1 84.3(14) 1_455 1_445
Ga2 O3 O1 163(3) . 1_445
Ga3 O3 O1 50.8(13) 2_545 1_445
O2 O3 O1 135(3) . 1_445
O3 O3 O1 85.7(10) 2 1_445
O21 O3 O1 40(2) 6 1_445
O3 O3 O1 108.4(14) 2_556 1_445
Ga1 O3 O1 104.9(16) 1_556 1_445
Nb O3 O1 104.9(16) 1_556 1_445
La O3 O1 29.9(4) 4 1_445
O1 O3 O1 134(3) . 1_445
O2 O3 O1 109.6(19) 6_556 1_445
O21 O3 O1 92(2) 5_655 1_445
O21 O3 O1 158(3) 2_556 1_445
Ga3 O3 O1 94.1(14) 4_664 1_445
La O3 O1 122.2(17) 1_556 1_445
O2 O3 O1 137(2) 5_666 1_445
Ga2 O3 O1 37.1(11) 1_445 1_445
O2 O3 O1 87.6(17) 6 1_445
La O3 O1 143.2(16) 4_665 1_445
O2 O3 O1 90.8(16) 1_455 1_445
O2 O3 O1 108.4(16) 5_665 1_445
Ga3 O3 O21 35(2) 2_546 1_445
Nb O3 O21 72(2) . 1_445
Ga1 O3 O21 72(2) . 1_445
La O3 O21 148(3) . 1_445
Ga3 O3 O21 100(2) 4_665 1_445
O2 O3 O21 138(3) 4_665 1_445
O3 O3 O21 117(3) 6 1_445
O3 O3 O21 87(2) 3 1_445
O3 O3 O21 30(2) 4 1_445
O2 O3 O21 17(2) 3_545 1_445
O2 O3 O21 70(3) 2_546 1_445
O3 O3 O21 88(2) 6_556 1_445
O21 O3 O21 46(4) 4 1_445
O1 O3 O21 101(2) 2_545 1_445
O21 O3 O21 132(3) 3_655 1_445
O21 O3 O21 50.9(19) 6_556 1_445
O3 O3 O21 57(3) 5 1_445
O2 O3 O21 95(3) 2_545 1_445
Ga2 O3 O21 92(2) 2_546 1_445
O21 O3 O21 124(3) 5_656 1_445
O3 O3 O21 38(2) 5_556 1_445
La O3 O21 64.3(16) 2_545 1_445
O21 O3 O21 125(3) . 1_445
Ga3 O3 O21 47.8(14) 1_455 1_445
Ga2 O3 O21 144(2) . 1_445
Ga3 O3 O21 83.7(18) 2_545 1_445
O2 O3 O21 152(3) . 1_445
O3 O3 O21 83(2) 2 1_445
O21 O3 O21 80(3) 6 1_445
O3 O3 O21 68.0(15) 2_556 1_445
Ga1 O3 O21 65.1(15) 1_556 1_445
Nb O3 O21 65.1(15) 1_556 1_445
La O3 O21 28.6(15) 4 1_445
O1 O3 O21 168(3) . 1_445
O2 O3 O21 112(2) 6_556 1_445
O21 O3 O21 133(2) 5_655 1_445
O21 O3 O21 119.3(19) 2_556 1_445
Ga3 O3 O21 113(2) 4_664 1_445
La O3 O21 98.7(19) 1_556 1_445
O2 O3 O21 98(2) 5_666 1_445
Ga2 O3 O21 25.0(16) 1_445 1_445
O2 O3 O21 128(2) 6 1_445
La O3 O21 141(2) 4_665 1_445
O2 O3 O21 62.1(19) 1_455 1_445
O2 O3 O21 113(2) 5_665 1_445
O1 O3 O21 41.3(14) 1_445 1_445
Ga3 O3 Ga3 101(3) 2_546 .
Nb O3 Ga3 156(3) . .
Ga1 O3 Ga3 156(3) . .
La O3 Ga3 49.6(16) . .
Ga3 O3 Ga3 91.4(16) 4_665 .
O2 O3 Ga3 66(2) 4_665 .
O3 O3 Ga3 104.6(11) 6 .
O3 O3 Ga3 127(3) 3 .
O3 O3 Ga3 159.8(16) 4 .
O2 O3 Ga3 120(3) 3_545 .
O2 O3 Ga3 65(2) 2_546 .
O3 O3 Ga3 71.1(8) 6_556 .
O21 O3 Ga3 88(3) 4 .
O1 O3 Ga3 53.9(17) 2_545 .
O21 O3 Ga3 8(3) 3_655 .
O21 O3 Ga3 82(3) 6_556 .
O3 O3 Ga3 148(2) 5 .
O2 O3 Ga3 98(2) 2_545 .
Ga2 O3 Ga3 41.9(9) 2_546 .
O21 O3 Ga3 13(2) 5_656 .
O3 O3 Ga3 109(2) 5_556 .
La O3 Ga3 92(2) 2_545 .
O21 O3 Ga3 76(2) . .
Ga3 O3 Ga3 137.9(15) 1_455 .
Ga2 O3 Ga3 41.6(8) . .
Ga3 O3 Ga3 120(2) 2_545 .
O2 O3 Ga3 19.8(14) . .
O3 O3 Ga3 144.4(10) 2 .
O21 O3 Ga3 105(2) 6 .
O3 O3 Ga3 112.4(16) 2_556 .
Ga1 O3 Ga3 93.9(11) 1_556 .
Nb O3 Ga3 93.9(11) 1_556 .
La O3 Ga3 150(2) 4 .
O1 O3 Ga3 59.9(12) . .
O2 O3 Ga3 20.2(13) 6_556 .
O21 O3 Ga3 69.3(17) 5_655 .
O21 O3 Ga3 78(2) 2_556 .
Ga3 O3 Ga3 112.7(15) 4_664 .
La O3 Ga3 47.3(7) 1_556 .
O2 O3 Ga3 93.6(15) 5_666 .
Ga2 O3 Ga3 109.1(17) 1_445 .
O2 O3 Ga3 56.4(15) 6 .
La O3 Ga3 82.5(11) 4_665 .
O2 O3 Ga3 144.2(19) 1_455 .
O2 O3 Ga3 114.6(17) 5_665 .
O1 O3 Ga3 121(2) 1_445 .
O21 O3 Ga3 132(2) 1_445 .
Ga3 O3 Ga2 121(3) 2_546 2_545
Nb O3 Ga2 93.1(19) . 2_545
Ga1 O3 Ga2 93.1(19) . 2_545
La O3 Ga2 43.3(14) . 2_545
Ga3 O3 Ga2 151(2) 4_665 2_545
O2 O3 Ga2 115(3) 4_665 2_545
O3 O3 Ga2 54(2) 6 2_545
O3 O3 Ga2 128.4(11) 3 2_545
O3 O3 Ga2 111.6(18) 4 2_545
O2 O3 Ga2 94(2) 3_545 2_545
O2 O3 Ga2 114(3) 2_546 2_545
O3 O3 Ga2 149.5(15) 6_556 2_545
O21 O3 Ga2 89(3) 4 2_545
O1 O3 Ga2 38.2(17) 2_545 2_545
O21 O3 Ga2 87(3) 3_655 2_545
O21 O3 Ga2 94(3) 6_556 2_545
O3 O3 Ga2 68.8(16) 5 2_545
O2 O3 Ga2 18.6(16) 2_545 2_545
Ga2 O3 Ga2 77.6(18) 2_546 2_545
O21 O3 Ga2 91(3) 5_656 2_545
O3 O3 Ga2 137.9(15) 5_556 2_545
La O3 Ga2 46.9(9) 2_545 2_545
O21 O3 Ga2 127(3) . 2_545
Ga3 O3 Ga2 142.0(17) 1_455 2_545
Ga2 O3 Ga2 106.2(17) . 2_545
Ga3 O3 Ga2 41.1(7) 2_545 2_545
O2 O3 Ga2 78.9(19) . 2_545
O3 O3 Ga2 94.4(19) 2 2_545
O21 O3 Ga2 28.2(18) 6 2_545
O3 O3 Ga2 168(3) 2_556 2_545
Ga1 O3 Ga2 161(2) 1_556 2_545
Nb O3 Ga2 161(2) 1_556 2_545
La O3 Ga2 87.1(11) 4 2_545
O1 O3 Ga2 71.1(15) . 2_545
O2 O3 Ga2 87(2) 6_556 2_545
O21 O3 Ga2 28.0(18) 5_655 2_545
O21 O3 Ga2 134(2) 2_556 2_545
Ga3 O3 Ga2 66.4(9) 4_664 2_545
La O3 Ga2 123(2) 1_556 2_545
O2 O3 Ga2 153.4(19) 5_666 2_545
Ga2 O3 Ga2 93.9(14) 1_445 2_545
O2 O3 Ga2 25.2(10) 6 2_545
La O3 Ga2 96.9(12) 4_665 2_545
O2 O3 Ga2 132.9(19) 1_455 2_545
O2 O3 Ga2 86.9(14) 5_665 2_545
O1 O3 Ga2 64.7(13) 1_445 2_545
O21 O3 Ga2 106.0(18) 1_445 2_545
Ga3 O3 Ga2 79.5(14) . 2_545
Ga3 O3 O1 88.3(19) 2_546 1_556
Nb O3 O1 130(3) . 1_556
Ga1 O3 O1 130(3) . 1_556
La O3 O1 82.8(19) . 1_556
Ga3 O3 O1 46.8(10) 4_665 1_556
O2 O3 O1 38(2) 4_665 1_556
O3 O3 O1 117(4) 6 1_556
O3 O3 O1 87(2) 3 1_556
O3 O3 O1 125.4(17) 4 1_556
O2 O3 O1 123(3) 3_545 1_556
O2 O3 O1 62(2) 2_546 1_556
O3 O3 O1 33.3(19) 6_556 1_556
O21 O3 O1 101(3) 4 1_556
O1 O3 O1 98(2) 2_545 1_556
O21 O3 O1 38(3) 3_655 1_556
O21 O3 O1 92(2) 6_556 1_556
O3 O3 O1 165.4(15) 5 1_556
O2 O3 O1 140(2) 2_545 1_556
Ga2 O3 O1 71.0(11) 2_546 1_556
O21 O3 O1 36(3) 5_656 1_556
O3 O3 O1 83.7(19) 5_556 1_556
La O3 O1 131(2) 2_545 1_556
O21 O3 O1 40(2) . 1_556
Ga3 O3 O1 95.0(15) 1_455 1_556
Ga2 O3 O1 23.1(8) . 1_556
Ga3 O3 O1 155.2(18) 2_545 1_556
O2 O3 O1 44.3(13) . 1_556
O3 O3 O1 120(2) 2 1_556
O21 O3 O1 151(3) 6 1_556
O3 O3 O1 68.3(11) 2_556 1_556
Ga1 O3 O1 57.9(9) 1_556 1_556
Nb O3 O1 57.9(9) 1_556 1_556
La O3 O1 147.7(18) 4 1_556
O1 O3 O1 68.6(11) . 1_556
O2 O3 O1 47.9(12) 6_556 1_556
O21 O3 O1 103(2) 5_655 1_556
O21 O3 O1 38(2) 2_556 1_556
Ga3 O3 O1 115.5(15) 4_664 1_556
La O3 O1 28.1(7) 1_556 1_556
O2 O3 O1 48.7(12) 5_666 1_556
Ga2 O3 O1 115.0(13) 1_445 1_556
O2 O3 O1 98(2) 6 1_556
La O3 O1 66.5(10) 4_665 1_556
O2 O3 O1 98.7(18) 1_455 1_556
O2 O3 O1 101.0(18) 5_665 1_556
O1 O3 O1 150.2(19) 1_445 1_556
O21 O3 O1 121(2) 1_445 1_556
Ga3 O3 O1 45.5(7) . 1_556
Ga2 O3 O1 122.9(18) 2_545 1_556
Ga3 O3 O2 56(2) 2_546 5_656
Nb O3 O2 145(3) . 5_656
Ga1 O3 O2 145(3) . 5_656
La O3 O2 88(3) . 5_656
Ga3 O3 O2 117.0(17) 4_665 5_656
O2 O3 O2 116(3) 4_665 5_656
O3 O3 O2 134(3) 6 5_656
O3 O3 O2 150.7(13) 3 5_656
O3 O3 O2 108(3) 4 5_656
O2 O3 O2 63.7(19) 3_545 5_656
O2 O3 O2 33.5(19) 2_546 5_656
O3 O3 O2 77(2) 6_556 5_656
O21 O3 O2 32(3) 4 5_656
O1 O3 O2 44(2) 2_545 5_656
O21 O3 O2 59(3) 3_655 5_656
O21 O3 O2 27(2) 6_556 5_656
O3 O3 O2 112.0(14) 5 5_656
O2 O3 O2 93(2) 2_545 5_656
Ga2 O3 O2 14.3(10) 2_546 5_656
O21 O3 O2 53(3) 5_656 5_656
O3 O3 O2 72.4(12) 5_556 5_656
La O3 O2 52.3(17) 2_545 5_656
O21 O3 O2 120(3) . 5_656
Ga3 O3 O2 112.2(16) 1_455 5_656
Ga2 O3 O2 92.0(15) . 5_656
Ga3 O3 O2 109(2) 2_545 5_656
O2 O3 O2 76(2) . 5_656
O3 O3 O2 158.0(12) 2 5_656
O21 O3 O2 86(2) 6 5_656
O3 O3 O2 107.7(18) 2_556 5_656
Ga1 O3 O2 80.9(12) 1_556 5_656
Nb O3 O2 80.9(12) 1_556 5_656
La O3 O2 95.3(17) 4 5_656
O1 O3 O2 113(2) . 5_656
O2 O3 O2 38.4(14) 6_556 5_656
O21 O3 O2 96(2) 5_655 5_656
O21 O3 O2 117(3) 2_556 5_656
Ga3 O3 O2 147(2) 4_664 5_656
La O3 O2 56.0(11) 1_556 5_656
O2 O3 O2 117.2(19) 5_666 5_656
Ga2 O3 O2 53.3(13) 1_445 5_656
O2 O3 O2 76.4(14) 6 5_656
La O3 O2 138.4(17) 4_665 5_656
O2 O3 O2 132.2(15) 1_455 5_656
O2 O3 O2 165(3) 5_665 5_656
O1 O3 O2 72.7(16) 1_445 5_656
O21 O3 O2 78(2) 1_445 5_656
Ga3 O3 O2 56.0(12) . 5_656
Ga2 O3 O2 80.3(18) 2_545 5_656
O1 O3 O2 80.2(12) 1_556 5_656
Ga3 O3 La 108(3) 2_546 2
Nb O3 La 34.3(17) . 2
Ga1 O3 La 34.3(17) . 2
La O3 La 108(2) . 2
Ga3 O3 La 52.1(16) 4_665 2
O2 O3 La 65(3) 4_665 2
O3 O3 La 62(2) 6 2
O3 O3 La 13.0(7) 3 2
O3 O3 La 61.3(18) 4 2
O2 O3 La 107(3) 3_545 2
O2 O3 La 130(3) 2_546 2
O3 O3 La 91(2) 6_556 2
O21 O3 La 136(4) 4 2
O1 O3 La 153(2) 2_545 2
O21 O3 La 125(3) 3_655 2
O21 O3 La 138(3) 6_556 2
O3 O3 La 70.6(7) 5 2
O2 O3 La 101.2(19) 2_545 2
Ga2 O3 La 165.4(19) 2_546 2
O21 O3 La 129(3) 5_656 2
O3 O3 La 90.7(11) 5_556 2
La O3 La 133.3(17) 2_545 2
O21 O3 La 57(2) . 2
Ga3 O3 La 51.4(11) 1_455 2
Ga2 O3 La 89.9(16) . 2
Ga3 O3 La 82.1(13) 2_545 2
O2 O3 La 113(2) . 2
O3 O3 La 25.2(13) 2 2
O21 O3 La 104.8(17) 6 2
O3 O3 La 55.7(19) 2_556 2
Ga1 O3 La 82.8(15) 1_556 2
Nb O3 La 82.8(15) 1_556 2
La O3 La 79.6(14) 4 2
O1 O3 La 80.0(14) . 2
O2 O3 La 142.8(19) 6_556 2
O21 O3 La 101.4(19) 5_655 2
O21 O3 La 58(3) 2_556 2
Ga3 O3 La 49.9(9) 4_664 2
La O3 La 114.5(16) 1_556 2
O2 O3 La 51.2(15) 5_666 2
Ga2 O3 La 116.0(17) 1_445 2
O2 O3 La 120.7(15) 6 2
La O3 La 50.3(9) 4_665 2
O2 O3 La 31.7(13) 1_455 2
O2 O3 La 31.7(13) 5_665 2
O1 O3 La 107.0(15) 1_445 2
O21 O3 La 91(2) 1_445 2
Ga3 O3 La 130.6(15) . 2
Ga2 O3 La 115.4(12) 2_545 2
O1 O3 La 95.4(14) 1_556 2
O2 O3 La 162.9(18) 5_656 2
Ga3 O3 O2 41(2) 2_546 6_456
Nb O3 O2 66(2) . 6_456
Ga1 O3 O2 66(2) . 6_456
La O3 O2 176(3) . 6_456
Ga3 O3 O2 66.1(18) 4_665 6_456
O2 O3 O2 104(3) 4_665 6_456
O3 O3 O2 120.1(13) 6 6_456
O3 O3 O2 59.2(16) 3 6_456
O3 O3 O2 29.5(12) 4 6_456
O2 O3 O2 50(3) 3_545 6_456
O2 O3 O2 73(2) 2_546 6_456
O3 O3 O2 65.1(14) 6_556 6_456
O21 O3 O2 70(3) 4 6_456
O1 O3 O2 133(2) 2_545 6_456
O21 O3 O2 128(3) 3_655 6_456
O21 O3 O2 71(3) 6_556 6_456
O3 O3 O2 74(3) 5 6_456
O2 O3 O2 123(2) 2_545 6_456
Ga2 O3 O2 108.1(17) 2_546 6_456
O21 O3 O2 120(2) 5_656 6_456
O3 O3 O2 26.1(14) 5_556 6_456
La O3 O2 98.6(18) 2_545 6_456
O21 O3 O2 91(2) . 6_456
Ga3 O3 O2 16.3(10) 1_455 6_456
Ga2 O3 O2 115.7(18) . 6_456
Ga3 O3 O2 104.4(19) 2_545 6_456
O2 O3 O2 141.3(15) . 6_456
O3 O3 O2 73(2) 2 6_456
O21 O3 O2 110(3) 6 6_456
O3 O3 O2 34.0(13) 2_556 6_456
Ga1 O3 O2 40.5(11) 1_556 6_456
Nb O3 O2 40.5(11) 1_556 6_456
La O3 O2 51.3(14) 4 6_456
O1 O3 O2 143(2) . 6_456
O2 O3 O2 116.3(19) 6_556 6_456
O21 O3 O2 158(2) 5_655 6_456
O21 O3 O2 85(2) 2_556 6_456
Ga3 O3 O2 109(2) 4_664 6_456
La O3 O2 86.0(13) 1_556 6_456
O2 O3 O2 63.5(15) 5_666 6_456
Ga2 O3 O2 54.5(13) 1_445 6_456
O2 O3 O2 162(3) 6 6_456
La O3 O2 111(2) 4_665 6_456
O2 O3 O2 35.8(19) 1_455 6_456
O2 O3 O2 97.8(18) 5_665 6_456
O1 O3 O2 74.4(17) 1_445 6_456
O21 O3 O2 34.4(16) 1_445 6_456
Ga3 O3 O2 132.9(15) . 6_456
Ga2 O3 O2 138.0(18) 2_545 6_456
O1 O3 O2 97.2(15) 1_556 6_456
O2 O3 O2 97(2) 5_656 6_456
La O3 O2 67.4(14) 2 6_456
Ga3 O3 Ga3 108(3) 2_546 1_454
Nb O3 Ga3 14.4(12) . 1_454
Ga1 O3 Ga3 14.4(12) . 1_454
La O3 Ga3 100.6(18) . 1_454
Ga3 O3 Ga3 98(2) 4_665 1_454
O2 O3 Ga3 106(3) 4_665 1_454
O3 O3 Ga3 45.4(12) 6 1_454
O3 O3 Ga3 56.8(9) 3 1_454
O3 O3 Ga3 50.1(9) 4 1_454
O2 O3 Ga3 82(2) 3_545 1_454
O2 O3 Ga3 144(3) 2_546 1_454
O3 O3 Ga3 131.6(18) 6_556 1_454
O21 O3 Ga3 112(3) 4 1_454
O1 O3 Ga3 114(2) 2_545 1_454
O21 O3 Ga3 153(3) 3_655 1_454
O21 O3 Ga3 121(3) 6_556 1_454
O3 O3 Ga3 26.6(11) 5 1_454
O2 O3 Ga3 60.8(16) 2_545 1_454
Ga2 O3 Ga3 148(2) 2_546 1_454
O21 O3 Ga3 161(2) 5_656 1_454
O3 O3 Ga3 101(2) 5_556 1_454
La O3 Ga3 87.9(11) 2_545 1_454
O21 O3 Ga3 101(3) . 1_454
Ga3 O3 Ga3 68.3(13) 1_455 1_454
Ga2 O3 Ga3 128.1(19) . 1_454
Ga3 O3 Ga3 38.7(7) 2_545 1_454
O2 O3 Ga3 133(2) . 1_454
O3 O3 Ga3 21.2(10) 2 1_454
O21 O3 Ga3 59.9(14) 6 1_454
O3 O3 Ga3 89(2) 2_556 1_454
Ga1 O3 Ga3 113.0(19) 1_556 1_454
Nb O3 Ga3 113.0(19) 1_556 1_454
La O3 Ga3 48.5(7) 4 1_454
O1 O3 Ga3 93.2(14) . 1_454
O2 O3 Ga3 166(2) 6_556 1_454
O21 O3 Ga3 81.8(15) 5_655 1_454
O21 O3 Ga3 103(3) 2_556 1_454
Ga3 O3 Ga3 38.5(6) 4_664 1_454
La O3 Ga3 158(2) 1_556 1_454
O2 O3 Ga3 96(2) 5_666 1_454
Ga2 O3 Ga3 93.0(12) 1_445 1_454
O2 O3 Ga3 97.5(14) 6 1_454
La O3 Ga3 79.6(12) 4_665 1_454
O2 O3 Ga3 54.2(15) 1_455 1_454
O2 O3 Ga3 43.7(11) 5_665 1_454
O1 O3 Ga3 66.1(10) 1_445 1_454
O21 O3 Ga3 74.4(19) 1_445 1_454
Ga3 O3 Ga3 149.9(15) . 1_454
Ga2 O3 Ga3 78.8(8) 2_545 1_454
O1 O3 Ga3 140.8(18) 1_556 1_454
O2 O3 Ga3 138.6(17) 5_656 1_454
La O3 Ga3 46.2(8) 2 1_454
O2 O3 Ga3 76.5(16) 6_456 1_454
Ga3 O3 O21 157(4) 2_546 2
Nb O3 O21 57(2) . 2
Ga1 O3 O21 57(2) . 2
La O3 O21 60(2) . 2
Ga3 O3 O21 80(2) 4_665 2
O2 O3 O21 60(3) 4_665 2
O3 O3 O21 24(3) 6 2
O3 O3 O21 60(2) 3 2
O3 O3 O21 100(2) 4 2
O2 O3 O21 137(3) 3_545 2
O2 O3 O21 158(3) 2_546 2
O3 O3 O21 117(4) 6_556 2
O21 O3 O21 160(2) 4 2
O1 O3 O21 106(2) 2_545 2
O21 O3 O21 99(3) 3_655 2
O21 O3 O21 168(3) 6_556 2
O3 O3 O21 77.7(19) 5 2
O2 O3 O21 69(2) 2_545 2
Ga2 O3 O21 136(3) 2_546 2
O21 O3 O21 107(3) 5_656 2
O3 O3 O21 140(2) 5_556 2
La O3 O21 117.0(17) 2_545 2
O21 O3 O21 64(3) . 2
Ga3 O3 O21 100(2) 1_455 2
Ga2 O3 O21 75.9(19) . 2
Ga3 O3 O21 63.4(14) 2_545 2
O2 O3 O21 80(2) . 2
O3 O3 O21 46.3(17) 2 2
O21 O3 O21 82(3) 6 2
O3 O3 O21 101(3) 2_556 2
Ga1 O3 O21 125(2) 1_556 2
Nb O3 O21 125(2) 1_556 2
La O3 O21 104(2) 4 2
O1 O3 O21 38.9(18) . 2
O2 O3 O21 119(3) 6_556 2
O21 O3 O21 53(3) 5_655 2
O21 O3 O21 70(2) 2_556 2
Ga3 O3 O21 19.2(13) 4_664 2
La O3 O21 124(2) 1_556 2
O2 O3 O21 81(2) 5_666 2
Ga2 O3 O21 147(2) 1_445 2
O2 O3 O21 72.1(18) 6 2
La O3 O21 30.6(14) 4_665 2
O2 O3 O21 80(2) 1_455 2
O2 O3 O21 18.1(17) 5_665 2
O1 O3 O21 113.1(17) 1_445 2
O21 O3 O21 128.9(18) 1_445 2
Ga3 O3 O21 99(2) . 2
Ga2 O3 O21 74.6(14) 2_545 2
O1 O3 O21 96(2) 1_556 2
O2 O3 O21 148(3) 5_656 2
La O3 O21 49.0(17) 2 2
O2 O3 O21 116(3) 6_456 2
Ga3 O3 O21 55.2(16) 1_454 2
Ga3 O3 O3 43.6(18) 2_546 1_556
Nb O3 O3 123(2) . 1_556
Ga1 O3 O3 123(2) . 1_556
La O3 O3 121.0(16) . 1_556
Ga3 O3 O3 56.4(15) 4_665 1_556
O2 O3 O3 76(3) 4_665 1_556
O3 O3 O3 158(4) 6 1_556
O3 O3 O3 90.0 3 1_556
O3 O3 O3 90.000(6) 4 1_556
O2 O3 O3 79(2) 3_545 1_556
O2 O3 O3 29(2) 2_546 1_556
O3 O3 O3 17(3) 6_556 1_556
O21 O3 O3 65(3) 4 1_556
O1 O3 O3 103(2) 2_545 1_556
O21 O3 O3 67(3) 3_655 1_556
O21 O3 O3 57(2) 6_556 1_556
O3 O3 O3 133(2) 5 1_556
O2 O3 O3 154.5(19) 2_545 1_556
Ga2 O3 O3 63.8(12) 2_546 1_556
O21 O3 O3 59(2) 5_656 1_556
O3 O3 O3 40(2) 5_556 1_556
La O3 O3 108.0(10) 2_545 1_556
O21 O3 O3 70(2) . 1_556
Ga3 O3 O3 67.8(9) 1_455 1_556
Ga2 O3 O3 68.1(9) . 1_556
Ga3 O3 O3 159.6(10) 2_545 1_556
O2 O3 O3 82.5(14) . 1_556
O3 O3 O3 124(2) 2 1_556
O21 O3 O3 143.9(18) 6 1_556
O3 O3 O3 49.1(19) 2_556 1_556
Ga1 O3 O3 23.3(11) 1_556 1_556
Nb O3 O3 23.3(11) 1_556 1_556
La O3 O3 104.7(8) 4 1_556
O1 O3 O3 113.6(14) . 1_556
O2 O3 O3 58.1(14) 6_556 1_556
O21 O3 O3 141.3(15) 5_655 1_556
O21 O3 O3 65(2) 2_556 1_556
Ga3 O3 O3 149.5(11) 4_664 1_556
La O3 O3 25.0(10) 1_556 1_556
O2 O3 O3 56.0(14) 5_666 1_556
Ga2 O3 O3 72.1(7) 1_445 1_556
O2 O3 O3 126.3(13) 6 1_556
La O3 O3 104.5(7) 4_665 1_556
O2 O3 O3 83.3(13) 1_455 1_556
O2 O3 O3 128.5(15) 5_665 1_556
O1 O3 O3 109.3(12) 1_445 1_556
O21 O3 O3 76.6(16) 1_445 1_556
Ga3 O3 O3 72.0(8) . 1_556
Ga2 O3 O3 141.3(10) 2_545 1_556
O1 O3 O3 45.0(10) 1_556 1_556
O2 O3 O3 62.2(12) 5_656 1_556
La O3 O3 103.0(7) 2 1_556
O2 O3 O3 61.1(12) 6_456 1_556
Ga3 O3 O3 136.2(9) 1_454 1_556
O21 O3 O3 134.5(14) 2 1_556
Ga3 O3 O3 136.4(18) 2_546 1_554
Nb O3 O3 57(2) . 1_554
Ga1 O3 O3 57(2) . 1_554
La O3 O3 59.0(16) . 1_554
Ga3 O3 O3 123.6(15) 4_665 1_554
O2 O3 O3 104(3) 4_665 1_554
O3 O3 O3 22(4) 6 1_554
O3 O3 O3 90.000(3) 3 1_554
O3 O3 O3 89.999(6) 4 1_554
O2 O3 O3 101(2) 3_545 1_554
O2 O3 O3 151(2) 2_546 1_554
O3 O3 O3 163(3) 6_556 1_554
O21 O3 O3 115(3) 4 1_554
O1 O3 O3 77(2) 2_545 1_554
O21 O3 O3 113(3) 3_655 1_554
O21 O3 O3 123(2) 6_556 1_554
O3 O3 O3 47(2) 5 1_554
O2 O3 O3 25.5(19) 2_545 1_554
Ga2 O3 O3 116.2(12) 2_546 1_554
O21 O3 O3 121(2) 5_656 1_554
O3 O3 O3 140(2) 5_556 1_554
La O3 O3 72.0(10) 2_545 1_554
O21 O3 O3 110(2) . 1_554
Ga3 O3 O3 112.2(9) 1_455 1_554
Ga2 O3 O3 111.9(9) . 1_554
Ga3 O3 O3 20.4(10) 2_545 1_554
O2 O3 O3 97.5(14) . 1_554
O3 O3 O3 56(2) 2 1_554
O21 O3 O3 36.1(18) 6 1_554
O3 O3 O3 130.9(19) 2_556 1_554
Ga1 O3 O3 156.7(11) 1_556 1_554
Nb O3 O3 156.7(11) 1_556 1_554
La O3 O3 75.3(8) 4 1_554
O1 O3 O3 66.4(14) . 1_554
O2 O3 O3 121.9(14) 6_556 1_554
O21 O3 O3 38.7(15) 5_655 1_554
O21 O3 O3 115(2) 2_556 1_554
Ga3 O3 O3 30.5(11) 4_664 1_554
La O3 O3 155.0(10) 1_556 1_554
O2 O3 O3 124.0(14) 5_666 1_554
Ga2 O3 O3 107.9(7) 1_445 1_554
O2 O3 O3 53.7(13) 6 1_554
La O3 O3 75.5(8) 4_665 1_554
O2 O3 O3 96.7(13) 1_455 1_554
O2 O3 O3 51.5(15) 5_665 1_554
O1 O3 O3 70.7(12) 1_445 1_554
O21 O3 O3 103.4(16) 1_445 1_554
Ga3 O3 O3 108.0(8) . 1_554
Ga2 O3 O3 38.7(10) 2_545 1_554
O1 O3 O3 135.0(10) 1_556 1_554
O2 O3 O3 117.8(12) 5_656 1_554
La O3 O3 77.0(7) 2 1_554
O2 O3 O3 118.9(12) 6_456 1_554
Ga3 O3 O3 43.8(9) 1_454 1_554
O21 O3 O3 45.5(14) 2 1_554
O3 O3 O3 180.000(6) 1_556 1_554
Ga3 O3 O2 48(2) 2_546 1_445
Nb O3 O2 103(2) . 1_445
Ga1 O3 O2 103(2) . 1_445
La O3 O2 107(3) . 1_445
Ga3 O3 O2 135(2) 4_665 1_445
O2 O3 O2 157(4) 4_665 1_445
O3 O3 O2 117(4) 6 1_445
O3 O3 O2 132(3) 3 1_445
O3 O3 O2 72(3) 4 1_445
O2 O3 O2 28(3) 3_545 1_445
O2 O3 O2 59(3) 2_546 1_445
O3 O3 O2 101(3) 6_556 1_445
O21 O3 O2 19(3) 4 1_445
O1 O3 O2 56.7(17) 2_545 1_445
O21 O3 O2 101(4) 3_655 1_445
O21 O3 O2 28(2) 6_556 1_445
O3 O3 O2 70.8(18) 5 1_445
O2 O3 O2 73(2) 2_545 1_445
Ga2 O3 O2 55.2(16) 2_546 1_445
O21 O3 O2 95(3) 5_656 1_445
O3 O3 O2 65.0(16) 5_556 1_445
La O3 O2 26.5(10) 2_545 1_445
O21 O3 O2 155(3) . 1_445
Ga3 O3 O2 92.1(16) 1_455 1_445
Ga2 O3 O2 134(2) . 1_445
Ga3 O3 O2 78.1(14) 2_545 1_445
O2 O3 O2 114(3) . 1_445
O3 O3 O2 115.8(13) 2 1_445
O21 O3 O2 60(2) 6 1_445
O3 O3 O2 106.3(13) 2_556 1_445
Ga1 O3 O2 89.6(15) 1_556 1_445
Nb O3 O2 89.6(15) 1_556 1_445
La O3 O2 53.9(12) 4 1_445
O1 O3 O2 140(3) . 1_445
O2 O3 O2 80.4(18) 6_556 1_445
O21 O3 O2 100(2) 5_655 1_445
O21 O3 O2 149(3) 2_556 1_445
Ga3 O3 O2 123.5(16) 4_664 1_445
La O3 O2 91.7(17) 1_556 1_445
O2 O3 O2 133.4(15) 5_666 1_445
Ga2 O3 O2 22.5(9) 1_445 1_445
O2 O3 O2 87.2(18) 6 1_445
La O3 O2 170.0(19) 4_665 1_445
O2 O3 O2 107(2) 1_455 1_445
O2 O3 O2 139.7(13) 5_665 1_445
O1 O3 O2 31.4(12) 1_445 1_445
O21 O3 O2 44.9(18) 1_445 1_445
Ga3 O3 O2 96(2) . 1_445
Ga2 O3 O2 73.2(14) 2_545 1_445
O1 O3 O2 119.3(18) 1_556 1_445
O2 O3 O2 42(2) 5_656 1_445
La O3 O2 133(2) 2 1_445
O2 O3 O2 76.9(17) 6_456 1_445
Ga3 O3 O2 97.3(15) 1_454 1_445
O21 O3 O2 141.1(19) 2 1_445
O3 O3 O2 84.3(11) 1_556 1_445
O3 O3 O2 95.7(11) 1_554 1_445
Ga3 O3 O21 106(3) 2_546 4_554
Nb O3 O21 70(2) . 4_554
Ga1 O3 O21 70(2) . 4_554
La O3 O21 72(3) . 4_554
Ga3 O3 O21 154(3) 4_665 4_554
O2 O3 O21 136(3) 4_665 4_554
O3 O3 O21 56(4) 6 4_554
O3 O3 O21 113.1(17) 3 4_554
O3 O3 O21 81(2) 4 4_554
O2 O3 O21 72(3) 3_545 4_554
O2 O3 O21 118(3) 2_546 4_554
O3 O3 O21 163(4) 6_556 4_554
O21 O3 O21 81(2) 4 4_554
O1 O3 O21 58(2) 2_545 4_554
O21 O3 O21 116(4) 3_655 4_554
O21 O3 O21 89(3) 6_556 4_554
O3 O3 O21 39.7(18) 5 4_554
O2 O3 O21 15(2) 2_545 4_554
Ga2 O3 O21 93(2) 2_546 4_554
O21 O3 O21 119(3) 5_656 4_554
O3 O3 O21 117(3) 5_556 4_554
La O3 O21 38.6(12) 2_545 4_554
O21 O3 O21 144(4) . 4_554
Ga3 O3 O21 112(2) 1_455 4_554
Ga2 O3 O21 135(3) . 4_554
Ga3 O3 O21 19.8(12) 2_545 4_554
O2 O3 O21 109(3) . 4_554
O3 O3 O21 76.5(18) 2 4_554
O21 O3 O21 3.3(16) 6 4_554
O3 O3 O21 139(3) 2_556 4_554
Ga1 O3 O21 145(2) 1_556 4_554
Nb O3 O21 145(2) 1_556 4_554
La O3 O21 57.3(18) 4 4_554
O1 O3 O21 94(3) . 4_554
O2 O3 O21 111(3) 6_556 4_554
O21 O3 O21 53.0(9) 5_655 4_554
O21 O3 O21 149.3(18) 2_556 4_554
Ga3 O3 O21 63.5(14) 4_664 4_554
La O3 O21 144(2) 1_556 4_554
O2 O3 O21 153(3) 5_666 4_554
Ga2 O3 O21 76.0(17) 1_445 4_554
O2 O3 O21 55(2) 6 4_554
La O3 O21 109.3(18) 4_665 4_554
O2 O3 O21 107(2) 1_455 4_554
O2 O3 O21 83.5(17) 5_665 4_554
O1 O3 O21 40.1(17) 1_445 4_554
O21 O3 O21 80(2) 1_445 4_554
Ga3 O3 O21 108(2) . 4_554
Ga2 O3 O21 30.3(18) 2_545 4_554
O1 O3 O21 153(3) 1_556 4_554
O2 O3 O21 89(2) 5_656 4_554
La O3 O21 101.5(16) 2 4_554
O2 O3 O21 109(2) 6_456 4_554
Ga3 O3 O21 56.5(13) 1_454 4_554
O21 O3 O21 79.6(16) 2 4_554
O3 O3 O21 145.9(14) 1_556 4_554
O3 O3 O21 34.1(14) 1_554 4_554
O2 O3 O21 61.6(17) 1_445 4_554
Ga3 O3 O2 99(3) 2_546 5_655
Nb O3 O2 105(2) . 5_655
Ga1 O3 O2 105(2) . 5_655
La O3 O2 57(2) . 5_655
Ga3 O3 O2 167(3) 4_665 5_655
O2 O3 O2 130(3) 4_665 5_655
O3 O3 O2 77(3) 6 5_655
O3 O3 O2 146.9(12) 3 5_655
O3 O3 O2 107(3) 4 5_655
O2 O3 O2 76(2) 3_545 5_655
O2 O3 O2 93(2) 2_546 5_655
O3 O3 O2 135(3) 6_556 5_655
O21 O3 O2 66(3) 4 5_655
O1 O3 O2 23.7(16) 2_545 5_655
O21 O3 O2 84(3) 3_655 5_655
O21 O3 O2 71(3) 6_556 5_655
O3 O3 O2 72.6(13) 5 5_655
O2 O3 O2 33.3(18) 2_545 5_655
Ga2 O3 O2 60.0(17) 2_546 5_655
O21 O3 O2 86(3) 5_656 5_655
O3 O3 O2 116.9(12) 5_556 5_655
La O3 O2 27.2(12) 2_545 5_655
O21 O3 O2 144(3) . 5_655
Ga3 O3 O2 136.9(17) 1_455 5_655
Ga2 O3 O2 113(2) . 5_655
Ga3 O3 O2 52.9(13) 2_545 5_655
O2 O3 O2 84(2) . 5_655
O3 O3 O2 110(2) 2 5_655
O21 O3 O2 31.3(14) 6 5_655
O3 O3 O2 158.2(13) 2_556 5_655
Ga1 O3 O2 138(2) 1_556 5_655
Nb O3 O2 138(2) 1_556 5_655
La O3 O2 80.9(14) 4 5_655
O1 O3 O2 89.3(18) . 5_655
O2 O3 O2 76.2(14) 6_556 5_655
O21 O3 O2 48(2) 5_655 5_655
O21 O3 O2 149(3) 2_556 5_655
Ga3 O3 O2 87.9(13) 4_664 5_655
La O3 O2 110(2) 1_556 5_655
O2 O3 O2 170(3) 5_666 5_655
Ga2 O3 O2 74.0(15) 1_445 5_655
O2 O3 O2 36.7(14) 6 5_655
La O3 O2 118.3(16) 4_665 5_655
O2 O3 O2 139.4(14) 1_455 5_655
O2 O3 O2 108.9(18) 5_665 5_655
O1 O3 O2 52.6(13) 1_445 5_655
O21 O3 O2 91.2(18) 1_445 5_655
Ga3 O3 O2 76.4(16) . 5_655
Ga2 O3 O2 22.8(9) 2_545 5_655
O1 O3 O2 121.7(19) 1_556 5_655
O2 O3 O2 59.5(16) 5_656 5_655
La O3 O2 134.4(15) 2 5_655
O2 O3 O2 125.6(19) 6_456 5_655
Ga3 O3 O2 91.0(12) 1_454 5_655
O21 O3 O2 97.4(17) 2 5_655
O3 O3 O2 121.8(11) 1_556 5_655
O3 O3 O2 58.2(11) 1_554 5_655
O2 O3 O2 52.0(19) 1_445 5_655
O21 O3 O2 34.7(15) 4_554 5_655
Ga3 O3 La 28.1(18) 2_546 2_546
Nb O3 La 130(2) . 2_546
Ga1 O3 La 130(2) . 2_546
La O3 La 116(3) . 2_546
Ga3 O3 La 96.6(15) 4_665 2_546
O2 O3 La 113(3) 4_665 2_546
O3 O3 La 160(4) 6 2_546
O3 O3 La 121.9(11) 3 2_546
O3 O3 La 86.2(19) 4 2_546
O2 O3 La 50(2) 3_545 2_546
O2 O3 La 14.8(18) 2_546 2_546
O3 O3 La 58(2) 6_556 2_546
O21 O3 La 26(2) 4 2_546
O1 O3 La 73(2) 2_545 2_546
O21 O3 La 74(3) 3_655 2_546
O21 O3 La 16(2) 6_556 2_546
O3 O3 La 110(2) 5 2_546
O2 O3 La 115(2) 2_545 2_546
Ga2 O3 La 39.7(8) 2_546 2_546
O21 O3 La 66(2) 5_656 2_546
O3 O3 La 43.3(10) 5_556 2_546
La O3 La 67.4(12) 2_545 2_546
O21 O3 La 110(3) . 2_546
Ga3 O3 La 83.4(11) 1_455 2_546
Ga2 O3 La 96.4(13) . 2_546
Ga3 O3 La 122.8(17) 2_545 2_546
O2 O3 La 93(2) . 2_546
O3 O3 La 140(2) 2 2_546
O21 O3 La 103(2) 6 2_546
O3 O3 La 79.4(14) 2_556 2_546
Ga1 O3 La 53.8(7) 1_556 2_546
Nb O3 La 53.8(7) 1_556 2_546
La O3 La 84.2(11) 4 2_546
O1 O3 La 133.9(19) . 2_546
O2 O3 La 54.1(11) 6_556 2_546
O21 O3 La 125(2) 5_655 2_546
O21 O3 La 105(2) 2_556 2_546
Ga3 O3 La 168.1(16) 4_664 2_546
La O3 La 48.3(7) 1_556 2_546
O2 O3 La 95.7(15) 5_666 2_546
Ga2 O3 La 40.3(6) 1_445 2_546
O2 O3 La 105.8(18) 6 2_546
La O3 La 142.7(13) 4_665 2_546
O2 O3 La 103.4(16) 1_455 2_546
O2 O3 La 165(2) 5_665 2_546
O1 O3 La 74.0(12) 1_445 2_546
O21 O3 La 58.5(17) 1_445 2_546
Ga3 O3 La 74.2(11) . 2_546
Ga2 O3 La 106.8(17) 2_545 2_546
O1 O3 La 76.4(10) 1_556 2_546
O2 O3 La 29.4(9) 5_656 2_546
La O3 La 133.5(16) 2 2_546
O2 O3 La 68.5(12) 6_456 2_546
Ga3 O3 La 132.4(14) 1_454 2_546
O21 O3 La 172(2) 2 2_546
O3 O3 La 40.7(8) 1_556 2_546
O3 O3 La 139.3(8) 1_554 2_546
O2 O3 La 44.8(11) 1_445 2_546
O21 O3 La 105.5(17) 4_554 2_546
O2 O3 La 84.3(16) 5_655 2_546
Ga3 O3 O2 128(2) 2_546 3_655
Nb O3 O2 105(3) . 3_655
Ga1 O3 O2 105(3) . 3_655
La O3 O2 57.7(18) . 3_655
Ga3 O3 O2 53.7(15) 4_665 3_655
O2 O3 O2 16(2) 4_665 3_655
O3 O3 O2 77(3) 6 3_655
O3 O3 O2 75(3) 3 3_655
O3 O3 O2 134(3) 4 3_655
O2 O3 O2 163(3) 3_545 3_655
O2 O3 O2 101(2) 2_546 3_655
O3 O3 O2 69(3) 6_556 3_655
O21 O3 O2 138(3) 4 3_655
O1 O3 O2 100.2(19) 2_545 3_655
O21 O3 O2 50(3) 3_655 3_655
O21 O3 O2 130(3) 6_556 3_655
O3 O3 O2 134(2) 5 3_655
O2 O3 O2 109(2) 2_545 3_655
Ga2 O3 O2 95.6(16) 2_546 3_655
O21 O3 O2 56(2) 5_656 3_655
O3 O3 O2 119(2) 5_556 3_655
La O3 O2 140(2) 2_545 3_655
O21 O3 O2 29.4(19) . 3_655
Ga3 O3 O2 108.3(19) 1_455 3_655
Ga2 O3 O2 19.0(9) . 3_655
Ga3 O3 O2 116.2(17) 2_545 3_655
O2 O3 O2 37.2(15) . 3_655
O3 O3 O2 92.9(13) 2 3_655
O21 O3 O2 125(3) 6 3_655
O3 O3 O2 86.0(12) 2_556 3_655
Ga1 O3 O2 90.4(14) 1_556 3_655
Nb O3 O2 90.4(14) 1_556 3_655
La O3 O2 155(2) 4 3_655
O1 O3 O2 31.0(15) . 3_655
O2 O3 O2 70.7(18) 6_556 3_655
O21 O3 O2 73(2) 5_655 3_655
O21 O3 O2 34.7(19) 2_556 3_655
Ga3 O3 O2 76.1(14) 4_664 3_655
La O3 O2 67.6(12) 1_556 3_655
O2 O3 O2 56.3(11) 5_666 3_655
Ga2 O3 O2 155.2(17) 1_445 3_655
O2 O3 O2 78.2(19) 6 3_655
La O3 O2 30.0(10) 4_665 3_655
O2 O3 O2 98(2) 1_455 3_655
O2 O3 O2 65.9(15) 5_665 3_655
O1 O3 O2 165(2) 1_445 3_655
O21 O3 O2 154(2) 1_445 3_655
Ga3 O3 O2 54.6(10) . 3_655
Ga2 O3 O2 100.2(16) 2_545 3_655
O1 O3 O2 40.3(11) 1_556 3_655
O2 O3 O2 109.1(19) 5_656 3_655
La O3 O2 76.0(14) 2 3_655
O2 O3 O2 119.8(17) 6_456 3_655
Ga3 O3 O2 109.6(17) 1_454 3_655
O21 O3 O2 57.0(18) 2 3_655
O3 O3 O2 84.2(11) 1_556 3_655
O3 O3 O2 95.8(11) 1_554 3_655
O2 O3 O2 151(2) 1_445 3_655
O21 O3 O2 125(2) 4_554 3_655
O2 O3 O2 114(2) 5_655 3_655
La O3 O2 115.4(14) 2_546 3_655
Ga3 O3 O21 72(3) 2_546 2_546
Nb O3 O21 153(3) . 2_546
Ga1 O3 O21 153(3) . 2_546
La O3 O21 71(3) . 2_546
Ga3 O3 O21 121(2) 4_665 2_546
O2 O3 O21 108(3) 4_665 2_546
O3 O3 O21 121(2) 6 2_546
O3 O3 O21 161.6(16) 3 2_546
O3 O3 O21 123(3) 4 2_546
O2 O3 O21 78(3) 3_545 2_546
O2 O3 O21 46(2) 2_546 2_546
O3 O3 O21 84(2) 6_556 2_546
O21 O3 O21 47(3) 4 2_546
O1 O3 O21 31(2) 2_545 2_546
O21 O3 O21 48(3) 3_655 2_546
O21 O3 O21 44(3) 6_556 2_546
O3 O3 O21 116.4(13) 5 2_546
O2 O3 O21 84(2) 2_545 2_546
Ga2 O3 O21 8.5(14) 2_546 2_546
O21 O3 O21 44(2) 5_656 2_546
O3 O3 O21 88.5(14) 5_556 2_546
La O3 O21 53.7(17) 2_545 2_546
O21 O3 O21 116(3) . 2_546
Ga3 O3 O21 128.6(19) 1_455 2_546
Ga2 O3 O21 83.6(18) . 2_546
Ga3 O3 O21 104(2) 2_545 2_546
O2 O3 O21 62(2) . 2_546
O3 O3 O21 162(2) 2 2_546
O21 O3 O21 81.7(15) 6 2_546
O3 O3 O21 121(2) 2_556 2_546
Ga1 O3 O21 93.4(16) 1_556 2_546
Nb O3 O21 93.4(16) 1_556 2_546
La O3 O21 106.3(19) 4 2_546
O1 O3 O21 97(2) . 2_546
O2 O3 O21 30.3(14) 6_556 2_546
O21 O3 O21 80.4(16) 5_655 2_546
O21 O3 O21 115(3) 2_556 2_546
Ga3 O3 O21 133(2) 4_664 2_546
La O3 O21 59.0(15) 1_556 2_546
O2 O3 O21 122(2) 5_666 2_546
Ga2 O3 O21 67.8(15) 1_445 2_546
O2 O3 O21 61.0(18) 6 2_546
La O3 O21 125(2) 4_665 2_546
O2 O3 O21 149(2) 1_455 2_546
O2 O3 O21 149(2) 5_665 2_546
O1 O3 O21 79.6(17) 1_445 2_546
O21 O3 O21 93(2) 1_445 2_546
Ga3 O3 O21 43.6(12) . 2_546
Ga2 O3 O21 69.2(17) 2_545 2_546
O1 O3 O21 77.6(15) 1_556 2_546
O2 O3 O21 16.6(14) 5_656 2_546
La O3 O21 173.0(18) 2 2_546
O2 O3 O21 113.2(18) 6_456 2_546
Ga3 O3 O21 140.7(19) 1_454 2_546
O21 O3 O21 131(3) 2 2_546
O3 O3 O21 72.1(13) 1_556 2_546
O3 O3 O21 107.9(13) 1_554 2_546
O2 O3 O21 52.6(17) 1_445 2_546
O21 O3 O21 85(2) 4_554 2_546
O2 O3 O21 51.5(17) 5_655 2_546
La O3 O21 45.3(13) 2_546 2_546
O2 O3 O21 98.2(18) 3_655 2_546
Ga3 O3 O3 106(3) 2_546 4_655
Nb O3 O3 146(2) . 4_655
Ga1 O3 O3 146(2) . 4_655
La O3 O3 38(2) . 4_655
Ga3 O3 O3 114(3) 4_665 4_655
O2 O3 O3 83(3) 4_665 4_655
O3 O3 O3 93.2(4) 6 4_655
O3 O3 O3 144(4) 3 4_655
O3 O3 O3 156(4) 4 4_655
O2 O3 O3 111(3) 3_545 4_655
O2 O3 O3 74(2) 2_546 4_655
O3 O3 O3 92.6(3) 6_556 4_655
O21 O3 O3 82(3) 4 4_655
O1 O3 O3 32.5(8) 2_545 4_655
O21 O3 O3 31(3) 3_655 4_655
O21 O3 O3 79(2) 6_556 4_655
O3 O3 O3 125.1(11) 5 4_655
O2 O3 O3 75.8(17) 2_545 4_655
Ga2 O3 O3 39.0(8) 2_546 4_655
O21 O3 O3 34(3) 5_656 4_655
O3 O3 O3 120.3(10) 5_556 4_655
La O3 O3 72.9(11) 2_545 4_655
O21 O3 O3 95(3) . 4_655
Ga3 O3 O3 157.8(9) 1_455 4_655
Ga2 O3 O3 61.3(19) . 4_655
Ga3 O3 O3 98.2(13) 2_545 4_655
O2 O3 O3 32(2) . 4_655
O3 O3 O3 140.7(19) 2 4_655
O21 O3 O3 82.4(17) 6 4_655
O3 O3 O3 134.8(18) 2_556 4_655
Ga1 O3 O3 113.2(11) 1_556 4_655
Nb O3 O3 113.2(11) 1_556 4_655
La O3 O3 132.4(18) 4 4_655
O1 O3 O3 61.6(19) . 4_655
O2 O3 O3 32.0(14) 6_556 4_655
O21 O3 O3 52.9(16) 5_655 4_655
O21 O3 O3 98(3) 2_556 4_655
Ga3 O3 O3 104.2(16) 4_664 4_655
La O3 O3 67.0(13) 1_556 4_655
O2 O3 O3 116(2) 5_666 4_655
Ga2 O3 O3 102.6(15) 1_445 4_655
O2 O3 O3 36.3(13) 6 4_655
La O3 O3 91(2) 4_665 4_655
O2 O3 O3 167(2) 1_455 4_655
O2 O3 O3 115(2) 5_665 4_655
O1 O3 O3 102.5(15) 1_445 4_655
O21 O3 O3 128(2) 1_445 4_655
Ga3 O3 O3 23.0(11) . 4_655
Ga2 O3 O3 57.3(8) 2_545 4_655
O1 O3 O3 68.5(16) 1_556 4_655
O2 O3 O3 52.0(11) 5_656 4_655
La O3 O3 141(2) 2 4_655
O2 O3 O3 146.3(14) 6_456 4_655
Ga3 O3 O3 133.8(9) 1_454 4_655
O21 O3 O3 97(2) 2 4_655
O3 O3 O3 90.0 1_556 4_655
O3 O3 O3 90.0 1_554 4_655
O2 O3 O3 83.9(16) 1_445 4_655
O21 O3 O3 85.4(18) 4_554 4_655
O2 O3 O3 53.8(10) 5_655 4_655
La O3 O3 78.4(9) 2_546 4_655
O2 O3 O3 69.3(19) 3_655 4_655
O21 O3 O3 35.7(9) 2_546 4_655
Ga3 O3 O3 66(3) 2_546 3_545
Nb O3 O3 120(3) . 3_545
Ga1 O3 O3 120(3) . 3_545
La O3 O3 84(2) . 3_545
Ga3 O3 O3 146.4(15) 4_665 3_545
O2 O3 O3 141(3) 4_665 3_545
O3 O3 O3 110(3) 6 3_545
O3 O3 O3 156(4) 3 3_545
O3 O3 O3 96(4) 4 3_545
O2 O3 O3 53(3) 3_545 3_545
O2 O3 O3 61(2) 2_546 3_545
O3 O3 O3 106(3) 6_556 3_545
O21 O3 O3 33(3) 4 3_545
O1 O3 O3 32.5(8) 2_545 3_545
O21 O3 O3 81(3) 3_655 3_545
O21 O3 O3 37(2) 6_556 3_545
O3 O3 O3 83.5(11) 5 3_545
O2 O3 O3 64.6(19) 2_545 3_545
Ga2 O3 O3 39.0(8) 2_546 3_545
O21 O3 O3 78(3) 5_656 3_545
O3 O3 O3 84.3(10) 5_556 3_545
La O3 O3 21.6(12) 2_545 3_545
O21 O3 O3 149(3) . 3_545
Ga3 O3 O3 116(2) 1_455 3_545
Ga2 O3 O3 116.5(18) . 3_545
Ga3 O3 O3 78.2(15) 2_545 3_545
O2 O3 O3 92(2) . 3_545
O3 O3 O3 130.3(14) 2 3_545
O21 O3 O3 55.7(17) 6 3_545
O3 O3 O3 126.1(14) 2_556 3_545
Ga1 O3 O3 103.5(14) 1_556 3_545
Nb O3 O3 103.5(14) 1_556 3_545
La O3 O3 74.7(19) 4 3_545
O1 O3 O3 116.2(18) . 3_545
O2 O3 O3 63.6(12) 6_556 3_545
O21 O3 O3 81.0(18) 5_655 3_545
O21 O3 O3 148(3) 2_556 3_545
Ga3 O3 O3 120.5(11) 4_664 3_545
La O3 O3 86.9(11) 1_556 3_545
O2 O3 O3 145.9(14) 5_666 3_545
Ga2 O3 O3 46.1(15) 1_445 3_545
O2 O3 O3 65.0(11) 6 3_545
La O3 O3 148.3(19) 4_665 3_545
O2 O3 O3 131(2) 1_455 3_545
O2 O3 O3 141.5(15) 5_665 3_545
O1 O3 O3 46.5(15) 1_445 3_545
O21 O3 O3 69(2) 1_445 3_545
Ga3 O3 O3 75.3(11) . 3_545
Ga2 O3 O3 57.3(8) 2_545 3_545
O1 O3 O3 109.9(12) 1_556 3_545
O2 O3 O3 30.9(11) 5_656 3_545
La O3 O3 153.5(18) 2 3_545
O2 O3 O3 100(2) 6_456 3_545
Ga3 O3 O3 109.3(15) 1_454 3_545
O21 O3 O3 131.8(16) 2 3_545
O3 O3 O3 90.000(4) 1_556 3_545
O3 O3 O3 90.000(4) 1_554 3_545
O2 O3 O3 24.5(15) 1_445 3_545
O21 O3 O3 58.6(13) 4_554 3_545
O2 O3 O3 34.4(11) 5_655 3_545
La O3 O3 50.4(10) 2_546 3_545
O2 O3 O3 128.9(19) 3_655 3_545
O21 O3 O3 33.3(10) 2_546 3_545
O3 O3 O3 60.000(8) 4_655 3_545
Ga3 O3 O21 150(4) 2_546 3_654
Nb O3 O21 90(2) . 3_654
Ga1 O3 O21 90(2) . 3_654
La O3 O21 23.3(16) . 3_654
Ga3 O3 O21 121(3) 4_665 3_654
O2 O3 O21 86(3) 4_665 3_654
O3 O3 O21 37.1(15) 6 3_654
O3 O3 O21 109(3) 3 3_654
O3 O3 O21 125.7(16) 4 3_654
O2 O3 O21 123(3) 3_545 3_654
O2 O3 O21 130(3) 2_546 3_654
O3 O3 O21 138(2) 6_556 3_654
O21 O3 O21 117(5) 4 3_654
O1 O3 O21 57(2) 2_545 3_654
O21 O3 O21 78(2) 3_655 3_654
O21 O3 O21 121(3) 6_556 3_654
O3 O3 O21 82(3) 5 3_654
O2 O3 O21 37(2) 2_545 3_654
Ga2 O3 O21 91(2) 2_546 3_654
O21 O3 O21 85(3) 5_656 3_654
O3 O3 O21 168(2) 5_556 3_654
La O3 O21 77(2) 2_545 3_654
O21 O3 O21 98(3) . 3_654
Ga3 O3 O21 145(2) 1_455 3_654
Ga2 O3 O21 83.0(19) . 3_654
Ga3 O3 O21 51.9(18) 2_545 3_654
O2 O3 O21 62(2) . 3_654
O3 O3 O21 85(2) 2 3_654
O21 O3 O21 52.4(8) 6 3_654
O3 O3 O21 150(3) 2_556 3_654
Ga1 O3 O21 162(2) 1_556 3_654
Nb O3 O21 162(2) 1_556 3_654
La O3 O21 108(2) 4 3_654
O1 O3 O21 41.9(19) . 3_654
O2 O3 O21 88(2) 6_556 3_654
O21 O3 O21 4(2) 5_655 3_654
O21 O3 O21 104(3) 2_556 3_654
Ga3 O3 O21 49.1(14) 4_664 3_654
La O3 O21 119(2) 1_556 3_654
O2 O3 O21 124(3) 5_666 3_654
Ga2 O3 O21 124(3) 1_445 3_654
O2 O3 O21 23.5(15) 6 3_654
La O3 O21 67.3(19) 4_665 3_654
O2 O3 O21 126(3) 1_455 3_654
O2 O3 O21 65.7(19) 5_665 3_654
O1 O3 O21 92(2) 1_445 3_654
O21 O3 O21 133(3) 1_445 3_654
Ga3 O3 O21 72.4(16) . 3_654
Ga2 O3 O21 29.9(17) 2_545 3_654
O1 O3 O21 104(2) 1_556 3_654
O2 O3 O21 100(2) 5_656 3_654
La O3 O21 97.4(19) 2 3_654
O2 O3 O21 155(2) 6_456 3_654
Ga3 O3 O21 78.4(16) 1_454 3_654
O21 O3 O21 49.5(9) 2 3_654
O3 O3 O21 144.2(16) 1_556 3_654
O3 O3 O21 35.8(16) 1_554 3_654
O2 O3 O21 103(2) 1_445 3_654
O21 O3 O21 53(4) 4_554 3_654
O2 O3 O21 51(2) 5_655 3_654
La O3 O21 129(2) 2_546 3_654
O2 O3 O21 72(2) 3_655 3_654
O21 O3 O21 84(2) 2_546 3_654
O3 O3 O21 56.7(16) 4_655 3_654
O3 O3 O21 84.4(18) 3_545 3_654
Ga3 O3 O2 90(3) 2_546 6_455
Nb O3 O2 20.2(15) . 6_455
Ga1 O3 O2 20.2(15) . 6_455
La O3 O2 115.9(19) . 6_455
Ga3 O3 O2 100(3) 4_665 6_455
O2 O3 O2 118(4) 4_665 6_455
O3 O3 O2 62.8(17) 6 6_455
O3 O3 O2 60.6(15) 3 6_455
O3 O3 O2 33.5(12) 4 6_455
O2 O3 O2 65(3) 3_545 6_455
O2 O3 O2 126(2) 2_546 6_455
O3 O3 O2 124.1(13) 6_556 6_455
O21 O3 O2 96(3) 4 6_455
O1 O3 O2 115(2) 2_545 6_455
O21 O3 O2 170(3) 3_655 6_455
O21 O3 O2 104(3) 6_556 6_455
O3 O3 O2 18.9(14) 5 6_455
O2 O3 O2 67.1(19) 2_545 6_455
Ga2 O3 O2 138(2) 2_546 6_455
O21 O3 O2 177(3) 5_656 6_455
O3 O3 O2 85(2) 5_556 6_455
La O3 O2 80.3(15) 2_545 6_455
O21 O3 O2 111(3) . 6_455
Ga3 O3 O2 57.4(15) 1_455 6_455
Ga2 O3 O2 142(2) . 6_455
Ga3 O3 O2 45.0(10) 2_545 6_455
O2 O3 O2 151.4(16) . 6_455
O3 O3 O2 32.5(11) 2 6_455
O21 O3 O2 61.0(19) 6 6_455
O3 O3 O2 82(2) 2_556 6_455
Ga1 O3 O2 101(2) 1_556 6_455
Nb O3 O2 101(2) 1_556 6_455
La O3 O2 31.2(12) 4 6_455
O1 O3 O2 111.3(17) . 6_455
O2 O3 O2 163(3) 6_556 6_455
O21 O3 O2 95.6(16) 5_655 6_455
O21 O3 O2 110(3) 2_556 6_455
Ga3 O3 O2 56.6(10) 4_664 6_455
La O3 O2 148(2) 1_556 6_455
O2 O3 O2 97.9(18) 5_666 6_455
Ga2 O3 O2 75.7(15) 1_445 6_455
O2 O3 O2 108.3(18) 6 6_455
La O3 O2 95.4(15) 4_665 6_455
O2 O3 O2 49(2) 1_455 6_455
O2 O3 O2 60.1(13) 5_665 6_455
O1 O3 O2 53.8(12) 1_445 6_455
O21 O3 O2 56(2) 1_445 6_455
Ga3 O3 O2 164.7(18) . 6_455
Ga2 O3 O2 85.7(12) 2_545 6_455
O1 O3 O2 147(2) 1_556 6_455
O2 O3 O2 125.4(19) 5_656 6_455
La O3 O2 53.5(11) 2 6_455
O2 O3 O2 62.0(16) 6_456 6_455
Ga3 O3 O2 18.2(9) 1_454 6_455
O21 O3 O2 73.2(17) 2 6_455
O3 O3 O2 123.0(12) 1_556 6_455
O3 O3 O2 57.0(12) 1_554 6_455
O2 O3 O2 83.2(18) 1_445 6_455
O21 O3 O2 57.9(18) 4_554 6_455
O2 O3 O2 91.5(19) 5_655 6_455
La O3 O2 114.4(16) 2_546 6_455
O2 O3 O2 125.3(17) 3_655 6_455
O21 O3 O2 133(2) 2_546 6_455
O3 O3 O2 142.9(14) 4_655 6_455
O3 O3 O2 100.0(19) 3_545 6_455
O21 O3 O2 92.7(19) 3_654 6_455
Ga3 O3 O1 11.1(17) 2_546 1_446
Nb O3 O1 105(2) . 1_446
Ga1 O3 O1 105(2) . 1_446
La O3 O1 135(3) . 1_446
Ga3 O3 O1 97.8(17) 4_665 1_446
O2 O3 O1 127(3) 4_665 1_446
O3 O3 O1 148(4) 6 1_446
O3 O3 O1 107.7(16) 3 1_446
O3 O3 O1 61.9(18) 4 1_446
O2 O3 O1 29(2) 3_545 1_446
O2 O3 O1 36.7(19) 2_546 1_446
O3 O3 O1 67(2) 6_556 1_446
O21 O3 O1 23(3) 4 1_446
O1 O3 O1 86(2) 2_545 1_446
O21 O3 O1 98(3) 3_655 1_446
O21 O3 O1 22(2) 6_556 1_446
O3 O3 O1 88(2) 5 1_446
O2 O3 O1 110(2) 2_545 1_446
Ga2 O3 O1 61.4(10) 2_546 1_446
O21 O3 O1 90(2) 5_656 1_446
O3 O3 O1 29.0(11) 5_556 1_446
La O3 O1 63.9(12) 2_545 1_446
O21 O3 O1 119(3) . 1_446
Ga3 O3 O1 65.1(9) 1_455 1_446
Ga2 O3 O1 117.1(13) . 1_446
Ga3 O3 O1 108.6(16) 2_545 1_446
O2 O3 O1 118(2) . 1_446
O3 O3 O1 116.1(17) 2 1_446
O21 O3 O1 95(2) 6 1_446
O3 O3 O1 70.9(10) 2_556 1_446
Ga1 O3 O1 52.2(8) 1_556 1_446
Nb O3 O1 52.2(8) 1_556 1_446
La O3 O1 60.8(10) 4 1_446
O1 O3 O1 158(2) . 1_446
O2 O3 O1 78.6(13) 6_556 1_446
O21 O3 O1 136(2) 5_655 1_446
O21 O3 O1 112.7(19) 2_556 1_446
Ga3 O3 O1 146.4(16) 4_664 1_446
La O3 O1 68.0(9) 1_556 1_446
O2 O3 O1 96.0(16) 5_666 1_446
Ga2 O3 O1 20.9(8) 1_445 1_446
O2 O3 O1 119.8(19) 6 1_446
La O3 O1 152.6(18) 4_665 1_446
O2 O3 O1 84.6(15) 1_455 1_446
O2 O3 O1 145(2) 5_665 1_446
O1 O3 O1 58.0(8) 1_445 1_446
O21 O3 O1 33.9(16) 1_445 1_446
Ga3 O3 O1 98.7(13) . 1_446
Ga2 O3 O1 110.4(17) 2_545 1_446
O1 O3 O1 94.7(15) 1_556 1_446
O2 O3 O1 48.4(10) 5_656 1_446
La O3 O1 116.3(15) 2 1_446
O2 O3 O1 49.0(11) 6_456 1_446
Ga3 O3 O1 108.3(13) 1_454 1_446
O21 O3 O1 162(2) 2 1_446
O3 O3 O1 51.3(9) 1_556 1_446
O3 O3 O1 128.7(9) 1_554 1_446
O2 O3 O1 37.4(12) 1_445 1_446
O21 O3 O1 96.4(18) 4_554 1_446
O2 O3 O1 88.3(17) 5_655 1_446
La O3 O1 24.6(5) 2_546 1_446
O2 O3 O1 134.9(16) 3_655 1_446
O21 O3 O1 64.9(13) 2_546 1_446
O3 O3 O1 100.3(11) 4_655 1_446
O3 O3 O1 55.4(14) 3_545 1_446
O21 O3 O1 139(3) 3_654 1_446
O2 O3 O1 90.1(15) 6_455 1_446
Ga3 O3 O21 62(3) 2_546 3
Nb O3 O21 47(2) . 3
Ga1 O3 O21 47(2) . 3
La O3 O21 154(3) . 3
Ga3 O3 O21 61(3) 4_665 3
O2 O3 O21 96(3) 4_665 3
O3 O3 O21 100.0(17) 6 3
O3 O3 O21 40.6(19) 3 3
O3 O3 O21 25(2) 4 3
O2 O3 O21 64(3) 3_545 3
O2 O3 O21 93(3) 2_546 3
O3 O3 O21 75.5(17) 6_556 3
O21 O3 O21 90(3) 4 3
O1 O3 O21 148(2) 2_545 3
O21 O3 O21 139(4) 3_655 3
O21 O3 O21 91(4) 6_556 3
O3 O3 O21 65(2) 5 3
O2 O3 O21 115(3) 2_545 3
Ga2 O3 O21 129(2) 2_546 3
O21 O3 O21 134.1(18) 5_656 3
O3 O3 O21 47.0(16) 5_556 3
La O3 O21 108(2) 2_545 3
O21 O3 O21 83(2) . 3
Ga3 O3 O21 9.0(14) 1_455 3
Ga2 O3 O21 115(3) . 3
Ga3 O3 O21 94(2) 2_545 3
O2 O3 O21 144(3) . 3
O3 O3 O21 52(2) 2 3
O21 O3 O21 107(3) 6 3
O3 O3 O21 35(2) 2_556 3
Ga1 O3 O21 53.7(18) 1_556 3
Nb O3 O21 53.7(18) 1_556 3
La O3 O21 51.1(17) 4 3
O1 O3 O21 126(3) . 3
O2 O3 O21 135(2) 6_556 3
O21 O3 O21 141(2) 5_655 3
O21 O3 O21 79(4) 2_556 3
Ga3 O3 O21 89(2) 4_664 3
La O3 O21 100(2) 1_556 3
O2 O3 O21 58(2) 5_666 3
Ga2 O3 O21 71.2(16) 1_445 3
O2 O3 O21 157(2) 6 3
La O3 O21 94(2) 4_665 3
O2 O3 O21 15.5(16) 1_455 3
O2 O3 O21 77(2) 5_665 3
O1 O3 O21 80.0(18) 1_445 3
O21 O3 O21 47(3) 1_445 3
Ga3 O3 O21 147(2) . 3
Ga2 O3 O21 134(2) 2_545 3
O1 O3 O21 103(2) 1_556 3
O2 O3 O21 118(2) 5_656 3
La O3 O21 46.9(15) 2 3
O2 O3 O21 21.2(14) 6_456 3
Ga3 O3 O21 59.4(16) 1_454 3
O21 O3 O21 95(3) 2 3
O3 O3 O21 76.8(16) 1_556 3
O3 O3 O21 103.2(16) 1_554 3
O2 O3 O21 92(2) 1_445 3
O21 O3 O21 104.1(17) 4_554 3
O2 O3 O21 132(2) 5_655 3
La O3 O21 89.7(16) 2_546 3
O2 O3 O21 111(2) 3_655 3
O21 O3 O21 134.3(17) 2_546 3
O3 O3 O21 166.5(15) 4_655 3
O3 O3 O21 117(2) 3_545 3
O21 O3 O21 137(3) 3_654 3
O2 O3 O21 48.6(19) 6_455 3
O1 O3 O21 69.5(15) 1_446 3
Ga3 O3 O21 32(2) 2_546 2_446
Nb O3 O21 73(2) . 2_446
Ga1 O3 O21 73(2) . 2_446
La O3 O21 153(3) . 2_446
Ga3 O3 O21 96(2) 4_665 2_446
O2 O3 O21 134(3) 4_665 2_446
O3 O3 O21 121(2) 6 2_446
O3 O3 O21 85(2) 3 2_446
O3 O3 O21 30(2) 4 2_446
O2 O3 O21 20(2) 3_545 2_446
O2 O3 O21 68(3) 2_546 2_446
O3 O3 O21 84(2) 6_556 2_446
O21 O3 O21 46.5(19) 4 2_446
O1 O3 O21 105(2) 2_545 2_446
O21 O3 O21 130(3) 3_655 2_446
O21 O3 O21 51(4) 6_556 2_446
O3 O3 O21 61(3) 5 2_446
O2 O3 O21 100(2) 2_545 2_446
Ga2 O3 O21 92(2) 2_546 2_446
O21 O3 O21 122(3) 5_656 2_446
O3 O3 O21 33(2) 5_556 2_446
La O3 O21 68.4(16) 2_545 2_446
O21 O3 O21 121(2) . 2_446
Ga3 O3 O21 44.3(13) 1_455 2_446
Ga2 O3 O21 139.1(17) . 2_446
Ga3 O3 O21 88.2(18) 2_545 2_446
O2 O3 O21 150(3) . 2_446
O3 O3 O21 84(2) 2 2_446
O21 O3 O21 85(2) 6 2_446
O3 O3 O21 63.4(14) 2_556 2_446
Ga1 O3 O21 60.2(14) 1_556 2_446
Nb O3 O21 60.2(14) 1_556 2_446
La O3 O21 32.6(15) 4 2_446
O1 O3 O21 169(3) . 2_446
O2 O3 O21 111(2) 6_556 2_446
O21 O3 O21 137(2) 5_655 2_446
O21 O3 O21 115(3) 2_556 2_446
Ga3 O3 O21 115(2) 4_664 2_446
La O3 O21 94.9(17) 1_556 2_446
O2 O3 O21 93.2(19) 5_666 2_446
Ga2 O3 O21 26.7(14) 1_445 2_446
O2 O3 O21 132(2) 6 2_446
La O3 O21 139(3) 4_665 2_446
O2 O3 O21 59.8(18) 1_455 2_446
O2 O3 O21 114(3) 5_665 2_446
O1 O3 O21 46.2(16) 1_445 2_446
O21 O3 O21 5(2) 1_445 2_446
Ga3 O3 O21 131(2) . 2_446
Ga2 O3 O21 110.8(17) 2_545 2_446
O1 O3 O21 116.5(16) 1_556 2_446
O2 O3 O21 78(2) 5_656 2_446
La O3 O21 90(2) 2 2_446
O2 O3 O21 30.2(14) 6_456 2_446
Ga3 O3 O21 76.7(19) 1_454 2_446
O21 O3 O21 130(3) 2 2_446
O3 O3 O21 72.3(14) 1_556 2_446
O3 O3 O21 107.7(14) 1_554 2_446
O2 O3 O21 47.8(17) 1_445 2_446
O21 O3 O21 85(2) 4_554 2_446
O2 O3 O21 95.5(19) 5_655 2_446
La O3 O21 56.8(17) 2_546 2_446
O2 O3 O21 149(2) 3_655 2_446
O21 O3 O21 94(2) 2_546 2_446
O3 O3 O21 129(2) 4_655 2_446
O3 O3 O21 72(2) 3_545 2_446
O21 O3 O21 138(2) 3_654 2_446
O2 O3 O21 59(2) 6_455 2_446
O1 O3 O21 32.2(17) 1_446 2_446
O21 O3 O21 44.6(7) 3 2_446
Ga3 O3 O2 41.3(17) 2_546 4
Nb O3 O2 76.0(19) . 4
Ga1 O3 O2 76.0(19) . 4
La O3 O2 134(3) . 4
Ga3 O3 O2 115(2) 4_665 4
O2 O3 O2 153(4) 4_665 4
O3 O3 O2 113(3) 6 4
O3 O3 O2 100(2) 3 4
O3 O3 O2 40(2) 4 4
O2 O3 O2 7.5(18) 3_545 4
O2 O3 O2 72(2) 2_546 4
O3 O3 O2 99(3) 6_556 4
O21 O3 O2 39(3) 4 4
O1 O3 O2 87.8(17) 2_545 4
O21 O3 O2 129(3) 3_655 4
O21 O3 O2 46(3) 6_556 4
O3 O3 O2 53(2) 5 4
O2 O3 O2 83(2) 2_545 4
Ga2 O3 O2 84.6(16) 2_546 4
O21 O3 O2 122(3) 5_656 4
O3 O3 O2 49.2(17) 5_556 4
La O3 O2 49.6(11) 2_545 4
O21 O3 O2 140(3) . 4
Ga3 O3 O2 62.1(12) 1_455 4
Ga2 O3 O2 152.5(17) . 4
Ga3 O3 O2 74.7(12) 2_545 4
O2 O3 O2 146(2) . 4
O3 O3 O2 88.5(11) 2 4
O21 O3 O2 68(2) 6 4
O3 O3 O2 82.6(10) 2_556 4
Ga1 O3 O2 77.3(13) 1_556 4
Nb O3 O2 77.3(13) 1_556 4
La O3 O2 26.5(8) 4 4
O1 O3 O2 161(2) . 4
O2 O3 O2 108(2) 6_556 4
O21 O3 O2 119(2) 5_655 4
O21 O3 O2 134(2) 2_556 4
Ga3 O3 O2 111.4(14) 4_664 4
La O3 O2 103.7(15) 1_556 4
O2 O3 O2 112.4(16) 5_666 4
Ga2 O3 O2 18.2(9) 1_445 4
O2 O3 O2 113(2) 6 4
La O3 O2 151(2) 4_665 4
O2 O3 O2 74.8(19) 1_455 4
O2 O3 O2 117.6(15) 5_665 4
O1 O3 O2 27.7(12) 1_445 4
O21 O3 O2 14.7(15) 1_445 4
Ga3 O3 O2 126.5(17) . 4
Ga2 O3 O2 91.8(13) 2_545 4
O1 O3 O2 129.6(16) 1_556 4
O2 O3 O2 70.4(16) 5_656 4
La O3 O2 101.0(14) 2 4
O2 O3 O2 49.1(10) 6_456 4
Ga3 O3 O2 74.9(11) 1_454 4
O21 O3 O2 130(2) 2 4
O3 O3 O2 84.8(10) 1_556 4
O3 O3 O2 95.2(10) 1_554 4
O2 O3 O2 32.5(13) 1_445 4
O21 O3 O2 67(2) 4_554 4
O2 O3 O2 76.4(16) 5_655 4
La O3 O2 57.9(11) 2_546 4
O2 O3 O2 168(2) 3_655 4
O21 O3 O2 83.7(17) 2_546 4
O3 O3 O2 116.4(17) 4_655 4
O3 O3 O2 56.7(17) 3_545 4
O21 O3 O2 120(2) 3_654 4
O2 O3 O2 57.6(13) 6_455 4
O1 O3 O2 35.7(11) 1_446 4
O21 O3 O2 60.6(17) 3 4
O21 O3 O2 19.2(13) 2_446 4
Ga3 O3 O1 121(3) 2_546 2
Nb O3 O1 58(2) . 2
Ga1 O3 O1 58(2) . 2
La O3 O1 90(2) . 2
Ga3 O3 O1 41.0(14) 4_665 2
O2 O3 O1 40(2) 4_665 2
O3 O3 O1 62(3) 6 2
O3 O3 O1 28(2) 3 2
O3 O3 O1 87(2) 4 2
O2 O3 O1 131(3) 3_545 2
O2 O3 O1 126(3) 2_546 2
O3 O3 O1 81(3) 6_556 2
O21 O3 O1 155(4) 4 2
O1 O3 O1 141(2) 2_545 2
O21 O3 O1 99(3) 3_655 2
O21 O3 O1 151(3) 6_556 2
O3 O3 O1 93.4(11) 5 2
O2 O3 O1 108(2) 2_545 2
Ga2 O3 O1 143.6(18) 2_546 2
O21 O3 O1 104(3) 5_656 2
O3 O3 O1 103.1(10) 5_556 2
La O3 O1 153.0(19) 2_545 2
O21 O3 O1 34(3) . 2
Ga3 O3 O1 69.6(14) 1_455 2
Ga2 O3 O1 64.3(11) . 2
Ga3 O3 O1 95.5(18) 2_545 2
O2 O3 O1 86.5(18) . 2
O3 O3 O1 46.6(14) 2 2
O21 O3 O1 118(2) 6 2
O3 O3 O1 61.5(16) 2_556 2
Ga1 O3 O1 84.4(15) 1_556 2
Nb O3 O1 84.4(15) 1_556 2
La O3 O1 105.9(18) 4 2
O1 O3 O1 58.1(12) . 2
O2 O3 O1 118.3(18) 6_556 2
O21 O3 O1 91(2) 5_655 2
O21 O3 O1 37(2) 2_556 2
Ga3 O3 O1 52.1(14) 4_664 2
La O3 O1 98.7(15) 1_556 2
O2 O3 O1 41.7(15) 5_666 2
Ga2 O3 O1 139.3(19) 1_445 2
O2 O3 O1 108.0(16) 6 2
La O3 O1 26.2(6) 4_665 2
O2 O3 O1 52.9(15) 1_455 2
O2 O3 O1 31.4(18) 5_665 2
O1 O3 O1 132.1(17) 1_445 2
O21 O3 O1 115(2) 1_445 2
Ga3 O3 O1 104.2(12) . 2
Ga2 O3 O1 114.8(16) 2_545 2
O1 O3 O1 74.0(13) 1_556 2
O2 O3 O1 154.1(16) 5_656 2
La O3 O1 26.3(6) 2 2
O2 O3 O1 85.6(16) 6_456 2
Ga3 O3 O1 67.1(14) 1_454 2
O21 O3 O1 40.2(17) 2 2
O3 O3 O1 97.4(11) 1_556 2
O3 O3 O1 82.6(11) 1_554 2
O2 O3 O1 159(2) 1_445 2
O21 O3 O1 114.8(18) 4_554 2
O2 O3 O1 137.6(18) 5_655 2
La O3 O1 137.4(16) 2_546 2
O2 O3 O1 49.7(11) 3_655 2
O21 O3 O1 147.7(19) 2_546 2
O3 O3 O1 117(2) 4_655 2
O3 O3 O1 172.1(13) 3_545 2
O21 O3 O1 88(2) 3_654 2
O2 O3 O1 78.3(15) 6_455 2
O1 O3 O1 132.1(16) 1_446 2
O21 O3 O1 68.1(18) 3 2
O21 O3 O1 113(2) 2_446 2
O2 O3 O1 126.6(17) 4 2
Ga3 O3 Ga2 175(4) 2_546 1_554
Nb O3 Ga2 81.7(18) . 1_554
Ga1 O3 Ga2 81.7(18) . 1_554
La O3 Ga2 31.7(13) . 1_554
Ga3 O3 Ga2 96.3(18) 4_665 1_554
O2 O3 Ga2 64(3) 4_665 1_554
O3 O3 Ga2 30.1(18) 6 1_554
O3 O3 Ga2 87(2) 3 1_554
O3 O3 Ga2 124.7(15) 4 1_554
O2 O3 Ga2 144(3) 3_545 1_554
O2 O3 Ga2 140(3) 2_546 1_554
O3 O3 Ga2 122(3) 6_556 1_554
O21 O3 Ga2 142(4) 4 1_554
O1 O3 Ga2 79.7(18) 2_545 1_554
O21 O3 Ga2 78(2) 3_655 1_554
O21 O3 Ga2 144(3) 6_556 1_554
O3 O3 Ga2 90(2) 5 1_554
O2 O3 Ga2 58.2(17) 2_545 1_554
Ga2 O3 Ga2 108(2) 2_546 1_554
O21 O3 Ga2 86(2) 5_656 1_554
O3 O3 Ga2 166.1(10) 5_556 1_554
La O3 Ga2 102.1(15) 2_545 1_554
O21 O3 Ga2 74(2) . 1_554
Ga3 O3 Ga2 128(2) 1_455 1_554
Ga2 O3 Ga2 67.9(10) . 1_554
Ga3 O3 Ga2 64.3(8) 2_545 1_554
O2 O3 Ga2 58.7(14) . 1_554
O3 O3 Ga2 72.5(12) 2 1_554
O21 O3 Ga2 73(2) 6 1_554
O3 O3 Ga2 124.2(19) 2_556 1_554
Ga1 O3 Ga2 141.0(17) 1_556 1_554
Nb O3 Ga2 141.0(17) 1_556 1_554
La O3 Ga2 118.2(12) 4 1_554
O1 O3 Ga2 22.4(12) . 1_554
O2 O3 Ga2 95(2) 6_556 1_554
O21 O3 Ga2 28.6(17) 5_655 1_554
O21 O3 Ga2 80(2) 2_556 1_554
Ga3 O3 Ga2 37.3(6) 4_664 1_554
La O3 Ga2 114.5(14) 1_556 1_554
O2 O3 Ga2 98.2(17) 5_666 1_554
Ga2 O3 Ga2 148.2(16) 1_445 1_554
O2 O3 Ga2 45.4(12) 6 1_554
La O3 Ga2 41.7(6) 4_665 1_554
O2 O3 Ga2 108(2) 1_455 1_554
O2 O3 Ga2 46.2(11) 5_665 1_554
O1 O3 Ga2 112.7(15) 1_445 1_554
O21 O3 Ga2 147(2) 1_445 1_554
Ga3 O3 Ga2 75.5(11) . 1_554
Ga2 O3 Ga2 55.2(7) 2_545 1_554
O1 O3 Ga2 91.0(13) 1_556 1_554
O2 O3 Ga2 119(2) 5_656 1_554
La O3 Ga2 77.0(11) 2 1_554
O2 O3 Ga2 144(2) 6_456 1_554
Ga3 O3 Ga2 75.0(9) 1_454 1_554
O21 O3 Ga2 28.2(15) 2 1_554
O3 O3 Ga2 136.0(7) 1_556 1_554
O3 O3 Ga2 44.0(7) 1_554 1_554
O2 O3 Ga2 128.4(18) 1_445 1_554
O21 O3 Ga2 72.8(19) 4_554 1_554
O2 O3 Ga2 76.8(12) 5_655 1_554
La O3 Ga2 147(2) 2_546 1_554
O2 O3 Ga2 52.6(11) 3_655 1_554
O21 O3 Ga2 102.9(18) 2_546 1_554
O3 O3 Ga2 68.9(15) 4_655 1_554
O3 O3 Ga2 109.5(12) 3_545 1_554
O21 O3 Ga2 25.6(16) 3_654 1_554
O2 O3 Ga2 92.8(12) 6_455 1_554
O1 O3 Ga2 165(2) 1_446 1_554
O21 O3 Ga2 123(2) 3 1_554
O21 O3 Ga2 151(2) 2_446 1_554
O2 O3 Ga2 139.0(14) 4 1_554
O1 O3 Ga2 63.0(12) 2 1_554
Ga3 O3 La 101(3) 2_546 4_655
Nb O3 La 133(2) . 4_655
Ga1 O3 La 133(2) . 4_655
La O3 La 44.2(19) . 4_655
Ga3 O3 La 138(2) 4_665 4_655
O2 O3 La 106(3) 4_665 4_655
O3 O3 La 89.0(19) 6 4_655
O3 O3 La 161(2) 3 4_655
O3 O3 La 134(3) 4 4_655
O2 O3 La 93(3) 3_545 4_655
O2 O3 La 78(2) 2_546 4_655
O3 O3 La 110.1(15) 6_556 4_655
O21 O3 La 70(3) 4 4_655
O1 O3 La 8.9(6) 2_545 4_655
O21 O3 La 54(3) 3_655 4_655
O21 O3 La 70(3) 6_556 4_655
O3 O3 La 102.8(13) 5 4_655
O2 O3 La 57.5(18) 2_545 4_655
Ga2 O3 La 39.4(11) 2_546 4_655
O21 O3 La 55(3) 5_656 4_655
O3 O3 La 118.7(9) 5_556 4_655
La O3 La 49.5(11) 2_545 4_655
O21 O3 La 119(3) . 4_655
Ga3 O3 La 156.4(18) 1_455 4_655
Ga2 O3 La 85.2(15) . 4_655
Ga3 O3 La 79.7(14) 2_545 4_655
O2 O3 La 55.9(19) . 4_655
O3 O3 La 134(2) 2 4_655
O21 O3 La 60.6(17) 6 4_655
O3 O3 La 151(2) 2_556 4_655
Ga1 O3 La 124.6(16) 1_556 4_655
Nb O3 La 124.6(16) 1_556 4_655
La O3 La 108.7(15) 4 4_655
O1 O3 La 75.8(14) . 4_655
O2 O3 La 47.8(14) 6_556 4_655
O21 O3 La 49.0(16) 5_655 4_655
O21 O3 La 122(3) 2_556 4_655
Ga3 O3 La 101.4(14) 4_664 4_655
La O3 La 83.7(14) 1_556 4_655
O2 O3 La 139.9(19) 5_666 4_655
Ga2 O3 La 86.6(14) 1_445 4_655
O2 O3 La 29.7(10) 6 4_655
La O3 La 107.9(15) 4_665 4_655
O2 O3 La 169.4(18) 1_455 4_655
O2 O3 La 118.6(17) 5_665 4_655
O1 O3 La 78.9(13) 1_445 4_655
O21 O3 La 110.0(19) 1_445 4_655
Ga3 O3 La 46.2(9) . 4_655
Ga2 O3 La 39.9(7) 2_545 4_655
O1 O3 La 91.5(14) 1_556 4_655
O2 O3 La 46.7(13) 5_656 4_655
La O3 La 150.4(13) 2 4_655
O2 O3 La 140.2(17) 6_456 4_655
Ga3 O3 La 118.3(12) 1_454 4_655
O21 O3 La 101.6(19) 2 4_655
O3 O3 La 102.2(6) 1_556 4_655
O3 O3 La 77.8(6) 1_554 4_655
O2 O3 La 65.1(15) 1_445 4_655
O21 O3 La 63.8(17) 4_554 4_655
O2 O3 La 30.2(10) 5_655 4_655
La O3 La 76.1(12) 2_546 4_655
O2 O3 La 91.3(14) 3_655 4_655
O21 O3 La 31.8(13) 2_546 4_655
O3 O3 La 24.1(6) 4_655 4_655
O3 O3 La 40.6(6) 3_545 4_655
O21 O3 La 53.0(15) 3_654 4_655
O2 O3 La 121.5(15) 6_455 4_655
O1 O3 La 91.7(13) 1_446 4_655
O21 O3 La 157(2) 3 4_655
O21 O3 La 113(2) 2_446 4_655
O2 O3 La 96.5(14) 4 4_655
O1 O3 La 134.0(14) 2 4_655
Ga2 O3 La 74.1(11) 1_554 4_655
Ga3 O3 O2 159(2) 2_546 4_664
Nb O3 O2 60.7(17) . 4_664
Ga1 O3 O2 60.7(17) . 4_664
La O3 O2 49.9(18) . 4_664
Ga3 O3 O2 102(2) 4_665 4_664
O2 O3 O2 79(3) 4_665 4_664
O3 O3 O2 7.1(16) 6 4_664
O3 O3 O2 78.0(18) 3 4_664
O3 O3 O2 102.5(13) 4 4_664
O2 O3 O2 125(3) 3_545 4_664
O2 O3 O2 161(3) 2_546 4_664
O3 O3 O2 138(4) 6_556 4_664
O21 O3 O2 139(3) 4 4_664
O1 O3 O2 88(2) 2_545 4_664
O21 O3 O2 101(3) 3_655 4_664
O21 O3 O2 146(3) 6_556 4_664
O3 O3 O2 67(2) 5 4_664
O2 O3 O2 47(2) 2_545 4_664
Ga2 O3 O2 123(2) 2_546 4_664
O21 O3 O2 109(2) 5_656 4_664
O3 O3 O2 152(2) 5_556 4_664
La O3 O2 95.0(15) 2_545 4_664
O21 O3 O2 85(3) . 4_664
Ga3 O3 O2 113.5(18) 1_455 4_664
Ga2 O3 O2 88.8(15) . 4_664
Ga3 O3 O2 45.0(10) 2_545 4_664
O2 O3 O2 81.7(19) . 4_664
O3 O3 O2 53.6(15) 2 4_664
O21 O3 O2 60(2) 6 4_664
O3 O3 O2 121(3) 2_556 4_664
Ga1 O3 O2 146(2) 1_556 4_664
Nb O3 O2 146(2) 1_556 4_664
La O3 O2 95.5(12) 4 4_664
O1 O3 O2 44.3(15) . 4_664
O2 O3 O2 116.5(18) 6_556 4_664
O21 O3 O2 36.2(17) 5_655 4_664
O21 O3 O2 91(2) 2_556 4_664
Ga3 O3 O2 17.2(10) 4_664 4_664
La O3 O2 137.1(16) 1_556 4_664
O2 O3 O2 103(2) 5_666 4_664
Ga2 O3 O2 132.8(15) 1_445 4_664
O2 O3 O2 55.5(10) 6 4_664
La O3 O2 50.6(11) 4_665 4_664
O2 O3 O2 94.0(17) 1_455 4_664
O2 O3 O2 34.7(18) 5_665 4_664
O1 O3 O2 95.7(16) 1_445 4_664
O21 O3 O2 124(2) 1_445 4_664
Ga3 O3 O2 97.7(14) . 4_664
Ga2 O3 O2 53.0(11) 2_545 4_664
O1 O3 O2 111.6(16) 1_556 4_664
O2 O3 O2 131.2(19) 5_656 4_664
La O3 O2 65.8(12) 2 4_664
O2 O3 O2 126.4(19) 6_456 4_664
Ga3 O3 O2 52.4(10) 1_454 4_664
O21 O3 O2 22.2(13) 2 4_664
O3 O3 O2 154.9(11) 1_556 4_664
O3 O3 O2 25.1(11) 1_554 4_664
O2 O3 O2 120.1(19) 1_445 4_664
O21 O3 O2 58.7(17) 4_554 4_664
O2 O3 O2 75.6(14) 5_655 4_664
La O3 O2 160(2) 2_546 4_664
O2 O3 O2 71.4(13) 3_655 4_664
O21 O3 O2 117(2) 2_546 4_664
O3 O3 O2 87.1(14) 4_655 4_664
O3 O3 O2 109.9(12) 3_545 4_664
O21 O3 O2 32.1(15) 3_654 4_664
O2 O3 O2 69.8(16) 6_455 4_664
O1 O3 O2 153.6(17) 1_446 4_664
O21 O3 O2 106(2) 3 4_664
O21 O3 O2 128(2) 2_446 4_664
O2 O3 O2 118.6(17) 4 4_664
O1 O3 O2 62.2(15) 2 4_664
Ga2 O3 O2 23.1(10) 1_554 4_664
La O3 O2 84.9(13) 4_655 4_664
Ga3 O3 O21 57(3) 2_546 5_556
Nb O3 O21 52(2) . 5_556
Ga1 O3 O21 52(2) . 5_556
La O3 O21 159(3) . 5_556
Ga3 O3 O21 61(2) 4_665 5_556
O2 O3 O21 97(3) 4_665 5_556
O3 O3 O21 105.2(16) 6 5_556
O3 O3 O21 44.3(19) 3 5_556
O3 O3 O21 26(2) 4 5_556
O2 O3 O21 61(3) 3_545 5_556
O2 O3 O21 88(2) 2_546 5_556
O3 O3 O21 72.0(14) 6_556 5_556
O21 O3 O21 85(4) 4 5_556
O1 O3 O21 146(2) 2_545 5_556
O21 O3 O21 136(2) 3_655 5_556
O21 O3 O21 87(2) 6_556 5_556
O3 O3 O21 68(2) 5 5_556
O2 O3 O21 119(2) 2_545 5_556
Ga2 O3 O21 124.3(19) 2_546 5_556
O21 O3 O21 130(4) 5_656 5_556
O3 O3 O21 41.8(16) 5_556 5_556
La O3 O21 107(2) 2_545 5_556
O21 O3 O21 84(3) . 5_556
Ga3 O3 O21 5.5(15) 1_455 5_556
Ga2 O3 O21 114(2) . 5_556
Ga3 O3 O21 97(2) 2_545 5_556
O2 O3 O21 144(2) . 5_556
O3 O3 O21 58(2) 2 5_556
O21 O3 O21 108.8(17) 6 5_556
O3 O3 O21 32.3(18) 2_556 5_556
Ga1 O3 O21 49.4(15) 1_556 5_556
Nb O3 O21 49.4(15) 1_556 5_556
La O3 O21 51.6(18) 4 5_556
O1 O3 O21 130(2) . 5_556
O2 O3 O21 129.8(18) 6_556 5_556
O21 O3 O21 146(3) 5_655 5_556
O21 O3 O21 79.0(18) 2_556 5_556
Ga3 O3 O21 93.9(19) 4_664 5_556
La O3 O21 96.2(17) 1_556 5_556
O2 O3 O21 58(2) 5_666 5_556
Ga2 O3 O21 67.7(16) 1_445 5_556
O2 O3 O21 161(2) 6 5_556
La O3 O21 98(2) 4_665 5_556
O2 O3 O21 19.8(15) 1_455 5_556
O2 O3 O21 82(2) 5_665 5_556
O1 O3 O21 79(2) 1_445 5_556
O21 O3 O21 44.4(7) 1_445 5_556
Ga3 O3 O21 143.0(17) . 5_556
Ga2 O3 O21 136.5(19) 2_545 5_556
O1 O3 O21 100.5(18) 1_556 5_556
O2 O3 O21 112.8(17) 5_656 5_556
La O3 O21 51.5(14) 2 5_556
O2 O3 O21 16.2(15) 6_456 5_556
Ga3 O3 O21 64.0(16) 1_454 5_556
O21 O3 O21 99.6(19) 2 5_556
O3 O3 O21 72.2(13) 1_556 5_556
O3 O3 O21 107.8(13) 1_554 5_556
O2 O3 O21 89(2) 1_445 5_556
O21 O3 O21 106(3) 4_554 5_556
O2 O3 O21 132(2) 5_655 5_556
La O3 O21 84.6(15) 2_546 5_556
O2 O3 O21 113(2) 3_655 5_556
O21 O3 O21 129(2) 2_546 5_556
O3 O3 O21 161.5(14) 4_655 5_556
O3 O3 O21 114(2) 3_545 5_556
O21 O3 O21 141.8(19) 3_654 5_556
O2 O3 O21 52.3(19) 6_455 5_556
O1 O3 O21 64.8(14) 1_446 5_556
O21 O3 O21 5(2) 3 5_556
O21 O3 O21 41(3) 2_446 5_556
O2 O3 O21 58.3(17) 4 5_556
O1 O3 O21 71.7(17) 2 5_556
Ga2 O3 O21 128(2) 1_554 5_556
La O3 O21 154.2(19) 4_655 5_556
O2 O3 O21 111.1(18) 4_664 5_556
Ga3 O3 O2 106(2) 2_546 3_544
Nb O3 O2 54.2(17) . 3_544
Ga1 O3 O2 54.2(17) . 3_544
La O3 O2 82.0(19) . 3_544
Ga3 O3 O2 138(3) 4_665 3_544
O2 O3 O2 133(3) 4_665 3_544
O3 O3 O2 50(3) 6 3_544
O3 O3 O2 97.1(12) 3 3_544
O3 O3 O2 68.8(16) 4 3_544
O2 O3 O2 71(2) 3_545 3_544
O2 O3 O2 128(3) 2_546 3_544
O3 O3 O2 162(2) 6_556 3_544
O21 O3 O2 88(3) 4 3_544
O1 O3 O2 75(2) 2_545 3_544
O21 O3 O2 131(4) 3_655 3_544
O21 O3 O2 97(3) 6_556 3_544
O3 O3 O2 24.7(15) 5 3_544
O2 O3 O2 26(2) 2_545 3_544
Ga2 O3 O2 109(2) 2_546 3_544
O21 O3 O2 135(3) 5_656 3_544
O3 O3 O2 112(3) 5_556 3_544
La O3 O2 50.5(12) 2_545 3_544
O21 O3 O2 135(3) . 3_544
Ga3 O3 O2 98.0(17) 1_455 3_544
Ga2 O3 O2 141.7(19) . 3_544
Ga3 O3 O2 10.0(9) 2_545 3_544
O2 O3 O2 121(2) . 3_544
O3 O3 O2 60.9(15) 2 3_544
O21 O3 O2 19.7(14) 6 3_544
O3 O3 O2 124(2) 2_556 3_544
Ga1 O3 O2 138(2) 1_556 3_544
Nb O3 O2 138(2) 1_556 3_544
La O3 O2 47.8(11) 4 3_544
O1 O3 O2 96.5(19) . 3_544
O2 O3 O2 127(2) 6_556 3_544
O21 O3 O2 61.3(19) 5_655 3_544
O21 O3 O2 139(3) 2_556 3_544
Ga3 O3 O2 54.5(10) 4_664 3_544
La O3 O2 159(2) 1_556 3_544
O2 O3 O2 137(2) 5_666 3_544
Ga2 O3 O2 77.8(13) 1_445 3_544
O2 O3 O2 68.4(14) 6 3_544
La O3 O2 103.4(13) 4_665 3_544
O2 O3 O2 90.7(15) 1_455 3_544
O2 O3 O2 72.3(16) 5_665 3_544
O1 O3 O2 40.9(14) 1_445 3_544
O21 O3 O2 74.3(19) 1_445 3_544
Ga3 O3 O2 123.5(19) . 3_544
Ga2 O3 O2 44.1(10) 2_545 3_544
O1 O3 O2 164(2) 1_556 3_544
O2 O3 O2 102.7(18) 5_656 3_544
La O3 O2 86.1(12) 2 3_544
O2 O3 O2 98(2) 6_456 3_544
Ga3 O3 O2 40.4(9) 1_454 3_544
O21 O3 O2 72.8(15) 2 3_544
O3 O3 O2 149.6(12) 1_556 3_544
O3 O3 O2 30.4(12) 1_554 3_544
O2 O3 O2 69.0(14) 1_445 3_544
O21 O3 O2 16.4(15) 4_554 3_544
O2 O3 O2 51.0(10) 5_655 3_544
La O3 O2 113.7(16) 2_546 3_544
O2 O3 O2 126(2) 3_655 3_544
O21 O3 O2 100.7(19) 2_546 3_544
O3 O3 O2 100.9(13) 4_655 3_544
O3 O3 O2 71.8(14) 3_545 3_544
O21 O3 O2 60(2) 3_654 3_544
O2 O3 O2 42.1(17) 6_455 3_544
O1 O3 O2 98.6(16) 1_446 3_544
O21 O3 O2 90(2) 3 3_544
O21 O3 O2 79.0(19) 2_446 3_544
O2 O3 O2 64.9(12) 4 3_544
O1 O3 O2 102.5(17) 2 3_544
Ga2 O3 O2 74.1(12) 1_554 3_544
La O3 O2 80.0(14) 4_655 3_544
O2 O3 O2 55.0(17) 4_664 3_544
O21 O3 O2 93(2) 5_556 3_544
Ga3 O3 Ga2 103(3) 2_546 2_556
Nb O3 Ga2 73(2) . 2_556
Ga1 O3 Ga2 73(2) . 2_556
La O3 Ga2 102(2) . 2_556
Ga3 O3 Ga2 18.3(10) 4_665 2_556
O2 O3 Ga2 33(2) 4_665 2_556
O3 O3 Ga2 85(4) 6 2_556
O3 O3 Ga2 30(2) 3 2_556
O3 O3 Ga2 87(2) 4 2_556
O2 O3 Ga2 125(3) 3_545 2_556
O2 O3 Ga2 104(2) 2_546 2_556
O3 O3 Ga2 59(2) 6_556 2_556
O21 O3 Ga2 136(3) 4 2_556
O1 O3 Ga2 148(2) 2_545 2_556
O21 O3 Ga2 90(3) 3_655 2_556
O21 O3 Ga2 130(3) 6_556 2_556
O3 O3 Ga2 108.8(8) 5 2_556
O2 O3 Ga2 131(2) 2_545 2_556
Ga2 O3 Ga2 127.6(15) 2_546 2_556
O21 O3 Ga2 92(3) 5_656 2_556
O3 O3 Ga2 85.6(8) 5_556 2_556
La O3 Ga2 171(2) 2_545 2_556
O21 O3 Ga2 21(2) . 2_556
Ga3 O3 Ga2 60.9(12) 1_455 2_556
Ga2 O3 Ga2 55.4(10) . 2_556
Ga3 O3 Ga2 117.3(18) 2_545 2_556
O2 O3 Ga2 83.7(17) . 2_556
O3 O3 Ga2 63.2(17) 2 2_556
O21 O3 Ga2 140(2) 6 2_556
O3 O3 Ga2 44.1(11) 2_556 2_556
Ga1 O3 Ga2 63.1(11) 1_556 2_556
Nb O3 Ga2 63.1(11) 1_556 2_556
La O3 Ga2 111.4(18) 4 2_556
O1 O3 Ga2 69.0(14) . 2_556
O2 O3 Ga2 104.7(16) 6_556 2_556
O21 O3 Ga2 109(2) 5_655 2_556
O21 O3 Ga2 20(2) 2_556 2_556
Ga3 O3 Ga2 74.8(13) 4_664 2_556
La O3 Ga2 78.1(11) 1_556 2_556
O2 O3 Ga2 19.2(12) 5_666 2_556
Ga2 O3 Ga2 128.2(16) 1_445 2_556
O2 O3 Ga2 122.1(17) 6 2_556
La O3 Ga2 39.2(7) 4_665 2_556
O2 O3 Ga2 50.8(14) 1_455 2_556
O2 O3 Ga2 54.0(16) 5_665 2_556
O1 O3 Ga2 141.3(19) 1_445 2_556
O21 O3 Ga2 108.7(19) 1_445 2_556
Ga3 O3 Ga2 96.8(11) . 2_556
Ga2 O3 Ga2 135.4(14) 2_545 2_556
O1 O3 Ga2 57.0(8) 1_556 2_556
O2 O3 Ga2 133.9(14) 5_656 2_556
La O3 Ga2 38.4(7) 2 2_556
O2 O3 Ga2 74.8(14) 6_456 2_556
Ga3 O3 Ga2 84.4(13) 1_454 2_556
O21 O3 Ga2 62.0(16) 2 2_556
O3 O3 Ga2 74.7(6) 1_556 2_556
O3 O3 Ga2 105.3(6) 1_554 2_556
O2 O3 Ga2 150.4(18) 1_445 2_556
O21 O3 Ga2 136.9(18) 4_554 2_556
O2 O3 Ga2 157.5(15) 5_655 2_556
La O3 Ga2 114.8(12) 2_546 2_556
O2 O3 Ga2 48.1(11) 3_655 2_556
O21 O3 Ga2 134.6(16) 2_546 2_556
O3 O3 Ga2 116.1(19) 4_655 2_556
O3 O3 Ga2 164.4(7) 3_545 2_556
O21 O3 Ga2 106(2) 3_654 2_556
O2 O3 Ga2 90.9(16) 6_455 2_556
O1 O3 Ga2 114.1(14) 1_446 2_556
O21 O3 Ga2 63.2(19) 3 2_556
O21 O3 Ga2 104.8(19) 2_446 2_556
O2 O3 Ga2 123.0(16) 4 2_556
O1 O3 Ga2 22.7(9) 2 2_556
Ga2 O3 Ga2 80.7(11) 1_554 2_556
La O3 Ga2 139.2(14) 4_655 2_556
O2 O3 Ga2 84.2(14) 4_664 2_556
O21 O3 Ga2 64.9(17) 5_556 2_556
O2 O3 Ga2 123.2(16) 3_544 2_556
Ga3 O3 O21 160(4) 2_546 1_554
Nb O3 O21 58.4(18) . 1_554
Ga1 O3 O21 58.4(18) . 1_554
La O3 O21 57(2) . 1_554
Ga3 O3 O21 85(2) 4_665 1_554
O2 O3 O21 64(3) 4_665 1_554
O3 O3 O21 20(3) 6 1_554
O3 O3 O21 64(2) 3 1_554
O3 O3 O21 101.8(19) 4 1_554
O2 O3 O21 136(3) 3_545 1_554
O2 O3 O21 160(3) 2_546 1_554
O3 O3 O21 122(4) 6_556 1_554
O21 O3 O21 156(4) 4 1_554
O1 O3 O21 102(2) 2_545 1_554
O21 O3 O21 98(3) 3_655 1_554
O21 O3 O21 164(3) 6_556 1_554
O3 O3 O21 76(2) 5 1_554
O2 O3 O21 64.5(19) 2_545 1_554
Ga2 O3 O21 133(2) 2_546 1_554
O21 O3 O21 107(2) 5_656 1_554
O3 O3 O21 143.7(19) 5_556 1_554
La O3 O21 112.3(18) 2_545 1_554
O21 O3 O21 68(2) . 1_554
Ga3 O3 O21 104(2) 1_455 1_554
Ga2 O3 O21 78.0(18) . 1_554
Ga3 O3 O21 59.6(12) 2_545 1_554
O2 O3 O21 79(2) . 1_554
O3 O3 O21 48.1(16) 2 1_554
O21 O3 O21 77(2) 6 1_554
O3 O3 O21 105(3) 2_556 1_554
Ga1 O3 O21 130(2) 1_556 1_554
Nb O3 O21 130(2) 1_556 1_554
La O3 O21 102.7(16) 4 1_554
O1 O3 O21 38.4(15) . 1_554
O2 O3 O21 118(2) 6_556 1_554
O21 O3 O21 48.9(9) 5_655 1_554
O21 O3 O21 74(3) 2_556 1_554
Ga3 O3 O21 17.1(11) 4_664 1_554
La O3 O21 127(2) 1_556 1_554
O2 O3 O21 86(2) 5_666 1_554
Ga2 O3 O21 145.5(18) 1_445 1_554
O2 O3 O21 67.9(18) 6 1_554
La O3 O21 34.4(12) 4_665 1_554
O2 O3 O21 84(2) 1_455 1_554
O2 O3 O21 21.5(16) 5_665 1_554
O1 O3 O21 109.9(19) 1_445 1_554
O21 O3 O21 129(3) 1_445 1_554
Ga3 O3 O21 97.9(18) . 1_554
Ga2 O3 O21 69.7(15) 2_545 1_554
O1 O3 O21 99.2(17) 1_556 1_554
O2 O3 O21 144(2) 5_656 1_554
La O3 O21 53.0(15) 2 1_554
O2 O3 O21 119(2) 6_456 1_554
Ga3 O3 O21 54.8(12) 1_454 1_554
O21 O3 O21 5(2) 2 1_554
O3 O3 O21 138.8(14) 1_556 1_554
O3 O3 O21 41.2(14) 1_554 1_554
O2 O3 O21 136.9(19) 1_445 1_554
O21 O3 O21 75(2) 4_554 1_554
O2 O3 O21 92.5(18) 5_655 1_554
La O3 O21 172(2) 2_546 1_554
O2 O3 O21 59.3(18) 3_655 1_554
O21 O3 O21 128(2) 2_546 1_554
O3 O3 O21 94(2) 4_655 1_554
O3 O3 O21 126.9(15) 3_545 1_554
O21 O3 O21 45(3) 3_654 1_554
O2 O3 O21 73.0(16) 6_455 1_554
O1 O3 O21 163(2) 1_446 1_554
O21 O3 O21 97.9(17) 3 1_554
O21 O3 O21 131.0(18) 2_446 1_554
O2 O3 O21 128.5(18) 4 1_554
O1 O3 O21 45.2(17) 2 1_554
Ga2 O3 O21 24.9(14) 1_554 1_554
La O3 O21 97.5(18) 4_655 1_554
O2 O3 O21 17.4(15) 4_664 1_554
O21 O3 O21 103(3) 5_556 1_554
O2 O3 O21 69.3(14) 3_544 1_554
Ga2 O3 O21 66.9(15) 2_556 1_554
Ga3 O3 O1 50.0(18) 2_546 2_546
Nb O3 O1 151(3) . 2_546
Ga1 O3 O1 151(3) . 2_546
La O3 O1 98(2) . 2_546
Ga3 O3 O1 86.2(15) 4_665 2_546
O2 O3 O1 91(3) 4_665 2_546
O3 O3 O1 154.5(10) 6 2_546
O3 O3 O1 123.3(11) 3 2_546
O3 O3 O1 109.0(16) 4 2_546
O2 O3 O1 76(2) 3_545 2_546
O2 O3 O1 13.8(17) 2_546 2_546
O3 O3 O1 46.0(19) 6_556 2_546
O21 O3 O1 49(2) 4 2_546
O1 O3 O1 70(2) 2_545 2_546
O21 O3 O1 49(2) 3_655 2_546
O21 O3 O1 39(2) 6_556 2_546
O3 O3 O1 135(2) 5 2_546
O2 O3 O1 123(2) 2_545 2_546
Ga2 O3 O1 30.2(7) 2_546 2_546
O21 O3 O1 40.5(19) 5_656 2_546
O3 O3 O1 59.6(14) 5_556 2_546
La O3 O1 82.4(15) 2_545 2_546
O21 O3 O1 91(3) . 2_546
Ga3 O3 O1 97.0(13) 1_455 2_546
Ga2 O3 O1 71.2(11) . 2_546
Ga3 O3 O1 140(2) 2_545 2_546
O2 O3 O1 68.4(17) . 2_546
O3 O3 O1 157(3) 2 2_546
O21 O3 O1 117(2) 6 2_546
O3 O3 O1 82.4(18) 2_556 2_546
Ga1 O3 O1 55.6(9) 1_556 2_546
Nb O3 O1 55.6(9) 1_556 2_546
La O3 O1 110.0(13) 4 2_546
O1 O3 O1 108.8(18) . 2_546
O2 O3 O1 31.4(11) 6_556 2_546
O21 O3 O1 114(2) 5_655 2_546
O21 O3 O1 88(2) 2_556 2_546
Ga3 O3 O1 163.4(18) 4_664 2_546
La O3 O1 26.2(6) 1_556 2_546
O2 O3 O1 86.4(16) 5_666 2_546
Ga2 O3 O1 66.0(9) 1_445 2_546
O2 O3 O1 95.8(18) 6 2_546
La O3 O1 119.2(13) 4_665 2_546
O2 O3 O1 115.1(18) 1_455 2_546
O2 O3 O1 154.2(18) 5_665 2_546
O1 O3 O1 97.1(15) 1_445 2_546
O21 O3 O1 83.6(18) 1_445 2_546
Ga3 O3 O1 50.8(8) . 2_546
Ga2 O3 O1 107.8(17) 2_545 2_546
O1 O3 O1 53.3(6) 1_556 2_546
O2 O3 O1 30.9(10) 5_656 2_546
La O3 O1 136.2(15) 2 2_546
O2 O3 O1 85.4(13) 6_456 2_546
Ga3 O3 O1 158.0(15) 1_454 2_546
O21 O3 O1 146(2) 2 2_546
O3 O3 O1 33.5(10) 1_556 2_546
O3 O3 O1 146.5(10) 1_554 2_546
O2 O3 O1 66.0(14) 1_445 2_546
O21 O3 O1 119.9(19) 4_554 2_546
O2 O3 O1 89.3(17) 5_655 2_546
La O3 O1 25.9(3) 2_546 2_546
O2 O3 O1 90.2(13) 3_655 2_546
O21 O3 O1 38.6(13) 2_546 2_546
O3 O3 O1 61.4(8) 4_655 2_546
O3 O3 O1 61.4(8) 3_545 2_546
O21 O3 O1 118(2) 3_654 2_546
O2 O3 O1 139.8(17) 6_455 2_546
O1 O3 O1 49.8(6) 1_446 2_546
O21 O3 O1 105.2(18) 3 2_546
O21 O3 O1 81.3(18) 2_446 2_546
O2 O3 O1 83.8(13) 4 2_546
O1 O3 O1 124.6(17) 2 2_546
Ga2 O3 O1 126.3(16) 1_554 2_546
La O3 O1 69.1(11) 4_655 2_546
O2 O3 O1 147.9(18) 4_664 2_546
O21 O3 O1 100.1(16) 5_556 2_546
O2 O3 O1 132.8(18) 3_544 2_546
Ga2 O3 O1 103.1(11) 2_556 2_546
O21 O3 O1 147(2) 1_554 2_546

loop_
_geom_bond_atom_site_label_1
_geom_bond_atom_site_label_2
_geom_bond_distance
_geom_bond_site_symmetry_2
La O21 2.45(12) 3_655
La O21 2.45(12) 5_655
La O3 2.11(7) 6
La O3 2.11(7) .
La O1 2.303(16) .
La O1 2.303(16) 2_545
La O2 2.67(8) 6
La O2 2.67(8) .
La O2 2.55(7) 4_665
La O2 2.55(8) 2_545
La O21 2.85(11) 5_656
La O21 2.85(11) 3_654
Ga1 O3 2.00(8) 2
Ga1 O3 2.00(8) .
Ga1 O3 2.00(8) 3
Ga1 O3 2.00(8) 4
Ga1 O3 2.00(8) 5
Ga1 O3 2.00(8) 6
Ga1 La 3.378(7) 2
Ga1 La 3.378(7) 4
Ga1 O2 3.13(8) 1_455
Ga1 O2 3.13(8) 4_665
Ga1 O2 3.13(8) 5_665
Ga2 O1 2.07(8) 1_556
Ga2 O2 1.98(8) 3_655
Ga2 O2 1.98(8) 4_665
Ga2 O2 1.98(8) .
Ga2 O21 2.16(13) 4_665
Ga2 O21 2.16(13) .
Ga2 O21 2.16(13) 3_655
Ga2 O21 2.38(13) 6_666
Ga2 O21 2.38(12) 2_556
Ga2 O21 2.38(12) 5_656
Ga2 Ga3 3.022(9) .
Ga2 Ga3 3.022(9) 2_656
Ga3 O3 1.93(6) 2_656
Ga3 O3 1.93(6) 4_655
Ga3 O2 1.56(8) .
Ga3 O2 1.56(8) 6_556
Ga3 O21 1.62(8) 5_656
Ga3 O21 1.62(8) 3_655
Ga3 O3 2.53(8) 3_655
Ga3 O3 2.53(8) 5_656
Ga3 Ga2 3.022(9) 2_546
Ga3 Nb 3.061(8) 1_656
Ga3 Nb 3.061(8) 1_655
Nb O3 2.00(8) 2
Nb O3 2.00(8) .
Nb O3 2.00(8) 3
Nb O3 2.00(8) 4
Nb O3 2.00(8) 5
Nb O3 2.00(8) 6
Nb Ga3 3.061(8) 4_665
Nb Ga3 3.061(8) 1_455
Nb Ga3 3.061(8) 2_546
Nb Ga3 3.061(8) 1_454
Nb Ga3 3.061(8) 4_664
Nb Ga3 3.061(8) 2_545
O1 Ga2 2.07(8) 1_554
O1 La 2.303(16) 2_655
O1 La 2.303(16) 4_665
O1 O2 2.69(11) 3_655
O1 O2 2.69(11) 4_665
O1 O2 2.69(11) .
O1 O21 3.13(14) 1_554
O1 O21 3.13(14) 4_664
O1 O21 3.13(14) 3_654
O1 O21 3.01(16) 6_665
O1 O21 3.01(16) 2
O1 O21 3.01(16) 5_655
O1 O3 2.93(9) 5_665
O1 O3 2.93(9) 6
O1 O3 2.93(9) 2_655
O1 O2 3.45(10) 3_654
O1 O2 3.45(10) 4_664
O1 O2 3.45(10) 1_554
O1 O21 3.45(12) 4_665
O1 O21 3.45(12) 3_655
O1 O21 3.45(12) .
O1 Ga3 3.66(5) 2_655
O1 Ga3 3.66(5) 4_664
O1 Ga3 3.66(5) 1_554
O1 O2 3.77(8) 2_655
O1 O2 3.77(8) 5_665
O1 O2 3.77(8) 6
O1 O3 3.77(7) 3_655
O1 O3 3.77(7) .
O1 O3 3.77(7) 4_665
O1 O2 4.31(8) 6_565
O1 O2 4.31(8) 5_765
O1 O2 4.31(8) 2_545
O1 Ga3 4.19(6) 2_656
O1 Ga3 4.19(6) 4_665
O1 Ga1 4.454(8) 1_665
O1 Nb 4.454(8) 1_665
O1 Nb 4.454(8) 1_655
O1 Ga1 4.454(8) 1_655
O1 O3 4.57(7) 4_655
O1 O3 4.57(7) 1_665
O1 O3 4.57(7) 3
O1 O21 3.92(13) 6_666
O1 O21 3.92(13) 2_556
O1 O21 3.92(13) 5_656
O1 O3 4.89(8) 3_654
O1 O3 4.89(8) 1_554
O1 O3 4.89(8) 4_664
O1 O1 4.51(3) 2
O1 O1 4.51(3) 2_655
O1 O1 4.51(3) 2_545
O1 Ga2 4.89(4) 2
O1 Ga2 4.89(4) 2_655
O1 Ga2 4.89(4) 2_545
O1 La 5.08(7) 1_554
O1 La 5.08(7) 4_664
O1 La 5.08(7) 2_654
O1 O1 4.9700 1_556
O1 O1 4.9700 1_554
O1 Ga3 5.21(3) 1_564
O1 Ga3 5.21(3) 2_545
O1 Ga3 5.21(3) 4_764
O1 O3 5.53(8) 4_654
O1 O3 5.53(8) 1_664
O1 O3 5.53(8) 3_554
O1 O3 5.17(9) 2
O1 O3 5.17(9) 6_665
O1 O3 5.17(9) 5_655
O1 O3 5.16(11) 5_666
O1 O3 5.16(11) 6_556
O1 O3 5.16(11) 2_656
O1 O21 5.79(11) 5_665
O1 O21 5.79(11) 2_655
O1 O21 5.79(11) 6
O1 O2 5.22(9) 2_656
O2 O21 1.51(13) 3_655
O2 O21 1.88(12) 5_656
O2 O21 2.66(11) 4_665
O2 O3 2.15(10) 3_655
O2 La 2.55(8) 2_655
O2 O2 3.08(15) 3_655
O2 O2 3.08(15) 4_665
O2 O3 2.66(11) 4_655
O2 O3 2.62(9) 2_656
O2 O2 2.81(16) 6_556
O2 O1 3.45(10) 1_556
O2 O3 2.98(10) 2_655
O2 O21 2.93(12) 6_666
O2 O21 3.92(15) .
O2 Nb 3.13(8) 1_655
O2 Ga1 3.13(8) 1_655
O2 O1 3.77(8) 2_545
O2 Ga2 3.70(8) 2_546
O2 Ga3 3.50(8) 4_765
O2 O3 3.94(11) .
O2 O2 3.87(15) 6
O2 La 3.99(7) 1_556
O2 O21 4.16(14) 5_655
O2 La 3.91(8) 2_656
O2 Ga3 4.14(8) 2_656
O2 La 4.35(9) 4_665
O2 O2 3.63(15) 5_766
O2 Ga3 4.44(8) 4_665
O2 O3 4.32(12) 6_556
O2 Ga3 4.28(7) 1_554
O2 O3 4.08(13) 5_656
O2 O2 4.42(8) 2_656
O2 O2 4.42(8) 2_546
O2 Ga2 4.46(8) 1_554
O2 O21 4.24(14) 2_556
O2 O1 4.31(8) 2_655
O2 Ga2 4.24(7) 2_656
O2 O3 4.54(12) 6
O2 La 4.39(8) 4_655
O2 O21 4.73(15) 6_665
O2 Ga1 4.31(8) 1_656
O2 Nb 4.31(8) 1_656
O2 O3 4.38(14) 1_655
O2 O3 4.32(12) 5_655
O2 O21 4.50(15) 3_654
O2 Ga3 4.36(9) 2_646
O2 O3 4.90(13) 5_666
O2 O21 4.88(12) 2_546
O2 O2 4.50(15) 5_765
O2 O3 4.72(12) 6_656
O2 O21 4.61(14) 2_656
O2 Ga3 5.15(7) 2_546
O2 O2 4.9700 1_556
O2 O2 4.97002(12) 1_554
O2 O2 5.16(11) 2_655
O2 O2 5.16(11) 2_545
O2 O3 5.16(12) 1_665
O2 O3 5.10(13) 5_665
O2 O3 5.09(11) 4_665
O2 O21 5.01(15) 4_664
O2 O21 5.36(15) 6_556
O2 O3 4.93(12) 6_655
O2 La 5.26(8) 4_666
O2 O21 4.93(14) 1_545
O2 O3 5.70(10) 3
O2 O21 4.66(13) 1_655
O2 O2 4.66(14) 4_765
O2 O2 4.66(14) 3_645
O2 O2 5.48(11) 5_656
O2 O2 5.48(11) 5_666
O2 O3 4.92(11) 3_656
O2 O3 5.17(10) 4_656
O2 Ga2 5.43(8) 2_545
O2 O21 5.63(16) 2
O21 O2 1.51(13) 4_665
O21 O21 0.5(2) 2_556
O21 Ga3 1.62(8) 4_665
O21 La 2.45(12) 4_665
O21 O2 1.88(12) 5_666
O21 O2 2.66(11) 3_655
O21 Ga2 2.38(12) 2_556
O21 O1 3.13(14) 1_556
O21 O3 2.82(10) 3
O21 O1 3.01(16) 2
O21 O3 2.98(12) 4_665
O21 O3 2.93(13) 6_556
O21 La 2.85(11) 4_666
O21 O21 3.7(2) 3_655
O21 O21 3.7(2) 4_665
O21 O2 2.93(12) 6_566
O21 O3 3.14(11) 5_666
O21 Ga3 3.69(8) 2_656
O21 O3 3.52(12) .
O21 Ga3 3.79(9) 1_565
O21 O2 4.16(14) 5_665
O21 O21 3.92(4) 5_656
O21 O21 3.92(4) 5_666
O21 O3 4.16(11) 6
O21 O21 4.6(2) 2
O21 O21 3.97(4) 6_566
O21 O21 3.97(4) 6_666
O21 O3 4.31(12) 5_665
O21 O3 3.78(12) 2_556
O21 La 4.25(14) 1_556
O21 La 4.16(13) 2
O21 La 4.77(10) 2_655
O21 O2 4.24(14) 2_556
O21 O2 4.73(15) 6_565
O21 Ga3 4.52(9) 2_546
O21 O3 5.10(12) 1_665
O21 O21 4.1(2) 4_565
O21 O21 4.1(2) 3_665
O21 O1 3.92(13) 2_556
O21 Nb 4.33(10) 1_556
O21 Ga1 4.33(10) 1_556
O21 Ga1 4.86(10) 1_665
O21 Nb 4.86(10) 1_665
O21 O2 4.50(15) 4_666
O21 O2 4.88(12) 2_656
O21 Ga3 5.02(12) 4_664
O21 La 4.40(10) 2_556
O21 Ga2 5.23(11) 1_554
O21 Ga3 4.60(8) 1_455
O21 O2 4.61(14) 2_546
O21 La 4.99(13) 2_656
O21 O3 4.80(14) 2
O21 O21 4.9700 1_556
O21 O21 4.97002(12) 1_554
O21 O3 4.57(13) 3_556
O21 La 4.95(14) 1_565
O21 O3 5.25(17) 2_656
O21 O2 5.01(15) 3_656
O21 O2 5.36(15) 6_556
O21 O3 4.67(12) 4_666
O21 O2 4.93(14) 1_565
O21 O3 5.17(11) 4
O21 Nb 5.07(8) 1_666
O21 Ga1 5.07(8) 1_666
O21 O3 5.28(12) 2_666
O21 Ga2 5.31(14) 2
O21 O2 4.66(13) 1_455
O21 O3 5.27(11) 5_556
O21 Ga2 5.49(12) 2_546
O21 O3 5.03(15) 1_556
O21 O2 5.63(16) 2
O21 O1 5.79(11) 2_545
O21 O3 5.72(13) 3_655
O3 Ga3 1.93(6) 2_546
O3 Ga3 2.53(8) 4_665
O3 O2 2.15(10) 4_665
O3 O3 2.34(12) 6
O3 O3 2.90(16) 3
O3 O3 2.90(16) 4
O3 O2 2.66(11) 3_545
O3 O2 2.62(9) 2_546
O3 O3 2.93(12) 6_556
O3 O21 2.82(10) 4
O3 O1 2.93(9) 2_545
O3 O21 2.98(12) 3_655
O3 O21 2.93(13) 6_556
O3 O3 3.22(12) 5
O3 O2 2.98(10) 2_545
O3 Ga2 3.18(9) 2_546
O3 O21 3.14(11) 5_656
O3 O3 3.67(13) 5_556
O3 La 3.51(8) 2_545
O3 Ga3 3.71(9) 1_455
O3 Ga3 3.81(6) 2_545
O3 O3 3.90(16) 2
O3 O21 4.16(11) 6
O3 O3 4.27(16) 2_556
O3 Ga1 4.23(6) 1_556
O3 Nb 4.23(6) 1_556
O3 La 4.28(7) 4
O3 O2 4.32(12) 6_556
O3 O21 4.31(12) 5_655
O3 O21 3.78(12) 2_556
O3 Ga3 4.15(7) 4_664
O3 La 4.29(6) 1_556
O3 O2 4.08(13) 5_666
O3 Ga2 4.54(7) 1_445
O3 O2 4.54(12) 6
O3 La 4.33(7) 4_665
O3 O2 4.38(14) 1_455
O3 O2 4.32(12) 5_665
O3 O1 4.57(7) 1_445
O3 O21 5.10(12) 1_445
O3 Ga2 4.56(8) 2_545
O3 O1 4.89(8) 1_556
O3 O2 4.90(13) 5_656
O3 La 4.84(9) 2
O3 O2 4.72(12) 6_456
O3 Ga3 4.95(7) 1_454
O3 O21 4.80(14) 2
O3 O3 4.9700 1_556
O3 O3 4.9700 1_554
O3 O2 5.16(12) 1_445
O3 O21 4.57(13) 4_554
O3 O2 5.10(13) 5_655
O3 La 5.12(7) 2_546
O3 O2 5.09(11) 3_655
O3 O21 5.25(17) 2_546
O3 O3 4.94(16) 4_655
O3 O3 4.94(16) 3_545
O3 O21 4.67(12) 3_654
O3 O2 4.93(12) 6_455
O3 O1 5.53(8) 1_446
O3 O21 5.17(11) 3
O3 O21 5.28(12) 2_446
O3 O2 5.70(10) 4
O3 O1 5.17(9) 2
O3 Ga2 4.98(6) 1_554
O3 La 5.15(9) 4_655
O3 O2 4.92(11) 4_664
O3 O21 5.27(11) 5_556
O3 O2 5.17(10) 3_544
O3 Ga2 5.32(8) 2_556
O3 O21 5.03(15) 1_554
O3 O1 5.16(11) 2_546
